data_4114129
loop_
_publ_author_name
'Xiaodong Shi'
'Katherine M. Mullaugh'
'James C. Fettinger'
'Yun Jiang'
'Steven A. Hofstadler'
'Jeffery T. Davis'

_publ_section_title
;
 Lipophilic G-Quadruplexes Are Self-Assembled Ion Pair Receptors, and the
 Bound Anion Modulates the Kinetic Stability of These Complexes
;
_journal_name_full 'Journal of the American Chemical Society'
_journal_page_first 10830
_journal_page_last 10841
_journal_paper_doi 10.1021/ja035267n
_journal_volume 125
_journal_year 2003
_chemical_formula_sum 'C682.5 H1110.5 Ba4 Cl1.5 N190 O212 Si32'
_chemical_formula_weight 16871.53
_chemical_name_systematic
; 
 ? 
;
_space_group_IT_number 18
_symmetry_cell_setting orthorhombic
_symmetry_space_group_name_Hall 'P 2 2ab'
_symmetry_space_group_name_H-M 'P 21 21 2'
_atom_sites_solution_hydrogens geom
_atom_sites_solution_primary direct
_atom_sites_solution_secondary difmap
_audit_creation_method SHELXL-97
_cell_angle_alpha 90.00
_cell_angle_beta 90.00
_cell_angle_gamma 90.00
_cell_formula_units_Z 4
_cell_length_a 53.2556(18)
_cell_length_b 66.114(2)
_cell_length_c 27.3980(9)
_cell_measurement_reflns_used 9988
_cell_measurement_temperature 193(2)
_cell_measurement_theta_max 21.313
_cell_measurement_theta_min 2.155
_cell_volume 96467(5)
_computing_cell_refinement 'Bruker SMART'
_computing_data_collection 'Bruker SMART'
_computing_data_reduction 'Bruker SAINT'
_computing_molecular_graphics 'Bruker SHELXTL'
_computing_publication_material 'Bruker SHELXTL'
_computing_structure_refinement 'SHELXL-97 (Sheldrick, 1997)'
_computing_structure_solution 'SHELXS-97 (Sheldrick, 1990)'
_diffrn_ambient_temperature 193(2)
_diffrn_measured_fraction_theta_full 0.999
_diffrn_measured_fraction_theta_max 0.999
_diffrn_measurement_device_type 'CCD area detector'
_diffrn_measurement_method 'phi and omega scans'
_diffrn_radiation_monochromator graphite
_diffrn_radiation_source 'fine-focus sealed tube'
_diffrn_radiation_type MoK\a
_diffrn_radiation_wavelength 0.71073
_diffrn_reflns_av_R_equivalents 0.0686
_diffrn_reflns_av_sigmaI/netI 0.0612
_diffrn_reflns_limit_h_max 53
_diffrn_reflns_limit_h_min -54
_diffrn_reflns_limit_k_max 67
_diffrn_reflns_limit_k_min -67
_diffrn_reflns_limit_l_max 27
_diffrn_reflns_limit_l_min -27
_diffrn_reflns_number 397040
_diffrn_reflns_theta_full 21.25
_diffrn_reflns_theta_max 21.25
_diffrn_reflns_theta_min 1.40
_diffrn_standards_decay_% 0
_exptl_absorpt_coefficient_mu 0.285
_exptl_absorpt_correction_T_max 0.9484
_exptl_absorpt_correction_T_min 0.8416
_exptl_absorpt_correction_type 'empirical, SADABS (multi-scan)'
_exptl_crystal_colour Red
_exptl_crystal_density_diffrn 1.162
_exptl_crystal_density_meas 0
_exptl_crystal_description Block
_exptl_crystal_F_000 35716
_exptl_crystal_size_max 0.63
_exptl_crystal_size_mid 0.22
_exptl_crystal_size_min 0.19
_refine_diff_density_max 0.926
_refine_diff_density_min -1.051
_refine_diff_density_rms 0.108
_refine_ls_abs_structure_details 'Flack H D (1983), Acta Cryst. A39, 876-881'
_refine_ls_abs_structure_Flack 0.011(9)
_refine_ls_extinction_method none
_refine_ls_goodness_of_fit_ref 1.155
_refine_ls_hydrogen_treatment mixed
_refine_ls_matrix_type fullcycle
_refine_ls_number_parameters 8535
_refine_ls_number_reflns 107090
_refine_ls_number_restraints 1838
_refine_ls_restrained_S_all 1.167
_refine_ls_R_factor_all 0.1455
_refine_ls_R_factor_gt 0.0980
_refine_ls_shift/su_max 0.745
_refine_ls_shift/su_mean 0.007
_refine_ls_structure_factor_coef Fsqd
_refine_ls_weighting_details 'calc w=1/[\s^2^(Fo^2^)+(0.1875P)^2^+0.0000P] where P=(Fo^2^+2Fc^2^)/3'
_refine_ls_weighting_scheme calc
_refine_ls_wR_factor_gt 0.2552
_refine_ls_wR_factor_ref 0.2862
_reflns_number_gt 73549
_reflns_number_total 107090
_reflns_threshold_expression >2sigma(I)
_cod_data_source_file ja035267nsi20030321_055859.cif
_cod_data_source_block 735afffi
_cod_original_cell_volume 96466(6)
_cod_original_formula_sum 'C682.50 H1110.50 Ba4 Cl1.50 N190 O212 Si32'
_cod_database_code 4114129

loop_
_symmetry_equiv_pos_as_xyz
'x, y, z'
'-x, -y, z'
'-x+1/2, y+1/2, -z'
'x+1/2, -y+1/2, -z'

loop_
_atom_site_label
_atom_site_type_symbol
_atom_site_fract_x
_atom_site_fract_y
_atom_site_fract_z
_atom_site_U_iso_or_equiv
_atom_site_adp_type
_atom_site_occupancy
_atom_site_symmetry_multiplicity
_atom_site_calc_flag
_atom_site_refinement_flags
_atom_site_disorder_assembly
_atom_site_disorder_group
Ba1 Ba 0.952230(11) 0.221498(10) 0.48040(2) 0.06015(16) Uani 1 1 d . . .
O1A O 0.99407(17) 0.24869(14) 0.5388(3) 0.106(3) Uani 1 1 d . . .
Si1 Si 0.86443(7) 0.30996(6) 0.24118(12) 0.0848(10) Uani 1 1 d . . .
C1 C 0.95293(17) 0.29316(14) 0.4000(3) 0.052(2) Uani 1 1 d . . .
N1 N 0.95521(13) 0.27763(11) 0.4333(2) 0.0460(18) Uani 1 1 d . . .
H1 H 0.9672 0.2687 0.4285 0.055 Uiso 1 1 calc R . .
O1 O 0.94307(11) 0.26064(9) 0.5015(2) 0.0531(16) Uani 1 1 d . . .
C2 C 0.92096(16) 0.30532(12) 0.4419(3) 0.045(2) Uani 1 1 d . . .
N2 N 0.96924(15) 0.29324(12) 0.3620(3) 0.060(2) Uani 1 1 d . . .
H2A H 0.9681 0.3027 0.3394 0.072 Uiso 1 1 calc R . .
H2B H 0.9809 0.2839 0.3599 0.072 Uiso 1 1 calc R . .
O2 O 0.87690(12) 0.32910(10) 0.3896(2) 0.0657(18) Uani 1 1 d . . .
C3 C 0.92187(16) 0.29124(13) 0.4774(3) 0.046(2) Uani 1 1 d . . .
N3 N 0.93572(13) 0.30751(10) 0.4018(3) 0.0477(18) Uani 1 1 d . . .
O3 O 0.91349(16) 0.36742(9) 0.4397(3) 0.085(2) Uani 1 1 d . . .
C4 C 0.94003(15) 0.27521(13) 0.4733(3) 0.041(2) Uani 1 1 d . . .
N4 N 0.90327(14) 0.29400(11) 0.5131(3) 0.0524(19) Uani 1 1 d . . .
O4 O 0.88663(16) 0.37368(11) 0.3779(3) 0.087(2) Uani 1 1 d . . .
C5 C 0.89180(18) 0.31008(15) 0.4978(3) 0.058(3) Uani 1 1 d . . .
H5 H 0.8778 0.3157 0.5144 0.070 Uiso 1 1 calc R . .
N5 N 0.90143(13) 0.31831(11) 0.4560(3) 0.0514(19) Uani 1 1 d . . .
O5 O 0.87924(15) 0.31103(10) 0.2957(2) 0.076(2) Uani 1 1 d . . .
C6 C 0.89082(18) 0.33533(14) 0.4299(3) 0.054(2) Uani 1 1 d . . .
H6 H 0.8796 0.3430 0.4525 0.065 Uiso 1 1 calc R . .
C7 C 0.9115(2) 0.34982(15) 0.4105(4) 0.078(3) Uani 1 1 d . . .
H7 H 0.9280 0.3429 0.4056 0.094 Uiso 1 1 calc R . .
C8 C 0.9003(2) 0.35706(14) 0.3643(4) 0.069(3) Uani 1 1 d . . .
H8 H 0.9134 0.3605 0.3395 0.083 Uiso 1 1 calc R . .
C9 C 0.8989(3) 0.38346(17) 0.4167(5) 0.091(4) Uani 1 1 d . . .
C10 C 0.8800(3) 0.3910(3) 0.4540(6) 0.131(6) Uani 1 1 d . . .
H10A H 0.8888 0.3978 0.4807 0.196 Uiso 1 1 calc R . .
H10B H 0.8705 0.3795 0.4670 0.196 Uiso 1 1 calc R . .
H10C H 0.8685 0.4005 0.4383 0.196 Uiso 1 1 calc R . .
C11 C 0.9171(3) 0.39925(18) 0.4022(5) 0.123(6) Uani 1 1 d . . .
H11A H 0.9249 0.4051 0.4314 0.184 Uiso 1 1 calc R . .
H11B H 0.9084 0.4099 0.3840 0.184 Uiso 1 1 calc R . .
H11C H 0.9301 0.3932 0.3814 0.184 Uiso 1 1 calc R . .
C12 C 0.8834(2) 0.34014(16) 0.3470(4) 0.075(3) Uani 1 1 d . . .
H12 H 0.8679 0.3460 0.3323 0.090 Uiso 1 1 calc R . .
C13 C 0.8957(2) 0.32506(17) 0.3097(4) 0.082(3) Uani 1 1 d . . .
H13A H 0.9017 0.3326 0.2808 0.099 Uiso 1 1 calc R . .
H13B H 0.9104 0.3184 0.3250 0.099 Uiso 1 1 calc R . .
C14 C 0.8653(3) 0.3361(2) 0.2134(5) 0.135(6) Uani 1 1 d . . .
H14A H 0.8573 0.3457 0.2356 0.202 Uiso 1 1 calc R . .
H14B H 0.8563 0.3360 0.1822 0.202 Uiso 1 1 calc R . .
H14C H 0.8828 0.3401 0.2080 0.202 Uiso 1 1 calc R . .
C15 C 0.8787(3) 0.2897(2) 0.2035(5) 0.114(5) Uani 1 1 d . . .
H15A H 0.8962 0.2932 0.1961 0.171 Uiso 1 1 calc R . .
H15B H 0.8693 0.2883 0.1730 0.171 Uiso 1 1 calc R . .
H15C H 0.8782 0.2769 0.2215 0.171 Uiso 1 1 calc R . .
C16 C 0.8321(3) 0.3033(2) 0.2538(5) 0.121(5) Uani 1 1 d . . .
C17 C 0.8206(3) 0.3180(4) 0.2946(10) 0.203(11) Uani 1 1 d . . .
H17A H 0.8216 0.3321 0.2833 0.305 Uiso 1 1 calc R . .
H17B H 0.8303 0.3166 0.3249 0.305 Uiso 1 1 calc R . .
H17C H 0.8031 0.3144 0.3006 0.305 Uiso 1 1 calc R . .
C18 C 0.8160(3) 0.3035(3) 0.2073(7) 0.160(8) Uani 1 1 d . . .
H18A H 0.8158 0.3172 0.1937 0.240 Uiso 1 1 calc R . .
H18B H 0.7989 0.2993 0.2153 0.240 Uiso 1 1 calc R . .
H18C H 0.8232 0.2942 0.1833 0.240 Uiso 1 1 calc R . .
C19 C 0.8291(3) 0.2821(2) 0.2751(6) 0.132(6) Uani 1 1 d . . .
H19A H 0.8385 0.2811 0.3057 0.198 Uiso 1 1 calc R . .
H19B H 0.8355 0.2721 0.2519 0.198 Uiso 1 1 calc R . .
H19C H 0.8113 0.2794 0.2815 0.198 Uiso 1 1 calc R . .
C21 C 0.90156(16) 0.25602(13) 0.6206(3) 0.049(2) Uani 1 1 d . . .
N21 N 0.92097(13) 0.24856(10) 0.5940(2) 0.0472(18) Uani 1 1 d . . .
H21 H 0.9246 0.2547 0.5664 0.057 Uiso 1 1 calc R . .
O21 O 0.95277(10) 0.22520(9) 0.57935(19) 0.0478(14) Uani 1 1 d . . .
C22 C 0.90720(17) 0.23176(13) 0.6759(3) 0.049(2) Uani 1 1 d . . .
N22 N 0.89032(13) 0.27230(11) 0.6017(3) 0.059(2) Uani 1 1 d . . .
H22A H 0.8774 0.2778 0.6166 0.071 Uiso 1 1 calc R . .
H22B H 0.8959 0.2776 0.5742 0.071 Uiso 1 1 calc R . .
O22 O 0.86109(11) 0.21764(10) 0.7331(2) 0.0660(18) Uani 1 1 d . . .
C23 C 0.92832(15) 0.22312(13) 0.6519(3) 0.041(2) Uani 1 1 d . . .
N23 N 0.89336(14) 0.24778(12) 0.6625(3) 0.058(2) Uani 1 1 d . . .
O23 O 0.89398(17) 0.24637(17) 0.8196(3) 0.115(3) Uani 1 1 d . . .
C24 C 0.93565(16) 0.23178(13) 0.6073(3) 0.047(2) Uani 1 1 d . . .
N24 N 0.93748(12) 0.20718(11) 0.6783(2) 0.0447(18) Uani 1 1 d . . .
O24 O 0.85202(16) 0.24190(15) 0.8323(3) 0.106(3) Uani 1 1 d . . .
C25 C 0.92259(16) 0.20578(14) 0.7156(3) 0.049(2) Uani 1 1 d . . .
H25 H 0.9243 0.1957 0.7401 0.059 Uiso 1 1 calc R . .
N25 N 0.90386(12) 0.22047(12) 0.7161(2) 0.0494(19) Uani 1 1 d . . .
O25 O 0.81888(12) 0.22610(14) 0.6745(3) 0.093(2) Uani 1 1 d D . .
C26 C 0.88477(18) 0.22309(18) 0.7539(4) 0.068(3) Uani 1 1 d . . .
H26 H 0.8885 0.2138 0.7817 0.082 Uiso 1 1 calc R . .
C27 C 0.8827(2) 0.24467(18) 0.7734(3) 0.076(3) Uani 1 1 d . . .
H27 H 0.8896 0.2548 0.7498 0.091 Uiso 1 1 calc R . .
C28 C 0.8546(2) 0.2475(2) 0.7814(4) 0.087(4) Uani 1 1 d . . .
H28 H 0.8489 0.2616 0.7748 0.105 Uiso 1 1 calc R . .
C29 C 0.8756(2) 0.2487(2) 0.8558(4) 0.094(4) Uani 1 1 d . . .
C30 C 0.8828(4) 0.2321(3) 0.8966(6) 0.156(7) Uani 1 1 d . . .
H30A H 0.8704 0.2325 0.9230 0.234 Uiso 1 1 calc R . .
H30B H 0.8995 0.2352 0.9099 0.234 Uiso 1 1 calc R . .
H30C H 0.8831 0.2187 0.8817 0.234 Uiso 1 1 calc R . .
C31 C 0.8749(3) 0.2694(2) 0.8753(6) 0.116(5) Uiso 1 1 d . . .
H31A H 0.8616 0.2704 0.9000 0.174 Uiso 1 1 calc R . .
H31B H 0.8714 0.2789 0.8487 0.174 Uiso 1 1 calc R . .
H31C H 0.8911 0.2727 0.8901 0.174 Uiso 1 1 calc R . .
C32 C 0.8422(2) 0.23200(17) 0.7479(4) 0.074(3) Uiso 1 1 d . . .
H32 H 0.8291 0.2246 0.7669 0.088 Uiso 1 1 calc R . .
C33 C 0.8301(2) 0.24100(19) 0.7038(4) 0.089(4) Uiso 1 1 d . . .
H33A H 0.8171 0.2508 0.7143 0.107 Uiso 1 1 calc R . .
H33B H 0.8428 0.2484 0.6845 0.107 Uiso 1 1 calc R . .
Si2 Si 0.78823(8) 0.22443(10) 0.6701(3) 0.166(2) Uani 1 1 d D . .
C34 C 0.7728(4) 0.2261(4) 0.7359(7) 0.203(9) Uiso 1 1 d D . .
H34A H 0.7787 0.2384 0.7524 0.304 Uiso 1 1 calc R . .
H34B H 0.7776 0.2142 0.7550 0.304 Uiso 1 1 calc R . .
H34C H 0.7545 0.2266 0.7327 0.304 Uiso 1 1 calc R . .
C35 C 0.7759(4) 0.2478(3) 0.6408(7) 0.171(7) Uiso 1 1 d D . .
H35A H 0.7823 0.2597 0.6581 0.257 Uiso 1 1 calc R . .
H35B H 0.7575 0.2477 0.6421 0.257 Uiso 1 1 calc R . .
H35C H 0.7814 0.2483 0.6066 0.257 Uiso 1 1 calc R . .
C36 C 0.7794(5) 0.2030(3) 0.6427(9) 0.256(13) Uiso 1 1 d D . .
C37 C 0.7899(6) 0.1834(4) 0.6659(12) 0.36(2) Uiso 1 1 d D . .
H37A H 0.7845 0.1826 0.7001 0.540 Uiso 1 1 calc R . .
H37B H 0.8083 0.1835 0.6644 0.540 Uiso 1 1 calc R . .
H37C H 0.7835 0.1716 0.6480 0.540 Uiso 1 1 calc R . .
C38 C 0.7490(4) 0.1990(4) 0.6454(9) 0.233(12) Uiso 1 1 d D . .
H38A H 0.7400 0.2109 0.6331 0.349 Uiso 1 1 calc R . .
H38B H 0.7441 0.1964 0.6794 0.349 Uiso 1 1 calc R . .
H38C H 0.7447 0.1872 0.6254 0.349 Uiso 1 1 calc R . .
C39 C 0.7879(4) 0.2050(3) 0.5885(6) 0.182(8) Uiso 1 1 d D . .
H39A H 0.7820 0.2180 0.5753 0.274 Uiso 1 1 calc R . .
H39B H 0.7807 0.1939 0.5694 0.274 Uiso 1 1 calc R . .
H39C H 0.8062 0.2044 0.5867 0.274 Uiso 1 1 calc R . .
Si3 Si 0.96934(8) 0.08480(6) 0.61956(17) 0.1091(13) Uani 1 1 d D . .
C41 C 0.99454(15) 0.17960(13) 0.6225(3) 0.046(2) Uani 1 1 d . . .
N41 N 0.99050(13) 0.19374(10) 0.5853(3) 0.0475(18) Uani 1 1 d . . .
H41 H 0.9788 0.2030 0.5896 0.057 Uiso 1 1 calc R . .
O41 O 0.99801(11) 0.20715(10) 0.5106(2) 0.0562(16) Uani 1 1 d . . .
C42 C 1.02508(18) 0.16582(13) 0.5792(4) 0.057(3) Uani 1 1 d . . .
N42 N 0.98078(13) 0.18173(10) 0.6619(3) 0.0485(19) Uani 1 1 d . . .
H42A H 0.9830 0.1736 0.6869 0.058 Uiso 1 1 calc R . .
H42B H 0.9693 0.1913 0.6633 0.058 Uiso 1 1 calc R . .
O42 O 1.03381(13) 0.11977(10) 0.5880(3) 0.0734(19) Uani 1 1 d . . .
C43 C 1.02310(15) 0.17976(14) 0.5398(3) 0.052(2) Uani 1 1 d . . .
N43 N 1.01193(13) 0.16518(11) 0.6198(3) 0.0505(19) Uani 1 1 d . . .
O43 O 1.08419(13) 0.13918(12) 0.6538(4) 0.102(3) Uani 1 1 d . . .
C44 C 1.00393(16) 0.19401(13) 0.5420(3) 0.046(2) Uani 1 1 d . . .
N44 N 1.03956(14) 0.17566(11) 0.5034(3) 0.060(2) Uani 1 1 d . . .
O44 O 1.06994(13) 0.10827(11) 0.6762(3) 0.089(3) Uani 1 1 d . . .
C45 C 1.05151(18) 0.15933(16) 0.5187(4) 0.069(3) Uani 1 1 d . . .
H45 H 1.0642 0.1528 0.5003 0.083 Uiso 1 1 calc R . .
N45 N 1.04391(14) 0.15271(12) 0.5636(3) 0.061(2) Uani 1 1 d . . .
O45 O 0.98596(12) 0.10571(11) 0.6153(3) 0.081(2) Uani 1 1 d D . .
C46 C 1.05254(18) 0.13540(14) 0.5917(4) 0.063(3) Uani 1 1 d . . .
H46 H 1.0681 0.1302 0.5757 0.076 Uiso 1 1 calc R . .
C47 C 1.05857(19) 0.13885(16) 0.6447(4) 0.071(3) Uani 1 1 d . . .
H47 H 1.0504 0.1515 0.6570 0.085 Uiso 1 1 calc R . .
C48 C 1.0483(2) 0.12037(17) 0.6708(4) 0.074(3) Uani 1 1 d . . .
H48 H 1.0403 0.1238 0.7028 0.089 Uiso 1 1 calc R . .
C49 C 1.0898(2) 0.12060(18) 0.6796(4) 0.082(3) Uani 1 1 d . . .
C50 C 1.0959(3) 0.1282(3) 0.7318(6) 0.134(6) Uiso 1 1 d . . .
H50A H 1.1105 0.1372 0.7307 0.201 Uiso 1 1 calc R . .
H50B H 1.0995 0.1166 0.7529 0.201 Uiso 1 1 calc R . .
H50C H 1.0814 0.1356 0.7448 0.201 Uiso 1 1 calc R . .
C51 C 1.1136(4) 0.1122(3) 0.6587(8) 0.170(7) Uiso 1 1 d . . .
H51A H 1.1272 0.1220 0.6626 0.255 Uiso 1 1 calc R . .
H51B H 1.1112 0.1093 0.6239 0.255 Uiso 1 1 calc R . .
H51C H 1.1181 0.0996 0.6758 0.255 Uiso 1 1 calc R . .
C52 C 1.03012(19) 0.11037(16) 0.6355(4) 0.065(3) Uiso 1 1 d . . .
H52 H 1.0335 0.0955 0.6336 0.078 Uiso 1 1 calc R . .
C53 C 1.0029(2) 0.11422(19) 0.6482(4) 0.085(3) Uiso 1 1 d . . .
H53A H 0.9994 0.1087 0.6811 0.102 Uiso 1 1 calc R . .
H53B H 1.0000 0.1290 0.6494 0.102 Uiso 1 1 calc R . .
C54 C 0.9741(4) 0.0723(3) 0.6780(8) 0.195(9) Uiso 1 1 d D . .
H54A H 0.9698 0.0817 0.7045 0.292 Uiso 1 1 calc R . .
H54B H 0.9917 0.0682 0.6811 0.292 Uiso 1 1 calc R . .
H54C H 0.9633 0.0604 0.6800 0.292 Uiso 1 1 calc R . .
C55 C 0.9356(3) 0.0924(3) 0.6225(8) 0.179(8) Uiso 1 1 d D . .
H55A H 0.9331 0.1016 0.6501 0.268 Uiso 1 1 calc R . .
H55B H 0.9252 0.0804 0.6268 0.268 Uiso 1 1 calc R . .
H55C H 0.9309 0.0993 0.5921 0.268 Uiso 1 1 calc R . .
C56 C 0.9771(4) 0.0691(3) 0.5726(6) 0.165(7) Uiso 1 1 d D . .
C57 C 1.0036(4) 0.0595(4) 0.5792(10) 0.285(16) Uiso 1 1 d D . .
H57A H 1.0161 0.0703 0.5830 0.427 Uiso 1 1 calc R . .
H57B H 1.0077 0.0514 0.5504 0.427 Uiso 1 1 calc R . .
H57C H 1.0036 0.0509 0.6083 0.427 Uiso 1 1 calc R . .
C58 C 0.9577(3) 0.0500(3) 0.5664(7) 0.165(7) Uiso 1 1 d D . .
H58A H 0.9424 0.0546 0.5502 0.248 Uiso 1 1 calc R . .
H58B H 0.9535 0.0445 0.5987 0.248 Uiso 1 1 calc R . .
H58C H 0.9657 0.0394 0.5467 0.248 Uiso 1 1 calc R . .
C59 C 0.9763(5) 0.0779(4) 0.5177(7) 0.266(14) Uiso 1 1 d D . .
H59A H 0.9590 0.0817 0.5094 0.399 Uiso 1 1 calc R . .
H59B H 0.9822 0.0675 0.4949 0.399 Uiso 1 1 calc R . .
H59C H 0.9871 0.0898 0.5155 0.399 Uiso 1 1 calc R . .
C61 C 1.03829(17) 0.21079(15) 0.3931(3) 0.056(3) Uani 1 1 d . . .
N61 N 1.01989(13) 0.22002(11) 0.4197(3) 0.0533(19) Uani 1 1 d . . .
H61 H 1.0163 0.2145 0.4481 0.064 Uiso 1 1 calc R . .
O61 O 0.98871(10) 0.24330(9) 0.4337(2) 0.0548(16) Uani 1 1 d . . .
C62 C 1.03253(17) 0.23446(15) 0.3370(3) 0.055(3) Uani 1 1 d . . .
N62 N 1.05013(15) 0.19489(12) 0.4099(3) 0.074(3) Uani 1 1 d . . .
H62A H 1.0622 0.1893 0.3925 0.089 Uiso 1 1 calc R . .
H62B H 1.0461 0.1898 0.4385 0.089 Uiso 1 1 calc R . .
O62 O 1.04049(12) 0.22395(11) 0.2287(2) 0.0721(19) Uani 1 1 d . A .
C63 C 1.01457(16) 0.24484(13) 0.3616(3) 0.048(2) Uani 1 1 d . . .
N63 N 1.04489(14) 0.21812(11) 0.3497(3) 0.064(2) Uani 1 1 d . . .
O63 O 1.09437(17) 0.25237(14) 0.2579(3) 0.111(3) Uani 1 1 d . . .
C64 C 1.00613(15) 0.23705(12) 0.4071(3) 0.046(2) Uani 1 1 d . . .
N64 N 1.00534(14) 0.26222(11) 0.3366(2) 0.051(2) Uani 1 1 d . . .
O64 O 1.09555(18) 0.23066(17) 0.1910(3) 0.123(4) Uani 1 1 d . . .
C65 C 1.0191(2) 0.26124(17) 0.2967(4) 0.069(3) Uani 1 1 d . . .
H65 H 1.0176 0.2710 0.2715 0.083 Uiso 1 1 calc R . .
N65 N 1.03554(14) 0.24563(11) 0.2933(3) 0.058(2) Uani 1 1 d . . .
O65 O 1.03084(18) 0.18234(14) 0.2182(3) 0.131(4) Uani 1 1 d D . .
C66 C 1.0509(2) 0.24031(16) 0.2539(4) 0.070(3) Uani 1 1 d . . .
H66 H 1.0511 0.2521 0.2309 0.083 Uiso 1 1 calc R . .
C67 C 1.0785(2) 0.23496(18) 0.2656(5) 0.084(4) Uani 1 1 d . . .
H67 H 1.0804 0.2293 0.2992 0.101 Uiso 1 1 calc R . .
C68 C 1.0849(2) 0.22035(17) 0.2286(4) 0.085(4) Uani 1 1 d . A .
H68 H 1.0968 0.2100 0.2418 0.101 Uiso 1 1 calc R . .
C69 C 1.1062(3) 0.2474(3) 0.2123(6) 0.132(6) Uani 1 1 d . . .
C70 C 1.1341(3) 0.2437(3) 0.2203(7) 0.146(6) Uiso 1 1 d . . .
H70A H 1.1424 0.2416 0.1888 0.219 Uiso 1 1 calc R . .
H70B H 1.1364 0.2316 0.2407 0.219 Uiso 1 1 calc R . .
H70C H 1.1416 0.2554 0.2367 0.219 Uiso 1 1 calc R . .
C71 C 1.1016(4) 0.2679(3) 0.1828(7) 0.154(7) Uiso 1 1 d . . .
H71A H 1.1097 0.2670 0.1508 0.231 Uiso 1 1 calc R . .
H71B H 1.1088 0.2793 0.2011 0.231 Uiso 1 1 calc R . .
H71C H 1.0836 0.2701 0.1785 0.231 Uiso 1 1 calc R . .
C72 C 1.0600(2) 0.2104(2) 0.2121(5) 0.096(4) Uiso 1 1 d . . .
H72 H 1.0597 0.2099 0.1756 0.116 Uiso 1 1 calc R A .
C73 C 1.0550(3) 0.1901(2) 0.2313(6) 0.118(5) Uiso 1 1 d . A .
H73A H 1.0681 0.1808 0.2190 0.142 Uiso 1 1 calc R . .
H73B H 1.0563 0.1905 0.2673 0.142 Uiso 1 1 calc R . .
Si4 Si 1.03101(17) 0.16518(13) 0.1803(3) 0.121(3) Uiso 0.55 1 d PD A 1
C74 C 1.0390(5) 0.1769(4) 0.1186(7) 0.23(2) Uiso 0.55 1 d PD A 1
H74A H 1.0548 0.1845 0.1213 0.352 Uiso 0.55 1 calc PR A 1
H74B H 1.0256 0.1862 0.1088 0.352 Uiso 0.55 1 calc PR A 1
H74C H 1.0408 0.1662 0.0941 0.352 Uiso 0.55 1 calc PR A 1
C75 C 1.0516(7) 0.1442(4) 0.1893(13) 0.185(15) Uiso 0.55 1 d PD A 1
H75A H 1.0690 0.1489 0.1891 0.277 Uiso 0.55 1 calc PR A 1
H75B H 1.0492 0.1344 0.1629 0.277 Uiso 0.55 1 calc PR A 1
H75C H 1.0479 0.1378 0.2207 0.277 Uiso 0.55 1 calc PR A 1
C76 C 1.0040(3) 0.1524(3) 0.1832(7) 0.22(2) Uiso 0.55 1 d PD A 1
C77 C 0.9963(5) 0.1423(4) 0.2273(8) 0.123(9) Uiso 0.55 1 d PD A 1
H77A H 0.9991 0.1512 0.2553 0.184 Uiso 0.55 1 calc PR A 1
H77B H 1.0061 0.1299 0.2315 0.184 Uiso 0.55 1 calc PR A 1
H77C H 0.9784 0.1389 0.2252 0.184 Uiso 0.55 1 calc PR A 1
C78 C 0.9968(6) 0.1405(5) 0.1338(9) 0.173(14) Uiso 0.55 1 d PD A 1
H78A H 1.0026 0.1483 0.1056 0.259 Uiso 0.55 1 calc PR A 1
H78B H 0.9785 0.1388 0.1320 0.259 Uiso 0.55 1 calc PR A 1
H78C H 1.0049 0.1272 0.1339 0.259 Uiso 0.55 1 calc PR A 1
C79 C 0.9806(5) 0.1707(5) 0.1740(14) 0.206(18) Uiso 0.55 1 d PD A 1
H79A H 0.9836 0.1777 0.1431 0.309 Uiso 0.55 1 calc PR A 1
H79B H 0.9809 0.1804 0.2009 0.309 Uiso 0.55 1 calc PR A 1
H79C H 0.9641 0.1641 0.1728 0.309 Uiso 0.55 1 calc PR A 1
Si4A Si 1.0164(2) 0.17315(16) 0.1632(4) 0.120(3) Uiso 0.45 1 d PD A 2
C74A C 1.0390(5) 0.1769(4) 0.1186(7) 0.235(9) Uiso 0.45 1 d PD A 2
H74D H 1.0425 0.1914 0.1156 0.352 Uiso 0.45 1 calc PR A 2
H74E H 1.0329 0.1717 0.0873 0.352 Uiso 0.45 1 calc PR A 2
H74F H 1.0545 0.1698 0.1277 0.352 Uiso 0.45 1 calc PR A 2
C75A C 0.9873(5) 0.1842(7) 0.1540(15) 0.184(13) Uiso 0.45 1 d PD A 2
H75D H 0.9895 0.1980 0.1418 0.276 Uiso 0.45 1 calc PR A 2
H75E H 0.9781 0.1845 0.1849 0.276 Uiso 0.45 1 calc PR A 2
H75F H 0.9778 0.1762 0.1301 0.276 Uiso 0.45 1 calc PR A 2
C76A C 1.0040(3) 0.1524(3) 0.1832(7) 0.224(18) Uiso 0.45 1 d PD A 2
C77A C 0.9877(6) 0.1525(5) 0.2313(9) 0.123(3) Uiso 0.45 1 d PD A 2
H77D H 0.9948 0.1622 0.2544 0.184 Uiso 0.45 1 calc PR A 2
H77E H 0.9878 0.1390 0.2459 0.184 Uiso 0.45 1 calc PR A 2
H77F H 0.9704 0.1564 0.2234 0.184 Uiso 0.45 1 calc PR A 2
C78A C 0.9917(8) 0.1355(5) 0.1510(12) 0.173(13) Uiso 0.45 1 d PD A 2
H78D H 1.0008 0.1344 0.1201 0.259 Uiso 0.45 1 calc PR A 2
H78E H 0.9741 0.1390 0.1445 0.259 Uiso 0.45 1 calc PR A 2
H78F H 0.9925 0.1226 0.1683 0.259 Uiso 0.45 1 calc PR A 2
C79A C 1.0270(8) 0.1370(7) 0.208(2) 0.56(11) Uiso 0.45 1 d PD A 2
H79D H 1.0370 0.1448 0.2312 0.842 Uiso 0.45 1 calc PR A 2
H79E H 1.0379 0.1320 0.1817 0.842 Uiso 0.45 1 calc PR A 2
H79F H 1.0191 0.1255 0.2245 0.842 Uiso 0.45 1 calc PR A 2
Si5 Si 0.78487(8) 0.22493(6) 0.37886(15) 0.1024(12) Uani 1 1 d . . .
C81 C 0.87813(15) 0.26715(13) 0.4117(3) 0.047(2) Uani 1 1 d . . .
N81 N 0.89147(13) 0.25064(11) 0.4296(2) 0.0478(19) Uani 1 1 d . . .
H81 H 0.9045 0.2467 0.4122 0.057 Uiso 1 1 calc R . .
O81 O 0.89991(10) 0.22522(9) 0.4842(2) 0.0512(15) Uani 1 1 d . . .
C82 C 0.85398(16) 0.26457(12) 0.4768(3) 0.048(2) Uani 1 1 d . . .
N82 N 0.88558(13) 0.27536(11) 0.3689(3) 0.054(2) Uani 1 1 d . . .
H82A H 0.8773 0.2857 0.3564 0.065 Uiso 1 1 calc R . .
H82B H 0.8987 0.2704 0.3534 0.065 Uiso 1 1 calc R . .
O82 O 0.79210(12) 0.27549(11) 0.4831(3) 0.076(2) Uani 1 1 d . . .
C83 C 0.86539(16) 0.24875(14) 0.4971(3) 0.051(2) Uani 1 1 d . . .
N83 N 0.85875(13) 0.27435(11) 0.4351(3) 0.0539(19) Uani 1 1 d . . .
O83 O 0.80940(13) 0.31978(11) 0.4974(3) 0.076(2) Uani 1 1 d . . .
C84 C 0.88663(17) 0.23997(13) 0.4710(3) 0.049(2) Uani 1 1 d . . .
N84 N 0.85409(15) 0.24214(12) 0.5397(3) 0.058(2) Uani 1 1 d . . .
O84 O 0.78965(13) 0.31708(11) 0.4269(3) 0.083(2) Uani 1 1 d . . .
C85 C 0.83548(18) 0.25486(16) 0.5463(3) 0.063(3) Uani 1 1 d . . .
H85 H 0.8240 0.2545 0.5728 0.075 Uiso 1 1 calc R . .
N85 N 0.83500(14) 0.26873(12) 0.5094(3) 0.064(2) Uani 1 1 d . . .
O85 O 0.78192(15) 0.24770(12) 0.4038(3) 0.100(3) Uani 1 1 d . . .
C86 C 0.81289(18) 0.28512(16) 0.5054(4) 0.071(3) Uani 1 1 d . . .
H86 H 0.8082 0.2900 0.5386 0.085 Uiso 1 1 calc R . .
C87 C 0.82023(17) 0.30215(14) 0.4745(4) 0.056(3) Uani 1 1 d . . .
H87 H 0.8388 0.3032 0.4692 0.068 Uiso 1 1 calc R . .
C88 C 0.80551(17) 0.30010(16) 0.4284(4) 0.067(3) Uani 1 1 d . . .
H88 H 0.8167 0.2995 0.3992 0.080 Uiso 1 1 calc R . .
C89 C 0.7983(2) 0.33158(17) 0.4615(4) 0.077(3) Uani 1 1 d . . .
C90 C 0.8181(2) 0.34603(19) 0.4362(5) 0.091(4) Uiso 1 1 d . . .
H90A H 0.8098 0.3541 0.4109 0.136 Uiso 1 1 calc R . .
H90B H 0.8315 0.3379 0.4214 0.136 Uiso 1 1 calc R . .
H90C H 0.8254 0.3551 0.4608 0.136 Uiso 1 1 calc R . .
C91 C 0.7767(3) 0.3435(2) 0.4817(5) 0.105(4) Uiso 1 1 d . . .
H91A H 0.7693 0.3517 0.4557 0.157 Uiso 1 1 calc R . .
H91B H 0.7828 0.3523 0.5079 0.157 Uiso 1 1 calc R . .
H91C H 0.7641 0.3342 0.4947 0.157 Uiso 1 1 calc R . .
C92 C 0.7904(2) 0.28071(16) 0.4339(4) 0.069(3) Uiso 1 1 d . . .
H92 H 0.7724 0.2840 0.4270 0.083 Uiso 1 1 calc R . .
C93 C 0.7982(2) 0.26327(17) 0.3992(4) 0.082(3) Uiso 1 1 d . . .
H93A H 0.7982 0.2682 0.3651 0.098 Uiso 1 1 calc R . .
H93B H 0.8153 0.2587 0.4074 0.098 Uiso 1 1 calc R . .
C94 C 0.7944(3) 0.2281(3) 0.3142(6) 0.141(6) Uiso 1 1 d . . .
H94A H 0.7815 0.2358 0.2967 0.212 Uiso 1 1 calc R . .
H94B H 0.7964 0.2148 0.2990 0.212 Uiso 1 1 calc R . .
H94C H 0.8104 0.2354 0.3127 0.212 Uiso 1 1 calc R . .
C95 C 0.7532(3) 0.2145(3) 0.3830(6) 0.137(6) Uiso 1 1 d . . .
H95A H 0.7414 0.2233 0.3655 0.205 Uiso 1 1 calc R . .
H95B H 0.7482 0.2136 0.4174 0.205 Uiso 1 1 calc R . .
H95C H 0.7529 0.2010 0.3685 0.205 Uiso 1 1 calc R . .
C96 C 0.8081(3) 0.2110(2) 0.4099(5) 0.101(4) Uiso 1 1 d . . .
C97 C 0.8357(4) 0.2176(3) 0.3990(7) 0.164(7) Uiso 1 1 d . . .
H97A H 0.8389 0.2166 0.3639 0.246 Uiso 1 1 calc R . .
H97B H 0.8474 0.2087 0.4165 0.246 Uiso 1 1 calc R . .
H97C H 0.8382 0.2316 0.4098 0.246 Uiso 1 1 calc R . .
C98 C 0.8068(4) 0.1855(3) 0.3951(8) 0.175(8) Uiso 1 1 d . . .
H98A H 0.8081 0.1839 0.3596 0.263 Uiso 1 1 calc R . .
H98B H 0.7909 0.1798 0.4065 0.263 Uiso 1 1 calc R . .
H98C H 0.8208 0.1784 0.4108 0.263 Uiso 1 1 calc R . .
C99 C 0.8063(4) 0.2129(3) 0.4639(8) 0.183(8) Uiso 1 1 d . . .
H99A H 0.7896 0.2085 0.4747 0.275 Uiso 1 1 calc R . .
H99B H 0.8089 0.2270 0.4733 0.275 Uiso 1 1 calc R . .
H99C H 0.8192 0.2044 0.4792 0.275 Uiso 1 1 calc R . .
C101 C 0.88126(18) 0.19527(16) 0.6034(4) 0.064(3) Uani 1 1 d . . .
N101 N 0.89736(14) 0.19664(11) 0.5619(3) 0.054(2) Uani 1 1 d . . .
H101 H 0.8939 0.2057 0.5395 0.064 Uiso 1 1 calc R . .
O101 O 0.93134(11) 0.18671(9) 0.5173(2) 0.0517(15) Uani 1 1 d . . .
C102 C 0.90544(19) 0.17012(15) 0.6308(3) 0.058(3) Uani 1 1 d . . .
N102 N 0.86227(14) 0.20792(14) 0.6054(3) 0.073(3) Uani 1 1 d . . .
H10D H 0.8517 0.2075 0.6301 0.088 Uiso 1 1 calc R . .
H10E H 0.8601 0.2169 0.5820 0.088 Uiso 1 1 calc R . .
O102 O 0.8944(3) 0.12710(14) 0.6975(4) 0.129(4) Uani 1 1 d . C .
C103 C 0.92166(17) 0.17026(14) 0.5931(3) 0.053(2) Uani 1 1 d . . .
N103 N 0.88484(15) 0.18191(13) 0.6378(3) 0.063(2) Uani 1 1 d . . .
O103 O 0.88481(12) 0.15701(13) 0.7819(2) 0.081(2) Uani 1 1 d . . .
C104 C 0.91848(15) 0.18427(13) 0.5550(3) 0.045(2) Uani 1 1 d . . .
N104 N 0.94061(15) 0.15551(12) 0.5994(3) 0.062(2) Uani 1 1 d . . .
O104 O 0.84655(18) 0.1454(3) 0.7616(4) 0.179(6) Uani 1 1 d . . .
C105 C 0.9348(2) 0.14772(14) 0.6403(4) 0.064(3) Uani 1 1 d . . .
H105 H 0.9443 0.1370 0.6543 0.076 Uiso 1 1 calc R . .
N105 N 0.91510(16) 0.15536(12) 0.6620(3) 0.064(2) Uani 1 1 d . . .
C106 C 0.9035(3) 0.14619(19) 0.7067(4) 0.095(4) Uani 1 1 d . . .
H106 H 0.9172 0.1446 0.7313 0.113 Uiso 1 1 calc R . .
C107 C 0.88335(18) 0.15976(18) 0.7304(3) 0.064(3) Uani 1 1 d . . .
H107 H 0.8837 0.1742 0.7194 0.077 Uiso 1 1 calc R . .
C108 C 0.8586(2) 0.1469(3) 0.7123(6) 0.156(9) Uani 1 1 d . C .
H108 H 0.8481 0.1543 0.6878 0.188 Uiso 1 1 calc R . .
C109 C 0.8601(2) 0.1549(2) 0.8002(5) 0.102(5) Uani 1 1 d . . .
C110 C 0.8488(3) 0.1753(3) 0.8104(7) 0.145(6) Uiso 1 1 d . . .
H11D H 0.8583 0.1820 0.8364 0.217 Uiso 1 1 calc R . .
H11E H 0.8313 0.1736 0.8208 0.217 Uiso 1 1 calc R . .
H11F H 0.8494 0.1836 0.7808 0.217 Uiso 1 1 calc R . .
C111 C 0.8597(3) 0.1428(2) 0.8433(5) 0.109(4) Uiso 1 1 d . . .
H11G H 0.8682 0.1501 0.8698 0.164 Uiso 1 1 calc R . .
H11H H 0.8685 0.1301 0.8371 0.164 Uiso 1 1 calc R . .
H11I H 0.8423 0.1400 0.8525 0.164 Uiso 1 1 calc R . .
C112 C 0.8716(4) 0.1282(3) 0.6916(6) 0.127(6) Uiso 1 1 d . . .
H112 H 0.8632 0.1155 0.7031 0.153 Uiso 1 1 calc R B 1
C113 C 0.8700(5) 0.1302(5) 0.6330(10) 0.24(3) Uiso 0.60 1 d PD C 1
H11J H 0.8796 0.1419 0.6205 0.283 Uiso 0.60 1 calc PR C 1
H11K H 0.8754 0.1177 0.6162 0.283 Uiso 0.60 1 calc PR C 1
O105 O 0.8407(7) 0.1335(6) 0.6294(8) 0.275(16) Uiso 0.60 1 d PD C 1
Si6 Si 0.8321(2) 0.12538(19) 0.5709(4) 0.177(4) Uiso 0.60 1 d PDU C 1
C114 C 0.8067(7) 0.1078(7) 0.5770(16) 0.26(3) Uiso 0.60 1 d PD C 1
H11L H 0.7928 0.1142 0.5945 0.389 Uiso 0.60 1 calc PR C 1
H11M H 0.8125 0.0959 0.5953 0.389 Uiso 0.60 1 calc PR C 1
H11N H 0.8010 0.1036 0.5446 0.389 Uiso 0.60 1 calc PR C 1
C115 C 0.8606(3) 0.1224(2) 0.5504(5) 0.044(4) Uiso 0.60 1 d PD C 1
H11O H 0.8707 0.1343 0.5587 0.066 Uiso 0.60 1 calc PR C 1
H11P H 0.8602 0.1208 0.5149 0.066 Uiso 0.60 1 calc PR C 1
H11Q H 0.8681 0.1104 0.5653 0.066 Uiso 0.60 1 calc PR C 1
C116 C 0.8251(4) 0.1446(4) 0.5159(9) 0.132(5) Uiso 0.60 1 d PD C 1
C117 C 0.8276(7) 0.1318(5) 0.4706(9) 0.193(18) Uiso 0.60 1 d PD C 1
H11R H 0.8393 0.1207 0.4768 0.290 Uiso 0.60 1 calc PR C 1
H11S H 0.8341 0.1402 0.4438 0.290 Uiso 0.60 1 calc PR C 1
H11T H 0.8112 0.1263 0.4616 0.290 Uiso 0.60 1 calc PR C 1
C118 C 0.8491(7) 0.1590(5) 0.5188(13) 0.224(18) Uiso 0.60 1 d PD C 1
H11U H 0.8536 0.1612 0.5531 0.336 Uiso 0.60 1 calc PR C 1
H11V H 0.8452 0.1720 0.5034 0.336 Uiso 0.60 1 calc PR C 1
H11W H 0.8632 0.1526 0.5018 0.336 Uiso 0.60 1 calc PR C 1
C119 C 0.8020(8) 0.1556(8) 0.5248(19) 0.53(6) Uiso 0.60 1 d PDU C 1
H11$ H 0.8028 0.1621 0.5569 0.788 Uiso 0.60 1 calc PR C 1
H11 H 0.7878 0.1462 0.5240 0.788 Uiso 0.60 1 calc PR C 1
H117 H 0.7998 0.1659 0.4995 0.788 Uiso 0.60 1 calc PR C 1
C11C C 0.8700(5) 0.1302(5) 0.6330(10) 0.24(3) Uiso 0.40 1 d P C 2
H11$ H 0.8702 0.1447 0.6245 0.283 Uiso 0.40 1 calc PR C 2
H11 H 0.8852 0.1240 0.6188 0.283 Uiso 0.40 1 calc PR C 2
O10E O 0.8514(3) 0.1223(2) 0.6135(5) 0.056(4) Uiso 0.40 1 d PD C 2
Si6A Si 0.8436(4) 0.1183(3) 0.5559(5) 0.177(5) Uiso 0.40 1 d PD C 2
C11D C 0.8101(4) 0.1083(5) 0.5615(11) 0.097(11) Uiso 0.40 1 d PD C 2
H11$ H 0.8097 0.0972 0.5850 0.145 Uiso 0.40 1 calc PR C 2
H11 H 0.8044 0.1035 0.5296 0.145 Uiso 0.40 1 calc PR C 2
H117 H 0.7991 0.1192 0.5727 0.145 Uiso 0.40 1 calc PR C 2
C11E C 0.8642(5) 0.0987(4) 0.5292(10) 0.097(10) Uiso 0.40 1 d PD C 2
H11$ H 0.8650 0.0870 0.5513 0.145 Uiso 0.40 1 calc PR C 2
H11 H 0.8811 0.1042 0.5247 0.145 Uiso 0.40 1 calc PR C 2
H117 H 0.8574 0.0944 0.4976 0.145 Uiso 0.40 1 calc PR C 2
C11F C 0.8437(5) 0.1397(3) 0.5164(10) 0.103(10) Uiso 0.40 1 d PD C 2
C11G C 0.8717(5) 0.1473(5) 0.5106(12) 0.110(11) Uiso 0.40 1 d PD C 2
H11$ H 0.8778 0.1525 0.5420 0.165 Uiso 0.40 1 calc PR C 2
H11 H 0.8724 0.1581 0.4861 0.165 Uiso 0.40 1 calc PR C 2
H117 H 0.8824 0.1360 0.5002 0.165 Uiso 0.40 1 calc PR C 2
C11H C 0.8285(7) 0.1584(4) 0.5359(13) 0.137(14) Uiso 0.40 1 d PD C 2
H11$ H 0.8340 0.1616 0.5691 0.205 Uiso 0.40 1 calc PR C 2
H11 H 0.8105 0.1552 0.5360 0.205 Uiso 0.40 1 calc PR C 2
H117 H 0.8316 0.1701 0.5146 0.205 Uiso 0.40 1 calc PR C 2
C11I C 0.8348(8) 0.1348(6) 0.4644(9) 0.152(19) Uiso 0.40 1 d PD C 2
H11$ H 0.8446 0.1235 0.4515 0.229 Uiso 0.40 1 calc PR C 2
H11 H 0.8372 0.1467 0.4436 0.229 Uiso 0.40 1 calc PR C 2
H117 H 0.8170 0.1311 0.4650 0.229 Uiso 0.40 1 calc PR C 2
C121 C 0.98419(16) 0.14626(13) 0.4905(3) 0.047(2) Uani 1 1 d . . .
N121 N 0.97124(13) 0.16350(10) 0.4742(3) 0.0477(19) Uani 1 1 d . . .
H121 H 0.9591 0.1682 0.4926 0.057 Uiso 1 1 calc R . .
O121 O 0.96434(11) 0.18891(9) 0.4197(2) 0.0528(15) Uani 1 1 d . . .
C122 C 1.00735(18) 0.14713(13) 0.4229(4) 0.058(3) Uani 1 1 d . . .
N122 N 0.97741(14) 0.13862(11) 0.5335(3) 0.058(2) Uani 1 1 d . . .
H12A H 0.9854 0.1281 0.5455 0.070 Uiso 1 1 calc R . .
H12B H 0.9650 0.1441 0.5499 0.070 Uiso 1 1 calc R . .
O122 O 1.03362(17) 0.11113(12) 0.3500(3) 0.099(3) Uani 1 1 d . E .
C123 C 0.99583(17) 0.16424(15) 0.4040(3) 0.057(3) Uani 1 1 d . . .
N123 N 1.00270(15) 0.13795(11) 0.4663(3) 0.066(2) Uani 1 1 d . . .
O123 O 1.06714(15) 0.10197(13) 0.4337(4) 0.112(3) Uani 1 1 d . . .
C124 C 0.97641(17) 0.17368(14) 0.4305(3) 0.053(2) Uani 1 1 d . . .
N124 N 1.00566(16) 0.16998(13) 0.3596(3) 0.073(2) Uani 1 1 d . . .
O124 O 1.03799(19) 0.07784(12) 0.4357(4) 0.109(3) Uani 1 1 d . . .
C125 C 1.0228(2) 0.15652(17) 0.3530(4) 0.080(3) Uani 1 1 d . . .
H125 H 1.0328 0.1562 0.3243 0.095 Uiso 1 1 calc R . .
N125 N 1.02587(16) 0.14263(13) 0.3896(3) 0.075(3) Uani 1 1 d . . .
C126 C 1.0428(2) 0.12486(16) 0.3854(4) 0.077(3) Uani 1 1 d . . .
H126 H 1.0601 0.1294 0.3762 0.092 Uiso 1 1 calc R . .
C127 C 1.0438(2) 0.11257(18) 0.4316(5) 0.087(4) Uani 1 1 d . . .
H127 H 1.0406 0.1209 0.4615 0.104 Uiso 1 1 calc R . .
C128 C 1.0253(3) 0.09513(17) 0.4258(5) 0.089(4) Uani 1 1 d . E .
H128 H 1.0100 0.0968 0.4467 0.107 Uiso 1 1 calc R . .
C129 C 1.0621(3) 0.0824(2) 0.4529(6) 0.118(6) Uani 1 1 d . . .
C130 C 1.0645(3) 0.0832(3) 0.5089(6) 0.129(5) Uiso 1 1 d . . .
H13C H 1.0613 0.0697 0.5224 0.193 Uiso 1 1 calc R . .
H13D H 1.0522 0.0927 0.5221 0.193 Uiso 1 1 calc R . .
H13E H 1.0815 0.0875 0.5178 0.193 Uiso 1 1 calc R . .
C131 C 1.0811(4) 0.0687(3) 0.4314(7) 0.162(7) Uiso 1 1 d . . .
H13F H 1.0795 0.0687 0.3957 0.243 Uiso 1 1 calc R . .
H13G H 1.0784 0.0549 0.4436 0.243 Uiso 1 1 calc R . .
H13H H 1.0980 0.0732 0.4405 0.243 Uiso 1 1 calc R . .
C132 C 1.0193(3) 0.0961(2) 0.3719(5) 0.102(4) Uiso 1 1 d D . .
H132 H 1.0210 0.0827 0.3554 0.122 Uiso 1 1 calc R D 1
C133 C 0.9894(4) 0.1062(3) 0.3665(7) 0.093(5) Uiso 0.70 1 d P E 1
H13I H 0.9878 0.1189 0.3854 0.112 Uiso 0.70 1 calc PR E 1
H13J H 0.9851 0.1088 0.3319 0.112 Uiso 0.70 1 calc PR E 1
O125 O 0.97377(19) 0.09011(18) 0.3870(4) 0.093(3) Uani 0.70 1 d PD E 1
Si7 Si 0.94394(11) 0.08827(8) 0.3708(2) 0.1014(17) Uani 0.70 1 d PD E 1
C134 C 0.9325(4) 0.0686(4) 0.4095(8) 0.134(8) Uiso 0.70 1 d PD E 1
H13K H 0.9413 0.0559 0.4020 0.201 Uiso 0.70 1 calc PR E 1
H13L H 0.9145 0.0667 0.4041 0.201 Uiso 0.70 1 calc PR E 1
H13M H 0.9355 0.0722 0.4437 0.201 Uiso 0.70 1 calc PR E 1
C135 C 0.9442(5) 0.0836(4) 0.3061(7) 0.160(10) Uiso 0.70 1 d PD E 1
H13N H 0.9538 0.0713 0.2993 0.241 Uiso 0.70 1 calc PR E 1
H13O H 0.9519 0.0951 0.2893 0.241 Uiso 0.70 1 calc PR E 1
H13P H 0.9269 0.0819 0.2945 0.241 Uiso 0.70 1 calc PR E 1
C136 C 0.9270(3) 0.1096(2) 0.3860(6) 0.098(6) Uiso 0.70 1 d PD E 1
C137 C 0.9304(4) 0.1202(3) 0.4360(6) 0.119(7) Uiso 0.70 1 d PD E 1
H13Q H 0.9484 0.1215 0.4434 0.178 Uiso 0.70 1 calc PR E 1
H13R H 0.9222 0.1122 0.4615 0.178 Uiso 0.70 1 calc PR E 1
H13S H 0.9228 0.1337 0.4348 0.178 Uiso 0.70 1 calc PR E 1
C138 C 0.8974(3) 0.1084(3) 0.3781(7) 0.108(6) Uiso 0.70 1 d PD E 1
H13T H 0.8938 0.1023 0.3462 0.162 Uiso 0.70 1 calc PR E 1
H13U H 0.8902 0.1220 0.3792 0.162 Uiso 0.70 1 calc PR E 1
H13V H 0.8899 0.1001 0.4039 0.162 Uiso 0.70 1 calc PR E 1
C139 C 0.9341(5) 0.1291(3) 0.3501(8) 0.157(10) Uiso 0.70 1 d PD E 1
H13W H 0.9328 0.1250 0.3158 0.236 Uiso 0.70 1 calc PR E 1
H13$ H 0.9513 0.1336 0.3569 0.236 Uiso 0.70 1 calc PR E 1
H13 H 0.9224 0.1402 0.3565 0.236 Uiso 0.70 1 calc PR E 1
C13C C 0.9940(5) 0.0952(7) 0.3493(14) 0.093(7) Uiso 0.30 1 d PD E 2
H13$ H 0.9955 0.0995 0.3149 0.112 Uiso 0.30 1 calc PR E 2
H13 H 0.9884 0.0809 0.3493 0.112 Uiso 0.30 1 calc PR E 2
O12E O 0.9746(5) 0.1072(6) 0.3721(13) 0.139(12) Uiso 0.30 1 d PDU E 2
Si7A Si 0.9481(2) 0.1125(2) 0.3473(5) 0.096(4) Uiso 0.30 1 d PDU E 2
C13D C 0.9424(9) 0.0994(7) 0.2930(11) 0.133(18) Uiso 0.30 1 d PD E 2
H13$ H 0.9584 0.0967 0.2766 0.199 Uiso 0.30 1 calc PR E 2
H13 H 0.9318 0.1077 0.2717 0.199 Uiso 0.30 1 calc PR E 2
H137 H 0.9339 0.0866 0.3003 0.199 Uiso 0.30 1 calc PR E 2
C13E C 0.9445(8) 0.1397(4) 0.3416(16) 0.108(14) Uiso 0.30 1 d PD E 2
H13$ H 0.9505 0.1440 0.3094 0.161 Uiso 0.30 1 calc PR E 2
H13 H 0.9544 0.1464 0.3671 0.161 Uiso 0.30 1 calc PR E 2
H137 H 0.9268 0.1433 0.3452 0.161 Uiso 0.30 1 calc PR E 2
C13F C 0.9277(7) 0.1057(6) 0.3912(11) 0.57(18) Uiso 0.30 1 d PD E 2
C13G C 0.9227(12) 0.0823(6) 0.3991(17) 0.16(2) Uiso 0.30 1 d PD E 2
H13$ H 0.9377 0.0760 0.4131 0.237 Uiso 0.30 1 calc PR E 2
H13 H 0.9187 0.0760 0.3677 0.237 Uiso 0.30 1 calc PR E 2
H137 H 0.9085 0.0805 0.4215 0.237 Uiso 0.30 1 calc PR E 2
C13H C 0.8994(7) 0.1142(13) 0.384(2) 1.3(6) Uiso 0.30 1 d PD E 2
H13$ H 0.8987 0.1231 0.3557 1.900 Uiso 0.30 1 calc PR E 2
H13 H 0.8945 0.1219 0.4135 1.900 Uiso 0.30 1 calc PR E 2
H137 H 0.8878 0.1028 0.3799 1.900 Uiso 0.30 1 calc PR E 2
C13I C 0.9332(10) 0.1129(6) 0.4470(10) 0.102(14) Uiso 0.30 1 d PDU E 2
H13$ H 0.9491 0.1071 0.4582 0.154 Uiso 0.30 1 calc PR E 2
H13 H 0.9195 0.1083 0.4682 0.154 Uiso 0.30 1 calc PR E 2
H137 H 0.9342 0.1277 0.4482 0.154 Uiso 0.30 1 calc PR E 2
Si8 Si 0.90436(8) 0.20907(6) 0.20117(14) 0.0981(12) Uani 1 1 d . . .
C141 C 0.97762(17) 0.21579(16) 0.2953(3) 0.059(3) Uani 1 1 d . . .
N141 N 0.96291(13) 0.21616(11) 0.3378(2) 0.0509(19) Uani 1 1 d . . .
H141 H 0.9649 0.2062 0.3587 0.061 Uiso 1 1 calc R . .
O141 O 0.93393(10) 0.22999(9) 0.38906(19) 0.0500(15) Uani 1 1 d . . .
C142 C 0.95872(18) 0.24477(14) 0.2726(4) 0.062(3) Uani 1 1 d . . .
N142 N 0.99329(15) 0.20067(13) 0.2886(3) 0.071(2) Uani 1 1 d . . .
H14D H 1.0025 0.2001 0.2620 0.086 Uiso 1 1 calc R . .
H14E H 0.9946 0.1911 0.3108 0.086 Uiso 1 1 calc R . .
O142 O 0.94295(14) 0.26976(12) 0.1658(3) 0.081(2) Uani 1 1 d . . .
C143 C 0.94340(16) 0.24587(13) 0.3139(3) 0.043(2) Uani 1 1 d . . .
N143 N 0.97566(15) 0.23023(12) 0.2617(3) 0.058(2) Uani 1 1 d . . .
O143 O 0.99799(15) 0.26960(12) 0.1459(2) 0.084(2) Uani 1 1 d . . .
C144 C 0.94567(16) 0.23091(14) 0.3495(3) 0.046(2) Uani 1 1 d . . .
N144 N 0.92876(14) 0.26327(12) 0.3128(3) 0.055(2) Uani 1 1 d . . .
O144 O 0.9840(2) 0.24435(16) 0.0977(3) 0.124(4) Uani 1 1 d . . .
C145 C 0.93519(17) 0.27264(14) 0.2728(3) 0.053(2) Uani 1 1 d . . .
H145 H 0.9280 0.2851 0.2627 0.063 Uiso 1 1 calc R . .
N145 N 0.95389(14) 0.26243(12) 0.2461(2) 0.058(2) Uani 1 1 d . . .
O145 O 0.9218(2) 0.22925(12) 0.1862(3) 0.110(3) Uani 1 1 d . . .
C146 C 0.9625(2) 0.26991(17) 0.2006(3) 0.067(3) Uani 1 1 d . . .
H146 H 0.9686 0.2841 0.2049 0.080 Uiso 1 1 calc R . .
C147 C 0.9836(2) 0.25684(17) 0.1773(3) 0.072(3) Uani 1 1 d . . .
H147 H 0.9940 0.2493 0.2017 0.086 Uiso 1 1 calc R . .
C148 C 0.9697(3) 0.2431(2) 0.1411(4) 0.094(4) Uani 1 1 d . . .
H148 H 0.9683 0.2289 0.1532 0.113 Uiso 1 1 calc R . .
C149 C 1.0055(2) 0.2570(2) 0.1047(3) 0.086(4) Uani 1 1 d . . .
C150 C 1.0286(3) 0.2460(2) 0.1158(6) 0.123(5) Uiso 1 1 d . . .
H15D H 1.0424 0.2556 0.1199 0.184 Uiso 1 1 calc R . .
H15E H 1.0324 0.2367 0.0890 0.184 Uiso 1 1 calc R . .
H15F H 1.0263 0.2383 0.1461 0.184 Uiso 1 1 calc R . .
C151 C 1.0075(3) 0.2704(2) 0.0609(5) 0.109(4) Uiso 1 1 d . . .
H15G H 1.0220 0.2795 0.0647 0.164 Uiso 1 1 calc R . .
H15H H 0.9922 0.2785 0.0577 0.164 Uiso 1 1 calc R . .
H15I H 1.0098 0.2621 0.0316 0.164 Uiso 1 1 calc R . .
C152 C 0.9441(2) 0.25317(18) 0.1369(4) 0.080(3) Uiso 1 1 d . . .
H152 H 0.9429 0.2583 0.1026 0.097 Uiso 1 1 calc R . .
C153 C 0.9207(3) 0.2394(3) 0.1447(6) 0.129(5) Uiso 1 1 d . . .
H15J H 0.9054 0.2479 0.1445 0.154 Uiso 1 1 calc R . .
H15K H 0.9195 0.2297 0.1172 0.154 Uiso 1 1 calc R . .
C154 C 0.9002(3) 0.1928(2) 0.1466(5) 0.106(4) Uiso 1 1 d . . .
H15L H 0.8911 0.2003 0.1213 0.159 Uiso 1 1 calc R . .
H15M H 0.8906 0.1807 0.1556 0.159 Uiso 1 1 calc R . .
H15N H 0.9166 0.1887 0.1340 0.159 Uiso 1 1 calc R . .
C155 C 0.9212(3) 0.1950(2) 0.2510(5) 0.108(4) Uiso 1 1 d . . .
H15O H 0.9378 0.1909 0.2393 0.162 Uiso 1 1 calc R . .
H15P H 0.9114 0.1831 0.2601 0.162 Uiso 1 1 calc R . .
H15Q H 0.9231 0.2039 0.2794 0.162 Uiso 1 1 calc R . .
C156 C 0.8732(3) 0.2161(2) 0.2261(5) 0.103(4) Uiso 1 1 d . . .
C157 C 0.8575(3) 0.2296(3) 0.1845(6) 0.140(6) Uiso 1 1 d . . .
H15R H 0.8546 0.2214 0.1554 0.209 Uiso 1 1 calc R . .
H15S H 0.8674 0.2416 0.1756 0.209 Uiso 1 1 calc R . .
H15T H 0.8414 0.2339 0.1982 0.209 Uiso 1 1 calc R . .
C158 C 0.8572(3) 0.1973(2) 0.2374(6) 0.130(5) Uiso 1 1 d . . .
H15U H 0.8543 0.1897 0.2073 0.194 Uiso 1 1 calc R . .
H15V H 0.8410 0.2016 0.2511 0.194 Uiso 1 1 calc R . .
H15W H 0.8660 0.1888 0.2610 0.194 Uiso 1 1 calc R . .
C159 C 0.8772(3) 0.2298(2) 0.2726(5) 0.110(4) Uiso 1 1 d . . .
H15$ H 0.8862 0.2421 0.2633 0.165 Uiso 1 1 calc R . .
H15 H 0.8869 0.2223 0.2970 0.165 Uiso 1 1 calc R . .
H157 H 0.8608 0.2334 0.2864 0.165 Uiso 1 1 calc R . .
Ba2 Ba 1.035382(12) 0.276809(10) 0.59449(2) 0.06405(17) Uani 1 1 d . . .
C161 C 0.94208(16) 0.29725(14) 0.6437(3) 0.049(2) Uani 1 1 d . . .
N161 N 0.96329(12) 0.29018(10) 0.6176(2) 0.0414(17) Uani 1 1 d . . .
H161 H 0.9714 0.2796 0.6294 0.050 Uiso 1 1 calc R . .
O161 O 0.99158(10) 0.29186(9) 0.5558(2) 0.0470(15) Uani 1 1 d . . .
C162 C 0.93879(16) 0.32263(12) 0.5899(3) 0.044(2) Uani 1 1 d . . .
N162 N 0.93523(13) 0.28631(11) 0.6820(3) 0.0520(19) Uani 1 1 d . . .
H16A H 0.9224 0.2902 0.7000 0.062 Uiso 1 1 calc R . .
H16B H 0.9435 0.2752 0.6893 0.062 Uiso 1 1 calc R . .
O162 O 0.92101(13) 0.36297(10) 0.6314(2) 0.0651(18) Uani 1 1 d . G .
C163 C 0.95827(14) 0.31592(13) 0.5620(3) 0.040(2) Uani 1 1 d . . .
N163 N 0.92987(13) 0.31437(11) 0.6312(3) 0.0482(18) Uani 1 1 d . . .
O163 O 0.86660(13) 0.34936(14) 0.5726(3) 0.091(3) Uani 1 1 d . . .
C164 C 0.97228(16) 0.29886(12) 0.5746(3) 0.041(2) Uani 1 1 d . . .
N164 N 0.96151(13) 0.32912(11) 0.5213(3) 0.0503(18) Uani 1 1 d . . .
O164 O 0.86084(15) 0.36510(15) 0.6431(3) 0.105(3) Uani 1 1 d . . .
C165 C 0.94378(17) 0.34285(13) 0.5280(3) 0.047(2) Uani 1 1 d . . .
H165 H 0.9410 0.3538 0.5062 0.057 Uiso 1 1 calc R . .
N165 N 0.92979(14) 0.33973(11) 0.5691(3) 0.053(2) Uani 1 1 d . . .
O165 O 0.93760(14) 0.36260(11) 0.7283(3) 0.080(2) Uani 1 1 d . . .
C166 C 0.91164(18) 0.35368(14) 0.5886(4) 0.060(3) Uani 1 1 d . . .
H166 H 0.9082 0.3644 0.5637 0.072 Uiso 1 1 calc R . .
C167 C 0.88646(18) 0.34338(16) 0.6031(3) 0.062(3) Uani 1 1 d . . .
H167 H 0.8881 0.3283 0.6046 0.074 Uiso 1 1 calc R . .
C168 C 0.88015(19) 0.35226(16) 0.6523(4) 0.063(3) Uani 1 1 d . G .
H168 H 0.8747 0.3414 0.6754 0.075 Uiso 1 1 calc R . .
C169 C 0.8485(2) 0.35842(18) 0.6022(5) 0.088(4) Uani 1 1 d . . .
C170 C 0.8276(3) 0.3440(3) 0.6145(7) 0.142(6) Uiso 1 1 d . . .
H17D H 0.8193 0.3396 0.5844 0.214 Uiso 1 1 calc R . .
H17E H 0.8155 0.3507 0.6358 0.214 Uiso 1 1 calc R . .
H17F H 0.8346 0.3321 0.6313 0.214 Uiso 1 1 calc R . .
C171 C 0.8382(4) 0.3775(3) 0.5736(7) 0.156(7) Uiso 1 1 d . . .
H17G H 0.8293 0.3730 0.5442 0.234 Uiso 1 1 calc R . .
H17H H 0.8523 0.3863 0.5643 0.234 Uiso 1 1 calc R . .
H17I H 0.8266 0.3850 0.5946 0.234 Uiso 1 1 calc R . .
C172 C 0.90335(18) 0.36248(15) 0.6708(3) 0.059(3) Uiso 1 1 d . . .
H172 H 0.8989 0.3768 0.6793 0.070 Uiso 1 1 calc R F 1
C173 C 0.9152(2) 0.35292(17) 0.7150(4) 0.069(5) Uiso 0.70 1 d P G 1
H17J H 0.9032 0.3535 0.7427 0.083 Uiso 0.70 1 calc PR G 1
H17K H 0.9186 0.3385 0.7081 0.083 Uiso 0.70 1 calc PR G 1
Si9 Si 0.93854(11) 0.37814(9) 0.7744(2) 0.0990(19) Uani 0.70 1 d PD G 1
C174 C 0.9114(4) 0.3954(3) 0.7722(8) 0.094(5) Uiso 0.70 1 d PD G 1
H17L H 0.8958 0.3875 0.7709 0.141 Uiso 0.70 1 calc PR G 1
H17M H 0.9126 0.4040 0.7430 0.141 Uiso 0.70 1 calc PR G 1
H17N H 0.9113 0.4040 0.8014 0.141 Uiso 0.70 1 calc PR G 1
C175 C 0.9311(6) 0.3616(4) 0.8315(10) 0.164(10) Uiso 0.70 1 d PD G 1
H17O H 0.9144 0.3556 0.8281 0.245 Uiso 0.70 1 calc PR G 1
H17P H 0.9316 0.3701 0.8609 0.245 Uiso 0.70 1 calc PR G 1
H17Q H 0.9437 0.3508 0.8343 0.245 Uiso 0.70 1 calc PR G 1
C176 C 0.9703(4) 0.3899(3) 0.7748(7) 0.123(7) Uiso 0.70 1 d PD G 1
C177 C 0.9763(5) 0.4001(4) 0.7267(8) 0.155(10) Uiso 0.70 1 d PD G 1
H17R H 0.9628 0.4096 0.7183 0.233 Uiso 0.70 1 calc PR G 1
H17S H 0.9778 0.3899 0.7010 0.233 Uiso 0.70 1 calc PR G 1
H17T H 0.9921 0.4076 0.7296 0.233 Uiso 0.70 1 calc PR G 1
C178 C 0.9706(5) 0.4063(4) 0.8177(8) 0.167(11) Uiso 0.70 1 d PD G 1
H17U H 0.9675 0.3995 0.8490 0.251 Uiso 0.70 1 calc PR G 1
H17V H 0.9576 0.4164 0.8119 0.251 Uiso 0.70 1 calc PR G 1
H17W H 0.9871 0.4129 0.8187 0.251 Uiso 0.70 1 calc PR G 1
C179 C 0.9913(4) 0.3744(3) 0.7872(9) 0.140(9) Uiso 0.70 1 d PD G 1
H17$ H 0.9874 0.3677 0.8183 0.210 Uiso 0.70 1 calc PR G 1
H17 H 1.0074 0.3814 0.7900 0.210 Uiso 0.70 1 calc PR G 1
H177 H 0.9923 0.3642 0.7613 0.210 Uiso 0.70 1 calc PR G 1
Si9A Si 0.9434(2) 0.38600(18) 0.7528(4) 0.078(4) Uiso 0.30 1 d PD G 2
C17C C 0.9152(2) 0.35292(17) 0.7150(4) 0.069(4) Uiso 0.30 1 d P G 2
H17$ H 0.9032 0.3535 0.7427 0.083 Uiso 0.30 1 calc PR G 2
H17 H 0.9186 0.3385 0.7081 0.083 Uiso 0.30 1 calc PR G 2
C17D C 0.9178(7) 0.4027(6) 0.7668(15) 0.074(10) Uiso 0.30 1 d PD G 2
H17$ H 0.9070 0.3964 0.7913 0.111 Uiso 0.30 1 calc PR G 2
H17 H 0.9081 0.4053 0.7371 0.111 Uiso 0.30 1 calc PR G 2
H177 H 0.9245 0.4154 0.7796 0.111 Uiso 0.30 1 calc PR G 2
C17E C 0.9634(10) 0.3996(9) 0.708(2) 0.135(18) Uiso 0.30 1 d PD G 2
H17$ H 0.9534 0.4031 0.6794 0.202 Uiso 0.30 1 calc PR G 2
H17 H 0.9774 0.3909 0.6985 0.202 Uiso 0.30 1 calc PR G 2
H177 H 0.9699 0.4120 0.7232 0.202 Uiso 0.30 1 calc PR G 2
C17F C 0.9614(4) 0.3795(3) 0.8072(8) 0.042(7) Uiso 0.30 1 d PD G 2
C17G C 0.9460(6) 0.3650(5) 0.8407(11) 0.098(13) Uiso 0.30 1 d PD G 2
H17$ H 0.9420 0.3526 0.8227 0.147 Uiso 0.30 1 calc PR G 2
H17 H 0.9304 0.3717 0.8506 0.147 Uiso 0.30 1 calc PR G 2
H177 H 0.9559 0.3617 0.8697 0.147 Uiso 0.30 1 calc PR G 2
C17H C 0.9676(6) 0.3989(4) 0.8378(9) 0.057(8) Uiso 0.30 1 d PD G 2
H17$ H 0.9520 0.4062 0.8449 0.086 Uiso 0.30 1 calc PR G 2
H17 H 0.9789 0.4076 0.8192 0.086 Uiso 0.30 1 calc PR G 2
H177 H 0.9756 0.3949 0.8685 0.086 Uiso 0.30 1 calc PR G 2
C17I C 0.9870(4) 0.3686(4) 0.7984(11) 0.050(8) Uiso 0.30 1 d PD G 2
H17$ H 0.9842 0.3563 0.7789 0.075 Uiso 0.30 1 calc PR G 2
H17 H 0.9944 0.3648 0.8298 0.075 Uiso 0.30 1 calc PR G 2
H177 H 0.9984 0.3776 0.7809 0.075 Uiso 0.30 1 calc PR G 2
Si10 Si 1.05583(8) 0.21524(8) 0.93077(14) 0.1114(14) Uani 1 1 d . . .
C181 C 1.01891(16) 0.21402(13) 0.7069(3) 0.047(2) Uani 1 1 d . . .
N181 N 1.01559(13) 0.22877(10) 0.6723(2) 0.0458(18) Uani 1 1 d . . .
H181 H 1.0260 0.2287 0.6473 0.055 Uiso 1 1 calc R . .
O181 O 0.99644(11) 0.25726(8) 0.6409(2) 0.0492(15) Uani 1 1 d . . .
C182 C 0.98599(17) 0.22668(13) 0.7471(3) 0.047(2) Uani 1 1 d . . .
N182 N 1.03692(14) 0.20075(12) 0.6989(3) 0.059(2) Uani 1 1 d . . .
H18D H 1.0394 0.1908 0.7196 0.071 Uiso 1 1 calc R . .
H18E H 1.0465 0.2019 0.6729 0.071 Uiso 1 1 calc R . .
O182 O 0.98673(12) 0.22065(10) 0.8577(2) 0.0621(17) Uani 1 1 d . . .
C183 C 0.98070(16) 0.24149(12) 0.7148(3) 0.041(2) Uani 1 1 d . . .
N183 N 1.00458(13) 0.21221(11) 0.7461(2) 0.0486(19) Uani 1 1 d . . .
O183 O 0.94003(14) 0.18679(10) 0.8256(3) 0.077(2) Uani 1 1 d . . .
C184 C 0.99718(16) 0.24385(13) 0.6731(3) 0.044(2) Uani 1 1 d . . .
N184 N 0.96108(13) 0.25288(10) 0.7281(2) 0.0448(18) Uani 1 1 d . . .
O184 O 0.95963(14) 0.18173(12) 0.8972(2) 0.083(2) Uani 1 1 d . . .
C185 C 0.95372(18) 0.24439(13) 0.7694(3) 0.054(2) Uani 1 1 d . . .
H185 H 0.9397 0.2490 0.7877 0.065 Uiso 1 1 calc R . .
N185 N 0.96852(12) 0.22814(10) 0.7835(2) 0.0428(18) Uani 1 1 d . . .
O185 O 1.03823(14) 0.21605(12) 0.8811(2) 0.079(2) Uani 1 1 d . . .
C186 C 0.96640(17) 0.21689(14) 0.8276(3) 0.050(2) Uani 1 1 d . . .
H186 H 0.9509 0.2215 0.8449 0.061 Uiso 1 1 calc R . .
C187 C 0.96474(19) 0.19353(14) 0.8211(4) 0.061(3) Uani 1 1 d . . .
H187 H 0.9724 0.1891 0.7895 0.073 Uiso 1 1 calc R . .
C188 C 0.97832(18) 0.18588(15) 0.8622(3) 0.059(3) Uani 1 1 d . . .
H188 H 0.9877 0.1733 0.8534 0.071 Uiso 1 1 calc R . .
C189 C 0.9379(2) 0.17513(18) 0.8689(4) 0.074(3) Uani 1 1 d . . .
C190 C 0.9400(3) 0.1531(2) 0.8582(5) 0.106(4) Uiso 1 1 d . . .
H19D H 0.9387 0.1454 0.8887 0.160 Uiso 1 1 calc R . .
H19E H 0.9562 0.1503 0.8428 0.160 Uiso 1 1 calc R . .
H19F H 0.9264 0.1490 0.8361 0.160 Uiso 1 1 calc R . .
C191 C 0.9151(3) 0.1820(2) 0.8952(5) 0.110(4) Uiso 1 1 d . . .
H19G H 0.9132 0.1742 0.9255 0.165 Uiso 1 1 calc R . .
H19H H 0.9003 0.1798 0.8746 0.165 Uiso 1 1 calc R . .
H19I H 0.9166 0.1964 0.9030 0.165 Uiso 1 1 calc R . .
C192 C 0.99619(18) 0.20210(15) 0.8794(4) 0.060(3) Uiso 1 1 d . . .
H192 H 0.9950 0.2032 0.9158 0.072 Uiso 1 1 calc R . .
C193 C 1.0229(2) 0.19999(17) 0.8654(4) 0.075(3) Uiso 1 1 d . . .
H19J H 1.0295 0.1872 0.8792 0.090 Uiso 1 1 calc R . .
H19K H 1.0240 0.1990 0.8294 0.090 Uiso 1 1 calc R . .
C194 C 1.0338(4) 0.2095(3) 0.9843(7) 0.169(7) Uiso 1 1 d . . .
H19L H 1.0211 0.2202 0.9869 0.253 Uiso 1 1 calc R . .
H19M H 1.0435 0.2088 1.0146 0.253 Uiso 1 1 calc R . .
H19N H 1.0254 0.1965 0.9787 0.253 Uiso 1 1 calc R . .
C195 C 1.0824(5) 0.1982(4) 0.9219(10) 0.220(11) Uiso 1 1 d . . .
H19O H 1.0762 0.1843 0.9184 0.331 Uiso 1 1 calc R . .
H19P H 1.0936 0.1991 0.9501 0.331 Uiso 1 1 calc R . .
H19Q H 1.0915 0.2022 0.8923 0.331 Uiso 1 1 calc R . .
C196 C 1.0681(3) 0.2411(3) 0.9380(6) 0.130(5) Uiso 1 1 d . . .
C197 C 1.0875(4) 0.2470(3) 0.8988(7) 0.154(6) Uiso 1 1 d . . .
H19R H 1.1015 0.2374 0.8994 0.231 Uiso 1 1 calc R . .
H19S H 1.0938 0.2607 0.9055 0.231 Uiso 1 1 calc R . .
H19T H 1.0795 0.2467 0.8666 0.231 Uiso 1 1 calc R . .
C198 C 1.0849(4) 0.2427(3) 0.9867(7) 0.161(7) Uiso 1 1 d . . .
H19U H 1.0986 0.2328 0.9851 0.242 Uiso 1 1 calc R . .
H19V H 1.0745 0.2399 1.0153 0.242 Uiso 1 1 calc R . .
H19W H 1.0920 0.2564 0.9893 0.242 Uiso 1 1 calc R . .
C199 C 1.0471(4) 0.2546(3) 0.9390(7) 0.163(7) Uiso 1 1 d . . .
H19$ H 1.0351 0.2501 0.9637 0.245 Uiso 1 1 calc R . .
H19 H 1.0390 0.2548 0.9069 0.245 Uiso 1 1 calc R . .
H197 H 1.0529 0.2683 0.9471 0.245 Uiso 1 1 calc R . .
Si11 Si 1.20588(6) 0.22125(6) 0.52723(14) 0.0871(10) Uani 1 1 d . . .
C201 C 1.08438(17) 0.22421(15) 0.4838(4) 0.062(3) Uani 1 1 d . . .
N201 N 1.06586(13) 0.23366(11) 0.5131(3) 0.0516(19) Uani 1 1 d . . .
H201 H 1.0581 0.2443 0.5010 0.062 Uiso 1 1 calc R . .
O201 O 1.04259(11) 0.23627(8) 0.5822(2) 0.0512(15) Uani 1 1 d . . .
C202 C 1.09098(16) 0.20261(14) 0.5442(3) 0.051(2) Uani 1 1 d . . .
N202 N 1.08811(14) 0.23192(13) 0.4388(3) 0.065(2) Uani 1 1 d . . .
H20A H 1.0993 0.2264 0.4192 0.078 Uiso 1 1 calc R . .
H20B H 1.0794 0.2425 0.4290 0.078 Uiso 1 1 calc R . .
O202 O 1.14417(12) 0.18419(10) 0.5571(3) 0.0705(19) Uani 1 1 d . . .
C203 C 1.07284(15) 0.21023(13) 0.5735(3) 0.044(2) Uani 1 1 d . . .
N203 N 1.09705(13) 0.20871(11) 0.4987(3) 0.054(2) Uani 1 1 d . . .
O203 O 1.11188(13) 0.14449(11) 0.5004(3) 0.085(2) Uani 1 1 d . . .
C204 C 1.05923(15) 0.22738(13) 0.5586(3) 0.047(2) Uani 1 1 d . . .
N204 N 1.07146(14) 0.19928(11) 0.6167(3) 0.0524(19) Uani 1 1 d . . .
O204 O 1.15432(14) 0.14551(11) 0.4951(3) 0.091(2) Uani 1 1 d . . .
C205 C 1.08869(17) 0.18476(14) 0.6113(4) 0.057(3) Uani 1 1 d . . .
H205 H 1.0921 0.1748 0.6354 0.068 Uiso 1 1 calc R . .
N205 N 1.10065(13) 0.18583(11) 0.5679(3) 0.054(2) Uani 1 1 d . . .
O205 O 1.17550(13) 0.21553(12) 0.5226(3) 0.095(3) Uani 1 1 d . . .
C206 C 1.12158(17) 0.17286(15) 0.5534(4) 0.063(3) Uani 1 1 d . . .
H206 H 1.1225 0.1609 0.5757 0.076 Uiso 1 1 calc R . .
C207 C 1.11904(19) 0.16538(15) 0.4992(4) 0.065(3) Uani 1 1 d . . .
H207 H 1.1078 0.1740 0.4787 0.078 Uiso 1 1 calc R . .
C208 C 1.1464(2) 0.16570(17) 0.4834(4) 0.078(3) Uani 1 1 d . . .
H208 H 1.1481 0.1687 0.4477 0.094 Uiso 1 1 calc R . .
C209 C 1.1338(2) 0.13252(19) 0.4890(5) 0.089(4) Uani 1 1 d . . .
C210 C 1.1312(3) 0.1262(2) 0.4339(5) 0.109(4) Uiso 1 1 d . . .
H21A H 1.1457 0.1179 0.4244 0.164 Uiso 1 1 calc R . .
H21B H 1.1305 0.1383 0.4135 0.164 Uiso 1 1 calc R . .
H21C H 1.1157 0.1183 0.4295 0.164 Uiso 1 1 calc R . .
C211 C 1.1358(3) 0.1159(2) 0.5223(6) 0.118(5) Uiso 1 1 d . . .
H21D H 1.1508 0.1080 0.5145 0.177 Uiso 1 1 calc R . .
H21E H 1.1209 0.1073 0.5196 0.177 Uiso 1 1 calc R . .
H21F H 1.1372 0.1211 0.5557 0.177 Uiso 1 1 calc R . .
C212 C 1.1595(2) 0.18140(16) 0.5147(4) 0.071(3) Uiso 1 1 d . . .
H212 H 1.1761 0.1758 0.5252 0.085 Uiso 1 1 calc R . .
C213 C 1.1640(2) 0.20113(18) 0.4882(5) 0.087(3) Uiso 1 1 d . . .
H21G H 1.1752 0.1989 0.4600 0.104 Uiso 1 1 calc R . .
H21H H 1.1479 0.2066 0.4759 0.104 Uiso 1 1 calc R . .
C214 C 1.2257(3) 0.2005(2) 0.5050(5) 0.108(4) Uiso 1 1 d . . .
H21I H 1.2218 0.1978 0.4706 0.161 Uiso 1 1 calc R . .
H21J H 1.2225 0.1883 0.5244 0.161 Uiso 1 1 calc R . .
H21K H 1.2434 0.2043 0.5080 0.161 Uiso 1 1 calc R . .
C215 C 1.2117(3) 0.2250(3) 0.5896(6) 0.141(6) Uiso 1 1 d . . .
H21L H 1.2015 0.2363 0.6014 0.212 Uiso 1 1 calc R . .
H21M H 1.2295 0.2281 0.5944 0.212 Uiso 1 1 calc R . .
H21N H 1.2073 0.2127 0.6077 0.212 Uiso 1 1 calc R . .
C216 C 1.2111(3) 0.2444(2) 0.4911(5) 0.100(4) Uiso 1 1 d . . .
C217 C 1.2037(3) 0.2414(2) 0.4366(5) 0.121(5) Uiso 1 1 d . . .
H21O H 1.2135 0.2303 0.4226 0.181 Uiso 1 1 calc R . .
H21P H 1.2071 0.2539 0.4184 0.181 Uiso 1 1 calc R . .
H21Q H 1.1857 0.2382 0.4345 0.181 Uiso 1 1 calc R . .
C218 C 1.2393(3) 0.2491(3) 0.4926(6) 0.128(5) Uiso 1 1 d . . .
H21R H 1.2487 0.2379 0.4778 0.192 Uiso 1 1 calc R . .
H21S H 1.2446 0.2508 0.5266 0.192 Uiso 1 1 calc R . .
H21T H 1.2426 0.2616 0.4744 0.192 Uiso 1 1 calc R . .
C219 C 1.1963(3) 0.2616(2) 0.5136(5) 0.106(4) Uiso 1 1 d . . .
H21U H 1.2014 0.2634 0.5477 0.159 Uiso 1 1 calc R . .
H21V H 1.1783 0.2585 0.5123 0.159 Uiso 1 1 calc R . .
H21W H 1.1996 0.2741 0.4955 0.159 Uiso 1 1 calc R . .
C221 C 1.01361(17) 0.31240(14) 0.4289(3) 0.052(2) Uani 1 1 d . . .
N221 N 1.01700(13) 0.29725(10) 0.4641(2) 0.0463(18) Uani 1 1 d . . .
H221 H 1.0078 0.2978 0.4908 0.056 Uiso 1 1 calc R . .
O221 O 1.03659(11) 0.26992(9) 0.49487(19) 0.0517(15) Uani 1 1 d . . .
C222 C 1.04316(17) 0.29855(14) 0.3847(3) 0.052(2) Uani 1 1 d . . .
N222 N 0.99544(14) 0.32579(13) 0.4398(3) 0.062(2) Uani 1 1 d . . .
H22C H 0.9920 0.3357 0.4195 0.074 Uiso 1 1 calc R . .
H22D H 0.9870 0.3246 0.4673 0.074 Uiso 1 1 calc R . .
O222 O 1.07443(14) 0.32613(12) 0.3181(3) 0.086(2) Uani 1 1 d . . .
C223 C 1.04811(15) 0.28257(13) 0.4159(3) 0.048(2) Uani 1 1 d . . .
N223 N 1.02657(13) 0.31350(11) 0.3888(2) 0.0493(19) Uani 1 1 d . . .
O223 O 1.03765(16) 0.30297(12) 0.2312(2) 0.086(2) Uani 1 1 d . . .
C224 C 1.03359(19) 0.28191(14) 0.4595(3) 0.055(3) Uani 1 1 d . . .
N224 N 1.06621(14) 0.27010(11) 0.3993(3) 0.056(2) Uani 1 1 d . . .
O224 O 1.04823(17) 0.33540(12) 0.2168(2) 0.091(2) Uani 1 1 d . . .
C225 C 1.07267(18) 0.27795(16) 0.3572(4) 0.062(3) Uani 1 1 d . . .
H225 H 1.0853 0.2725 0.3366 0.075 Uiso 1 1 calc R . .
N225 N 1.05893(14) 0.29517(12) 0.3461(3) 0.054(2) Uani 1 1 d . . .
O225 O 1.07298(19) 0.36378(11) 0.3685(3) 0.102(3) Uani 1 1 d D . .
C226 C 1.06285(19) 0.30814(15) 0.3040(3) 0.060(3) Uani 1 1 d . . .
H226 H 1.0745 0.3010 0.2812 0.071 Uiso 1 1 calc R . .
C227 C 1.0387(2) 0.31313(16) 0.2759(4) 0.067(3) Uani 1 1 d . . .
H227 H 1.0234 0.3106 0.2961 0.080 Uiso 1 1 calc R . .
C228 C 1.0416(2) 0.33509(14) 0.2640(4) 0.068(3) Uani 1 1 d . . .
H228 H 1.0253 0.3424 0.2689 0.082 Uiso 1 1 calc R . .
C229 C 1.0388(2) 0.3179(2) 0.1930(4) 0.097(4) Uani 1 1 d . . .
C230 C 1.0095(3) 0.3220(2) 0.1781(5) 0.109(5) Uani 1 1 d . . .
H23A H 1.0002 0.3267 0.2068 0.163 Uiso 1 1 calc R . .
H23B H 1.0020 0.3094 0.1660 0.163 Uiso 1 1 calc R . .
H23C H 1.0087 0.3323 0.1524 0.163 Uiso 1 1 calc R . .
C231 C 1.0552(3) 0.3110(3) 0.1549(5) 0.138(6) Uani 1 1 d . . .
H23D H 1.0559 0.3212 0.1290 0.206 Uiso 1 1 calc R . .
H23E H 1.0487 0.2983 0.1414 0.206 Uiso 1 1 calc R . .
H23F H 1.0720 0.3088 0.1682 0.206 Uiso 1 1 calc R . .
C232 C 1.0615(2) 0.34366(15) 0.2974(4) 0.072(3) Uani 1 1 d . . .
H232 H 1.0738 0.3515 0.2773 0.086 Uiso 1 1 calc R . .
C233 C 1.0523(2) 0.35677(18) 0.3371(4) 0.087(4) Uani 1 1 d . . .
H23G H 1.0400 0.3492 0.3571 0.105 Uiso 1 1 calc R . .
H23H H 1.0436 0.3686 0.3229 0.105 Uiso 1 1 calc R . .
Si12 Si 1.08473(10) 0.38668(6) 0.36740(17) 0.1233(16) Uani 1 1 d D . .
C234 C 1.0601(5) 0.4029(4) 0.3925(10) 0.239(12) Uiso 1 1 d D . .
H23I H 1.0447 0.4013 0.3734 0.359 Uiso 1 1 calc R . .
H23J H 1.0655 0.4171 0.3911 0.359 Uiso 1 1 calc R . .
H23K H 1.0569 0.3992 0.4265 0.359 Uiso 1 1 calc R . .
C235 C 1.0898(4) 0.3946(3) 0.3050(6) 0.164(7) Uiso 1 1 d D . .
H23L H 1.0736 0.3949 0.2877 0.245 Uiso 1 1 calc R . .
H23M H 1.1011 0.3851 0.2888 0.245 Uiso 1 1 calc R . .
H23N H 1.0973 0.4082 0.3047 0.245 Uiso 1 1 calc R . .
C236 C 1.1118(3) 0.3871(3) 0.3995(7) 0.162(7) Uiso 1 1 d D . .
C237 C 1.1100(5) 0.3825(4) 0.4558(7) 0.270(15) Uiso 1 1 d D . .
H23O H 1.0964 0.3905 0.4701 0.404 Uiso 1 1 calc R . .
H23P H 1.1259 0.3860 0.4716 0.404 Uiso 1 1 calc R . .
H23Q H 1.1065 0.3681 0.4607 0.404 Uiso 1 1 calc R . .
C238 C 1.1250(3) 0.4093(2) 0.3995(7) 0.155(7) Uiso 1 1 d D . .
H23R H 1.1241 0.4151 0.3667 0.232 Uiso 1 1 calc R . .
H23S H 1.1426 0.4080 0.4094 0.232 Uiso 1 1 calc R . .
H23T H 1.1162 0.4182 0.4225 0.232 Uiso 1 1 calc R . .
C239 C 1.1321(5) 0.3722(4) 0.3768(12) 0.36(2) Uiso 1 1 d D . .
H23U H 1.1339 0.3750 0.3418 0.538 Uiso 1 1 calc R . .
H23V H 1.1266 0.3582 0.3814 0.538 Uiso 1 1 calc R . .
H23W H 1.1483 0.3742 0.3931 0.538 Uiso 1 1 calc R . .
C241 C 1.02416(17) 0.26453(14) 0.7830(3) 0.051(2) Uani 1 1 d . . .
N241 N 1.03130(13) 0.27396(11) 0.7389(2) 0.0512(19) Uani 1 1 d . . .
H241 H 1.0445 0.2695 0.7228 0.061 Uiso 1 1 calc R . .
O241 O 1.02519(11) 0.29770(9) 0.6805(2) 0.0567(16) Uani 1 1 d . . .
C242 C 0.99233(17) 0.28547(15) 0.7899(3) 0.055(3) Uani 1 1 d . . .
N242 N 1.03829(14) 0.24921(11) 0.7969(3) 0.056(2) Uani 1 1 d . . .
H24A H 1.0347 0.2426 0.8239 0.067 Uiso 1 1 calc R . .
H24B H 1.0514 0.2456 0.7793 0.067 Uiso 1 1 calc R . .
O242 O 0.95496(18) 0.30757(13) 0.8822(3) 0.103(3) Uani 1 1 d . . .
C243 C 0.99772(17) 0.29611(14) 0.7488(3) 0.055(3) Uani 1 1 d . . .
N243 N 1.00480(14) 0.26979(11) 0.8093(2) 0.0500(19) Uani 1 1 d . . .
O243 O 0.94229(13) 0.26386(12) 0.9056(2) 0.080(2) Uani 1 1 d . . .
C244 C 1.01763(17) 0.29041(13) 0.7207(3) 0.048(2) Uani 1 1 d . . .
N244 N 0.97948(15) 0.31135(12) 0.7410(3) 0.060(2) Uani 1 1 d . . .
O244 O 0.96445(16) 0.27681(13) 0.9680(2) 0.095(2) Uani 1 1 d . . .
C245 C 0.9642(2) 0.30949(15) 0.7760(3) 0.062(3) Uani 1 1 d . . .
H245 H 0.9499 0.3179 0.7799 0.075 Uiso 1 1 calc R . .
N245 N 0.97016(15) 0.29404(11) 0.8085(3) 0.058(2) Uani 1 1 d . . .
O245 O 1.0189(3) 0.3121(2) 0.9296(5) 0.199(7) Uani 1 1 d D . .
C246 C 0.9554(2) 0.29041(17) 0.8529(3) 0.069(3) Uani 1 1 d . . .
H246 H 0.9378 0.2876 0.8426 0.083 Uiso 1 1 calc R . .
C247 C 0.96423(19) 0.27229(18) 0.8821(3) 0.071(3) Uani 1 1 d . . .
H247 H 0.9743 0.2623 0.8630 0.085 Uiso 1 1 calc R . .
C248 C 0.9785(2) 0.28231(18) 0.9248(4) 0.083(3) Uani 1 1 d . . .
H248 H 0.9962 0.2773 0.9267 0.100 Uiso 1 1 calc R . .
C249 C 0.9491(2) 0.2597(2) 0.9561(4) 0.087(4) Uani 1 1 d . . .
C250 C 0.9633(3) 0.2406(2) 0.9621(5) 0.113(4) Uiso 1 1 d . . .
H25A H 0.9672 0.2385 0.9966 0.169 Uiso 1 1 calc R . .
H25B H 0.9789 0.2413 0.9432 0.169 Uiso 1 1 calc R . .
H25C H 0.9531 0.2292 0.9503 0.169 Uiso 1 1 calc R . .
C251 C 0.9258(3) 0.2621(2) 0.9885(6) 0.122(5) Uiso 1 1 d . . .
H25D H 0.9304 0.2595 1.0226 0.183 Uiso 1 1 calc R . .
H25E H 0.9130 0.2524 0.9782 0.183 Uiso 1 1 calc R . .
H25F H 0.9193 0.2758 0.9854 0.183 Uiso 1 1 calc R . .
C252 C 0.9778(3) 0.3055(2) 0.9147(5) 0.100(4) Uiso 1 1 d . . .
H252 H 0.9739 0.3124 0.9462 0.120 Uiso 1 1 calc R . .
C253 C 0.9998(3) 0.3150(2) 0.8944(5) 0.116(5) Uiso 1 1 d D . .
H25G H 1.0044 0.3087 0.8630 0.139 Uiso 1 1 calc R . .
H25H H 0.9967 0.3296 0.8889 0.139 Uiso 1 1 calc R . .
Si13 Si 1.0421(2) 0.32828(17) 0.9392(4) 0.255(4) Uiso 1 1 d DU . .
C254 C 1.0580(6) 0.3173(5) 0.9939(9) 0.288(15) Uiso 1 1 d DU . .
H25I H 1.0677 0.3053 0.9842 0.432 Uiso 1 1 calc R . .
H25J H 1.0454 0.3135 1.0182 0.432 Uiso 1 1 calc R . .
H25K H 1.0694 0.3274 1.0080 0.432 Uiso 1 1 calc R . .
C255 C 1.0270(6) 0.3529(4) 0.9547(13) 0.327(18) Uiso 1 1 d DU . .
H25L H 1.0195 0.3587 0.9253 0.490 Uiso 1 1 calc R . .
H25M H 1.0397 0.3622 0.9679 0.490 Uiso 1 1 calc R . .
H25N H 1.0139 0.3506 0.9792 0.490 Uiso 1 1 calc R . .
C256 C 1.0610(4) 0.3285(4) 0.8829(8) 0.274(13) Uiso 1 1 d DU . .
C257 C 1.0475(6) 0.3377(5) 0.8379(9) 0.305(16) Uiso 1 1 d DU . .
H25O H 1.0388 0.3501 0.8476 0.458 Uiso 1 1 calc R . .
H25P H 1.0353 0.3280 0.8252 0.458 Uiso 1 1 calc R . .
H25Q H 1.0599 0.3408 0.8126 0.458 Uiso 1 1 calc R . .
C258 C 1.0663(7) 0.3056(4) 0.8656(12) 0.35(2) Uiso 1 1 d DU . .
H25R H 1.0503 0.2984 0.8617 0.524 Uiso 1 1 calc R . .
H25S H 1.0766 0.2987 0.8902 0.524 Uiso 1 1 calc R . .
H25T H 1.0753 0.3057 0.8344 0.524 Uiso 1 1 calc R . .
C259 C 1.0865(5) 0.3381(6) 0.8873(13) 0.40(2) Uiso 1 1 d DU . .
H25U H 1.0845 0.3525 0.8952 0.606 Uiso 1 1 calc R . .
H25V H 1.0955 0.3368 0.8562 0.606 Uiso 1 1 calc R . .
H25W H 1.0961 0.3314 0.9132 0.606 Uiso 1 1 calc R . .
C261 C 1.12085(17) 0.23693(15) 0.6172(4) 0.060(3) Uani 1 1 d . . .
N261 N 1.10173(13) 0.25115(11) 0.6247(3) 0.0521(19) Uani 1 1 d . . .
H261 H 1.0995 0.2604 0.6021 0.062 Uiso 1 1 calc R . .
O261 O 1.06811(11) 0.26395(9) 0.6674(2) 0.0552(16) Uani 1 1 d . . .
C262 C 1.11301(17) 0.22298(15) 0.6905(4) 0.059(3) Uani 1 1 d . . .
N262 N 1.13430(14) 0.23863(13) 0.5757(3) 0.062(2) Uani 1 1 d . . .
H26A H 1.1471 0.2305 0.5705 0.074 Uiso 1 1 calc R . .
H26B H 1.1303 0.2478 0.5539 0.074 Uiso 1 1 calc R . .
O262 O 1.1533(3) 0.2023(2) 0.7699(3) 0.165(6) Uani 1 1 d . H .
C263 C 1.09251(17) 0.23601(15) 0.7008(3) 0.054(3) Uani 1 1 d . . .
N263 N 1.12697(13) 0.22299(11) 0.6502(3) 0.0528(19) Uani 1 1 d . . .
O263 O 1.14715(14) 0.16396(11) 0.7042(4) 0.099(3) Uani 1 1 d . . .
C264 C 1.08578(19) 0.25171(15) 0.6659(3) 0.059(3) Uani 1 1 d . . .
N264 N 1.08178(13) 0.23184(12) 0.7441(3) 0.058(2) Uani 1 1 d . . .
O264 O 1.18682(15) 0.17529(13) 0.7049(4) 0.107(3) Uani 1 1 d . . .
C265 C 1.0949(2) 0.21599(17) 0.7584(4) 0.078(3) Uani 1 1 d . . .
H265 H 1.0913 0.2090 0.7879 0.094 Uiso 1 1 calc R . .
N265 N 1.11367(15) 0.21041(12) 0.7290(3) 0.062(2) Uani 1 1 d . . .
O265 O 1.1832(3) 0.2373(2) 0.7698(6) 0.218(7) Uani 1 1 d D . .
C266 C 1.1314(3) 0.1941(2) 0.7415(5) 0.102(4) Uani 1 1 d . . .
H266 H 1.1227 0.1833 0.7605 0.122 Uiso 1 1 calc R . .
C267 C 1.14472(18) 0.18501(14) 0.6971(4) 0.064(3) Uani 1 1 d . . .
H267 H 1.1362 0.1884 0.6657 0.077 Uiso 1 1 calc R . .
C268 C 1.1717(2) 0.19359(17) 0.7000(4) 0.075(3) Uani 1 1 d . H .
H268 H 1.1760 0.2008 0.6691 0.090 Uiso 1 1 calc R . .
C269 C 1.1717(2) 0.15796(17) 0.6907(5) 0.084(4) Uani 1 1 d . . .
C270 C 1.1736(3) 0.1531(2) 0.6395(6) 0.118(5) Uani 1 1 d . . .
H27A H 1.1627 0.1415 0.6321 0.177 Uiso 1 1 calc R . .
H27B H 1.1910 0.1497 0.6316 0.177 Uiso 1 1 calc R . .
H27C H 1.1683 0.1648 0.6200 0.177 Uiso 1 1 calc R . .
C271 C 1.1800(3) 0.1409(3) 0.7267(6) 0.140(6) Uiso 1 1 d . . .
H27D H 1.1781 0.1457 0.7603 0.209 Uiso 1 1 calc R . .
H27E H 1.1977 0.1375 0.7206 0.209 Uiso 1 1 calc R . .
H27F H 1.1696 0.1289 0.7216 0.209 Uiso 1 1 calc R . .
C272 C 1.1752(3) 0.2058(3) 0.7388(6) 0.127(5) Uiso 1 1 d . . .
H272 H 1.1903 0.2009 0.7568 0.153 Uiso 1 1 calc R H .
C273 C 1.1784(4) 0.2272(3) 0.7300(8) 0.169(7) Uiso 1 1 d . H .
H27G H 1.1923 0.2292 0.7065 0.203 Uiso 1 1 calc R . .
H27H H 1.1629 0.2327 0.7150 0.203 Uiso 1 1 calc R . .
Si14 Si 1.2080(4) 0.2509(3) 0.7722(9) 0.241(10) Uiso 0.40 1 d PDU H 1
C274 C 1.2054(12) 0.2684(8) 0.7208(18) 0.23(3) Uiso 0.40 1 d PD H 1
H27I H 1.1881 0.2734 0.7186 0.338 Uiso 0.40 1 calc PR H 1
H27J H 1.2098 0.2613 0.6905 0.338 Uiso 0.40 1 calc PR H 1
H27K H 1.2168 0.2798 0.7257 0.338 Uiso 0.40 1 calc PR H 1
C275 C 1.2053(13) 0.2658(10) 0.8284(18) 0.28(3) Uiso 0.40 1 d PDU H 1
H27L H 1.1881 0.2710 0.8314 0.414 Uiso 0.40 1 calc PR H 1
H27M H 1.2171 0.2772 0.8273 0.414 Uiso 0.40 1 calc PR H 1
H27N H 1.2092 0.2572 0.8566 0.414 Uiso 0.40 1 calc PR H 1
C276 C 1.2363(5) 0.2399(5) 0.7805(13) 0.170(19) Uiso 0.40 1 d PD H 1
C277 C 1.2367(11) 0.2244(9) 0.8275(15) 0.30(3) Uiso 0.40 1 d PDU H 1
H27O H 1.2336 0.2321 0.8575 0.453 Uiso 0.40 1 calc PR H 1
H27P H 1.2531 0.2178 0.8295 0.453 Uiso 0.40 1 calc PR H 1
H27Q H 1.2236 0.2142 0.8235 0.453 Uiso 0.40 1 calc PR H 1
C278 C 1.2477(6) 0.2256(5) 0.7417(12) 0.111(11) Uiso 0.40 1 d PD H 1
H27R H 1.2373 0.2134 0.7388 0.166 Uiso 0.40 1 calc PR H 1
H27S H 1.2648 0.2217 0.7515 0.166 Uiso 0.40 1 calc PR H 1
H27T H 1.2483 0.2325 0.7101 0.166 Uiso 0.40 1 calc PR H 1
C279 C 1.2579(7) 0.2551(8) 0.798(3) 0.35(4) Uiso 0.40 1 d PDU H 1
H27U H 1.2509 0.2651 0.8200 0.518 Uiso 0.40 1 calc PR H 1
H27V H 1.2649 0.2620 0.7689 0.518 Uiso 0.40 1 calc PR H 1
H27W H 1.2712 0.2475 0.8142 0.518 Uiso 0.40 1 calc PR H 1
Si4B Si 1.1786(2) 0.26418(18) 0.7731(4) 0.172(4) Uiso 0.60 1 d PD H 2
C27D C 1.1911(8) 0.2691(6) 0.8321(11) 0.211(17) Uiso 0.60 1 d PD H 2
H27$ H 1.1831 0.2601 0.8559 0.317 Uiso 0.60 1 calc PR H 2
H27 H 1.1878 0.2832 0.8411 0.317 Uiso 0.60 1 calc PR H 2
H277 H 1.2092 0.2666 0.8320 0.317 Uiso 0.60 1 calc PR H 2
C27E C 1.1848(14) 0.2732(7) 0.7184(14) 0.37(4) Uiso 0.60 1 d PD H 2
H27$ H 1.1738 0.2667 0.6944 0.550 Uiso 0.60 1 calc PR H 2
H27 H 1.2023 0.2705 0.7101 0.550 Uiso 0.60 1 calc PR H 2
H277 H 1.1818 0.2878 0.7181 0.550 Uiso 0.60 1 calc PR H 2
C27F C 1.1490(6) 0.2771(5) 0.7693(12) 0.27(2) Uiso 0.60 1 d PD H 2
C27G C 1.1381(5) 0.2750(5) 0.7175(9) 0.157(11) Uiso 0.60 1 d PD H 2
H27$ H 1.1502 0.2802 0.6936 0.235 Uiso 0.60 1 calc PR H 2
H27 H 1.1224 0.2827 0.7151 0.235 Uiso 0.60 1 calc PR H 2
H277 H 1.1347 0.2607 0.7107 0.235 Uiso 0.60 1 calc PR H 2
C27H C 1.1533(7) 0.3001(4) 0.7803(14) 0.232(19) Uiso 0.60 1 d PD H 2
H27$ H 1.1668 0.3053 0.7596 0.348 Uiso 0.60 1 calc PR H 2
H27 H 1.1579 0.3018 0.8147 0.348 Uiso 0.60 1 calc PR H 2
H277 H 1.1378 0.3076 0.7736 0.348 Uiso 0.60 1 calc PR H 2
C27I C 1.1289(5) 0.2695(6) 0.8067(12) 0.24(2) Uiso 0.60 1 d PD H 2
H27$ H 1.1256 0.2551 0.8012 0.354 Uiso 0.60 1 calc PR H 2
H27 H 1.1133 0.2772 0.8022 0.354 Uiso 0.60 1 calc PR H 2
H277 H 1.1351 0.2715 0.8400 0.354 Uiso 0.60 1 calc PR H 2
C281 C 1.08659(17) 0.31800(15) 0.4621(3) 0.054(3) Uani 1 1 d . . .
N281 N 1.08097(14) 0.30909(12) 0.5080(3) 0.062(2) Uani 1 1 d . . .
H281 H 1.0704 0.3154 0.5274 0.074 Uiso 1 1 calc R . .
O281 O 1.08418(10) 0.28332(10) 0.5644(2) 0.0580(17) Uani 1 1 d . . .
C282 C 1.11371(15) 0.29274(15) 0.4479(3) 0.049(2) Uani 1 1 d . . .
N282 N 1.07446(15) 0.33502(12) 0.4526(3) 0.069(2) Uani 1 1 d . . .
H28A H 1.0778 0.3418 0.4258 0.083 Uiso 1 1 calc R . .
H28B H 1.0631 0.3396 0.4732 0.083 Uiso 1 1 calc R . .
O282 O 1.16831(13) 0.28535(13) 0.3801(3) 0.099(3) Uani 1 1 d . . .
C283 C 1.10904(16) 0.28282(12) 0.4912(3) 0.047(2) Uani 1 1 d . . .
N283 N 1.10334(14) 0.31066(12) 0.4336(3) 0.059(2) Uani 1 1 d . . .
O283 O 1.13462(17) 0.29417(12) 0.2949(3) 0.097(3) Uani 1 1 d . . .
C284 C 1.09146(15) 0.29061(15) 0.5242(4) 0.056(3) Uani 1 1 d . . .
N284 N 1.12267(14) 0.26547(13) 0.4949(3) 0.059(2) Uani 1 1 d . . .
O284 O 1.16366(16) 0.31884(13) 0.3000(3) 0.099(3) Uani 1 1 d . . .
C285 C 1.13418(19) 0.26435(18) 0.4533(4) 0.077(3) Uani 1 1 d . . .
H285 H 1.1445 0.2533 0.4440 0.092 Uiso 1 1 calc R . .
N285 N 1.12968(13) 0.28118(12) 0.4235(3) 0.058(2) Uani 1 1 d . . .
O285 O 1.1866(2) 0.33383(18) 0.4343(4) 0.146(4) Uani 1 1 d D . .
C286 C 1.14247(19) 0.28316(17) 0.3743(4) 0.072(3) Uani 1 1 d . . .
H286 H 1.1393 0.2705 0.3554 0.086 Uiso 1 1 calc R . .
C287 C 1.13291(19) 0.30086(17) 0.3442(4) 0.069(3) Uani 1 1 d . . .
H287 H 1.1160 0.3061 0.3540 0.083 Uiso 1 1 calc R . .
C288 C 1.1542(2) 0.31575(18) 0.3505(4) 0.076(3) Uani 1 1 d . . .
H288 H 1.1476 0.3288 0.3640 0.091 Uiso 1 1 calc R . .
C289 C 1.1462(3) 0.3103(2) 0.2670(4) 0.096(4) Uani 1 1 d . . .
C290 C 1.1275(3) 0.3261(3) 0.2518(6) 0.127(5) Uiso 1 1 d . . .
H29A H 1.1155 0.3202 0.2288 0.190 Uiso 1 1 calc R . .
H29B H 1.1363 0.3373 0.2359 0.190 Uiso 1 1 calc R . .
H29C H 1.1186 0.3311 0.2806 0.190 Uiso 1 1 calc R . .
C291 C 1.1635(3) 0.3007(3) 0.2284(7) 0.145(6) Uiso 1 1 d . . .
H29D H 1.1533 0.2941 0.2033 0.218 Uiso 1 1 calc R . .
H29E H 1.1744 0.2907 0.2441 0.218 Uiso 1 1 calc R . .
H29F H 1.1738 0.3113 0.2132 0.218 Uiso 1 1 calc R . .
C292 C 1.1735(2) 0.30770(19) 0.3823(5) 0.088(4) Uiso 1 1 d . . .
H292 H 1.1901 0.3102 0.3665 0.106 Uiso 1 1 calc R . .
C293 C 1.1748(3) 0.3153(2) 0.4324(5) 0.116(5) Uiso 1 1 d . . .
H29G H 1.1576 0.3166 0.4458 0.139 Uiso 1 1 calc R . .
H29H H 1.1841 0.3055 0.4529 0.139 Uiso 1 1 calc R . .
Si15 Si 1.20040(14) 0.34339(13) 0.4810(3) 0.200(3) Uani 1 1 d D . .
C294 C 1.2216(5) 0.3255(4) 0.5134(10) 0.243(12) Uiso 1 1 d D . .
H29I H 1.2117 0.3143 0.5267 0.364 Uiso 1 1 calc R . .
H29J H 1.2302 0.3326 0.5400 0.364 Uiso 1 1 calc R . .
H29K H 1.2341 0.3202 0.4904 0.364 Uiso 1 1 calc R . .
C295 C 1.1747(5) 0.3519(5) 0.5212(10) 0.281(15) Uiso 1 1 d D . .
H29L H 1.1645 0.3402 0.5309 0.421 Uiso 1 1 calc R . .
H29M H 1.1642 0.3616 0.5037 0.421 Uiso 1 1 calc R . .
H29N H 1.1818 0.3583 0.5503 0.421 Uiso 1 1 calc R . .
C296 C 1.2206(5) 0.3614(4) 0.4630(11) 0.38(2) Uiso 1 1 d D . .
C297 C 1.2057(4) 0.3775(3) 0.4322(7) 0.183(8) Uiso 1 1 d D . .
H29O H 1.1957 0.3705 0.4072 0.274 Uiso 1 1 calc R . .
H29P H 1.2175 0.3867 0.4164 0.274 Uiso 1 1 calc R . .
H29Q H 1.1945 0.3851 0.4537 0.274 Uiso 1 1 calc R . .
C298 C 1.2354(5) 0.3717(4) 0.5073(9) 0.257(13) Uiso 1 1 d D . .
H29R H 1.2233 0.3767 0.5314 0.386 Uiso 1 1 calc R . .
H29S H 1.2455 0.3830 0.4950 0.386 Uiso 1 1 calc R . .
H29T H 1.2464 0.3617 0.5226 0.386 Uiso 1 1 calc R . .
C299 C 1.2424(4) 0.3528(4) 0.4274(9) 0.236(12) Uiso 1 1 d D . .
H29U H 1.2348 0.3454 0.4002 0.354 Uiso 1 1 calc R . .
H29V H 1.2533 0.3436 0.4459 0.354 Uiso 1 1 calc R . .
H29W H 1.2524 0.3641 0.4147 0.354 Uiso 1 1 calc R . .
C301 C 0.99246(17) 0.34667(14) 0.6308(3) 0.053(2) Uani 1 1 d . . .
N301 N 1.01144(14) 0.33235(11) 0.6234(3) 0.052(2) Uani 1 1 d . . .
H301 H 1.0135 0.3228 0.6454 0.063 Uiso 1 1 calc R . .
O301 O 1.04269(11) 0.31840(9) 0.5782(2) 0.0573(16) Uani 1 1 d . . .
C302 C 1.00205(18) 0.36182(14) 0.5607(3) 0.054(3) Uani 1 1 d . . .
N302 N 0.97899(17) 0.34475(12) 0.6711(3) 0.068(2) Uani 1 1 d . . .
H30D H 0.9668 0.3534 0.6773 0.082 Uiso 1 1 calc R . .
H30E H 0.9822 0.3349 0.6916 0.082 Uiso 1 1 calc R . .
O302 O 0.9983(2) 0.40853(14) 0.5019(5) 0.138(4) Uani 1 1 d . . .
C303 C 1.02177(18) 0.34824(14) 0.5503(4) 0.058(3) Uani 1 1 d . . .
N303 N 0.98741(13) 0.36162(11) 0.6002(3) 0.0508(19) Uani 1 1 d . . .
O303 O 0.94426(17) 0.40560(12) 0.5264(3) 0.103(3) Uani 1 1 d . . .
C304 C 1.02694(17) 0.33257(14) 0.5835(3) 0.054(2) Uani 1 1 d . . .
N304 N 1.03269(15) 0.35315(12) 0.5054(3) 0.065(2) Uani 1 1 d . . .
O304 O 0.9573(2) 0.42825(15) 0.5820(5) 0.148(4) Uani 1 1 d . . .
C305 C 1.0197(2) 0.36893(15) 0.4915(4) 0.068(3) Uani 1 1 d . . .
H305 H 1.0229 0.3759 0.4619 0.081 Uiso 1 1 calc R . .
N305 N 1.00125(16) 0.37446(12) 0.5231(3) 0.070(2) Uani 1 1 d . . .
O305 O 1.0356(5) 0.4071(3) 0.5866(10) 0.355(17) Uani 1 1 d D . .
C306 C 0.9853(3) 0.39213(17) 0.5110(4) 0.087(4) Uani 1 1 d . . .
H306 H 0.9764 0.3886 0.4800 0.104 Uiso 1 1 calc R . .
C307 C 0.9647(2) 0.39643(17) 0.5490(4) 0.087(4) Uani 1 1 d . . .
H307 H 0.9600 0.3842 0.5682 0.105 Uiso 1 1 calc R . .
C308 C 0.9768(3) 0.4127(2) 0.5799(6) 0.121(5) Uani 1 1 d . . .
H308 H 0.9826 0.4079 0.6126 0.145 Uiso 1 1 calc R . .
C309 C 0.9337(3) 0.4204(2) 0.5567(6) 0.121(6) Uani 1 1 d . . .
C310 C 0.9181(4) 0.4125(3) 0.5952(7) 0.159(7) Uiso 1 1 d . . .
H31D H 0.9117 0.4236 0.6152 0.239 Uiso 1 1 calc R . .
H31E H 0.9280 0.4033 0.6157 0.239 Uiso 1 1 calc R . .
H31F H 0.9039 0.4050 0.5809 0.239 Uiso 1 1 calc R . .
C311 C 0.9229(3) 0.4366(3) 0.5240(7) 0.146(6) Uiso 1 1 d . . .
H31G H 0.9351 0.4400 0.4985 0.218 Uiso 1 1 calc R . .
H31H H 0.9192 0.4487 0.5433 0.218 Uiso 1 1 calc R . .
H31I H 0.9075 0.4316 0.5088 0.218 Uiso 1 1 calc R . .
C312 C 0.9986(4) 0.4198(3) 0.5447(7) 0.152(7) Uiso 1 1 d D . .
H312 H 0.9933 0.4336 0.5341 0.182 Uiso 1 1 calc R . .
C313 C 1.0265(5) 0.4223(5) 0.5572(12) 0.271(15) Uiso 1 1 d D . .
H31J H 1.0363 0.4225 0.5265 0.326 Uiso 1 1 calc R . .
H31K H 1.0290 0.4354 0.5737 0.326 Uiso 1 1 calc R . .
Si16 Si 1.0593(2) 0.4066(3) 0.6281(6) 0.409(13) Uani 1 1 d D . .
C314 C 1.0431(6) 0.3854(4) 0.6766(11) 0.306(18) Uiso 1 1 d D . .
H31L H 1.0274 0.3909 0.6895 0.459 Uiso 1 1 calc R . .
H31M H 1.0548 0.3828 0.7035 0.459 Uiso 1 1 calc R . .
H31N H 1.0397 0.3728 0.6591 0.459 Uiso 1 1 calc R . .
C315 C 1.0620(6) 0.4286(4) 0.6597(12) 0.304(18) Uiso 1 1 d D . .
H31O H 1.0453 0.4335 0.6687 0.456 Uiso 1 1 calc R . .
H31P H 1.0704 0.4387 0.6392 0.456 Uiso 1 1 calc R . .
H31Q H 1.0720 0.4263 0.6892 0.456 Uiso 1 1 calc R . .
C316 C 1.0857(5) 0.3921(5) 0.6113(12) 0.58(5) Uiso 1 1 d D . .
C317 C 1.1028(7) 0.3875(6) 0.6591(14) 0.45(3) Uiso 1 1 d D . .
H31R H 1.0940 0.3780 0.6805 0.677 Uiso 1 1 calc R . .
H31S H 1.1058 0.4002 0.6768 0.677 Uiso 1 1 calc R . .
H31T H 1.1189 0.3817 0.6489 0.677 Uiso 1 1 calc R . .
C318 C 1.0778(5) 0.3705(4) 0.5925(11) 0.258(13) Uiso 1 1 d D . .
H31U H 1.0640 0.3718 0.5690 0.387 Uiso 1 1 calc R . .
H31V H 1.0723 0.3622 0.6201 0.387 Uiso 1 1 calc R . .
H31W H 1.0922 0.3640 0.5766 0.387 Uiso 1 1 calc R . .
C319 C 1.1033(8) 0.4015(6) 0.5739(17) 0.60(5) Uiso 1 1 d D . .
H31$ H 1.0943 0.4036 0.5431 0.904 Uiso 1 1 calc R . .
H31 H 1.1177 0.3925 0.5685 0.904 Uiso 1 1 calc R . .
H317 H 1.1093 0.4146 0.5861 0.904 Uiso 1 1 calc R . .
Ba3 Ba 1.231832(13) 0.457838(11) 0.91515(3) 0.0753(2) Uani 1 1 d . . .
O34A O 1.26022(11) 0.49270(9) 0.9835(2) 0.0585(17) Uani 1 1 d . . .
C401 C 1.14082(17) 0.48310(16) 0.8733(4) 0.067(3) Uani 1 1 d . . .
N401 N 1.16035(14) 0.47010(11) 0.8811(3) 0.062(2) Uani 1 1 d . . .
H401 H 1.1723 0.4698 0.8590 0.075 Uiso 1 1 calc R . .
O401 O 1.18158(11) 0.44616(10) 0.9264(3) 0.0671(19) Uani 1 1 d . . .
C402 C 1.12359(19) 0.47365(17) 0.9433(5) 0.082(3) Uani 1 1 d . . .
N402 N 1.14156(16) 0.49484(13) 0.8334(3) 0.076(3) Uani 1 1 d . . .
H40A H 1.1295 0.5037 0.8280 0.092 Uiso 1 1 calc R . .
H40B H 1.1541 0.4937 0.8125 0.092 Uiso 1 1 calc R . .
O402 O 1.0660(3) 0.4710(2) 1.0026(5) 0.212(6) Uiso 1 1 d D . .
C403 C 1.14238(17) 0.45929(15) 0.9534(4) 0.062(3) Uani 1 1 d . . .
N403 N 1.12220(14) 0.48515(14) 0.9033(4) 0.080(3) Uani 1 1 d . . .
O403 O 1.06291(13) 0.51412(14) 0.9821(3) 0.101(3) Uani 1 1 d . . .
C404 C 1.16300(18) 0.45715(15) 0.9213(4) 0.060(3) Uani 1 1 d . . .
N404 N 1.13815(16) 0.44957(15) 0.9980(4) 0.090(3) Uani 1 1 d . . .
O404 O 1.03628(17) 0.50162(17) 0.9260(4) 0.123(3) Uani 1 1 d . . .
C405 C 1.1178(2) 0.45814(19) 1.0136(6) 0.108(5) Uani 1 1 d . . .
H405 H 1.1103 0.4547 1.0439 0.130 Uiso 1 1 calc R . .
N405 N 1.10783(16) 0.47269(16) 0.9830(4) 0.101(3) Uani 1 1 d . . .
O405 O 1.0633(5) 0.4476(3) 0.8891(7) 0.313(12) Uiso 1 1 d D . .
C406 C 1.08522(19) 0.4856(2) 0.9962(6) 0.154(8) Uani 1 1 d D . .
H406 H 1.0882 0.4936 1.0267 0.185 Uiso 1 1 calc R . .
C407 C 1.0768(2) 0.49920(16) 0.9540(5) 0.109(5) Uani 1 1 d D . .
H407 H 1.0908 0.5049 0.9341 0.130 Uiso 1 1 calc R . .
C408 C 1.0581(2) 0.4855(3) 0.9247(6) 0.32(2) Uani 1 1 d D . .
H408 H 1.0641 0.4826 0.8908 0.381 Uiso 1 1 calc R . .
C409 C 1.04238(18) 0.5190(2) 0.9518(5) 0.090(4) Uani 1 1 d . . .
C410 C 1.0506(4) 0.5350(3) 0.9193(7) 0.162(7) Uiso 1 1 d . . .
H41A H 1.0546 0.5471 0.9384 0.243 Uiso 1 1 calc R . .
H41B H 1.0373 0.5381 0.8959 0.243 Uiso 1 1 calc R . .
H41C H 1.0657 0.5305 0.9016 0.243 Uiso 1 1 calc R . .
C411 C 1.0206(3) 0.5243(2) 0.9830(5) 0.107(4) Uiso 1 1 d . . .
H41D H 1.0244 0.5366 1.0015 0.161 Uiso 1 1 calc R . .
H41E H 1.0172 0.5131 1.0058 0.161 Uiso 1 1 calc R . .
H41F H 1.0058 0.5265 0.9625 0.161 Uiso 1 1 calc R . .
C412 C 1.0580(2) 0.46572(17) 0.9586(5) 0.101(4) Uiso 1 1 d D . .
H412 H 1.0397 0.4633 0.9640 0.121 Uiso 1 1 calc R . .
C413 C 1.0664(7) 0.4470(4) 0.9380(8) 0.283(16) Uiso 1 1 d D . .
H41G H 1.0843 0.4449 0.9459 0.340 Uiso 1 1 calc R . .
H41H H 1.0566 0.4357 0.9519 0.340 Uiso 1 1 calc R . .
Si17 Si 1.0634(4) 0.4250(3) 0.8546(8) 0.495(14) Uiso 1 1 d D . .
C414 C 1.0448(12) 0.4090(8) 0.901(2) 1.12(16) Uiso 1 1 d D . .
H41I H 1.0275 0.4141 0.9029 1.685 Uiso 1 1 calc R . .
H41J H 1.0528 0.4100 0.9331 1.685 Uiso 1 1 calc R . .
H41K H 1.0447 0.3949 0.8903 1.685 Uiso 1 1 calc R . .
C415 C 1.0433(7) 0.4312(7) 0.8007(13) 0.39(3) Uiso 1 1 d D . .
H41L H 1.0261 0.4338 0.8117 0.589 Uiso 1 1 calc R . .
H41M H 1.0434 0.4198 0.7779 0.589 Uiso 1 1 calc R . .
H41N H 1.0499 0.4433 0.7844 0.589 Uiso 1 1 calc R . .
C416 C 1.0935(5) 0.4187(4) 0.8462(10) 0.269(15) Uiso 1 1 d D . .
C417 C 1.1122(5) 0.4353(4) 0.8231(9) 0.228(11) Uiso 1 1 d D . .
H41O H 1.1103 0.4481 0.8407 0.341 Uiso 1 1 calc R . .
H41P H 1.1080 0.4373 0.7886 0.341 Uiso 1 1 calc R . .
H41Q H 1.1295 0.4305 0.8259 0.341 Uiso 1 1 calc R . .
C418 C 1.0993(8) 0.3999(5) 0.8098(15) 0.47(4) Uiso 1 1 d D . .
H41R H 1.0900 0.3879 0.8208 0.710 Uiso 1 1 calc R . .
H41S H 1.1173 0.3970 0.8100 0.710 Uiso 1 1 calc R . .
H41T H 1.0940 0.4034 0.7766 0.710 Uiso 1 1 calc R . .
C419 C 1.1084(7) 0.4111(6) 0.8952(12) 0.40(3) Uiso 1 1 d D . .
H41U H 1.1061 0.4211 0.9213 0.602 Uiso 1 1 calc R . .
H41V H 1.1263 0.4097 0.8879 0.602 Uiso 1 1 calc R . .
H41W H 1.1017 0.3980 0.9057 0.602 Uiso 1 1 calc R . .
C421 C 1.1857(2) 0.40863(15) 1.0364(4) 0.067(3) Uani 1 1 d . . .
N421 N 1.19733(13) 0.41617(11) 0.9947(3) 0.0500(19) Uani 1 1 d . . .
H421 H 1.1892 0.4251 0.9768 0.060 Uiso 1 1 calc R . .
O421 O 1.23077(11) 0.41800(9) 0.9420(2) 0.0566(16) Uani 1 1 d . . .
C422 C 1.21908(17) 0.38946(14) 1.0503(4) 0.056(3) Uani 1 1 d . . .
N422 N 1.16297(13) 0.41641(13) 1.0458(3) 0.065(2) Uani 1 1 d . . .
H42C H 1.1546 0.4125 1.0718 0.078 Uiso 1 1 calc R . .
H42D H 1.1564 0.4254 1.0259 0.078 Uiso 1 1 calc R . .
O422 O 1.2265(2) 0.34413(12) 1.1087(4) 0.120(3) Uani 1 1 d . J .
C423 C 1.23189(15) 0.39602(14) 1.0108(3) 0.046(2) Uani 1 1 d . . .
N423 N 1.19601(14) 0.39507(11) 1.0657(3) 0.054(2) Uani 1 1 d . . .
O423 O 1.21812(16) 0.37000(13) 1.2015(3) 0.098(3) Uani 1 1 d . . .
C424 C 1.22146(17) 0.41016(13) 0.9801(3) 0.051(2) Uani 1 1 d . . .
N424 N 1.25548(15) 0.38652(12) 1.0086(3) 0.061(2) Uani 1 1 d . . .
O424 O 1.1870(2) 0.34648(18) 1.1954(3) 0.140(4) Uani 1 1 d . . .
C425 C 1.2558(2) 0.37543(17) 1.0471(4) 0.073(3) Uani 1 1 d . . .
H425 H 1.2698 0.3673 1.0558 0.088 Uiso 1 1 calc R . .
N425 N 1.23479(15) 0.37607(13) 1.0742(3) 0.064(2) Uani 1 1 d . . .
C426 C 1.2304(2) 0.3637(2) 1.1201(4) 0.084(4) Uani 1 1 d . . .
H426 H 1.2464 0.3642 1.1391 0.101 Uiso 1 1 calc R . .
C427 C 1.2104(2) 0.37075(16) 1.1532(4) 0.069(3) Uani 1 1 d . . .
H427 H 1.2044 0.3846 1.1441 0.083 Uiso 1 1 calc R . .
C428 C 1.1896(2) 0.3550(2) 1.1467(5) 0.102(5) Uani 1 1 d . J .
H428 H 1.1736 0.3610 1.1342 0.122 Uiso 1 1 calc R . .
C429 C 1.2008(2) 0.3567(2) 1.2275(4) 0.090(4) Uani 1 1 d . . .
C430 C 1.1853(4) 0.3699(3) 1.2613(8) 0.184(9) Uani 1 1 d . . .
H43A H 1.1964 0.3769 1.2842 0.276 Uiso 1 1 calc R . .
H43B H 1.1735 0.3614 1.2795 0.276 Uiso 1 1 calc R . .
H43C H 1.1760 0.3798 1.2420 0.276 Uiso 1 1 calc R . .
C431 C 1.2152(4) 0.3421(3) 1.2633(7) 0.151(6) Uiso 1 1 d . . .
H43D H 1.2249 0.3500 1.2868 0.227 Uiso 1 1 calc R . .
H43E H 1.2266 0.3334 1.2445 0.227 Uiso 1 1 calc R . .
H43F H 1.2031 0.3336 1.2808 0.227 Uiso 1 1 calc R . .
C432 C 1.2004(3) 0.3392(2) 1.1123(5) 0.099(4) Uiso 1 1 d D . .
H432 H 1.1981 0.3253 1.1257 0.119 Uiso 1 1 calc R I 1
C433 C 1.1880(4) 0.3413(3) 1.0638(7) 0.19(2) Uiso 0.44 1 d PD J 1
H43G H 1.1825 0.3554 1.0579 0.224 Uiso 0.44 1 calc PR J 1
H43H H 1.1993 0.3371 1.0371 0.224 Uiso 0.44 1 calc PR J 1
O425 O 1.1677(4) 0.3285(3) 1.0674(7) 0.112(6) Uiso 0.44 1 d PD J 1
Si18 Si 1.1516(4) 0.3082(3) 1.0492(8) 0.228(8) Uiso 0.44 1 d PDU J 1
C434 C 1.1195(4) 0.3081(5) 1.0728(12) 0.127(12) Uiso 0.44 1 d PD J 1
H43I H 1.1197 0.3053 1.1080 0.191 Uiso 0.44 1 calc PR J 1
H43J H 1.1097 0.2975 1.0562 0.191 Uiso 0.44 1 calc PR J 1
H43K H 1.1117 0.3213 1.0670 0.191 Uiso 0.44 1 calc PR J 1
C435 C 1.1522(9) 0.3063(8) 0.9833(10) 0.27(3) Uiso 0.44 1 d PD J 1
H43L H 1.1461 0.3190 0.9691 0.405 Uiso 0.44 1 calc PR J 1
H43M H 1.1414 0.2952 0.9728 0.405 Uiso 0.44 1 calc PR J 1
H43N H 1.1695 0.3038 0.9724 0.405 Uiso 0.44 1 calc PR J 1
C436 C 1.1654(6) 0.2861(4) 1.0835(11) 0.131(7) Uiso 0.44 1 d PD J 1
C437 C 1.1912(11) 0.2912(9) 1.103(3) 0.70(11) Uiso 0.44 1 d PDU J 1
H43O H 1.1918 0.3055 1.1119 1.049 Uiso 0.44 1 calc PR J 1
H43P H 1.2039 0.2883 1.0781 1.049 Uiso 0.44 1 calc PR J 1
H43Q H 1.1946 0.2829 1.1321 1.049 Uiso 0.44 1 calc PR J 1
C438 C 1.1664(11) 0.2676(5) 1.0502(18) 0.22(2) Uiso 0.44 1 d PD J 1
H43R H 1.1494 0.2625 1.0449 0.332 Uiso 0.44 1 calc PR J 1
H43S H 1.1766 0.2570 1.0656 0.332 Uiso 0.44 1 calc PR J 1
H43T H 1.1739 0.2714 1.0189 0.332 Uiso 0.44 1 calc PR J 1
C439 C 1.1474(15) 0.2802(10) 1.126(2) 0.56(9) Uiso 0.44 1 d PDU J 1
H43U H 1.1311 0.2868 1.1211 0.838 Uiso 0.44 1 calc PR J 1
H43V H 1.1546 0.2845 1.1570 0.838 Uiso 0.44 1 calc PR J 1
H43W H 1.1450 0.2655 1.1261 0.838 Uiso 0.44 1 calc PR J 1
C43C C 1.1880(4) 0.3413(3) 1.0638(7) 0.186(12) Uiso 0.33 1 d PD J 2
H43$ H 1.1707 0.3451 1.0731 0.224 Uiso 0.33 1 calc PR J 2
H43 H 1.1955 0.3539 1.0511 0.224 Uiso 0.33 1 calc PR J 2
O42E O 1.1845(6) 0.3318(5) 1.0269(9) 0.26(4) Uiso 0.33 1 d PD J 2
Si1H Si 1.1811(5) 0.3300(4) 0.9663(8) 0.228(7) Uiso 0.33 1 d PDU J 2
C43D C 1.2057(11) 0.3101(8) 0.946(2) 0.34(5) Uiso 0.33 1 d PDU J 2
H43$ H 1.2026 0.2974 0.9637 0.514 Uiso 0.33 1 calc PR J 2
H43 H 1.2226 0.3150 0.9542 0.514 Uiso 0.33 1 calc PR J 2
H437 H 1.2044 0.3078 0.9111 0.514 Uiso 0.33 1 calc PR J 2
C43E C 1.1460(6) 0.3254(9) 0.9629(18) 0.16(2) Uiso 0.33 1 d PDU J 2
H43$ H 1.1415 0.3141 0.9845 0.240 Uiso 0.33 1 calc PR J 2
H43 H 1.1413 0.3220 0.9293 0.240 Uiso 0.33 1 calc PR J 2
H437 H 1.1371 0.3376 0.9732 0.240 Uiso 0.33 1 calc PR J 2
C43F C 1.1889(7) 0.3520(5) 0.9315(13) 0.35(5) Uiso 0.33 1 d PDU J 2
C43G C 1.2174(6) 0.3577(6) 0.9316(17) 0.143(18) Uiso 0.33 1 d PD J 2
H43$ H 1.2228 0.3607 0.9650 0.215 Uiso 0.33 1 calc PR J 2
H43 H 1.2201 0.3696 0.9110 0.215 Uiso 0.33 1 calc PR J 2
H437 H 1.2272 0.3463 0.9189 0.215 Uiso 0.33 1 calc PR J 2
C43H C 1.1734(8) 0.3712(5) 0.9387(17) 0.136(17) Uiso 0.33 1 d PDU J 2
H43$ H 1.1566 0.3692 0.9248 0.205 Uiso 0.33 1 calc PR J 2
H43 H 1.1817 0.3825 0.9224 0.205 Uiso 0.33 1 calc PR J 2
H437 H 1.1719 0.3740 0.9737 0.205 Uiso 0.33 1 calc PR J 2
C43I C 1.1842(12) 0.3465(8) 0.8739(11) 0.31(4) Uiso 0.33 1 d PDU J 2
H43$ H 1.1815 0.3319 0.8705 0.465 Uiso 0.33 1 calc PR J 2
H43 H 1.1990 0.3505 0.8547 0.465 Uiso 0.33 1 calc PR J 2
H437 H 1.1694 0.3538 0.8619 0.465 Uiso 0.33 1 calc PR J 2
C43M C 1.1880(4) 0.3413(3) 1.0638(7) 0.186(12) Uiso 0.23 1 d P J 3
H43$ H 1.1707 0.3451 1.0731 0.224 Uiso 0.23 1 calc PR J 3
H43 H 1.1955 0.3539 1.0511 0.224 Uiso 0.23 1 calc PR J 3
O42O O 1.1845(6) 0.3318(5) 1.0269(9) 0.26(5) Uiso 0.23 1 d PD J 3
Si1R Si 1.1688(6) 0.3099(4) 1.0129(13) 0.228(7) Uiso 0.23 1 d PDU J 3
C43N C 1.1937(13) 0.2927(10) 0.990(3) 0.342(18) Uiso 0.23 1 d PD J 3
H43$ H 1.2063 0.2907 1.0156 0.514 Uiso 0.23 1 calc PR J 3
H43 H 1.2016 0.2987 0.9613 0.514 Uiso 0.23 1 calc PR J 3
H437 H 1.1862 0.2797 0.9813 0.514 Uiso 0.23 1 calc PR J 3
C43O C 1.1523(14) 0.3002(12) 1.066(2) 0.228(7) Uiso 0.23 1 d PD J 3
H43$ H 1.1394 0.3099 1.0763 0.341 Uiso 0.23 1 calc PR J 3
H43 H 1.1642 0.2982 1.0930 0.341 Uiso 0.23 1 calc PR J 3
H437 H 1.1443 0.2873 1.0581 0.341 Uiso 0.23 1 calc PR J 3
C43P C 1.1471(8) 0.3162(8) 0.9634(16) 0.27(2) Uiso 0.23 1 d PD J 3
C43Q C 1.1330(11) 0.3361(8) 0.972(2) 0.14(3) Uiso 0.23 1 d PD J 3
H43$ H 1.1262 0.3363 1.0054 0.217 Uiso 0.23 1 calc PR J 3
H43 H 1.1192 0.3373 0.9487 0.217 Uiso 0.23 1 calc PR J 3
H437 H 1.1445 0.3475 0.9678 0.217 Uiso 0.23 1 calc PR J 3
C43R C 1.1263(11) 0.2993(9) 0.959(3) 0.18(4) Uiso 0.23 1 d PD J 3
H43$ H 1.1343 0.2859 0.9578 0.273 Uiso 0.23 1 calc PR J 3
H43 H 1.1166 0.3014 0.9289 0.273 Uiso 0.23 1 calc PR J 3
H437 H 1.1150 0.3000 0.9871 0.273 Uiso 0.23 1 calc PR J 3
C43S C 1.1602(14) 0.3171(15) 0.9129(15) 0.35(8) Uiso 0.23 1 d PDU J 3
H43$ H 1.1709 0.3052 0.9089 0.526 Uiso 0.23 1 calc PR J 3
H43 H 1.1704 0.3294 0.9108 0.526 Uiso 0.23 1 calc PR J 3
H437 H 1.1474 0.3172 0.8871 0.526 Uiso 0.23 1 calc PR J 3
Si19 Si 1.28136(12) 0.35936(8) 0.7457(2) 0.146(2) Uani 1 1 d . . .
C441 C 1.29537(17) 0.39832(14) 0.8926(3) 0.053(2) Uani 1 1 d . . .
N441 N 1.27504(13) 0.41107(10) 0.8842(2) 0.0438(18) Uani 1 1 d . . .
H441 H 1.2627 0.4112 0.9056 0.053 Uiso 1 1 calc R . .
O441 O 1.25459(12) 0.43526(9) 0.8414(2) 0.0556(16) Uani 1 1 d . . .
C442 C 1.31340(17) 0.40931(13) 0.8247(3) 0.048(2) Uani 1 1 d . . .
N442 N 1.29440(14) 0.38698(11) 0.9329(3) 0.056(2) Uani 1 1 d . . .
H44A H 1.3068 0.3786 0.9397 0.067 Uiso 1 1 calc R . .
H44B H 1.2814 0.3878 0.9525 0.067 Uiso 1 1 calc R . .
O442 O 1.3560(2) 0.39198(17) 0.7348(3) 0.133(4) Uani 1 1 d . . .
C443 C 1.29386(18) 0.42250(14) 0.8130(3) 0.055(3) Uani 1 1 d . . .
N443 N 1.31495(14) 0.39710(11) 0.8628(3) 0.057(2) Uani 1 1 d . . .
O443 O 1.39120(14) 0.38827(11) 0.8170(4) 0.102(3) Uani 1 1 d . . .
C444 C 1.27337(16) 0.42340(13) 0.8447(3) 0.044(2) Uani 1 1 d . . .
N444 N 1.29839(17) 0.43322(14) 0.7701(3) 0.076(3) Uani 1 1 d . . .
O444 O 1.37866(15) 0.35583(10) 0.8106(3) 0.081(2) Uani 1 1 d . . .
C445 C 1.3203(2) 0.42625(18) 0.7586(4) 0.081(3) Uani 1 1 d . . .
H445 H 1.3289 0.4307 0.7301 0.097 Uiso 1 1 calc R . .
N445 N 1.33054(16) 0.41241(13) 0.7887(3) 0.069(2) Uiso 1 1 d . . .
O445 O 1.30915(18) 0.36918(15) 0.7478(3) 0.112(3) Uiso 1 1 d . . .
C446 C 1.3553(2) 0.4028(2) 0.7756(6) 0.107(5) Uani 1 1 d . . .
H446 H 1.3680 0.4139 0.7723 0.128 Uiso 1 1 calc R . .
C447 C 1.3644(2) 0.38858(15) 0.8169(4) 0.069(3) Uani 1 1 d . . .
H447 H 1.3570 0.3919 0.8495 0.083 Uiso 1 1 calc R . .
C448 C 1.3576(2) 0.36809(16) 0.7991(4) 0.070(3) Uani 1 1 d . . .
H448 H 1.3418 0.3629 0.8141 0.085 Uiso 1 1 calc R . .
C449 C 1.39869(19) 0.36860(17) 0.8272(4) 0.076(3) Uani 1 1 d . . .
C450 C 1.4231(3) 0.3648(3) 0.7999(6) 0.139(6) Uiso 1 1 d . . .
H45A H 1.4362 0.3738 0.8123 0.209 Uiso 1 1 calc R . .
H45B H 1.4206 0.3673 0.7650 0.209 Uiso 1 1 calc R . .
H45C H 1.4283 0.3507 0.8048 0.209 Uiso 1 1 calc R . .
C451 C 1.4016(3) 0.3649(2) 0.8811(5) 0.101(4) Uiso 1 1 d . . .
H45D H 1.4153 0.3732 0.8938 0.152 Uiso 1 1 calc R . .
H45E H 1.4054 0.3506 0.8867 0.152 Uiso 1 1 calc R . .
H45F H 1.3860 0.3684 0.8979 0.152 Uiso 1 1 calc R . .
C452 C 1.3549(3) 0.3717(2) 0.7433(5) 0.093(4) Uiso 1 1 d . . .
H452 H 1.3698 0.3653 0.7271 0.112 Uiso 1 1 calc R . .
C453 C 1.3313(3) 0.3613(3) 0.7228(6) 0.177(10) Uani 1 1 d . . .
H45G H 1.3299 0.3640 0.6873 0.213 Uiso 1 1 calc R . .
H45H H 1.3324 0.3465 0.7277 0.213 Uiso 1 1 calc R . .
C454 C 1.2823(4) 0.3313(3) 0.7404(7) 0.157(7) Uiso 1 1 d . . .
H45I H 1.2917 0.3256 0.7680 0.235 Uiso 1 1 calc R . .
H45J H 1.2905 0.3275 0.7098 0.235 Uiso 1 1 calc R . .
H45K H 1.2651 0.3259 0.7408 0.235 Uiso 1 1 calc R . .
C455 C 1.2661(3) 0.3656(2) 0.8080(5) 0.121(5) Uiso 1 1 d . . .
H45L H 1.2756 0.3589 0.8341 0.181 Uiso 1 1 calc R . .
H45M H 1.2488 0.3607 0.8083 0.181 Uiso 1 1 calc R . .
H45N H 1.2663 0.3802 0.8132 0.181 Uiso 1 1 calc R . .
C456 C 1.2635(5) 0.3716(4) 0.6912(10) 0.194(9) Uiso 1 1 d . . .
C457 C 1.2797(4) 0.3673(3) 0.6485(7) 0.162(7) Uiso 1 1 d . . .
H45O H 1.2807 0.3527 0.6433 0.243 Uiso 1 1 calc R . .
H45P H 1.2966 0.3727 0.6545 0.243 Uiso 1 1 calc R . .
H45Q H 1.2725 0.3738 0.6194 0.243 Uiso 1 1 calc R . .
C458 C 1.2390(5) 0.3607(4) 0.6915(10) 0.225(11) Uiso 1 1 d . . .
H45R H 1.2416 0.3465 0.6826 0.337 Uiso 1 1 calc R . .
H45S H 1.2276 0.3671 0.6680 0.337 Uiso 1 1 calc R . .
H45T H 1.2316 0.3615 0.7243 0.337 Uiso 1 1 calc R . .
C459 C 1.2600(4) 0.3939(3) 0.7039(8) 0.173(8) Uiso 1 1 d . . .
H45U H 1.2764 0.4003 0.7086 0.259 Uiso 1 1 calc R . .
H45V H 1.2501 0.3951 0.7340 0.259 Uiso 1 1 calc R . .
H45W H 1.2511 0.4007 0.6772 0.259 Uiso 1 1 calc R . .
C461 C 1.2481(2) 0.47053(16) 0.7263(3) 0.063(3) Uani 1 1 d . . .
N461 N 1.23667(15) 0.46355(11) 0.7686(2) 0.053(2) Uani 1 1 d . . .
H461 H 1.2443 0.4541 0.7855 0.064 Uiso 1 1 calc R . .
O461 O 1.20561(11) 0.46412(9) 0.8267(2) 0.0617(17) Uani 1 1 d . . .
C462 C 1.2163(2) 0.49102(17) 0.7158(4) 0.071(3) Uani 1 1 d . . .
N462 N 1.27028(18) 0.46247(13) 0.7150(3) 0.074(3) Uani 1 1 d . . .
H46A H 1.2783 0.4665 0.6886 0.089 Uiso 1 1 calc R . .
H46B H 1.2769 0.4532 0.7340 0.089 Uiso 1 1 calc R . .
O462 O 1.1844(2) 0.5172(2) 0.6229(4) 0.165(5) Uani 1 1 d . . .
C463 C 1.20380(19) 0.48598(14) 0.7572(3) 0.059(3) Uani 1 1 d . . .
N463 N 1.23823(17) 0.48453(12) 0.6974(3) 0.068(2) Uani 1 1 d . . .
O463 O 1.23571(16) 0.53575(11) 0.6023(2) 0.083(2) Uani 1 1 d . . .
C464 C 1.21422(17) 0.47062(14) 0.7853(3) 0.053(2) Uani 1 1 d . . .
N464 N 1.18156(15) 0.49682(14) 0.7643(3) 0.079(3) Uani 1 1 d . . .
O464 O 1.2270(3) 0.51509(14) 0.5393(3) 0.135(4) Uani 1 1 d . . .
C465 C 1.1818(2) 0.5093(2) 0.7249(6) 0.109(5) Uani 1 1 d . . .
H465 H 1.1686 0.5185 0.7180 0.131 Uiso 1 1 calc R . .
N465 N 1.20262(17) 0.50753(14) 0.6958(4) 0.085(3) Uani 1 1 d . . .
O465 O 1.1875(3) 0.46519(16) 0.5877(6) 0.188(6) Uani 1 1 d D . .
C466 C 1.2059(2) 0.5195(2) 0.6515(5) 0.096(4) Uani 1 1 d . . .
H466 H 1.2057 0.5339 0.6625 0.115 Uiso 1 1 calc R . .
C467 C 1.2294(3) 0.51727(17) 0.6242(4) 0.084(3) Uani 1 1 d . . .
H467 H 1.2433 0.5112 0.6437 0.101 Uiso 1 1 calc R . .
C468 C 1.2163(5) 0.5006(3) 0.5808(4) 0.190(11) Uani 1 1 d . . .
H468 H 1.2227 0.4864 0.5811 0.228 Uiso 1 1 calc R . .
C469 C 1.2431(3) 0.5313(2) 0.5540(4) 0.095(4) Uani 1 1 d . . .
C470 C 1.2715(3) 0.5252(3) 0.5539(6) 0.140(6) Uiso 1 1 d . . .
H47A H 1.2768 0.5221 0.5873 0.210 Uiso 1 1 calc R . .
H47B H 1.2816 0.5365 0.5413 0.210 Uiso 1 1 calc R . .
H47C H 1.2739 0.5133 0.5331 0.210 Uiso 1 1 calc R . .
C471 C 1.2374(3) 0.5496(2) 0.5216(5) 0.102(4) Uiso 1 1 d . . .
H47D H 1.2470 0.5485 0.4912 0.153 Uiso 1 1 calc R . .
H47E H 1.2422 0.5620 0.5387 0.153 Uiso 1 1 calc R . .
H47F H 1.2194 0.5499 0.5141 0.153 Uiso 1 1 calc R . .
C472 C 1.1919(2) 0.50327(19) 0.5945(5) 0.089(4) Uiso 1 1 d D . .
H472 H 1.1827 0.5058 0.5632 0.107 Uiso 1 1 calc R . .
C473 C 1.1824(5) 0.4828(3) 0.6119(9) 0.205(10) Uiso 1 1 d D . .
H47G H 1.1886 0.4811 0.6457 0.246 Uiso 1 1 calc R . .
H47H H 1.1639 0.4839 0.6140 0.246 Uiso 1 1 calc R . .
Si20 Si 1.17724(19) 0.44258(15) 0.5936(6) 0.352(8) Uani 1 1 d DU . .
C474 C 1.1973(7) 0.4242(5) 0.5553(14) 0.40(2) Uiso 1 1 d DU . .
H47I H 1.2041 0.4313 0.5269 0.598 Uiso 1 1 calc R . .
H47J H 1.1868 0.4129 0.5442 0.598 Uiso 1 1 calc R . .
H47K H 1.2111 0.4189 0.5753 0.598 Uiso 1 1 calc R . .
C475 C 1.1444(5) 0.4439(7) 0.5683(16) 0.46(3) Uiso 1 1 d DU . .
H47L H 1.1324 0.4451 0.5953 0.684 Uiso 1 1 calc R . .
H47M H 1.1408 0.4315 0.5499 0.684 Uiso 1 1 calc R . .
H47N H 1.1429 0.4556 0.5467 0.684 Uiso 1 1 calc R . .
C476 C 1.1782(6) 0.4331(4) 0.6540(9) 0.44(3) Uiso 1 1 d D . .
C477 C 1.2051(4) 0.4341(4) 0.6709(8) 0.203(10) Uiso 1 1 d D . .
H47O H 1.2092 0.4481 0.6798 0.304 Uiso 1 1 calc R . .
H47P H 1.2162 0.4296 0.6444 0.304 Uiso 1 1 calc R . .
H47Q H 1.2074 0.4253 0.6993 0.304 Uiso 1 1 calc R . .
C478 C 1.1594(6) 0.4439(5) 0.6869(11) 0.351(19) Uiso 1 1 d DU . .
H47R H 1.1615 0.4393 0.7206 0.527 Uiso 1 1 calc R . .
H47S H 1.1423 0.4410 0.6759 0.527 Uiso 1 1 calc R . .
H47T H 1.1624 0.4585 0.6854 0.527 Uiso 1 1 calc R . .
C479 C 1.1712(7) 0.4095(4) 0.6533(14) 0.43(2) Uiso 1 1 d DU . .
H47U H 1.1801 0.4026 0.6797 0.641 Uiso 1 1 calc R . .
H47V H 1.1762 0.4036 0.6219 0.641 Uiso 1 1 calc R . .
H47W H 1.1530 0.4079 0.6578 0.641 Uiso 1 1 calc R . .
C481 C 1.18241(17) 0.46759(15) 1.0800(4) 0.061(3) Uani 1 1 d . . .
N481 N 1.20186(13) 0.46736(11) 1.0461(3) 0.052(2) Uani 1 1 d . . .
H481 H 1.2007 0.4756 1.0209 0.063 Uiso 1 1 calc R . .
O481 O 1.23883(10) 0.45525(9) 1.0161(2) 0.0524(16) Uani 1 1 d . . .
C482 C 1.20250(17) 0.44454(15) 1.1221(3) 0.052(2) Uani 1 1 d . . .
N482 N 1.16406(14) 0.48206(13) 1.0726(3) 0.066(2) Uani 1 1 d . . .
H48A H 1.1521 0.4837 1.0942 0.079 Uiso 1 1 calc R . .
H48B H 1.1644 0.4896 1.0461 0.079 Uiso 1 1 calc R . .
O482 O 1.17043(11) 0.41393(11) 1.1829(2) 0.0675(19) Uani 1 1 d . . .
C483 C 1.22234(14) 0.44343(13) 1.0919(3) 0.046(2) Uani 1 1 d . . .
N483 N 1.18206(14) 0.45623(13) 1.1195(3) 0.062(2) Uani 1 1 d . . .
O483 O 1.19359(14) 0.44535(14) 1.2757(2) 0.090(2) Uani 1 1 d . . .
C484 C 1.22288(16) 0.45513(13) 1.0492(3) 0.043(2) Uani 1 1 d . . .
N484 N 1.24012(13) 0.42940(11) 1.1097(3) 0.051(2) Uani 1 1 d . . .
O484 O 1.15750(13) 0.42715(13) 1.2891(2) 0.080(2) Uani 1 1 d . . .
C485 C 1.23005(17) 0.42204(15) 1.1505(3) 0.056(3) Uani 1 1 d . . .
H485 H 1.2376 0.4120 1.1705 0.067 Uiso 1 1 calc R . .
N485 N 1.20716(13) 0.43093(12) 1.1597(3) 0.056(2) Uani 1 1 d . . .
O485 O 1.12457(14) 0.41333(15) 1.1286(3) 0.104(3) Uani 1 1 d D . .
C486 C 1.1905(2) 0.42518(16) 1.2007(4) 0.065(3) Uani 1 1 d . . .
H486 H 1.2002 0.4165 1.2238 0.078 Uiso 1 1 calc R . .
C487 C 1.18038(19) 0.44300(18) 1.2284(4) 0.072(3) Uani 1 1 d . . .
H487 H 1.1806 0.4557 1.2086 0.086 Uiso 1 1 calc R . .
C488 C 1.15373(19) 0.43661(19) 1.2424(4) 0.075(3) Uani 1 1 d . . .
H488 H 1.1416 0.4481 1.2434 0.090 Uiso 1 1 calc R . .
C489 C 1.1775(2) 0.43819(18) 1.3124(4) 0.076(3) Uani 1 1 d . . .
C490 C 1.1675(3) 0.4557(2) 1.3400(5) 0.108(4) Uiso 1 1 d . . .
H49A H 1.1561 0.4509 1.3655 0.163 Uiso 1 1 calc R . .
H49B H 1.1584 0.4647 1.3177 0.163 Uiso 1 1 calc R . .
H49C H 1.1814 0.4631 1.3550 0.163 Uiso 1 1 calc R . .
C491 C 1.1909(3) 0.4243(2) 1.3430(5) 0.107(4) Uiso 1 1 d . . .
H49D H 1.1796 0.4191 1.3683 0.160 Uiso 1 1 calc R . .
H49E H 1.2051 0.4313 1.3584 0.160 Uiso 1 1 calc R . .
H49F H 1.1972 0.4130 1.3232 0.160 Uiso 1 1 calc R . .
C492 C 1.14690(19) 0.42027(16) 1.2034(4) 0.064(3) Uiso 1 1 d . . .
H492 H 1.1388 0.4085 1.2200 0.077 Uiso 1 1 calc R . .
C493 C 1.1298(3) 0.4282(2) 1.1652(5) 0.097(4) Uiso 1 1 d . . .
H49G H 1.1138 0.4325 1.1806 0.117 Uiso 1 1 calc R . .
H49H H 1.1375 0.4402 1.1497 0.117 Uiso 1 1 calc R . .
Si21 Si 1.09740(8) 0.40309(10) 1.1198(2) 0.1419(19) Uani 1 1 d D . .
C494 C 1.0850(4) 0.4146(3) 1.0577(7) 0.188(9) Uiso 1 1 d D . .
H49I H 1.0810 0.4289 1.0624 0.282 Uiso 1 1 calc R . .
H49J H 1.0698 0.4073 1.0475 0.282 Uiso 1 1 calc R . .
H49K H 1.0979 0.4132 1.0326 0.282 Uiso 1 1 calc R . .
C495 C 1.0734(4) 0.4103(4) 1.1629(9) 0.212(10) Uiso 1 1 d D . .
H49L H 1.0716 0.4250 1.1630 0.318 Uiso 1 1 calc R . .
H49M H 1.0782 0.4057 1.1956 0.318 Uiso 1 1 calc R . .
H49N H 1.0574 0.4040 1.1536 0.318 Uiso 1 1 calc R . .
C496 C 1.1032(4) 0.3782(2) 1.1133(7) 0.186(9) Uiso 1 1 d D . .
C497 C 1.1224(3) 0.3715(3) 1.0727(7) 0.172(8) Uiso 1 1 d D . .
H49O H 1.1188 0.3788 1.0423 0.259 Uiso 1 1 calc R . .
H49P H 1.1208 0.3569 1.0670 0.259 Uiso 1 1 calc R . .
H49Q H 1.1395 0.3746 1.0834 0.259 Uiso 1 1 calc R . .
C498 C 1.1103(4) 0.3674(3) 1.1640(7) 0.212(10) Uiso 1 1 d D . .
H49R H 1.0982 0.3713 1.1892 0.318 Uiso 1 1 calc R . .
H49S H 1.1272 0.3716 1.1741 0.318 Uiso 1 1 calc R . .
H49T H 1.1100 0.3527 1.1597 0.318 Uiso 1 1 calc R . .
C499 C 1.0778(4) 0.3658(3) 1.0953(9) 0.228(11) Uiso 1 1 d D . .
H49U H 1.0639 0.3686 1.1177 0.342 Uiso 1 1 calc R . .
H49V H 1.0813 0.3512 1.0952 0.342 Uiso 1 1 calc R . .
H49W H 1.0732 0.3701 1.0623 0.342 Uiso 1 1 calc R . .
C501 C 1.30178(16) 0.42519(13) 1.0308(3) 0.045(2) Uani 1 1 d . . .
N501 N 1.28767(12) 0.43880(10) 1.0029(2) 0.0461(18) Uani 1 1 d . . .
H501 H 1.2730 0.4428 1.0139 0.055 Uiso 1 1 calc R . .
O501 O 1.28237(11) 0.45784(9) 0.9339(2) 0.0536(16) Uani 1 1 d . . .
C502 C 1.33141(14) 0.42514(11) 0.9764(3) 0.0352(19) Uani 1 1 d . . .
N502 N 1.29012(15) 0.42030(11) 1.0735(3) 0.058(2) Uani 1 1 d . . .
H50D H 1.2976 0.4123 1.0946 0.070 Uiso 1 1 calc R . .
H50E H 1.2751 0.4252 1.0801 0.070 Uiso 1 1 calc R . .
O502 O 1.36190(13) 0.38590(8) 0.9640(2) 0.0599(17) Uani 1 1 d . . .
C503 C 1.31999(14) 0.43884(12) 0.9456(3) 0.039(2) Uani 1 1 d . . .
N503 N 1.32366(12) 0.41835(10) 1.0199(2) 0.0431(17) Uani 1 1 d . . .
O503 O 1.40587(13) 0.41262(11) 1.0262(3) 0.090(3) Uani 1 1 d . . .
C504 C 1.29619(15) 0.44628(12) 0.9577(3) 0.042(2) Uani 1 1 d . . .
N504 N 1.33420(12) 0.44281(10) 0.9047(2) 0.0435(17) Uani 1 1 d . . .
O504 O 1.4023(2) 0.38067(14) 1.0518(5) 0.157(5) Uani 1 1 d . . .
C505 C 1.35407(17) 0.43088(13) 0.9116(3) 0.049(2) Uani 1 1 d . . .
H505 H 1.3673 0.4297 0.8885 0.059 Uiso 1 1 calc R . .
N505 N 1.35373(13) 0.42058(10) 0.9543(3) 0.0473(18) Uani 1 1 d . . .
O505 O 1.32686(14) 0.35521(9) 0.9861(3) 0.075(2) Uani 1 1 d D . .
C506 C 1.37235(16) 0.40548(14) 0.9700(3) 0.054(3) Uani 1 1 d . . .
H506 H 1.3875 0.4067 0.9487 0.065 Uiso 1 1 calc R . .
C507 C 1.38024(17) 0.40812(15) 1.0218(4) 0.063(3) Uani 1 1 d . . .
H507 H 1.3696 0.4183 1.0391 0.075 Uiso 1 1 calc R . .
C508 C 1.3774(2) 0.38673(18) 1.0441(4) 0.084(4) Uani 1 1 d . . .
H508 H 1.3680 0.3873 1.0757 0.101 Uiso 1 1 calc R . .
C509 C 1.4175(2) 0.39772(18) 1.0506(4) 0.079(3) Uani 1 1 d . . .
C510 C 1.4421(4) 0.3924(3) 1.0279(8) 0.181(8) Uiso 1 1 d . . .
H51D H 1.4393 0.3877 0.9943 0.272 Uiso 1 1 calc R . .
H51E H 1.4501 0.3816 1.0468 0.272 Uiso 1 1 calc R . .
H51F H 1.4530 0.4043 1.0275 0.272 Uiso 1 1 calc R . .
C511 C 1.4196(4) 0.4033(3) 1.1002(7) 0.151(6) Uiso 1 1 d . . .
H51G H 1.4282 0.3925 1.1182 0.226 Uiso 1 1 calc R . .
H51H H 1.4028 0.4053 1.1139 0.226 Uiso 1 1 calc R . .
H51I H 1.4292 0.4159 1.1028 0.226 Uiso 1 1 calc R . .
C512 C 1.3638(2) 0.37470(16) 1.0081(4) 0.068(3) Uiso 1 1 d . . .
H512 H 1.3744 0.3626 1.0009 0.081 Uiso 1 1 calc R . .
C513 C 1.3389(2) 0.36713(18) 1.0234(4) 0.083(3) Uiso 1 1 d . . .
H51J H 1.3408 0.3588 1.0532 0.100 Uiso 1 1 calc R . .
H51K H 1.3280 0.3788 1.0316 0.100 Uiso 1 1 calc R . .
Si22 Si 1.32895(11) 0.33080(6) 0.98343(16) 0.1216(16) Uani 1 1 d D . .
C514 C 1.3623(4) 0.3225(4) 0.9902(9) 0.215(10) Uiso 1 1 d D . .
H51L H 1.3690 0.3276 1.0211 0.323 Uiso 1 1 calc R . .
H51M H 1.3722 0.3278 0.9631 0.323 Uiso 1 1 calc R . .
H51N H 1.3630 0.3077 0.9901 0.323 Uiso 1 1 calc R . .
C515 C 1.3183(5) 0.3196(4) 1.0411(8) 0.232(12) Uiso 1 1 d D . .
H51O H 1.3284 0.3250 1.0680 0.348 Uiso 1 1 calc R . .
H51P H 1.3203 0.3049 1.0397 0.348 Uiso 1 1 calc R . .
H51Q H 1.3006 0.3230 1.0464 0.348 Uiso 1 1 calc R . .
C516 C 1.3140(3) 0.3233(2) 0.9303(4) 0.113(5) Uiso 1 1 d D . .
C517 C 1.3139(3) 0.29968(19) 0.9217(6) 0.129(5) Uiso 1 1 d D . .
H51R H 1.3073 0.2929 0.9508 0.193 Uiso 1 1 calc R . .
H51S H 1.3310 0.2950 0.9153 0.193 Uiso 1 1 calc R . .
H51T H 1.3032 0.2965 0.8936 0.193 Uiso 1 1 calc R . .
C518 C 1.2850(3) 0.3296(3) 0.9307(8) 0.194(9) Uiso 1 1 d D . .
H51U H 1.2767 0.3236 0.9591 0.292 Uiso 1 1 calc R . .
H51V H 1.2769 0.3247 0.9008 0.292 Uiso 1 1 calc R . .
H51W H 1.2835 0.3443 0.9323 0.292 Uiso 1 1 calc R . .
C519 C 1.3254(3) 0.3339(3) 0.8861(5) 0.149(6) Uiso 1 1 d D . .
H51$ H 1.3251 0.3485 0.8913 0.223 Uiso 1 1 calc R . .
H51 H 1.3156 0.3305 0.8569 0.223 Uiso 1 1 calc R . .
H517 H 1.3428 0.3294 0.8816 0.223 Uiso 1 1 calc R . .
C521 C 1.30960(18) 0.48162(14) 0.8138(3) 0.055(3) Uani 1 1 d . . .
N521 N 1.28946(12) 0.48187(11) 0.8470(2) 0.0456(18) Uani 1 1 d . . .
H521 H 1.2905 0.4738 0.8724 0.055 Uiso 1 1 calc R . .
O521 O 1.25116(11) 0.49182(9) 0.8731(2) 0.0525(16) Uani 1 1 d . . .
C522 C 1.28947(18) 0.50459(13) 0.7699(3) 0.048(2) Uani 1 1 d . . .
N522 N 1.32876(14) 0.47001(12) 0.8253(3) 0.062(2) Uani 1 1 d . . .
H52A H 1.3423 0.4700 0.8070 0.074 Uiso 1 1 calc R . .
H52B H 1.3280 0.4623 0.8514 0.074 Uiso 1 1 calc R . .
O522 O 1.30031(13) 0.50472(13) 0.6604(2) 0.084(2) Uani 1 1 d . . .
C523 C 1.26863(15) 0.50615(13) 0.8008(3) 0.040(2) Uani 1 1 d . . .
N523 N 1.31021(14) 0.49346(12) 0.7747(3) 0.058(2) Uani 1 1 d . . .
O523 O 1.33288(15) 0.54857(12) 0.6999(3) 0.096(3) Uani 1 1 d . . .
C524 C 1.26839(17) 0.49358(12) 0.8432(3) 0.045(2) Uani 1 1 d . . .
N524 N 1.25137(15) 0.52003(12) 0.7836(3) 0.059(2) Uani 1 1 d . . .
O524 O 1.34627(15) 0.53299(16) 0.6307(3) 0.102(3) Uani 1 1 d . . .
C525 C 1.26171(19) 0.52665(16) 0.7432(3) 0.064(3) Uani 1 1 d . . .
H525 H 1.2541 0.5366 0.7231 0.076 Uiso 1 1 calc R . .
N525 N 1.28449(13) 0.51799(12) 0.7323(3) 0.054(2) Uani 1 1 d . . .
O525 O 1.31684(18) 0.46441(14) 0.6441(3) 0.103(3) Uani 1 1 d D . .
C526 C 1.29995(19) 0.52194(17) 0.6910(4) 0.071(3) Uani 1 1 d . . .
H526 H 1.2926 0.5335 0.6724 0.085 Uiso 1 1 calc R . .
C527 C 1.3272(2) 0.52723(17) 0.7044(4) 0.074(3) Uani 1 1 d . . .
H527 H 1.3317 0.5221 0.7376 0.089 Uiso 1 1 calc R . .
C528 C 1.3423(3) 0.5171(2) 0.6661(4) 0.098(4) Uani 1 1 d . . .
H528 H 1.3586 0.5118 0.6792 0.118 Uiso 1 1 calc R . .
C529 C 1.3475(2) 0.5506(2) 0.6584(5) 0.105(5) Uani 1 1 d . . .
C530 C 1.3761(3) 0.5550(2) 0.6792(6) 0.120(5) Uani 1 1 d . . .
H53C H 1.3876 0.5569 0.6516 0.180 Uiso 1 1 calc R . .
H53D H 1.3816 0.5435 0.6990 0.180 Uiso 1 1 calc R . .
H53E H 1.3760 0.5673 0.6993 0.180 Uiso 1 1 calc R . .
C531 C 1.3390(3) 0.5704(3) 0.6316(7) 0.158(8) Uani 1 1 d . . .
H53F H 1.3495 0.5725 0.6027 0.237 Uiso 1 1 calc R . .
H53G H 1.3408 0.5819 0.6537 0.237 Uiso 1 1 calc R . .
H53H H 1.3214 0.5691 0.6217 0.237 Uiso 1 1 calc R . .
C532 C 1.3259(2) 0.5002(2) 0.6449(4) 0.093(4) Uani 1 1 d . . .
H532 H 1.3267 0.5008 0.6085 0.112 Uiso 1 1 calc R . .
C533 C 1.3323(3) 0.47889(19) 0.6615(4) 0.095(4) Uani 1 1 d . . .
H53I H 1.3497 0.4757 0.6512 0.114 Uiso 1 1 calc R . .
H53J H 1.3319 0.4785 0.6976 0.114 Uiso 1 1 calc R . .
Si23 Si 1.32247(11) 0.44897(9) 0.59837(17) 0.1404(18) Uani 1 1 d D . .
C534 C 1.3522(5) 0.4459(6) 0.5795(13) 0.35(2) Uiso 1 1 d D . .
H53K H 1.3635 0.4462 0.6077 0.521 Uiso 1 1 calc R . .
H53L H 1.3567 0.4569 0.5570 0.521 Uiso 1 1 calc R . .
H53M H 1.3539 0.4329 0.5627 0.521 Uiso 1 1 calc R . .
C535 C 1.3247(5) 0.4220(3) 0.6309(10) 0.239(12) Uiso 1 1 d D . .
H53N H 1.3399 0.4215 0.6510 0.358 Uiso 1 1 calc R . .
H53O H 1.3253 0.4114 0.6061 0.358 Uiso 1 1 calc R . .
H53P H 1.3099 0.4200 0.6517 0.358 Uiso 1 1 calc R . .
C536 C 1.2961(3) 0.4483(3) 0.5644(8) 0.226(11) Uiso 1 1 d D . .
C537 C 1.2936(6) 0.4692(3) 0.5352(11) 0.314(18) Uiso 1 1 d D . .
H53Q H 1.3096 0.4724 0.5193 0.472 Uiso 1 1 calc R . .
H53R H 1.2892 0.4801 0.5580 0.472 Uiso 1 1 calc R . .
H53S H 1.2804 0.4680 0.5104 0.472 Uiso 1 1 calc R . .
C538 C 1.2959(4) 0.4307(3) 0.5219(7) 0.184(8) Uiso 1 1 d D . .
H53T H 1.3123 0.4303 0.5056 0.276 Uiso 1 1 calc R . .
H53U H 1.2828 0.4337 0.4979 0.276 Uiso 1 1 calc R . .
H53V H 1.2925 0.4175 0.5369 0.276 Uiso 1 1 calc R . .
C539 C 1.2700(4) 0.4454(4) 0.5868(9) 0.257(13) Uiso 1 1 d D . .
H53W H 1.2679 0.4547 0.6144 0.386 Uiso 1 1 calc R . .
H53$ H 1.2683 0.4314 0.5983 0.386 Uiso 1 1 calc R . .
H53 H 1.2572 0.4481 0.5621 0.386 Uiso 1 1 calc R . .
Si24 Si 1.09183(9) 0.52608(6) 0.73706(18) 0.1191(16) Uani 1 1 d . . .
C541 C 1.19270(17) 0.52690(14) 0.8673(3) 0.052(2) Uani 1 1 d . . .
N541 N 1.20492(13) 0.51246(10) 0.8937(3) 0.0479(19) Uani 1 1 d . . .
H541 H 1.2196 0.5083 0.8831 0.057 Uiso 1 1 calc R . .
O541 O 1.20728(11) 0.48998(9) 0.9571(2) 0.0558(16) Uani 1 1 d . . .
C542 C 1.16164(17) 0.52719(15) 0.9208(3) 0.055(2) Uani 1 1 d . . .
N542 N 1.20457(14) 0.53349(12) 0.8275(3) 0.063(2) Uani 1 1 d . . .
H54D H 1.1978 0.5431 0.8095 0.075 Uiso 1 1 calc R . .
H54E H 1.2191 0.5282 0.8192 0.075 Uiso 1 1 calc R . .
O542 O 1.11052(12) 0.53801(9) 0.8810(2) 0.0603(17) Uani 1 1 d . . .
C543 C 1.17246(16) 0.51260(13) 0.9507(3) 0.046(2) Uani 1 1 d . . .
N543 N 1.17071(14) 0.53493(12) 0.8795(3) 0.057(2) Uani 1 1 d . . .
O543 O 1.12567(18) 0.58160(12) 0.9502(3) 0.103(3) Uani 1 1 d . . .
C544 C 1.19560(16) 0.50394(14) 0.9366(3) 0.052(2) Uani 1 1 d . . .
N544 N 1.15763(13) 0.50835(12) 0.9904(3) 0.056(2) Uani 1 1 d . . .
O544 O 1.09725(13) 0.58537(12) 0.8895(3) 0.081(2) Uani 1 1 d . . .
C545 C 1.13898(17) 0.52078(16) 0.9844(3) 0.062(3) Uani 1 1 d . . .
H545 H 1.1256 0.5219 1.0072 0.074 Uiso 1 1 calc R . .
N545 N 1.14012(13) 0.53216(12) 0.9424(3) 0.057(2) Uani 1 1 d . . .
O545 O 1.11223(13) 0.52881(10) 0.7815(3) 0.075(2) Uani 1 1 d . . .
C546 C 1.1211(2) 0.54618(18) 0.9247(4) 0.079(3) Uani 1 1 d . . .
H546 H 1.1075 0.5473 0.9498 0.095 Uiso 1 1 calc R . .
C547 C 1.1315(2) 0.56773(16) 0.9138(4) 0.075(3) Uani 1 1 d . . .
H547 H 1.1500 0.5673 0.9075 0.091 Uiso 1 1 calc R . .
C548 C 1.11736(19) 0.57283(16) 0.8688(4) 0.069(3) Uani 1 1 d . . .
H548 H 1.1279 0.5807 0.8453 0.082 Uiso 1 1 calc R . .
C549 C 1.1064(2) 0.59500(19) 0.9310(4) 0.080(4) Uani 1 1 d . . .
C550 C 1.1209(3) 0.61558(16) 0.9178(5) 0.103(5) Uani 1 1 d . . .
H55D H 1.1337 0.6128 0.8930 0.154 Uiso 1 1 calc R . .
H55E H 1.1289 0.6210 0.9472 0.154 Uiso 1 1 calc R . .
H55F H 1.1089 0.6255 0.9051 0.154 Uiso 1 1 calc R . .
C551 C 1.0867(3) 0.5969(3) 0.9651(5) 0.132(6) Uani 1 1 d . . .
H55G H 1.0929 0.6037 0.9945 0.197 Uiso 1 1 calc R . .
H55H H 1.0804 0.5834 0.9737 0.197 Uiso 1 1 calc R . .
H55I H 1.0731 0.6048 0.9508 0.197 Uiso 1 1 calc R . .
C552 C 1.1072(2) 0.55390(17) 0.8458(4) 0.072(3) Uani 1 1 d . . .
H552 H 1.0889 0.5556 0.8383 0.086 Uiso 1 1 calc R . .
C553 C 1.1212(2) 0.54737(16) 0.8006(4) 0.071(3) Uani 1 1 d . . .
H55J H 1.1195 0.5580 0.7754 0.085 Uiso 1 1 calc R . .
H55K H 1.1392 0.5460 0.8086 0.085 Uiso 1 1 calc R . .
C554 C 1.0649(4) 0.5433(4) 0.7475(10) 0.276(19) Uani 1 1 d . . .
H55L H 1.0711 0.5570 0.7536 0.414 Uiso 1 1 calc R . .
H55M H 1.0553 0.5386 0.7758 0.414 Uiso 1 1 calc R . .
H55N H 1.0541 0.5433 0.7186 0.414 Uiso 1 1 calc R . .
C555 C 1.1092(6) 0.5385(5) 0.6810(7) 0.30(2) Uani 1 1 d . . .
H55O H 1.1121 0.5529 0.6875 0.450 Uiso 1 1 calc R . .
H55P H 1.0988 0.5370 0.6517 0.450 Uiso 1 1 calc R . .
H55Q H 1.1253 0.5317 0.6758 0.450 Uiso 1 1 calc R . .
C556 C 1.0864(3) 0.5007(3) 0.7230(8) 0.167(8) Uani 1 1 d . . .
C557 C 1.0700(5) 0.4968(4) 0.6747(9) 0.250(15) Uani 1 1 d . . .
H55R H 1.0529 0.5019 0.6799 0.375 Uiso 1 1 calc R . .
H55S H 1.0694 0.4823 0.6676 0.375 Uiso 1 1 calc R . .
H55T H 1.0776 0.5040 0.6471 0.375 Uiso 1 1 calc R . .
C558 C 1.1111(4) 0.4902(4) 0.7075(8) 0.199(11) Uani 1 1 d . . .
H55U H 1.1170 0.4960 0.6767 0.298 Uiso 1 1 calc R . .
H55V H 1.1081 0.4757 0.7032 0.298 Uiso 1 1 calc R . .
H55W H 1.1239 0.4922 0.7328 0.298 Uiso 1 1 calc R . .
C559 C 1.0737(5) 0.4935(5) 0.7762(9) 0.244(14) Uani 1 1 d . . .
H55$ H 1.0577 0.5005 0.7810 0.366 Uiso 1 1 calc R . .
H55 H 1.0852 0.4969 0.8029 0.366 Uiso 1 1 calc R . .
H557 H 1.0709 0.4789 0.7758 0.366 Uiso 1 1 calc R . .
Ba4 Ba 1.286755(14) 0.528238(12) 1.04690(3) 0.0802(2) Uani 1 1 d . . .
Si25 Si 1.35759(12) 0.46396(12) 1.3572(2) 0.172(3) Uani 1 1 d D . .
C561 C 1.31227(16) 0.45973(14) 1.1306(3) 0.048(2) Uani 1 1 d . . .
N561 N 1.29902(13) 0.47401(10) 1.1049(2) 0.0475(18) Uani 1 1 d . . .
H561 H 1.3061 0.4788 1.0782 0.057 Uiso 1 1 calc R . .
O561 O 1.26595(10) 0.49496(9) 1.0907(2) 0.0522(15) Uani 1 1 d . . .
C562 C 1.28048(16) 0.45877(15) 1.1842(3) 0.051(2) Uani 1 1 d . . .
N562 N 1.33467(14) 0.45427(13) 1.1154(3) 0.064(2) Uani 1 1 d . . .
H56A H 1.3437 0.4457 1.1328 0.077 Uiso 1 1 calc R . .
H56B H 1.3407 0.4592 1.0879 0.077 Uiso 1 1 calc R . .
O562 O 1.29267(14) 0.44861(12) 1.2905(2) 0.082(2) Uani 1 1 d . . .
C563 C 1.26594(18) 0.47343(15) 1.1596(3) 0.054(2) Uani 1 1 d . . .
N563 N 1.30333(15) 0.45234(11) 1.1719(3) 0.058(2) Uani 1 1 d . . .
O563 O 1.2675(2) 0.40423(17) 1.2519(6) 0.180(6) Uani 1 1 d . . .
C564 C 1.27578(16) 0.48155(14) 1.1167(3) 0.052(2) Uani 1 1 d . . .
N564 N 1.24342(14) 0.47643(12) 1.1826(3) 0.059(2) Uani 1 1 d . . .
O564 O 1.2951(2) 0.40080(14) 1.3089(4) 0.152(5) Uani 1 1 d . . .
C565 C 1.24531(18) 0.46495(18) 1.2201(4) 0.072(3) Uani 1 1 d . . .
H565 H 1.2325 0.4644 1.2442 0.086 Uiso 1 1 calc R . .
N565 N 1.26666(14) 0.45361(13) 1.2236(3) 0.064(2) Uani 1 1 d . . .
O565 O 1.34221(17) 0.46273(15) 1.3054(3) 0.114(3) Uani 1 1 d D . .
C566 C 1.2739(2) 0.43945(19) 1.2621(4) 0.081(4) Uani 1 1 d . . .
H566 H 1.2590 0.4367 1.2832 0.097 Uiso 1 1 calc R . .
C567 C 1.2842(3) 0.41985(19) 1.2443(4) 0.093(4) Uani 1 1 d . . .
H567 H 1.2891 0.4208 1.2092 0.112 Uiso 1 1 calc R . .
C568 C 1.3068(2) 0.4159(2) 1.2760(5) 0.103(4) Uani 1 1 d . . .
H568 H 1.3213 0.4102 1.2572 0.124 Uiso 1 1 calc R . .
C569 C 1.2753(3) 0.3909(4) 1.2854(6) 0.148(8) Uani 1 1 d . . .
C570 C 1.2838(4) 0.3709(3) 1.2649(7) 0.146(6) Uiso 1 1 d . . .
H57D H 1.2886 0.3619 1.2917 0.219 Uiso 1 1 calc R . .
H57E H 1.2983 0.3730 1.2434 0.219 Uiso 1 1 calc R . .
H57F H 1.2701 0.3647 1.2463 0.219 Uiso 1 1 calc R . .
C571 C 1.2501(4) 0.3923(3) 1.3168(8) 0.178(8) Uiso 1 1 d . . .
H57G H 1.2488 0.4058 1.3315 0.267 Uiso 1 1 calc R . .
H57H H 1.2504 0.3821 1.3425 0.267 Uiso 1 1 calc R . .
H57I H 1.2355 0.3900 1.2955 0.267 Uiso 1 1 calc R . .
C572 C 1.3130(2) 0.43485(18) 1.3001(5) 0.081(3) Uiso 1 1 d . . .
H572 H 1.3146 0.4326 1.3360 0.097 Uiso 1 1 calc R . .
C573 C 1.3364(3) 0.4447(2) 1.2808(5) 0.108(4) Uiso 1 1 d . . .
H57J H 1.3506 0.4352 1.2841 0.130 Uiso 1 1 calc R . .
H57K H 1.3342 0.4477 1.2457 0.130 Uiso 1 1 calc R . .
C574 C 1.3850(8) 0.4506(9) 1.3472(19) 0.49(4) Uiso 1 1 d D . .
H57L H 1.3810 0.4366 1.3384 0.739 Uiso 1 1 calc R . .
H57M H 1.3952 0.4507 1.3769 0.739 Uiso 1 1 calc R . .
H57N H 1.3945 0.4569 1.3205 0.739 Uiso 1 1 calc R . .
C575 C 1.3323(6) 0.4606(5) 1.4064(10) 0.289(16) Uiso 1 1 d D . .
H57O H 1.3262 0.4466 1.4058 0.434 Uiso 1 1 calc R . .
H57P H 1.3184 0.4698 1.4000 0.434 Uiso 1 1 calc R . .
H57Q H 1.3396 0.4635 1.4385 0.434 Uiso 1 1 calc R . .
C576 C 1.3648(4) 0.4874(2) 1.3684(7) 0.176(8) Uiso 1 1 d D . .
C577 C 1.3847(5) 0.4917(4) 1.4113(9) 0.276(15) Uiso 1 1 d D . .
H57R H 1.3996 0.4832 1.4066 0.415 Uiso 1 1 calc R . .
H57S H 1.3770 0.4886 1.4429 0.415 Uiso 1 1 calc R . .
H57T H 1.3897 0.5060 1.4106 0.415 Uiso 1 1 calc R . .
C578 C 1.3786(4) 0.4993(3) 1.3232(7) 0.184(8) Uiso 1 1 d D . .
H57U H 1.3928 0.4913 1.3115 0.275 Uiso 1 1 calc R . .
H57V H 1.3846 0.5125 1.3346 0.275 Uiso 1 1 calc R . .
H57W H 1.3665 0.5013 1.2966 0.275 Uiso 1 1 calc R . .
C579 C 1.3419(4) 0.5017(3) 1.3780(10) 0.244(13) Uiso 1 1 d D . .
H57$ H 1.3295 0.5000 1.3518 0.365 Uiso 1 1 calc R . .
H57 H 1.3477 0.5158 1.3788 0.365 Uiso 1 1 calc R . .
H577 H 1.3342 0.4982 1.4093 0.365 Uiso 1 1 calc R . .
C581 C 1.34843(16) 0.50408(13) 0.9057(3) 0.047(2) Uani 1 1 d . . .
N581 N 1.32892(14) 0.50399(11) 0.9420(3) 0.055(2) Uani 1 1 d . . .
H581 H 1.3154 0.5113 0.9366 0.066 Uiso 1 1 calc R . .
O581 O 1.31218(11) 0.49489(9) 1.0161(2) 0.0524(15) Uani 1 1 d . . .
C582 C 1.36963(16) 0.48215(14) 0.9535(3) 0.054(2) Uani 1 1 d . . .
N582 N 1.34480(15) 0.51472(13) 0.8672(3) 0.068(2) Uani 1 1 d . . .
H58D H 1.3561 0.5148 0.8437 0.081 Uiso 1 1 calc R . .
H58E H 1.3310 0.5220 0.8642 0.081 Uiso 1 1 calc R . .
O582 O 1.42751(11) 0.48357(10) 0.9481(2) 0.0655(18) Uani 1 1 d . K .
C583 C 1.35150(16) 0.48149(13) 0.9888(3) 0.046(2) Uani 1 1 d . . .
N583 N 1.36894(13) 0.49325(11) 0.9103(3) 0.0524(19) Uani 1 1 d . . .
O583 O 1.41316(12) 0.43982(11) 0.8819(3) 0.076(2) Uani 1 1 d . . .
C584 C 1.33017(16) 0.49311(12) 0.9847(3) 0.045(2) Uani 1 1 d . . .
N584 N 1.35934(13) 0.46812(11) 1.0276(3) 0.055(2) Uani 1 1 d . . .
O584 O 1.45130(12) 0.45515(11) 0.8716(3) 0.086(2) Uani 1 1 d . . .
C585 C 1.38171(18) 0.46175(13) 1.0124(3) 0.052(2) Uani 1 1 d . . .
H585 H 1.3918 0.4525 1.0301 0.062 Uiso 1 1 calc R . .
N585 N 1.38871(13) 0.47007(12) 0.9681(3) 0.055(2) Uani 1 1 d . . .
O585 O 1.43552(11) 0.52438(10) 0.9167(3) 0.075(2) Uani 1 1 d D . .
C586 C 1.41272(17) 0.46603(16) 0.9440(4) 0.063(3) Uani 1 1 d . . .
H586 H 1.4213 0.4545 0.9606 0.075 Uiso 1 1 calc R . .
C587 C 1.40932(18) 0.46117(15) 0.8896(4) 0.064(3) Uani 1 1 d . . .
H587 H 1.3932 0.4664 0.8757 0.077 Uiso 1 1 calc R . .
C588 C 1.4334(2) 0.47129(17) 0.8669(5) 0.081(3) Uani 1 1 d . K .
H588 H 1.4309 0.4759 0.8324 0.097 Uiso 1 1 calc R . .
C589 C 1.43804(19) 0.43683(17) 0.8639(5) 0.078(3) Uani 1 1 d . . .
C590 C 1.4371(2) 0.4314(2) 0.8087(5) 0.109(5) Uani 1 1 d . . .
H59D H 1.4281 0.4186 0.8044 0.164 Uiso 1 1 calc R . .
H59E H 1.4542 0.4301 0.7961 0.164 Uiso 1 1 calc R . .
H59F H 1.4283 0.4421 0.7909 0.164 Uiso 1 1 calc R . .
C591 C 1.4493(2) 0.42016(19) 0.8950(6) 0.111(5) Uani 1 1 d . . .
H59G H 1.4402 0.4075 0.8891 0.167 Uiso 1 1 calc R . .
H59H H 1.4479 0.4238 0.9295 0.167 Uiso 1 1 calc R . .
H59I H 1.4670 0.4184 0.8864 0.167 Uiso 1 1 calc R . .
C592 C 1.43989(18) 0.48846(14) 0.9018(3) 0.059(3) Uani 1 1 d . . .
H592 H 1.4585 0.4892 0.9066 0.071 Uiso 1 1 calc R K .
C593 C 1.4301(2) 0.50822(17) 0.8821(4) 0.077(3) Uani 1 1 d . K .
H59J H 1.4382 0.5112 0.8504 0.092 Uiso 1 1 calc R . .
H59K H 1.4118 0.5073 0.8768 0.092 Uiso 1 1 calc R . .
Si26 Si 1.45858(11) 0.54019(9) 0.9078(3) 0.087(2) Uani 0.55 1 d PD K 1
C594 C 1.4783(8) 0.5284(6) 0.9753(15) 0.24(2) Uiso 0.55 1 d PD K 1
H59L H 1.4818 0.5139 0.9713 0.363 Uiso 0.55 1 calc PR K 1
H59M H 1.4676 0.5304 1.0039 0.363 Uiso 0.55 1 calc PR K 1
H59N H 1.4942 0.5357 0.9799 0.363 Uiso 0.55 1 calc PR K 1
C595 C 1.4807(4) 0.5317(4) 0.8624(9) 0.105(8) Uiso 0.55 1 d PD K 1
H59O H 1.4780 0.5173 0.8559 0.158 Uiso 0.55 1 calc PR K 1
H59P H 1.4978 0.5337 0.8745 0.158 Uiso 0.55 1 calc PR K 1
H59Q H 1.4783 0.5394 0.8323 0.158 Uiso 0.55 1 calc PR K 1
C596 C 1.4559(5) 0.5644(3) 0.9272(9) 0.126(9) Uiso 0.55 1 d PD K 1
C597 C 1.4831(5) 0.5745(5) 0.9330(12) 0.160(13) Uiso 0.55 1 d PD K 1
H59R H 1.4932 0.5715 0.9040 0.239 Uiso 0.55 1 calc PR K 1
H59S H 1.4914 0.5689 0.9620 0.239 Uiso 0.55 1 calc PR K 1
H59T H 1.4813 0.5891 0.9365 0.239 Uiso 0.55 1 calc PR K 1
C598 C 1.4430(7) 0.5766(5) 0.8847(12) 0.23(2) Uiso 0.55 1 d PD K 1
H59U H 1.4520 0.5742 0.8541 0.338 Uiso 0.55 1 calc PR K 1
H59V H 1.4435 0.5911 0.8924 0.338 Uiso 0.55 1 calc PR K 1
H59W H 1.4255 0.5723 0.8813 0.338 Uiso 0.55 1 calc PR K 1
C599 C 1.4410(7) 0.5695(5) 0.9748(10) 0.188(16) Uiso 0.55 1 d PD K 1
H59$ H 1.4243 0.5632 0.9733 0.281 Uiso 0.55 1 calc PR K 1
H59 H 1.4392 0.5842 0.9777 0.281 Uiso 0.55 1 calc PR K 1
H597 H 1.4501 0.5643 1.0032 0.281 Uiso 0.55 1 calc PR K 1
Si6B Si 1.46281(14) 0.53451(11) 0.9281(3) 0.083(3) Uani 0.45 1 d PD K 2
C94B C 1.4869(4) 0.5271(4) 0.8923(10) 0.089(8) Uiso 0.45 1 d PD K 2
H94D H 1.4835 0.5135 0.8796 0.133 Uiso 0.45 1 calc PR K 2
H94E H 1.5024 0.5269 0.9116 0.133 Uiso 0.45 1 calc PR K 2
H94F H 1.4888 0.5366 0.8651 0.133 Uiso 0.45 1 calc PR K 2
C95B C 1.4710(13) 0.5147(8) 0.986(2) 0.44(7) Uiso 0.45 1 d PD K 2
H95D H 1.4591 0.5170 1.0129 0.653 Uiso 0.45 1 calc PR K 2
H95E H 1.4881 0.5171 0.9977 0.653 Uiso 0.45 1 calc PR K 2
H95F H 1.4695 0.5007 0.9749 0.653 Uiso 0.45 1 calc PR K 2
C96B C 1.4591(5) 0.5571(3) 0.9553(9) 0.109(10) Uiso 0.45 1 d PD K 2
C97B C 1.4823(6) 0.5719(4) 0.9522(12) 0.127(12) Uiso 0.45 1 d PD K 2
H97D H 1.4979 0.5641 0.9545 0.190 Uiso 0.45 1 calc PR K 2
H97E H 1.4815 0.5816 0.9792 0.190 Uiso 0.45 1 calc PR K 2
H97F H 1.4819 0.5792 0.9211 0.190 Uiso 0.45 1 calc PR K 2
C98B C 1.4574(7) 0.5521(5) 1.0124(8) 0.158(15) Uiso 0.45 1 d PD K 2
H98D H 1.4448 0.5416 1.0177 0.236 Uiso 0.45 1 calc PR K 2
H98E H 1.4526 0.5644 1.0302 0.236 Uiso 0.45 1 calc PR K 2
H98F H 1.4738 0.5474 1.0240 0.236 Uiso 0.45 1 calc PR K 2
C99B C 1.4348(6) 0.5707(5) 0.9488(14) 0.156(15) Uiso 0.45 1 d PD K 2
H99D H 1.4198 0.5622 0.9523 0.234 Uiso 0.45 1 calc PR K 2
H99E H 1.4350 0.5769 0.9164 0.234 Uiso 0.45 1 calc PR K 2
H99F H 1.4347 0.5813 0.9738 0.234 Uiso 0.45 1 calc PR K 2
C601 C 1.23723(18) 0.56238(15) 0.9049(3) 0.058(3) Uani 1 1 d . . .
N601 N 1.25044(13) 0.54814(12) 0.9312(3) 0.054(2) Uani 1 1 d . . .
H601 H 1.2437 0.5439 0.9586 0.065 Uiso 1 1 calc R . .
O601 O 1.28431(10) 0.52756(9) 0.94639(19) 0.0516(15) Uani 1 1 d . . .
C602 C 1.26810(19) 0.56294(14) 0.8502(3) 0.058(3) Uani 1 1 d . . .
N602 N 1.21431(16) 0.56721(14) 0.9211(3) 0.076(3) Uani 1 1 d . . .
H60A H 1.2049 0.5757 0.9044 0.091 Uiso 1 1 calc R . .
H60B H 1.2087 0.5619 0.9485 0.091 Uiso 1 1 calc R . .
O602 O 1.27775(15) 0.60172(11) 0.7940(3) 0.088(2) Uani 1 1 d . . .
C603 C 1.28169(17) 0.54776(15) 0.8739(3) 0.054(3) Uani 1 1 d . . .
N603 N 1.24572(15) 0.57031(13) 0.8639(3) 0.062(2) Uani 1 1 d . . .
O603 O 1.24744(17) 0.57189(11) 0.7062(3) 0.092(3) Uani 1 1 d . . .
C604 C 1.27340(17) 0.54000(14) 0.9183(3) 0.052(2) Uani 1 1 d . . .
N604 N 1.30388(13) 0.54358(11) 0.8475(2) 0.0485(19) Uani 1 1 d . . .
O604 O 1.25016(15) 0.60557(12) 0.6946(3) 0.087(2) Uani 1 1 d . . .
C605 C 1.30234(19) 0.55597(15) 0.8093(3) 0.060(3) Uani 1 1 d . . .
H605 H 1.3148 0.5564 0.7845 0.072 Uiso 1 1 calc R . .
N605 N 1.28136(14) 0.56806(12) 0.8087(3) 0.056(2) Uani 1 1 d . . .
O605 O 1.2605(2) 0.63260(12) 0.8560(4) 0.123(3) Uani 1 1 d D . .
C606 C 1.2747(2) 0.58290(16) 0.7734(4) 0.074(3) Uani 1 1 d . . .
H606 H 1.2868 0.5817 0.7455 0.089 Uiso 1 1 calc R . .
C607 C 1.24876(19) 0.58119(15) 0.7535(3) 0.060(3) Uani 1 1 d . . .
H607 H 1.2372 0.5745 0.7773 0.072 Uiso 1 1 calc R . .
C608 C 1.2411(2) 0.60373(15) 0.7440(4) 0.074(3) Uani 1 1 d . . .
H608 H 1.2228 0.6065 0.7477 0.089 Uiso 1 1 calc R . .
C609 C 1.2454(2) 0.58743(18) 0.6683(4) 0.077(3) Uani 1 1 d . . .
C610 C 1.2204(2) 0.58706(19) 0.6464(5) 0.089(4) Uiso 1 1 d . . .
H61A H 1.2192 0.5976 0.6215 0.133 Uiso 1 1 calc R . .
H61B H 1.2077 0.5895 0.6718 0.133 Uiso 1 1 calc R . .
H61C H 1.2174 0.5738 0.6313 0.133 Uiso 1 1 calc R . .
C611 C 1.2671(2) 0.5836(2) 0.6322(5) 0.097(4) Uiso 1 1 d . . .
H61D H 1.2667 0.5938 0.6063 0.146 Uiso 1 1 calc R . .
H61E H 1.2653 0.5701 0.6178 0.146 Uiso 1 1 calc R . .
H61F H 1.2832 0.5844 0.6495 0.146 Uiso 1 1 calc R . .
C612 C 1.2577(2) 0.61602(18) 0.7781(4) 0.078(3) Uiso 1 1 d . . .
H612 H 1.2651 0.6279 0.7608 0.094 Uiso 1 1 calc R . .
Si27 Si 1.26216(15) 0.65673(7) 0.8667(2) 0.163(2) Uani 1 1 d DU . .
C613 C 1.2441(3) 0.6223(2) 0.8209(5) 0.098(4) Uiso 1 1 d . . .
H61G H 1.2365 0.6103 0.8367 0.118 Uiso 1 1 calc R . .
H61H H 1.2304 0.6315 0.8112 0.118 Uiso 1 1 calc R . .
C614 C 1.2569(7) 0.6597(5) 0.9351(10) 0.33(2) Uiso 1 1 d D . .
H61I H 1.2402 0.6545 0.9437 0.496 Uiso 1 1 calc R . .
H61J H 1.2578 0.6741 0.9438 0.496 Uiso 1 1 calc R . .
H61K H 1.2698 0.6522 0.9529 0.496 Uiso 1 1 calc R . .
C615 C 1.2344(6) 0.6700(5) 0.8448(14) 0.34(2) Uiso 1 1 d D . .
H61L H 1.2194 0.6637 0.8586 0.513 Uiso 1 1 calc R . .
H61M H 1.2338 0.6692 0.8091 0.513 Uiso 1 1 calc R . .
H61N H 1.2353 0.6842 0.8548 0.513 Uiso 1 1 calc R . .
C616 C 1.2907(4) 0.6650(5) 0.8526(11) 0.34(2) Uiso 1 1 d D . .
C617 C 1.3126(5) 0.6539(7) 0.8821(16) 0.48(4) Uiso 1 1 d D . .
H61O H 1.3083 0.6536 0.9169 0.719 Uiso 1 1 calc R . .
H61P H 1.3284 0.6612 0.8775 0.719 Uiso 1 1 calc R . .
H61Q H 1.3145 0.6400 0.8701 0.719 Uiso 1 1 calc R . .
C618 C 1.2941(7) 0.6882(4) 0.8732(15) 0.40(2) Uiso 1 1 d DU . .
H61R H 1.2901 0.6886 0.9081 0.594 Uiso 1 1 calc R . .
H61S H 1.2828 0.6973 0.8555 0.594 Uiso 1 1 calc R . .
H61T H 1.3115 0.6926 0.8684 0.594 Uiso 1 1 calc R . .
C619 C 1.2978(7) 0.6657(7) 0.7981(11) 0.43(3) Uiso 1 1 d DU . .
H61U H 1.2842 0.6720 0.7796 0.640 Uiso 1 1 calc R . .
H61V H 1.3006 0.6519 0.7861 0.640 Uiso 1 1 calc R . .
H61W H 1.3133 0.6736 0.7941 0.640 Uiso 1 1 calc R . .
Si28 Si 1.15720(11) 0.58613(8) 1.27776(15) 0.1272(17) Uani 1 1 d . . .
C621 C 1.1990(2) 0.51599(17) 1.1232(4) 0.070(3) Uani 1 1 d . . .
N621 N 1.21814(14) 0.51706(12) 1.0915(3) 0.056(2) Uani 1 1 d . . .
H621 H 1.2314 0.5095 1.0972 0.067 Uiso 1 1 calc R . .
O621 O 1.23743(11) 0.52933(10) 1.0233(2) 0.0638(17) Uani 1 1 d . . .
C622 C 1.17935(18) 0.53989(17) 1.0816(3) 0.065(3) Uani 1 1 d . . .
N622 N 1.20131(17) 0.50235(14) 1.1610(3) 0.077(3) Uani 1 1 d . . .
H62C H 1.1892 0.5012 1.1827 0.093 Uiso 1 1 calc R . .
H62D H 1.2149 0.4948 1.1633 0.093 Uiso 1 1 calc R . .
O622 O 1.14307(14) 0.56856(12) 1.1373(2) 0.079(2) Uani 1 1 d . . .
C623 C 1.19743(16) 0.54094(14) 1.0464(3) 0.050(2) Uani 1 1 d . . .
N623 N 1.17837(15) 0.52699(13) 1.1211(3) 0.066(2) Uani 1 1 d . . .
O623 O 1.10136(14) 0.53539(16) 1.0801(3) 0.112(3) Uani 1 1 d . . .
C624 C 1.21854(16) 0.52915(14) 1.0505(3) 0.050(2) Uani 1 1 d . . .
N624 N 1.19050(13) 0.55476(12) 1.0107(3) 0.053(2) Uani 1 1 d . . .
O624 O 1.08836(16) 0.55379(16) 1.1448(4) 0.117(3) Uani 1 1 d . . .
C625 C 1.1682(2) 0.56162(17) 1.0256(4) 0.075(3) Uani 1 1 d . . .
H625 H 1.1588 0.5715 1.0083 0.090 Uiso 1 1 calc R . .
N625 N 1.16035(16) 0.55298(13) 1.0685(3) 0.071(2) Uani 1 1 d . . .
O625 O 1.16346(17) 0.57006(13) 1.2314(3) 0.097(3) Uani 1 1 d . . .
C626 C 1.13700(19) 0.55768(17) 1.0952(4) 0.071(3) Uani 1 1 d . . .
H626 H 1.1261 0.5663 1.0740 0.085 Uiso 1 1 calc R . .
C627 C 1.1219(2) 0.5384(2) 1.1099(4) 0.081(3) Uani 1 1 d . . .
H627 H 1.1328 0.5261 1.1123 0.098 Uiso 1 1 calc R . .
C628 C 1.1125(2) 0.5457(2) 1.1601(4) 0.087(4) Uani 1 1 d . . .
H628 H 1.1108 0.5344 1.1842 0.104 Uiso 1 1 calc R . .
C629 C 1.0800(3) 0.5422(2) 1.1024(5) 0.117(5) Uani 1 1 d . . .
C630 C 1.0624(3) 0.5234(2) 1.1184(6) 0.118(5) Uiso 1 1 d . . .
H63A H 1.0475 0.5285 1.1353 0.178 Uiso 1 1 calc R . .
H63B H 1.0718 0.5145 1.1404 0.178 Uiso 1 1 calc R . .
H63C H 1.0573 0.5159 1.0894 0.178 Uiso 1 1 calc R . .
C631 C 1.0660(4) 0.5577(3) 1.0687(7) 0.156(7) Uiso 1 1 d . . .
H63D H 1.0507 0.5623 1.0850 0.234 Uiso 1 1 calc R . .
H63E H 1.0617 0.5511 1.0378 0.234 Uiso 1 1 calc R . .
H63F H 1.0770 0.5693 1.0624 0.234 Uiso 1 1 calc R . .
C632 C 1.1291(2) 0.56125(18) 1.1768(4) 0.077(3) Uiso 1 1 d . . .
H632 H 1.1187 0.5726 1.1900 0.093 Uiso 1 1 calc R . .
C633 C 1.1469(2) 0.55394(19) 1.2170(5) 0.087(4) Uiso 1 1 d . . .
H63G H 1.1370 0.5494 1.2455 0.104 Uiso 1 1 calc R . .
H63H H 1.1568 0.5423 1.2049 0.104 Uiso 1 1 calc R . .
C634 C 1.1292(3) 0.6034(3) 1.2655(6) 0.135(6) Uiso 1 1 d . . .
H63I H 1.1322 0.6113 1.2359 0.203 Uiso 1 1 calc R . .
H63J H 1.1268 0.6125 1.2932 0.203 Uiso 1 1 calc R . .
H63K H 1.1140 0.5951 1.2612 0.203 Uiso 1 1 calc R . .
C635 C 1.1537(5) 0.5709(4) 1.3331(8) 0.195(9) Uiso 1 1 d . . .
H63L H 1.1689 0.5627 1.3380 0.292 Uiso 1 1 calc R . .
H63M H 1.1392 0.5619 1.3297 0.292 Uiso 1 1 calc R . .
H63N H 1.1513 0.5798 1.3612 0.292 Uiso 1 1 calc R . .
C636 C 1.1847(3) 0.6033(2) 1.2826(6) 0.114(5) Uiso 1 1 d . . .
C637 C 1.1793(3) 0.6167(3) 1.3275(6) 0.131(5) Uiso 1 1 d . . .
H63O H 1.1771 0.6082 1.3564 0.197 Uiso 1 1 calc R . .
H63P H 1.1639 0.6245 1.3218 0.197 Uiso 1 1 calc R . .
H63Q H 1.1933 0.6260 1.3327 0.197 Uiso 1 1 calc R . .
C638 C 1.2071(4) 0.5900(3) 1.2928(8) 0.174(8) Uiso 1 1 d . . .
H63R H 1.2045 0.5826 1.3234 0.261 Uiso 1 1 calc R . .
H63S H 1.2222 0.5984 1.2958 0.261 Uiso 1 1 calc R . .
H63T H 1.2093 0.5804 1.2660 0.261 Uiso 1 1 calc R . .
C639 C 1.1890(3) 0.6140(3) 1.2351(6) 0.139(6) Uiso 1 1 d . . .
H63U H 1.1746 0.6228 1.2280 0.209 Uiso 1 1 calc R . .
H63V H 1.1908 0.6040 1.2089 0.209 Uiso 1 1 calc R . .
H63W H 1.2043 0.6221 1.2372 0.209 Uiso 1 1 calc R . .
C641 C 1.29608(18) 0.50536(16) 1.2325(3) 0.060(3) Uani 1 1 d . . .
N641 N 1.29473(13) 0.51762(11) 1.1918(3) 0.053(2) Uani 1 1 d . . .
H641 H 1.3077 0.5180 1.1719 0.064 Uiso 1 1 calc R . .
O641 O 1.27384(13) 0.53998(10) 1.1418(2) 0.0697(19) Uani 1 1 d . . .
C642 C 1.2585(2) 0.5151(2) 1.2539(4) 0.084(4) Uani 1 1 d . . .
N642 N 1.31738(15) 0.49496(14) 1.2374(3) 0.068(2) Uani 1 1 d . . .
H64A H 1.3197 0.4872 1.2631 0.082 Uiso 1 1 calc R . .
H64B H 1.3292 0.4959 1.2150 0.082 Uiso 1 1 calc R . .
O642 O 1.2227(3) 0.5210(2) 1.3576(6) 0.322(16) Uani 1 1 d D . .
C643 C 1.2549(2) 0.52850(19) 1.2157(4) 0.085(4) Uani 1 1 d . . .
N643 N 1.27906(16) 0.50406(14) 1.2648(3) 0.072(2) Uani 1 1 d . . .
O643 O 1.22923(17) 0.4774(2) 1.3709(3) 0.137(4) Uani 1 1 d . . .
C644 C 1.2750(2) 0.52877(17) 1.1811(4) 0.069(3) Uani 1 1 d . . .
N644 N 1.2319(2) 0.53760(18) 1.2167(4) 0.106(4) Uani 1 1 d . . .
O644 O 1.2599(3) 0.4892(3) 1.4190(5) 0.229(9) Uani 1 1 d . . .
C645 C 1.2219(3) 0.5292(3) 1.2577(6) 0.137(6) Uani 1 1 d . . .
H645 H 1.2055 0.5323 1.2691 0.164 Uiso 1 1 calc R . .
N645 N 1.2371(2) 0.5162(2) 1.2804(4) 0.120(4) Uani 1 1 d . . .
C646 C 1.2251(3) 0.5065(2) 1.3233(4) 0.174(9) Uani 1 1 d D . .
H646 H 1.2085 0.5003 1.3148 0.209 Uiso 1 1 calc R . .
C647 C 1.2440(2) 0.4902(2) 1.3434(4) 0.122(7) Uani 1 1 d D . .
H647 H 1.2540 0.4833 1.3175 0.146 Uiso 1 1 calc R . .
C648 C 1.2594(3) 0.5022(3) 1.3789(4) 0.255(16) Uani 1 1 d D . .
H648 H 1.2767 0.5045 1.3659 0.306 Uiso 1 1 calc R . .
C649 C 1.2444(3) 0.4725(4) 1.4138(6) 0.166(9) Uani 1 1 d . . .
C650 C 1.2582(4) 0.4528(6) 1.3985(7) 0.28(2) Uani 1 1 d . . .
H65A H 1.2745 0.4562 1.3844 0.415 Uiso 1 1 calc R . .
H65B H 1.2481 0.4456 1.3742 0.415 Uiso 1 1 calc R . .
H65C H 1.2606 0.4442 1.4272 0.415 Uiso 1 1 calc R . .
C651 C 1.2247(4) 0.4687(4) 1.4550(5) 0.211(12) Uani 1 1 d . . .
H65D H 1.2331 0.4686 1.4868 0.317 Uiso 1 1 calc R . .
H65E H 1.2165 0.4555 1.4496 0.317 Uiso 1 1 calc R . .
H65F H 1.2120 0.4794 1.4544 0.317 Uiso 1 1 calc R . .
C652 C 1.2453(4) 0.5224(3) 1.3849(6) 0.178(10) Uiso 1 1 d D . .
H652 H 1.2411 0.5244 1.4201 0.213 Uiso 1 1 calc R . .
C653 C 1.2578(5) 0.5413(3) 1.3659(14) 0.39(3) Uiso 1 1 d D . .
H65G H 1.2642 0.5391 1.3325 0.473 Uiso 1 1 calc R . .
H65H H 1.2456 0.5527 1.3651 0.473 Uiso 1 1 calc R . .
O645 O 1.2768(4) 0.5457(3) 1.3962(9) 0.292(10) Uiso 1 1 d D . .
Si29 Si 1.2928(2) 0.56531(18) 1.3767(4) 0.261(4) Uiso 1 1 d D . .
C654 C 1.2751(8) 0.5887(5) 1.4006(14) 0.38(2) Uiso 1 1 d D . .
H65I H 1.2866 0.6003 1.4016 0.564 Uiso 1 1 calc R . .
H65J H 1.2688 0.5860 1.4335 0.564 Uiso 1 1 calc R . .
H65K H 1.2610 0.5917 1.3788 0.564 Uiso 1 1 calc R . .
C655 C 1.3229(7) 0.5593(8) 1.4201(16) 0.49(4) Uiso 1 1 d D . .
H65I H 1.3384 0.5626 1.4025 0.729 Uiso 1 1 calc R . .
H65J H 1.3229 0.5450 1.4290 0.729 Uiso 1 1 calc R . .
H65K H 1.3219 0.5676 1.4498 0.729 Uiso 1 1 calc R . .
C656 C 1.3022(5) 0.5701(4) 1.3209(7) 0.260(14) Uiso 1 1 d D . .
C657 C 1.2828(6) 0.5752(6) 1.2796(10) 0.35(2) Uiso 1 1 d D . .
H65L H 1.2689 0.5656 1.2809 0.526 Uiso 1 1 calc R . .
H65M H 1.2911 0.5743 1.2477 0.526 Uiso 1 1 calc R . .
H65N H 1.2764 0.5890 1.2845 0.526 Uiso 1 1 calc R . .
C658 C 1.3199(5) 0.5532(4) 1.2930(9) 0.244(13) Uiso 1 1 d D . .
H65O H 1.3107 0.5404 1.2904 0.366 Uiso 1 1 calc R . .
H65P H 1.3354 0.5511 1.3117 0.366 Uiso 1 1 calc R . .
H65Q H 1.3242 0.5581 1.2602 0.366 Uiso 1 1 calc R . .
C659 C 1.3216(7) 0.5892(5) 1.3170(14) 0.43(3) Uiso 1 1 d D . .
H65R H 1.3178 0.5971 1.2875 0.642 Uiso 1 1 calc R . .
H65S H 1.3389 0.5842 1.3152 0.642 Uiso 1 1 calc R . .
H65T H 1.3197 0.5979 1.3458 0.642 Uiso 1 1 calc R . .
C661 C 1.38529(17) 0.51793(15) 1.0421(3) 0.056(3) Uani 1 1 d . . .
N661 N 1.36152(13) 0.52384(11) 1.0563(3) 0.0519(19) Uani 1 1 d . . .
H661 H 1.3534 0.5323 1.0373 0.062 Uiso 1 1 calc R . .
O661 O 1.32768(11) 0.52327(10) 1.1090(2) 0.0573(17) Uani 1 1 d . . .
C662 C 1.38856(17) 0.49915(14) 1.1113(4) 0.055(2) Uani 1 1 d . . .
N662 N 1.39360(14) 0.52436(13) 1.0000(3) 0.062(2) Uani 1 1 d . . .
H66A H 1.4086 0.5207 0.9897 0.075 Uiso 1 1 calc R . .
H66B H 1.3842 0.5324 0.9820 0.075 Uiso 1 1 calc R . .
O662 O 1.44001(13) 0.49362(11) 1.1722(3) 0.078(2) Uani 1 1 d . L .
C663 C 1.36476(16) 0.50369(15) 1.1264(3) 0.053(2) Uani 1 1 d . . .
N663 N 1.39995(13) 0.50568(13) 1.0688(3) 0.060(2) Uani 1 1 d . . .
O663 O 1.44782(13) 0.45358(11) 1.1069(4) 0.109(3) Uani 1 1 d . . .
C664 C 1.34924(16) 0.51712(15) 1.0997(3) 0.053(2) Uani 1 1 d . . .
N664 N 1.35957(14) 0.49477(13) 1.1715(3) 0.062(2) Uani 1 1 d . . .
O664 O 1.48027(13) 0.47505(11) 1.0955(4) 0.111(3) Uani 1 1 d . . .
C665 C 1.3810(2) 0.48469(18) 1.1798(4) 0.077(3) Uani 1 1 d . . .
H665 H 1.3835 0.4766 1.2081 0.092 Uiso 1 1 calc R . .
N665 N 1.39860(14) 0.48686(13) 1.1451(3) 0.064(2) Uani 1 1 d . L .
O665 O 1.45539(15) 0.53549(11) 1.1703(3) 0.091(2) Uani 1 1 d D . .
C666 C 1.42401(19) 0.47909(19) 1.1487(5) 0.082(3) Uani 1 1 d . . .
H666 H 1.4234 0.4669 1.1702 0.098 Uiso 1 1 calc R L .
C667 C 1.4362(2) 0.47302(18) 1.1028(5) 0.093(4) Uani 1 1 d . L .
H667 H 1.4245 0.4738 1.0743 0.112 Uiso 1 1 calc R . .
C668 C 1.45910(19) 0.48696(17) 1.0966(5) 0.083(3) Uani 1 1 d . L .
H668 H 1.4576 0.4947 1.0653 0.100 Uiso 1 1 calc R . .
C669 C 1.4759(5) 0.4549(4) 1.1379(11) 0.096(8) Uiso 0.50 1 d P L 1
C670 C 1.4903(3) 0.4400(2) 1.0979(6) 0.126(13) Uiso 0.50 1 d P L 1
H67A H 1.4830 0.4420 1.0655 0.189 Uiso 0.50 1 calc PR L 1
H67B H 1.4881 0.4258 1.1077 0.189 Uiso 0.50 1 calc PR L 1
H67C H 1.5082 0.4433 1.0971 0.189 Uiso 0.50 1 calc PR L 1
C671 C 1.4794(5) 0.4554(4) 1.1786(10) 0.098(8) Uiso 0.50 1 d P L 1
H67D H 1.4682 0.4653 1.1937 0.147 Uiso 0.50 1 calc PR L 1
H67E H 1.4969 0.4594 1.1846 0.147 Uiso 0.50 1 calc PR L 1
H67F H 1.4764 0.4421 1.1927 0.147 Uiso 0.50 1 calc PR L 1
C67' C 1.4903(3) 0.4400(2) 1.0979(6) 0.126(8) Uiso 0.50 1 d P L 2
H67G H 1.5049 0.4400 1.0764 0.189 Uiso 0.50 1 calc PR L 2
H67H H 1.4823 0.4266 1.0973 0.189 Uiso 0.50 1 calc PR L 2
H67I H 1.4956 0.4431 1.1313 0.189 Uiso 0.50 1 calc PR L 2
C66I C 1.4710(4) 0.4564(3) 1.0800(7) 0.061(5) Uiso 0.50 1 d P L 2
C66K C 1.4654(5) 0.4528(4) 1.0211(10) 0.105(8) Uiso 0.50 1 d P L 2
H66C H 1.4810 0.4547 1.0026 0.158 Uiso 0.50 1 calc PR L 2
H66D H 1.4528 0.4626 1.0099 0.158 Uiso 0.50 1 calc PR L 2
H66E H 1.4591 0.4390 1.0160 0.158 Uiso 0.50 1 calc PR L 2
C672 C 1.4582(2) 0.50155(17) 1.1395(4) 0.081(3) Uiso 1 1 d . . .
H672 H 1.4749 0.5011 1.1562 0.097 Uiso 1 1 calc R L .
C673 C 1.4523(2) 0.52340(17) 1.1280(4) 0.085(3) Uiso 1 1 d . L .
H67J H 1.4636 0.5283 1.1019 0.102 Uiso 1 1 calc R . .
H67K H 1.4348 0.5245 1.1161 0.102 Uiso 1 1 calc R . .
Si30 Si 1.43912(10) 0.55457(9) 1.1895(2) 0.151(2) Uani 1 1 d DU . .
C674 C 1.4580(4) 0.5670(3) 1.2349(7) 0.177(8) Uiso 1 1 d D . .
H67L H 1.4757 0.5661 1.2255 0.265 Uiso 1 1 calc R . .
H67M H 1.4556 0.5603 1.2665 0.265 Uiso 1 1 calc R . .
H67N H 1.4530 0.5812 1.2373 0.265 Uiso 1 1 calc R . .
C675 C 1.4392(5) 0.5723(3) 1.1337(7) 0.207(10) Uiso 1 1 d D . .
H67O H 1.4565 0.5749 1.1235 0.310 Uiso 1 1 calc R . .
H67P H 1.4312 0.5852 1.1425 0.310 Uiso 1 1 calc R . .
H67Q H 1.4299 0.5660 1.1069 0.310 Uiso 1 1 calc R . .
C676 C 1.4070(4) 0.5536(4) 1.1950(10) 0.279(15) Uiso 1 1 d DU . .
C677 C 1.4012(5) 0.5338(4) 1.2252(11) 0.302(17) Uiso 1 1 d DU . .
H67R H 1.4078 0.5220 1.2077 0.453 Uiso 1 1 calc R . .
H67S H 1.3830 0.5323 1.2290 0.453 Uiso 1 1 calc R . .
H67T H 1.4091 0.5347 1.2574 0.453 Uiso 1 1 calc R . .
C678 C 1.3930(5) 0.5532(4) 1.1437(9) 0.259(13) Uiso 1 1 d DU . .
H67U H 1.3996 0.5421 1.1239 0.388 Uiso 1 1 calc R . .
H67V H 1.3959 0.5661 1.1268 0.388 Uiso 1 1 calc R . .
H67W H 1.3750 0.5513 1.1489 0.388 Uiso 1 1 calc R . .
C679 C 1.3967(5) 0.5725(4) 1.2238(10) 0.253(13) Uiso 1 1 d DU . .
H67$ H 1.4017 0.5849 1.2069 0.379 Uiso 1 1 calc R . .
H67 H 1.4037 0.5725 1.2569 0.379 Uiso 1 1 calc R . .
H677 H 1.3784 0.5718 1.2255 0.379 Uiso 1 1 calc R . .
C681 C 1.3069(2) 0.58842(16) 0.9270(4) 0.074(3) Uani 1 1 d . . .
N681 N 1.30812(17) 0.57619(12) 0.9670(3) 0.067(2) Uani 1 1 d . . .
H681 H 1.2958 0.5770 0.9884 0.080 Uiso 1 1 calc R . .
O681 O 1.32664(12) 0.55097(10) 1.0127(2) 0.0643(18) Uani 1 1 d . . .
C682 C 1.3423(2) 0.57520(18) 0.8999(4) 0.074(3) Uani 1 1 d . . .
N682 N 1.2880(2) 0.59963(13) 0.9253(4) 0.093(3) Uani 1 1 d . . .
H68A H 1.2859 0.6080 0.9006 0.112 Uiso 1 1 calc R . .
H68B H 1.2767 0.5991 0.9487 0.112 Uiso 1 1 calc R . .
O682 O 1.3925(2) 0.5935(3) 0.8330(5) 0.182(6) Uani 1 1 d . . .
C683 C 1.3453(2) 0.56230(16) 0.9398(4) 0.071(3) Uani 1 1 d . . .
N683 N 1.3243(2) 0.58858(15) 0.8928(4) 0.089(3) Uani 1 1 d . . .
O683 O 1.3553(3) 0.59500(18) 0.7484(3) 0.153(5) Uani 1 1 d . . .
C684 C 1.3268(2) 0.56295(15) 0.9760(3) 0.064(3) Uani 1 1 d . . .
N684 N 1.36675(17) 0.55048(16) 0.9322(3) 0.081(3) Uani 1 1 d . . .
O684 O 1.3612(3) 0.62802(17) 0.7712(4) 0.158(5) Uani 1 1 d . . .
C685 C 1.3762(2) 0.55570(19) 0.8910(5) 0.088(4) Uani 1 1 d . . .
H685 H 1.3906 0.5497 0.8767 0.105 Uiso 1 1 calc R . .
N685 N 1.3626(2) 0.57097(16) 0.8704(4) 0.104(4) Uani 1 1 d . . .
O685 O 1.3901(4) 0.6165(3) 0.9184(6) 0.251(9) Uani 1 1 d D . .
C686 C 1.3703(3) 0.5807(3) 0.8198(5) 0.125(6) Uani 1 1 d . . .
H686 H 1.3752 0.5699 0.7958 0.150 Uiso 1 1 calc R . .
C687 C 1.3516(3) 0.5945(2) 0.7984(5) 0.115(5) Uani 1 1 d . . .
H687 H 1.3339 0.5915 0.8082 0.138 Uiso 1 1 calc R . .
C688 C 1.3612(4) 0.6153(3) 0.8161(6) 0.143(7) Uani 1 1 d . . .
H688 H 1.3497 0.6211 0.8413 0.171 Uiso 1 1 calc R . .
C689 C 1.3502(6) 0.6172(3) 0.7322(6) 0.184(11) Uani 1 1 d . . .
C690 C 1.3279(5) 0.6205(6) 0.7084(10) 0.28(2) Uani 1 1 d . . .
H69A H 1.3267 0.6116 0.6800 0.424 Uiso 1 1 calc R . .
H69B H 1.3271 0.6347 0.6977 0.424 Uiso 1 1 calc R . .
H69C H 1.3139 0.6177 0.7306 0.424 Uiso 1 1 calc R . .
C691 C 1.3752(5) 0.6163(4) 0.6883(9) 0.206(10) Uiso 1 1 d . . .
H69D H 1.3911 0.6196 0.7044 0.308 Uiso 1 1 calc R . .
H69E H 1.3719 0.6262 0.6624 0.308 Uiso 1 1 calc R . .
H69F H 1.3762 0.6027 0.6742 0.308 Uiso 1 1 calc R . .
C692 C 1.3871(3) 0.6123(3) 0.8370(6) 0.123(5) Uiso 1 1 d D . .
H692 H 1.3990 0.6197 0.8152 0.147 Uiso 1 1 calc R . .
C693 C 1.3856(7) 0.6244(5) 0.8850(8) 0.282(18) Uiso 1 1 d D . .
H69G H 1.3970 0.6362 0.8821 0.339 Uiso 1 1 calc R . .
H69H H 1.3683 0.6298 0.8880 0.339 Uiso 1 1 calc R . .
Si31 Si 1.3938(3) 0.6319(2) 0.9684(5) 0.334(7) Uiso 1 1 d DU . .
C694 C 1.3789(5) 0.6569(3) 0.9487(9) 0.225(11) Uiso 1 1 d D . .
H69G H 1.3890 0.6630 0.9225 0.337 Uiso 1 1 calc R . .
H69H H 1.3783 0.6662 0.9766 0.337 Uiso 1 1 calc R . .
H69I H 1.3618 0.6544 0.9368 0.337 Uiso 1 1 calc R . .
C695 C 1.4276(4) 0.6309(5) 0.9848(11) 0.268(14) Uiso 1 1 d D . .
H69J H 1.4375 0.6375 0.9592 0.401 Uiso 1 1 calc R . .
H69K H 1.4329 0.6168 0.9880 0.401 Uiso 1 1 calc R . .
H69L H 1.4303 0.6380 1.0159 0.401 Uiso 1 1 calc R . .
C696 C 1.3764(5) 0.6187(5) 1.0156(12) 0.48(4) Uiso 1 1 d D . .
C697 C 1.3849(5) 0.5958(4) 1.0180(11) 0.270(14) Uiso 1 1 d D . .
H69M H 1.4032 0.5951 1.0204 0.405 Uiso 1 1 calc R . .
H69N H 1.3794 0.5888 0.9884 0.405 Uiso 1 1 calc R . .
H69O H 1.3774 0.5894 1.0467 0.405 Uiso 1 1 calc R . .
C698 C 1.3478(4) 0.6208(5) 1.0122(12) 0.280(15) Uiso 1 1 d D . .
H69P H 1.3422 0.6168 0.9795 0.420 Uiso 1 1 calc R . .
H69Q H 1.3430 0.6349 1.0181 0.420 Uiso 1 1 calc R . .
H69R H 1.3398 0.6121 1.0367 0.420 Uiso 1 1 calc R . .
C699 C 1.3830(9) 0.6276(7) 1.0671(10) 0.63(5) Uiso 1 1 d DU . .
H69S H 1.4011 0.6264 1.0728 0.940 Uiso 1 1 calc R . .
H69T H 1.3739 0.6200 1.0923 0.940 Uiso 1 1 calc R . .
H69U H 1.3782 0.6419 1.0684 0.940 Uiso 1 1 calc R . .
C701 C 1.2184(2) 0.57783(18) 1.1154(4) 0.076(3) Uani 1 1 d . . .
N701 N 1.24098(15) 0.57072(12) 1.1012(3) 0.069(2) Uani 1 1 d . . .
H701 H 1.2485 0.5619 1.1202 0.083 Uiso 1 1 calc R . .
O701 O 1.27325(13) 0.56897(10) 1.0470(2) 0.0674(19) Uani 1 1 d . . .
C702 C 1.2164(3) 0.59773(19) 1.0499(5) 0.099(4) Uani 1 1 d D . .
N702 N 1.20931(18) 0.57040(15) 1.1559(4) 0.098(4) Uani 1 1 d . . .
H70D H 1.1949 0.5749 1.1674 0.118 Uiso 1 1 calc R . .
H70E H 1.2176 0.5609 1.1717 0.118 Uiso 1 1 calc R . .
O702 O 1.1903(2) 0.64426(16) 1.0328(7) 0.208(8) Uani 1 1 d D . .
C703 C 1.2383(2) 0.59044(16) 1.0327(4) 0.077(3) Uani 1 1 d D . .
N703 N 1.20588(18) 0.59171(16) 1.0931(4) 0.099(4) Uani 1 1 d . . .
O703 O 1.14049(18) 0.62364(17) 1.0408(3) 0.131(4) Uani 1 1 d . . .
C704 C 1.2533(2) 0.57662(15) 1.0579(4) 0.070(3) Uani 1 1 d . . .
N704 N 1.2444(2) 0.60121(17) 0.9887(4) 0.109(4) Uani 1 1 d . . .
O704 O 1.1461(3) 0.64043(19) 1.1097(4) 0.163(5) Uani 1 1 d . . .
C705 C 1.2251(3) 0.6121(2) 0.9810(6) 0.129(6) Uani 1 1 d D . .
H705 H 1.2235 0.6207 0.9534 0.155 Uiso 1 1 calc R . .
N705 N 1.2066(2) 0.61027(17) 1.0169(5) 0.119(4) Uani 1 1 d . . .
C706 C 1.1832(3) 0.6238(2) 1.0191(5) 0.164(9) Uani 1 1 d D . .
H706 H 1.1747 0.6239 0.9866 0.197 Uiso 1 1 calc R . .
C707 C 1.1639(2) 0.61741(18) 1.0596(5) 0.115(5) Uani 1 1 d D . .
H707 H 1.1648 0.6029 1.0700 0.138 Uiso 1 1 calc R . .
C708 C 1.1686(3) 0.6325(3) 1.0989(5) 0.260(19) Uani 1 1 d D . .
H708 H 1.1734 0.6244 1.1282 0.312 Uiso 1 1 calc R . .
C709 C 1.1277(3) 0.6313(3) 1.0818(5) 0.123(6) Uani 1 1 d . . .
C710 C 1.1143(4) 0.6140(3) 1.1078(7) 0.162(7) Uiso 1 1 d . . .
H71D H 1.1016 0.6082 1.0860 0.243 Uiso 1 1 calc R . .
H71E H 1.1061 0.6192 1.1373 0.243 Uiso 1 1 calc R . .
H71F H 1.1266 0.6036 1.1168 0.243 Uiso 1 1 calc R . .
C711 C 1.1100(4) 0.6481(3) 1.0650(7) 0.150(6) Uiso 1 1 d . . .
H71G H 1.0964 0.6423 1.0453 0.225 Uiso 1 1 calc R . .
H71H H 1.1194 0.6579 1.0453 0.225 Uiso 1 1 calc R . .
H71I H 1.1029 0.6549 1.0935 0.225 Uiso 1 1 calc R . .
O705 O 1.2274(3) 0.6496(2) 1.1117(5) 0.199(6) Uiso 1 1 d D . .
Si32 Si 1.25433(14) 0.64739(15) 1.1426(3) 0.205(3) Uani 1 1 d DU . .
C712 C 1.1922(4) 0.6445(3) 1.0850(8) 0.33(2) Uiso 1 1 d DU . .
H712 H 1.1926 0.6584 1.0991 0.402 Uiso 1 1 calc R . .
C713 C 1.2161(4) 0.6323(4) 1.0950(12) 0.58(4) Uiso 1 1 d DU . .
H71J H 1.2141 0.6217 1.1203 0.691 Uiso 1 1 calc R . .
H71K H 1.2240 0.6266 1.0653 0.691 Uiso 1 1 calc R . .
C714 C 1.2518(4) 0.6647(3) 1.1944(7) 0.199(9) Uiso 1 1 d D . .
H71L H 1.2378 0.6605 1.2152 0.299 Uiso 1 1 calc R . .
H71M H 1.2488 0.6785 1.1824 0.299 Uiso 1 1 calc R . .
H71N H 1.2674 0.6644 1.2133 0.299 Uiso 1 1 calc R . .
C715 C 1.2576(4) 0.6209(3) 1.1666(8) 0.192(9) Uiso 1 1 d D . .
H71O H 1.2441 0.6181 1.1900 0.289 Uiso 1 1 calc R . .
H71P H 1.2739 0.6194 1.1828 0.289 Uiso 1 1 calc R . .
H71Q H 1.2565 0.6113 1.1394 0.289 Uiso 1 1 calc R . .
C716 C 1.2793(4) 0.6520(3) 1.1000(8) 0.219(11) Uiso 1 1 d D . .
C717 C 1.2807(4) 0.6331(3) 1.0636(8) 0.216(11) Uiso 1 1 d D . .
H71R H 1.2842 0.6208 1.0823 0.325 Uiso 1 1 calc R . .
H71S H 1.2941 0.6353 1.0397 0.325 Uiso 1 1 calc R . .
H71T H 1.2646 0.6316 1.0466 0.325 Uiso 1 1 calc R . .
C718 C 1.2746(5) 0.6711(3) 1.0686(8) 0.225(11) Uiso 1 1 d D . .
H71U H 1.2587 0.6697 1.0510 0.337 Uiso 1 1 calc R . .
H71V H 1.2883 0.6727 1.0451 0.337 Uiso 1 1 calc R . .
H71W H 1.2739 0.6830 1.0898 0.337 Uiso 1 1 calc R . .
C719 C 1.3050(3) 0.6533(4) 1.1269(8) 0.205(10) Uiso 1 1 d D . .
H71$ H 1.3076 0.6410 1.1462 0.307 Uiso 1 1 calc R . .
H71 H 1.3050 0.6651 1.1486 0.307 Uiso 1 1 calc R . .
H717 H 1.3185 0.6547 1.1029 0.307 Uiso 1 1 calc R . .
N731 N 0.9694(3) 0.1131(2) 0.7783(6) 0.131(4) Uiso 1 1 d . . .
O731 O 0.9682(3) 0.0982(2) 0.8082(6) 0.188(5) Uiso 1 1 d . . .
O732 O 0.9536(2) 0.11683(16) 0.7492(4) 0.129(3) Uiso 1 1 d . . .
O733 O 0.97430(16) 0.15259(13) 0.7355(3) 0.101(3) Uiso 1 1 d . . .
N734 N 1.0566(3) 0.1593(3) 0.8021(6) 0.157(5) Uiso 1 1 d . . .
O734 O 1.0627(3) 0.1750(2) 0.7736(6) 0.182(5) Uiso 1 1 d . . .
O735 O 1.0716(3) 0.1553(2) 0.8351(5) 0.167(5) Uiso 1 1 d . . .
C731 C 0.9911(3) 0.1269(2) 0.7857(5) 0.100(4) Uiso 1 1 d . . .
C732 C 0.9929(2) 0.1450(2) 0.7615(5) 0.092(4) Uiso 1 1 d . . .
C733 C 1.0150(3) 0.1554(2) 0.7654(5) 0.098(4) Uiso 1 1 d . . .
H733 H 1.0178 0.1673 0.7464 0.117 Uiso 1 1 calc R . .
C734 C 1.0329(2) 0.14843(19) 0.7974(4) 0.085(3) Uiso 1 1 d . . .
C735 C 1.0311(3) 0.1305(3) 0.8241(6) 0.125(5) Uiso 1 1 d . . .
H735 H 1.0438 0.1268 0.8467 0.150 Uiso 1 1 calc R . .
C736 C 1.0125(4) 0.1194(3) 0.8177(7) 0.141(6) Uiso 1 1 d . . .
H736 H 1.0117 0.1064 0.8326 0.169 Uiso 1 1 calc R . .
N741 N 0.4293(4) 0.5331(3) 0.7542(8) 0.235(9) Uiso 1 1 d D . .
O741 O 0.4414(3) 0.5389(2) 0.7127(6) 0.190(5) Uiso 1 1 d D . .
O742 O 0.4249(3) 0.5451(3) 0.7847(6) 0.215(6) Uiso 1 1 d D . .
O743 O 0.3805(2) 0.52546(18) 0.7953(5) 0.161(4) Uiso 1 1 d D . .
N744 N 0.3851(2) 0.45807(16) 0.7365(4) 0.105(3) Uiso 1 1 d D . .
O744 O 0.3720(2) 0.45285(17) 0.7707(4) 0.136(4) Uiso 1 1 d D . .
O745 O 0.3870(3) 0.4459(2) 0.7016(5) 0.171(5) Uiso 1 1 d D . .
C741 C 0.4159(2) 0.51598(12) 0.7443(4) 0.124(5) Uiso 1 1 d GD . .
C742 C 0.3947(2) 0.51094(12) 0.7712(4) 0.153(7) Uiso 1 1 d GD . .
C743 C 0.38416(15) 0.49178(13) 0.7668(3) 0.095(4) Uiso 1 1 d GD . .
H743 H 0.3696 0.4883 0.7851 0.114 Uiso 1 1 calc R . .
C744 C 0.39490(17) 0.47766(11) 0.7355(3) 0.081(3) Uiso 1 1 d GD . .
C745 C 0.41614(18) 0.48269(14) 0.7087(3) 0.158(7) Uiso 1 1 d GD . .
H745 H 0.4235 0.4730 0.6873 0.190 Uiso 1 1 calc R . .
C746 C 0.42665(17) 0.50185(16) 0.7131(4) 0.133(5) Uiso 1 1 d GD . .
H746 H 0.4412 0.5053 0.6947 0.159 Uiso 1 1 calc R . .
N751 N 0.9397(2) 0.3366(2) 0.1991(5) 0.119(4) Uiso 1 1 d . . .
O751 O 0.9381(3) 0.3478(2) 0.1606(6) 0.187(5) Uiso 1 1 d . . .
O752 O 0.9361(2) 0.3181(2) 0.1974(4) 0.143(4) Uiso 1 1 d . . .
O753 O 0.96629(18) 0.31447(15) 0.2729(3) 0.112(3) Uiso 1 1 d . . .
N754 N 0.9807(3) 0.3767(2) 0.3572(6) 0.132(4) Uiso 1 1 d . . .
O754 O 0.9874(3) 0.3677(2) 0.3923(5) 0.166(5) Uiso 1 1 d . . .
O755 O 0.9793(3) 0.3953(2) 0.3598(5) 0.176(5) Uiso 1 1 d . . .
C751 C 0.9498(3) 0.3462(2) 0.2397(5) 0.098(4) Uiso 1 1 d . . .
C752 C 0.9625(3) 0.3344(2) 0.2770(5) 0.099(4) Uiso 1 1 d . . .
C753 C 0.9713(2) 0.3449(2) 0.3172(5) 0.091(4) Uiso 1 1 d . . .
H753 H 0.9788 0.3376 0.3434 0.109 Uiso 1 1 calc R . .
C754 C 0.9693(3) 0.3662(2) 0.3200(5) 0.103(4) Uiso 1 1 d . . .
C755 C 0.9563(3) 0.3776(2) 0.2828(5) 0.110(4) Uiso 1 1 d . . .
H755 H 0.9544 0.3919 0.2850 0.132 Uiso 1 1 calc R . .
C756 C 0.9471(3) 0.3669(2) 0.2445(5) 0.108(4) Uiso 1 1 d . . .
H756 H 0.9384 0.3740 0.2197 0.129 Uiso 1 1 calc R . .
N761 N 0.8460(3) 0.4238(2) 0.6915(5) 0.070(4) Uiso 0.64 1 d PD M 2
O761 O 0.8685(4) 0.4167(4) 0.6733(9) 0.217(10) Uiso 0.64 1 d PD M 2
O762 O 0.8381(4) 0.4388(3) 0.6750(8) 0.189(8) Uiso 0.64 1 d PD M 2
O763 O 0.8144(3) 0.4416(2) 0.7551(5) 0.109(4) Uiso 0.64 1 d PD M 2
N764 N 0.8169(4) 0.3833(3) 0.8568(6) 0.141(7) Uiso 0.64 1 d PD M 2
O764 O 0.8097(3) 0.3925(3) 0.8923(6) 0.129(5) Uiso 0.64 1 d PD M 2
O765 O 0.8212(4) 0.3638(3) 0.8587(8) 0.161(7) Uiso 0.64 1 d PD M 2
C761 C 0.8370(3) 0.4129(2) 0.7282(4) 0.123(8) Uiso 0.64 1 d PGD M 2
C762 C 0.8234(3) 0.42276(16) 0.7644(5) 0.113(7) Uiso 0.64 1 d PGD M 2
C763 C 0.8180(3) 0.41286(19) 0.8079(4) 0.083(5) Uiso 0.64 1 d PGD M 2
H763 H 0.8087 0.4196 0.8327 0.100 Uiso 0.64 1 calc PR M 2
C764 C 0.8262(3) 0.39314(19) 0.8152(4) 0.174(12) Uiso 0.64 1 d PGD M 2
C765 C 0.8398(3) 0.38332(15) 0.7790(5) 0.096(5) Uiso 0.64 1 d PGD M 2
H765 H 0.8455 0.3698 0.7840 0.115 Uiso 0.64 1 calc PR M 2
C766 C 0.8452(3) 0.39322(19) 0.7354(4) 0.100(5) Uiso 0.64 1 d PGD M 2
H766 H 0.8545 0.3865 0.7107 0.120 Uiso 0.64 1 calc PR M 2
N76K N 0.8283(7) 0.3629(5) 0.8636(11) 0.161(5) Uiso 0.36 1 d PD N 4
O76K O 0.8464(4) 0.3488(3) 0.8531(9) 0.106(7) Uiso 0.36 1 d PD N 4
O76L O 0.8149(5) 0.3600(4) 0.8971(9) 0.127(9) Uiso 0.36 1 d PD N 4
O76M O 0.8176(3) 0.4016(3) 0.8913(5) 0.056(4) Uiso 0.36 1 d PD N 4
N76N N 0.8322(3) 0.4261(2) 0.7305(5) 0.032(4) Uiso 0.36 1 d PD N 4
O76N O 0.8232(4) 0.4425(3) 0.7370(8) 0.079(6) Uiso 0.36 1 d PD N 4
O76O O 0.8387(8) 0.4218(5) 0.6863(9) 0.182(16) Uiso 0.36 1 d PD N 4
C76K C 0.8280(4) 0.3775(2) 0.8292(5) 0.074(9) Uiso 0.36 1 d PGD N 4
C76L C 0.8235(5) 0.3973(2) 0.8443(4) 0.113(5) Uiso 0.36 1 d PGD N 4
C76M C 0.8251(4) 0.41307(18) 0.8110(5) 0.083(5) Uiso 0.36 1 d PGD N 4
H76M H 0.8220 0.4266 0.8214 0.100 Uiso 0.36 1 calc PR N 4
C76N C 0.8312(3) 0.40914(17) 0.7626(5) 0.045(6) Uiso 0.36 1 d PGD N 4
C76O C 0.8358(3) 0.38940(19) 0.7476(4) 0.032(5) Uiso 0.36 1 d PGD N 4
H76O H 0.8400 0.3867 0.7145 0.038 Uiso 0.36 1 calc PR N 4
C76P C 0.8342(4) 0.37359(16) 0.7809(5) 0.067(8) Uiso 0.36 1 d PGD N 4
H76P H 0.8373 0.3601 0.7705 0.081 Uiso 0.36 1 calc PR N 4
N77K N 0.1430(4) 0.2167(3) 0.3524(8) 0.142(7) Uiso 0.65 1 d PDU O 4
O77K O 0.1669(5) 0.2218(5) 0.3382(12) 0.257(12) Uiso 0.65 1 d PDU O 4
O77L O 0.1311(3) 0.2276(2) 0.3778(6) 0.126(5) Uiso 0.65 1 d PD O 4
O77M O 0.1009(7) 0.2025(5) 0.3878(13) 0.300(14) Uiso 0.65 1 d PDU O 4
N77N N 0.0959(9) 0.1514(6) 0.2675(11) 0.32(2) Uiso 0.65 1 d PD O 4
O77N O 0.0848(11) 0.1378(7) 0.2881(16) 0.43(3) Uiso 0.65 1 d PD O 4
O77O O 0.0965(7) 0.1530(5) 0.2207(10) 0.268(12) Uiso 0.65 1 d PD O 4
C77K C 0.1337(4) 0.2000(3) 0.3321(7) 0.176(12) Uiso 0.65 1 d PGD O 4
C77L C 0.1129(4) 0.1915(3) 0.3546(6) 0.130(8) Uiso 0.65 1 d PGDU O 4
C77M C 0.1010(4) 0.1749(3) 0.3336(8) 0.233(18) Uiso 0.65 1 d PGD O 4
H77M H 0.0868 0.1690 0.3490 0.280 Uiso 0.65 1 calc PR O 4
C77N C 0.1100(5) 0.1669(4) 0.2900(9) 0.289(18) Uiso 0.65 1 d PGDU O 4
C77O C 0.1308(4) 0.1755(4) 0.2675(7) 0.153(10) Uiso 0.65 1 d PGDU O 4
H77O H 0.1369 0.1700 0.2377 0.184 Uiso 0.65 1 calc PR O 4
C77P C 0.1426(4) 0.1920(3) 0.2885(8) 0.182(12) Uiso 0.65 1 d PGDU O 4
H77P H 0.1569 0.1979 0.2731 0.218 Uiso 0.65 1 calc PR O 4
N77U N 0.0929(5) 0.1656(5) 0.3375(10) 0.134(11) Uiso 0.35 1 d PD . 2
O77U O 0.0856(7) 0.1517(5) 0.3032(11) 0.161(10) Uiso 0.35 1 d PD . 2
O77V O 0.0844(4) 0.1635(3) 0.3771(8) 0.090(7) Uiso 0.35 1 d PD . 2
O77W O 0.1052(9) 0.1946(9) 0.390(2) 0.300(12) Uiso 0.35 1 d PDU . 2
N77X N 0.1711(12) 0.2169(6) 0.3009(19) 0.27(2) Uiso 0.35 1 d PDU . 2
O77X O 0.1697(9) 0.2325(5) 0.3248(16) 0.198(14) Uiso 0.35 1 d PDU . 2
O77Y O 0.1854(10) 0.2166(7) 0.2633(18) 0.27(2) Uiso 0.35 1 d PDU . 2
C77U C 0.1161(6) 0.1734(6) 0.3286(12) 0.233(12) Uiso 0.35 1 d PGD . 2
C77V C 0.1247(5) 0.1864(5) 0.3647(10) 0.122(14) Uiso 0.35 1 d PGD . 2
C77W C 0.1446(6) 0.1995(5) 0.3551(11) 0.154(18) Uiso 0.35 1 d PGDU . 2
H77W H 0.1505 0.2084 0.3797 0.184 Uiso 0.35 1 calc PR . 2
C77X C 0.1558(6) 0.1995(5) 0.3093(13) 0.21(2) Uiso 0.35 1 d PGDU . 2
C77Y C 0.1472(7) 0.1865(6) 0.2731(12) 0.153(10) Uiso 0.35 1 d PGDU . 2
H77Y H 0.1549 0.1865 0.2418 0.184 Uiso 0.35 1 calc PR . 2
C77Z C 0.1273(8) 0.1734(7) 0.2828(13) 0.289(11) Uiso 0.35 1 d PGDU . 2
H77Z H 0.1215 0.1645 0.2581 0.346 Uiso 0.35 1 calc PR . 2
N781 N 1.1435(4) 0.5135(4) 0.3122(7) 0.123(8) Uiso 0.50 1 d PD P 1
O781 O 1.1285(4) 0.5119(4) 0.3533(7) 0.153(8) Uiso 0.50 1 d PD P 1
O782 O 1.1635(4) 0.5210(3) 0.3167(7) 0.129(7) Uiso 0.50 1 d PD P 1
O783 O 1.1719(3) 0.4961(3) 0.2399(7) 0.107(5) Uiso 0.50 1 d PD P 1
N784 N 1.0982(3) 0.4785(3) 0.1510(5) 0.069(5) Uiso 0.50 1 d PD P 1
O784 O 1.1099(3) 0.4755(3) 0.1141(6) 0.109(6) Uiso 0.50 1 d PD P 1
O785 O 1.0744(4) 0.4752(4) 0.1479(10) 0.159(9) Uiso 0.50 1 d PD P 1
C781 C 1.1324(3) 0.5050(3) 0.2735(6) 0.071(6) Uiso 0.50 1 d PD P 1
C782 C 1.1469(3) 0.4971(3) 0.2350(7) 0.077(6) Uiso 0.50 1 d PD P 1
C783 C 1.1350(3) 0.4878(4) 0.1960(7) 0.090(8) Uiso 0.50 1 d PD P 1
H783 H 1.1446 0.4811 0.1717 0.107 Uiso 0.50 1 calc PR P 1
C784 C 1.1085(3) 0.4885(4) 0.1924(7) 0.101(8) Uiso 0.50 1 d PD P 1
C785 C 1.0946(3) 0.4952(4) 0.2324(6) 0.083(7) Uiso 0.50 1 d PD P 1
H785 H 1.0769 0.4940 0.2319 0.099 Uiso 0.50 1 calc PR P 1
C786 C 1.1062(3) 0.5037(4) 0.2729(7) 0.103(8) Uiso 0.50 1 d PD P 1
H786 H 1.0965 0.5086 0.2995 0.124 Uiso 0.50 1 calc PR P 1
N78K N 1.0795(4) 0.4696(4) 0.1673(8) 0.134(9) Uiso 0.50 1 d PD Q 2
O78K O 1.0556(4) 0.4703(5) 0.1873(11) 0.205(12) Uiso 0.50 1 d PD Q 2
O78L O 1.0800(4) 0.4639(4) 0.1266(8) 0.154(8) Uiso 0.50 1 d PD Q 2
O78M O 1.1204(3) 0.4879(3) 0.1231(5) 0.087(5) Uiso 0.50 1 d PD Q 2
N78N N 1.1563(4) 0.5047(4) 0.2768(8) 0.135(9) Uiso 0.50 1 d PD Q 2
O78N O 1.1783(4) 0.5041(4) 0.2632(9) 0.156(8) Uiso 0.50 1 d PD Q 2
O78O O 1.1533(7) 0.5083(7) 0.3226(10) 0.249(16) Uiso 0.50 1 d PD Q 2
C78K C 1.0966(4) 0.4798(4) 0.1939(7) 0.113(9) Uiso 0.50 1 d PD Q 2
C78L C 1.1187(4) 0.4873(5) 0.1723(6) 0.126(10) Uiso 0.50 1 d PD Q 2
C78M C 1.1382(4) 0.4951(4) 0.2009(7) 0.088(8) Uiso 0.50 1 d PD Q 2
H78M H 1.1528 0.5004 0.1857 0.106 Uiso 0.50 1 calc PR Q 2
C78N C 1.1362(5) 0.4952(5) 0.2518(7) 0.127(11) Uiso 0.50 1 d PD Q 2
C78O C 1.1139(6) 0.4891(7) 0.2736(9) 0.201(19) Uiso 0.50 1 d PD Q 2
H78O H 1.1105 0.4921 0.3069 0.241 Uiso 0.50 1 calc PR Q 2
C78P C 1.0967(7) 0.4784(7) 0.2454(8) 0.21(2) Uiso 0.50 1 d PD Q 2
H78P H 1.0847 0.4699 0.2611 0.248 Uiso 0.50 1 calc PR Q 2
N791 N 0.8826(3) 0.3241(3) 0.8215(6) 0.103(5) Uiso 0.64 1 d PD R 2
O791 O 0.8749(6) 0.3434(4) 0.8348(12) 0.258(13) Uiso 0.64 1 d PD R 2
O792 O 0.9025(4) 0.3199(4) 0.8356(9) 0.198(9) Uiso 0.64 1 d PD R 2
O793 O 0.9030(2) 0.2958(2) 0.7602(6) 0.101(4) Uiso 0.64 1 d PD R 2
N794 N 0.8286(3) 0.2958(3) 0.6639(6) 0.137(7) Uiso 0.64 1 d PD R 2
O794 O 0.8391(3) 0.2842(2) 0.6353(5) 0.099(4) Uiso 0.64 1 d PD R 2
O795 O 0.8048(4) 0.2980(7) 0.6662(12) 0.256(7) Uiso 0.64 1 d PD R 2
C791 C 0.8697(3) 0.3179(3) 0.7824(5) 0.114(7) Uiso 0.64 1 d PGD R 2
C792 C 0.8804(2) 0.3044(3) 0.7496(7) 0.263(7) Uiso 0.64 1 d PGD R 2
C793 C 0.8661(3) 0.2965(3) 0.7117(6) 0.125(12) Uiso 0.64 1 d PGD R 2
H793 H 0.8734 0.2872 0.6893 0.150 Uiso 0.64 1 calc PR R 2
C794 C 0.8411(3) 0.3021(2) 0.7066(5) 0.112(7) Uiso 0.64 1 d PGD R 2
C795 C 0.8304(2) 0.3156(2) 0.7394(5) 0.107(7) Uiso 0.64 1 d PGD R 2
H795 H 0.8133 0.3194 0.7360 0.128 Uiso 0.64 1 calc PR R 2
C796 C 0.8447(3) 0.3235(2) 0.7773(5) 0.119(8) Uiso 0.64 1 d PGD R 2
H796 H 0.8374 0.3328 0.7997 0.143 Uiso 0.64 1 calc PR R 2
N79A N 0.7976(4) 0.2979(6) 0.6720(9) 0.094(9) Uiso 0.36 1 d PD S 1
O79A O 0.7783(6) 0.2921(7) 0.7028(13) 0.215(18) Uiso 0.36 1 d PD S 1
O79B O 0.7922(6) 0.2985(6) 0.6301(9) 0.156(12) Uiso 0.36 1 d PD S 1
O79C O 0.8436(4) 0.2934(4) 0.6271(6) 0.099(7) Uiso 0.36 1 d PD S 1
N79D N 0.8852(4) 0.3054(4) 0.7780(8) 0.091(8) Uiso 0.36 1 d PD S 1
O79D O 0.9056(4) 0.3039(4) 0.7575(10) 0.101(7) Uiso 0.36 1 d PD S 1
O79E O 0.8710(12) 0.3320(10) 0.857(2) 0.258(7) Uiso 0.36 1 d P T 1
C79A C 0.8188(3) 0.2990(4) 0.6976(6) 0.106(12) Uiso 0.36 1 d PGD S 1
C79B C 0.8421(3) 0.2946(4) 0.6771(5) 0.099(11) Uiso 0.36 1 d PGD S 1
C79C C 0.8639(3) 0.2978(4) 0.7039(6) 0.060(7) Uiso 0.36 1 d PGD S 1
H79G H 0.8798 0.2948 0.6899 0.072 Uiso 0.36 1 calc PR S 1
C79D C 0.8624(3) 0.3053(4) 0.7512(6) 0.091(10) Uiso 0.36 1 d PGD S 1
C79E C 0.8392(3) 0.3097(3) 0.7716(5) 0.074(8) Uiso 0.36 1 d PGD S 1
H79H H 0.8382 0.3149 0.8039 0.089 Uiso 0.36 1 calc PR S 1
C79F C 0.8174(3) 0.3066(4) 0.7448(6) 0.083(9) Uiso 0.36 1 d PGD S 1
H79I H 0.8015 0.3096 0.7588 0.100 Uiso 0.36 1 calc PR S 1
N801 N 0.2864(4) 0.3411(4) 1.1444(8) 0.21(2) Uiso 0.50 1 d P U 1
C801 C 0.2765(8) 0.3263(7) 1.1476(14) 0.143(12) Uiso 0.50 1 d P U 1
C802 C 0.2640(9) 0.3116(7) 1.1363(18) 0.185(17) Uiso 0.50 1 d P U 1
H80A H 0.2574 0.3135 1.1031 0.277 Uiso 0.50 1 calc PR U 1
H80B H 0.2500 0.3102 1.1592 0.277 Uiso 0.50 1 calc PR U 1
H80C H 0.2745 0.2995 1.1373 0.277 Uiso 0.50 1 calc PR U 1
N803 N 0.2864(4) 0.3411(4) 1.1444(8) 0.206(14) Uiso 0.50 1 d PD V 2
C803 C 0.2953(8) 0.3582(5) 1.1357(16) 0.163(14) Uiso 0.50 1 d PD V 2
C804 C 0.2958(4) 0.3821(3) 1.1444(8) 0.074(6) Uiso 0.50 1 d PD V 2
H80D H 0.3016 0.3889 1.1147 0.111 Uiso 0.50 1 calc PR V 2
H80E H 0.3071 0.3853 1.1715 0.111 Uiso 0.50 1 calc PR V 2
H80F H 0.2788 0.3868 1.1524 0.111 Uiso 0.50 1 calc PR V 2
O804 O 0.3128(4) 0.3960(3) 1.1462(8) 0.127(7) Uiso 0.50 1 d P W 3
N811 N 0.8690(3) 0.1630(2) 0.3569(6) 0.148(5) Uiso 1 1 d . . .
C811 C 0.8840(3) 0.1728(2) 0.3766(6) 0.111(4) Uiso 1 1 d . . .
C812 C 0.9017(3) 0.1842(2) 0.4056(5) 0.101(4) Uiso 1 1 d . . .
H81A H 0.8930 0.1904 0.4333 0.152 Uiso 1 1 calc R . .
H81B H 0.9093 0.1949 0.3854 0.152 Uiso 1 1 calc R . .
H81C H 0.9149 0.1752 0.4176 0.152 Uiso 1 1 calc R . .
N813 N 0.4716(6) 0.4972(5) 0.7842(11) 0.146(10) Uiso 0.50 1 d P . .
C813 C 0.4789(5) 0.4812(4) 0.7645(10) 0.098(8) Uiso 0.50 1 d P . .
C814 C 0.4936(6) 0.4634(4) 0.7407(11) 0.110(9) Uiso 0.50 1 d P . .
H81D H 0.4911 0.4636 0.7053 0.165 Uiso 0.50 1 calc PR . .
H81E H 0.4875 0.4506 0.7539 0.165 Uiso 0.50 1 calc PR . .
H81F H 0.5116 0.4648 0.7480 0.165 Uiso 0.50 1 calc PR . .
N820 N 0.5088(6) 0.4162(4) 0.7690(11) 0.139(9) Uiso 0.50 1 d P . .
C820 C 0.5289(5) 0.4123(4) 0.7592(10) 0.093(8) Uiso 0.50 1 d P . .
C821 C 0.5565(4) 0.4090(4) 0.7494(9) 0.077(6) Uiso 0.50 1 d P . .
H82C H 0.5653 0.4068 0.7804 0.116 Uiso 0.50 1 calc PR . .
H82D H 0.5635 0.4209 0.7331 0.116 Uiso 0.50 1 calc PR . .
H82E H 0.5587 0.3971 0.7284 0.116 Uiso 0.50 1 calc PR . .
N822 N 0.6963(6) 0.4058(5) 0.5329(12) 0.154(10) Uiso 0.50 1 d P . .
C822 C 0.7039(6) 0.3859(5) 0.5229(12) 0.123(10) Uiso 0.50 1 d P . .
C823 C 0.7136(8) 0.3691(6) 0.5032(15) 0.159(14) Uiso 0.50 1 d P . .
H82F H 0.7060 0.3667 0.4711 0.238 Uiso 0.50 1 calc PR . .
H82G H 0.7101 0.3575 0.5245 0.238 Uiso 0.50 1 calc PR . .
H82H H 0.7318 0.3707 0.4995 0.238 Uiso 0.50 1 calc PR . .
N824 N 0.6969(5) 0.0876(4) 0.1652(9) 0.103(7) Uiso 0.50 1 d PD X 1
C824 C 0.6894(7) 0.0998(5) 0.1998(13) 0.140(12) Uiso 0.50 1 d PD X 1
C825 C 0.6893(11) 0.1198(6) 0.2218(19) 0.23(2) Uiso 0.50 1 d PD X 1
H82I H 0.6803 0.1293 0.2005 0.351 Uiso 0.50 1 calc PR X 1
H82J H 0.7067 0.1245 0.2260 0.351 Uiso 0.50 1 calc PR X 1
H82K H 0.6810 0.1193 0.2537 0.351 Uiso 0.50 1 calc PR X 1
O824 O 0.7032(15) 0.0912(13) 0.186(3) 0.38(3) Uiso 0.50 1 d P Y 2
N826 N 0.6640(10) 0.1491(8) 0.3173(19) 0.122(16) Uiso 0.25 1 d P . .
C826 C 0.6921(13) 0.1742(11) 0.336(3) 0.12(2) Uiso 0.25 1 d P . .
C827 C 0.6944(14) 0.1872(12) 0.357(3) 0.14(2) Uiso 0.25 1 d P . .
H82I H 0.7025 0.1976 0.3365 0.208 Uiso 0.25 1 calc PR . .
H82J H 0.7049 0.1843 0.3851 0.208 Uiso 0.25 1 calc PR . .
H82K H 0.6779 0.1921 0.3675 0.208 Uiso 0.25 1 calc PR . .
N828 N 0.9436(6) 0.3489(5) 0.9697(11) 0.147(10) Uiso 0.50 1 d P . .
C828 C 0.9280(6) 0.3405(5) 0.9585(11) 0.111(9) Uiso 0.50 1 d P . .
C829 C 0.9082(8) 0.3246(7) 0.9480(16) 0.176(16) Uiso 0.50 1 d P . .
H82L H 0.9165 0.3118 0.9397 0.265 Uiso 0.50 1 calc PR . .
H82M H 0.8978 0.3290 0.9206 0.265 Uiso 0.50 1 calc PR . .
H82N H 0.8977 0.3227 0.9770 0.265 Uiso 0.50 1 calc PR . .
N830 N 0.7729(3) 0.3929(3) 0.5279(6) 0.168(6) Uiso 1 1 d D . .
C830 C 0.7800(4) 0.3991(3) 0.4919(7) 0.142(6) Uiso 1 1 d D . .
C831 C 0.7847(6) 0.4053(4) 0.4385(8) 0.236(12) Uiso 1 1 d D . .
H83A H 0.7989 0.3975 0.4255 0.353 Uiso 1 1 calc R . .
H83B H 0.7886 0.4197 0.4369 0.353 Uiso 1 1 calc R . .
H83C H 0.7696 0.4024 0.4191 0.353 Uiso 1 1 calc R . .
N832 N 0.8741(5) 0.2336(4) 0.0349(9) 0.182(9) Uiso 0.75 1 d P . .
C832 C 0.8614(5) 0.2464(4) 0.0435(9) 0.139(8) Uiso 0.75 1 d P . .
C833 C 0.8622(9) 0.2638(7) 0.0685(17) 0.27(2) Uiso 0.75 1 d P . .
H83D H 0.8536 0.2621 0.0998 0.409 Uiso 0.75 1 calc PR . .
H83E H 0.8538 0.2745 0.0496 0.409 Uiso 0.75 1 calc PR . .
H83F H 0.8797 0.2676 0.0743 0.409 Uiso 0.75 1 calc PR . .
N834 N 0.7475(5) 0.3625(4) 0.3662(9) 0.114(7) Uiso 0.50 1 d P . .
C834 C 0.7492(5) 0.3477(5) 0.3517(10) 0.101(8) Uiso 0.50 1 d P . .
C835 C 0.7465(5) 0.3258(4) 0.3368(9) 0.085(7) Uiso 0.50 1 d P . .
H83D H 0.7424 0.3176 0.3656 0.128 Uiso 0.50 1 calc PR . .
H83E H 0.7624 0.3210 0.3227 0.128 Uiso 0.50 1 calc PR . .
H83F H 0.7331 0.3245 0.3126 0.128 Uiso 0.50 1 calc PR . .
N836 N 0.7754(5) 0.3469(4) 0.7117(10) 0.120(8) Uiso 0.50 1 d P . .
C836 C 0.7687(5) 0.3499(4) 0.6769(11) 0.094(8) Uiso 0.50 1 d P . .
C837 C 0.7574(6) 0.3525(5) 0.6274(11) 0.114(9) Uiso 0.50 1 d P . .
H83G H 0.7554 0.3392 0.6119 0.171 Uiso 0.50 1 calc PR . .
H83H H 0.7684 0.3610 0.6074 0.171 Uiso 0.50 1 calc PR . .
H83I H 0.7409 0.3590 0.6305 0.171 Uiso 0.50 1 calc PR . .
N838 N 0.8351(8) 0.4314(6) 0.4952(16) 0.186(13) Uiso 0.50 1 d P . .
C838 C 0.8405(6) 0.4363(5) 0.5305(14) 0.110(9) Uiso 0.50 1 d P . .
C839 C 0.8394(7) 0.4405(5) 0.5714(14) 0.136(11) Uiso 0.50 1 d P . .
H83J H 0.8400 0.4552 0.5750 0.203 Uiso 0.50 1 calc PR . .
H83K H 0.8535 0.4344 0.5888 0.203 Uiso 0.50 1 calc PR . .
H83L H 0.8236 0.4354 0.5850 0.203 Uiso 0.50 1 calc PR . .
N840 N 0.9009(7) 0.3013(5) 0.0694(13) 0.170(12) Uiso 0.50 1 d P . .
C840 C 0.9240(7) 0.3035(5) 0.0764(13) 0.129(11) Uiso 0.50 1 d P . .
C841 C 0.9496(7) 0.3073(5) 0.0747(13) 0.135(11) Uiso 0.50 1 d P . .
H84A H 0.9565 0.3021 0.0440 0.203 Uiso 0.50 1 calc PR . .
H84B H 0.9579 0.3005 0.1022 0.203 Uiso 0.50 1 calc PR . .
H84C H 0.9526 0.3219 0.0767 0.203 Uiso 0.50 1 calc PR . .
N842 N 1.1783(4) 0.0752(3) 0.8748(8) 0.098(6) Uiso 0.50 1 d PD Z 1
C842 C 1.1695(9) 0.0871(6) 0.8448(15) 0.150(13) Uiso 0.50 1 d PD Z 1
C843 C 1.1565(6) 0.0994(4) 0.8148(10) 0.113(9) Uiso 0.50 1 d PD Z 1
H84D H 1.1448 0.0913 0.7951 0.169 Uiso 0.50 1 calc PR Z 1
H84E H 1.1682 0.1066 0.7933 0.169 Uiso 0.50 1 calc PR Z 1
H84F H 1.1470 0.1092 0.8343 0.169 Uiso 0.50 1 calc PR Z 1
O843 O 1.1697(12) 0.0965(8) 0.846(2) 0.29(2) Uiso 0.50 1 d P A 2
N844 N 0.9046(6) 0.0922(5) 0.7697(12) 0.174(12) Uiso 0.50 1 d PD B 1
C844 C 0.8884(9) 0.0836(8) 0.7984(18) 0.22(2) Uiso 0.50 1 d PD B 1
C845 C 0.8763(6) 0.0693(5) 0.8276(11) 0.110(9) Uiso 0.50 1 d PD B 1
H84G H 0.8597 0.0664 0.8141 0.165 Uiso 0.50 1 calc PR B 1
H84H H 0.8746 0.0747 0.8608 0.165 Uiso 0.50 1 calc PR B 1
H84I H 0.8863 0.0569 0.8284 0.165 Uiso 0.50 1 calc PR B 1
O845 O 0.8620(6) 0.0830(5) 0.8282(11) 0.178(10) Uiso 0.50 1 d P C 2
N846 N 1.0190(5) 0.3883(4) 0.2466(9) 0.115(7) Uiso 0.50 1 d PD . .
C846 C 1.0136(6) 0.3819(5) 0.2065(11) 0.123(10) Uiso 0.50 1 d PD . .
C847 C 1.0039(8) 0.3783(6) 0.1627(11) 0.163(14) Uiso 0.50 1 d PD . .
H84J H 0.9894 0.3693 0.1659 0.244 Uiso 0.50 1 calc PR . .
H84K H 1.0166 0.3718 0.1420 0.244 Uiso 0.50 1 calc PR . .
H84L H 0.9986 0.3910 0.1478 0.244 Uiso 0.50 1 calc PR . .
C848 C 0.9452(6) 0.1870(5) 1.0182(14) 0.134(11) Uiso 0.50 1 d P V .
H848 H 0.9495 0.1870 0.9827 0.160 Uiso 0.50 1 calc PR . .
Cl84 Cl 0.9197(3) 0.2024(2) 1.0167(6) 0.219(6) Uiso 0.50 1 d P . .
Cl85 Cl 0.9401(3) 0.1625(3) 1.0261(6) 0.218(6) Uiso 0.50 1 d P . .
Cl86 Cl 0.9731(3) 0.1960(3) 1.0416(7) 0.238(6) Uiso 0.50 1 d P . .
N850 N 0.4985(8) 0.5327(6) 0.5803(14) 0.195(14) Uiso 0.50 1 d PD . .
C850 C 0.5149(8) 0.5278(7) 0.6074(17) 0.178(16) Uiso 0.50 1 d PD . .
C851 C 0.5213(11) 0.5183(9) 0.6542(19) 0.26(3) Uiso 0.50 1 d PD . .
H85A H 0.5077 0.5205 0.6776 0.391 Uiso 0.50 1 calc PR . .
H85B H 0.5368 0.5242 0.6668 0.391 Uiso 0.50 1 calc PR . .
H85C H 0.5236 0.5037 0.6494 0.391 Uiso 0.50 1 calc PR . .
O851 O 0.5876(4) 0.1848(3) 0.3289(8) 0.128(7) Uiso 0.50 1 d P D 1
O852 O 0.6024(13) 0.1764(11) 0.286(3) 0.21(3) Uiso 0.25 1 d P E 2
O853 O 0.6165(17) 0.1519(14) 0.224(3) 0.27(4) Uiso 0.25 1 d P . .
N856 N 0.6246(7) 0.1742(6) 0.3958(15) 0.191(14) Uiso 0.50 1 d P . .
C856 C 0.6397(8) 0.1907(7) 0.4132(15) 0.151(13) Uiso 0.50 1 d P . .
C857 C 0.6530(7) 0.2056(5) 0.4055(13) 0.131(11) Uiso 0.50 1 d P . .
H85D H 0.6677 0.2016 0.3864 0.197 Uiso 0.50 1 calc PR . .
H85E H 0.6585 0.2114 0.4367 0.197 Uiso 0.50 1 calc PR . .
H85F H 0.6433 0.2158 0.3874 0.197 Uiso 0.50 1 calc PR . .
O854 O 0.7982(15) 0.2406(11) 0.962(3) 0.28(3) Uiso 0.33 1 d P . .
O855 O 0.8196(13) 0.2444(9) 0.940(2) 0.24(2) Uiso 0.33 1 d P . .
O856 O 0.7990(12) 0.2425(9) 0.891(2) 0.24(2) Uiso 0.33 1 d P . .
N862 N 1.1830(9) 0.5231(6) 0.4346(17) 0.185(13) Uiso 0.50 1 d P . .
C862 C 1.1785(12) 0.5127(9) 0.435(2) 0.197(19) Uiso 0.50 1 d P . .
C863 C 1.1640(7) 0.4958(6) 0.4486(14) 0.152(13) Uiso 0.50 1 d P . .
H86A H 1.1661 0.4934 0.4837 0.228 Uiso 0.50 1 calc PR . .
H86B H 1.1697 0.4838 0.4305 0.228 Uiso 0.50 1 calc PR . .
H86C H 1.1463 0.4983 0.4413 0.228 Uiso 0.50 1 calc PR . .
N864 N 0.7444(17) 0.2205(14) 0.073(3) 0.22(3) Uiso 0.25 1 d P F 1
C864 C 0.7491(13) 0.2170(12) 0.008(3) 0.13(2) Uiso 0.25 1 d P F 1
C865 C 0.7412(16) 0.2069(13) -0.024(3) 0.16(3) Uiso 0.25 1 d P F 1
H86D H 0.7415 0.1926 -0.0140 0.246 Uiso 0.25 1 calc PR F 1
H86E H 0.7517 0.2087 -0.0529 0.246 Uiso 0.25 1 calc PR F 1
H86F H 0.7239 0.2109 -0.0313 0.246 Uiso 0.25 1 calc PR F 1
O864 O 0.7564(16) 0.2358(14) 0.005(3) 0.25(3) Uiso 0.25 1 d P G 2
N868 N 0.9306(6) 0.0369(5) 0.7340(11) 0.148(10) Uiso 0.50 1 d PD H 2
C868 C 0.9412(8) 0.0222(6) 0.7190(16) 0.167(15) Uiso 0.50 1 d PD H 2
C869 C 0.9587(13) 0.0079(9) 0.707(3) 0.31(4) Uiso 0.50 1 d PD H 2
H86D H 0.9756 0.0134 0.7114 0.460 Uiso 0.50 1 calc PR H 2
H86E H 0.9565 0.0040 0.6723 0.460 Uiso 0.50 1 calc PR H 2
H86F H 0.9566 -0.0041 0.7274 0.460 Uiso 0.50 1 calc PR H 2
O869 O 1.4842(13) 0.4646(10) 1.220(2) 0.20(2) Uiso 0.25 1 d P I 3
N870 N 1.0944(13) 0.5342(10) 1.291(3) 0.17(2) Uiso 0.25 1 d PD J 2
C870 C 1.0818(12) 0.5493(10) 1.285(2) 0.12(2) Uiso 0.25 1 d PD J 2
C871 C 1.0631(16) 0.5629(12) 1.281(4) 0.19(4) Uiso 0.25 1 d PD J 2
H87A H 1.0570 0.5662 1.3142 0.290 Uiso 0.25 1 calc PR J 2
H87B H 1.0494 0.5572 1.2620 0.290 Uiso 0.25 1 calc PR J 2
H87C H 1.0694 0.5752 1.2657 0.290 Uiso 0.25 1 calc PR J 2
N872 N 1.0098(8) 0.4464(7) 0.1150(17) 0.223(17) Uiso 0.50 1 d PD K 1
C872 C 1.0250(8) 0.4558(6) 0.0894(14) 0.147(12) Uiso 0.50 1 d PD K 1
C873 C 1.0527(10) 0.4594(12) 0.091(3) 0.33(4) Uiso 0.50 1 d PD K 1
H87D H 1.0560 0.4731 0.1031 0.496 Uiso 0.50 1 calc PR K 1
H87E H 1.0597 0.4580 0.0581 0.496 Uiso 0.50 1 calc PR K 1
H87F H 1.0606 0.4495 0.1128 0.496 Uiso 0.50 1 calc PR K 1
N874 N 1.0874(8) 0.4479(9) 0.275(2) 0.137(18) Uiso 0.25 1 d PD L 2
C874 C 1.0672(9) 0.4470(7) 0.2538(16) 0.084(14) Uiso 0.25 1 d PD L 2
C875 C 1.0408(9) 0.4415(12) 0.258(3) 0.16(3) Uiso 0.25 1 d PD L 2
H87G H 1.0393 0.4267 0.2596 0.234 Uiso 0.25 1 calc PR L 2
H87H H 1.0316 0.4465 0.2294 0.234 Uiso 0.25 1 calc PR L 2
H87I H 1.0337 0.4475 0.2876 0.234 Uiso 0.25 1 calc PR L 2
N876 N 1.0065(11) 0.4748(8) 0.598(2) 0.137(18) Uiso 0.25 1 d PD M 1
C876 C 0.9983(14) 0.4686(13) 0.636(3) 0.17(3) Uiso 0.25 1 d PD M 1
C877 C 1.0004(16) 0.4576(13) 0.680(2) 0.18(3) Uiso 0.25 1 d PD M 1
H87J H 0.9956 0.4435 0.6738 0.263 Uiso 0.25 1 calc PR M 1
H87K H 0.9893 0.4635 0.7044 0.263 Uiso 0.25 1 calc PR M 1
H87L H 1.0178 0.4581 0.6913 0.263 Uiso 0.25 1 calc PR M 1
O876 O 1.0265(12) 0.5256(10) 0.572(2) 0.20(2) Uiso 0.25 1 d P N 2
O877 O 1.0275(13) 0.4804(11) 0.719(3) 0.22(3) Uiso 0.25 1 d P O 3
N878 N 1.0195(12) 0.4104(12) 0.938(3) 0.18(3) Uiso 0.25 1 d PD . .
C878 C 1.0063(13) 0.4158(12) 0.973(2) 0.16(3) Uiso 0.25 1 d PD . .
C879 C 0.9826(12) 0.4199(11) 0.993(2) 0.14(2) Uiso 0.25 1 d PD . .
H87D H 0.9803 0.4346 0.9953 0.212 Uiso 0.25 1 calc PR . .
H87E H 0.9814 0.4138 1.0252 0.212 Uiso 0.25 1 calc PR . .
H87F H 0.9696 0.4143 0.9715 0.212 Uiso 0.25 1 calc PR . .
N880 N 1.0099(11) 0.4623(3) 0.829(2) 0.143(19) Uiso 0.25 1 d PD P 1
C880 C 1.0042(12) 0.4790(5) 0.8144(19) 0.105(17) Uiso 0.25 1 d PD P 1
C881 C 1.0000 0.5000 0.825(2) 0.17(2) Uiso 0.50 2 d SPD P 1
H88A H 0.9937 0.5069 0.7959 0.252 Uiso 0.25 1 calc PR P 1
H88B H 1.0158 0.5063 0.8355 0.252 Uiso 0.25 1 calc PR P 1
H88C H 0.9876 0.5012 0.8514 0.252 Uiso 0.25 1 calc PR P 1
O880 O 1.0012(8) 0.4847(6) 0.8396(15) 0.235(15) Uiso 0.50 1 d P Q 2
N882 N 0.8281(10) 0.2899(6) -0.049(2) 0.130(17) Uiso 0.25 1 d PD R 1
C882 C 0.8370(8) 0.3058(6) -0.0368(16) 0.16(5) Uiso 0.25 1 d PD R 1
C883 C 0.8378(11) 0.3274(6) -0.047(2) 0.108(17) Uiso 0.25 1 d PD R 1
H88D H 0.8403 0.3296 -0.0817 0.162 Uiso 0.25 1 calc PR R 1
H88E H 0.8516 0.3336 -0.0285 0.162 Uiso 0.25 1 calc PR R 1
H88F H 0.8219 0.3336 -0.0366 0.162 Uiso 0.25 1 calc PR R 1
N884 N 0.8244(12) 0.3131(11) -0.068(2) 0.18(3) Uiso 0.25 1 d PD S 2
C884 C 0.8370(8) 0.3058(6) -0.0368(16) 0.16(5) Uiso 0.25 1 d PD S 2
C885 C 0.8548(18) 0.2976(17) -0.007(3) 0.24(5) Uiso 0.25 1 d PD S 2
H88G H 0.8715 0.3015 -0.0191 0.355 Uiso 0.25 1 calc PR S 2
H88H H 0.8533 0.2829 -0.0075 0.355 Uiso 0.25 1 calc PR S 2
H88I H 0.8525 0.3027 0.0261 0.355 Uiso 0.25 1 calc PR S 2
O887 O 0.6612(8) 0.2849(6) 0.1093(15) 0.124(13) Uiso 0.25 1 d P . .
O888 O 0.8060(12) 0.2573(10) 0.115(2) 0.19(2) Uiso 0.25 1 d P . .
O889 O 0.6539(10) 0.2931(8) 0.033(2) 0.163(18) Uiso 0.25 1 d P . .
O891 O 1.1253(9) 0.2121(7) 0.0909(18) 0.148(15) Uiso 0.25 1 d P . .
O892 O 0.7375(17) 0.2619(14) -0.016(3) 0.27(4) Uiso 0.25 1 d P . .
O893 O 0.7916(12) 0.2946(10) 0.065(2) 0.19(2) Uiso 0.25 1 d P . .
O894 O 1.0000 0.5000 0.364(2) 0.25(2) Uiso 0.50 2 d SP . .
O895 O 1.0462(18) 0.5172(14) 0.533(3) 0.27(4) Uiso 0.25 1 d P . .
O897 O 1.0972(10) 0.4604(8) 0.3596(19) 0.159(17) Uiso 0.25 1 d P . .
O898 O 1.0351(14) 0.6181(11) 1.062(3) 0.22(3) Uiso 0.25 1 d P . .
N886 N 1.0117(8) 0.1557(6) 0.9454(14) 0.194(14) Uiso 0.50 1 d PD T 1
C886 C 1.0018(8) 0.1427(6) 0.9712(16) 0.175(16) Uiso 0.50 1 d PD T 1
C887 C 1.0009(8) 0.1256(6) 1.0059(15) 0.179(16) Uiso 0.50 1 d PD T 1
H88J H 0.9885 0.1285 1.0314 0.268 Uiso 0.50 1 calc PR T 1
H88K H 1.0174 0.1238 1.0208 0.268 Uiso 0.50 1 calc PR T 1
H88L H 0.9961 0.1132 0.9885 0.268 Uiso 0.50 1 calc PR T 1
O886 O 1.0138(6) 0.1087(5) 0.9389(12) 0.096(10) Uiso 0.25 1 d P U 2
O887 O 0.9557(8) 0.1591(6) 1.0468(14) 0.109(11) Uiso 0.25 1 d P V 2
N866 N 1.3406(9) 0.5326(7) 1.5088(17) 0.108(14) Uiso 0.25 1 d P . 1
C866 C 1.1391(12) 0.0464(10) 0.498(2) 0.117(19) Uiso 0.25 1 d P . 1
C867 C 1.1197(14) 0.0530(11) 0.529(3) 0.14(2) Uiso 0.25 1 d P W 1
H86G H 1.1067 0.0599 0.5093 0.217 Uiso 0.25 1 calc PR W 1
H86H H 1.1265 0.0625 0.5529 0.217 Uiso 0.25 1 calc PR W 1
H86I H 1.1122 0.0414 0.5454 0.217 Uiso 0.25 1 calc PR W 1
O867 O 1.0977(13) 0.0445(11) 0.567(3) 0.21(2) Uiso 0.25 1 d P X 2
N903 N 0.6061(12) 0.4910(10) 0.573(2) 0.15(2) Uiso 0.25 1 d P Y 1
C903 C 0.5812(15) 0.5021(13) 0.552(3) 0.25(6) Uiso 0.25 1 d P Y 1
C904 C 0.5811(14) 0.5193(12) 0.538(3) 0.14(2) Uiso 0.25 1 d P Y 1
H90D H 0.5980 0.5250 0.5410 0.205 Uiso 0.25 1 calc PR Y 1
H90E H 0.5694 0.5272 0.5579 0.205 Uiso 0.25 1 calc PR Y 1
H90F H 0.5758 0.5197 0.5037 0.205 Uiso 0.25 1 calc PR Y 1
N905 N 0.6122(16) 0.5044(14) 0.572(3) 0.19(3) Uiso 0.25 1 d P Z 2
C905 C 0.5812(15) 0.5021(13) 0.552(3) 0.25(4) Uiso 0.25 1 d P Z 2
C906 C 0.563(2) 0.5051(17) 0.573(4) 0.20(4) Uiso 0.25 1 d P Z 2
H90G H 0.5665 0.5054 0.6078 0.303 Uiso 0.25 1 calc PR Z 2
H90H H 0.5509 0.4943 0.5658 0.303 Uiso 0.25 1 calc PR Z 2
H90I H 0.5560 0.5181 0.5624 0.303 Uiso 0.25 1 calc PR Z 2
O903 O 0.5687(14) 0.4920(11) 0.510(3) 0.21(3) Uiso 0.25 1 d P A 3
N908 N 0.5634(19) 0.4547(16) 0.351(3) 0.23(4) Uiso 0.25 1 d PD B 1
C908 C 0.5657(15) 0.4592(13) 0.396(3) 0.16(3) Uiso 0.25 1 d PD B 1
C909 C 0.558(3) 0.456(2) 0.443(3) 0.28(6) Uiso 0.25 1 d PD B 1
H90J H 0.5516 0.4426 0.4473 0.413 Uiso 0.25 1 calc PR B 1
H90K H 0.5448 0.4662 0.4512 0.413 Uiso 0.25 1 calc PR B 1
H90L H 0.5723 0.4584 0.4653 0.413 Uiso 0.25 1 calc PR B 1
O908 O 1.0801(8) 0.0551(6) 0.6243(16) 0.232(15) Uiso 0.50 1 d P C 2
O909 O 0.5535(16) 0.4834(13) 0.424(3) 0.25(3) Uiso 0.25 1 d P D 2
O911 O 0.5000 0.5000 0.517(3) 0.32(3) Uiso 0.50 2 d SP . .
O912 O 0.7935(16) 0.2734(13) 0.843(3) 0.31(3) Uiso 0.33 1 d P . .
O913 O 0.7862(12) 0.2771(10) 0.782(2) 0.24(2) Uiso 0.33 1 d P . .
O914 O 0.9697(13) 0.4414(10) 0.394(2) 0.24(2) Uiso 0.33 1 d P . .
O915 O 0.9929(12) 0.4427(9) 0.415(2) 0.23(2) Uiso 0.33 1 d P . .
O916 O 0.6946(7) 0.3273(6) 0.6208(14) 0.230(14) Uiso 0.50 1 d P . .
O917 O 0.6107(11) 0.3201(9) 0.842(2) 0.23(2) Uiso 0.33 1 d P . .
O918 O 0.6023(8) -0.0387(7) 0.5870(17) 0.184(16) Uiso 0.33 1 d P . .
O919 O 0.7332(11) 0.2744(9) 0.715(2) 0.23(2) Uiso 0.33 1 d P . .
O920 O 0.3818(10) 0.0131(8) 0.4528(19) 0.203(18) Uiso 0.33 1 d P . .
O921 O 0.6244(12) 0.0166(10) 0.439(2) 0.25(2) Uiso 0.33 1 d P . .
O922 O 1.1233(11) 0.1705(9) 0.856(2) 0.24(2) Uiso 0.33 1 d P . .
O923 O 0.7068(17) 0.2750(14) 0.783(3) 0.34(4) Uiso 0.33 1 d P . .
O924 O 0.7117(15) 0.2466(12) 0.833(3) 0.30(3) Uiso 0.33 1 d P . .
O925 O 0.500(4) 0.003(5) 0.790(3) 0.29(3) Uiso 0.25 1 d P . .
O926 O 0.5000 0.0000 0.875(3) 0.29(3) Uiso 0.50 2 d SP . .

loop_
_atom_site_aniso_label
_atom_site_aniso_U_11
_atom_site_aniso_U_22
_atom_site_aniso_U_33
_atom_site_aniso_U_23
_atom_site_aniso_U_13
_atom_site_aniso_U_12
Ba1 0.0592(4) 0.0626(4) 0.0587(4) 0.0011(3) 0.0086(3) 0.0004(3)
O1A 0.112(7) 0.117(7) 0.088(6) 0.016(5) 0.010(5) 0.004(5)
Si1 0.095(3) 0.089(2) 0.070(2) 0.0086(18) -0.0201(19) 0.000(2)
C1 0.052(6) 0.053(6) 0.049(6) -0.009(5) -0.004(5) -0.005(5)
N1 0.056(5) 0.045(4) 0.037(4) 0.001(4) -0.006(4) 0.006(4)
O1 0.057(4) 0.054(4) 0.049(4) 0.006(3) 0.001(3) -0.004(3)
C2 0.054(6) 0.035(5) 0.045(6) -0.009(5) -0.014(5) -0.005(5)
N2 0.068(5) 0.054(5) 0.060(5) 0.000(4) 0.007(4) -0.009(4)
O2 0.059(4) 0.074(5) 0.064(4) 0.010(4) -0.009(4) 0.004(4)
C3 0.049(6) 0.054(6) 0.036(5) -0.009(5) -0.002(4) 0.003(5)
N3 0.050(5) 0.041(5) 0.052(5) 0.013(4) -0.001(4) -0.004(4)
O3 0.138(7) 0.037(4) 0.081(5) 0.002(4) -0.048(5) 0.008(4)
C4 0.049(5) 0.042(6) 0.033(5) -0.001(4) -0.008(4) -0.008(5)
N4 0.058(5) 0.046(5) 0.053(5) 0.002(4) 0.000(4) 0.012(4)
O4 0.123(7) 0.062(5) 0.076(5) 0.018(4) -0.035(5) 0.011(5)
C5 0.050(6) 0.071(7) 0.054(6) -0.004(5) -0.003(5) 0.000(5)
N5 0.052(5) 0.061(5) 0.041(4) 0.001(4) -0.002(4) 0.007(4)
O5 0.111(6) 0.057(4) 0.059(4) 0.005(4) -0.020(4) -0.008(4)
C6 0.066(6) 0.046(6) 0.050(6) -0.003(5) -0.006(5) -0.003(5)
C7 0.122(10) 0.053(7) 0.061(7) 0.003(6) -0.019(7) 0.001(7)
C8 0.083(8) 0.041(6) 0.083(8) -0.001(6) -0.016(6) 0.005(6)
C9 0.131(11) 0.056(8) 0.086(9) 0.009(7) -0.039(8) 0.011(8)
C10 0.144(14) 0.128(13) 0.121(12) -0.026(10) -0.001(11) 0.058(11)
C11 0.220(18) 0.049(8) 0.099(10) 0.006(7) -0.038(11) -0.002(10)
C12 0.092(8) 0.072(8) 0.061(7) 0.029(6) -0.006(6) 0.006(7)
C13 0.116(10) 0.068(8) 0.063(7) 0.007(6) 0.000(7) -0.010(7)
C14 0.187(16) 0.120(12) 0.098(11) 0.061(9) -0.027(11) 0.012(11)
C15 0.103(10) 0.142(13) 0.096(10) -0.050(9) -0.005(8) 0.018(9)
C16 0.138(13) 0.130(13) 0.094(10) 0.016(9) -0.006(9) 0.036(11)
C17 0.112(14) 0.20(2) 0.29(3) -0.08(2) 0.067(17) 0.025(14)
C18 0.096(11) 0.21(2) 0.171(17) 0.049(15) -0.037(12) -0.030(12)
C19 0.117(12) 0.120(13) 0.160(14) 0.038(11) -0.040(11) -0.047(10)
C21 0.045(6) 0.045(6) 0.057(6) -0.002(5) 0.002(5) 0.016(5)
N21 0.061(5) 0.040(4) 0.040(4) 0.007(3) 0.000(4) -0.002(4)
O21 0.045(3) 0.058(4) 0.040(3) 0.001(3) 0.014(3) 0.005(3)
C22 0.056(6) 0.044(6) 0.048(6) 0.000(5) -0.005(5) 0.008(5)
N22 0.042(4) 0.066(6) 0.069(5) 0.003(4) 0.010(4) 0.005(4)
O22 0.043(4) 0.071(5) 0.084(5) 0.001(4) 0.013(3) 0.013(3)
C23 0.042(5) 0.046(5) 0.034(5) 0.014(4) 0.006(4) 0.004(5)
N23 0.054(5) 0.076(6) 0.045(5) -0.003(4) 0.014(4) 0.003(5)
O23 0.105(7) 0.192(10) 0.047(5) -0.030(5) 0.000(5) 0.034(6)
C24 0.042(5) 0.045(6) 0.054(6) -0.005(5) -0.008(5) -0.013(5)
N24 0.036(4) 0.055(5) 0.043(4) -0.005(4) 0.000(4) -0.003(4)
O24 0.096(6) 0.151(8) 0.072(6) -0.028(5) 0.036(5) -0.008(6)
C25 0.047(6) 0.054(6) 0.046(6) 0.003(5) -0.016(5) 0.006(5)
N25 0.042(4) 0.069(5) 0.037(4) 0.006(4) 0.010(3) -0.013(4)
O25 0.049(4) 0.136(7) 0.094(6) -0.002(5) 0.009(4) 0.005(4)
C26 0.058(7) 0.093(8) 0.055(6) -0.001(6) 0.012(5) 0.013(6)
C27 0.093(9) 0.096(9) 0.039(6) -0.007(6) 0.007(6) -0.005(7)
C28 0.074(8) 0.107(10) 0.081(9) 0.013(7) -0.003(7) 0.018(7)
C29 0.100(10) 0.115(11) 0.068(8) 0.008(7) 0.030(7) 0.001(8)
C30 0.204(19) 0.143(15) 0.121(13) 0.016(11) -0.043(13) -0.011(14)
Si2 0.068(3) 0.166(5) 0.264(7) 0.002(5) -0.008(3) -0.016(3)
Si3 0.121(3) 0.072(2) 0.134(3) -0.002(2) 0.014(3) -0.028(2)
C41 0.035(5) 0.046(6) 0.057(6) 0.004(5) 0.012(5) -0.011(5)
N41 0.045(4) 0.044(5) 0.054(5) -0.011(4) 0.005(4) -0.004(4)
O41 0.050(4) 0.068(4) 0.051(4) -0.008(3) 0.009(3) -0.001(3)
C42 0.057(6) 0.038(6) 0.075(7) -0.001(5) -0.016(6) 0.005(5)
N42 0.050(5) 0.036(4) 0.059(5) 0.013(4) -0.006(4) -0.004(4)
O42 0.070(5) 0.055(4) 0.096(5) -0.013(4) 0.005(4) -0.004(4)
C43 0.033(5) 0.053(6) 0.069(7) -0.004(5) 0.021(5) 0.003(5)
N43 0.047(5) 0.056(5) 0.049(5) 0.005(4) -0.002(4) 0.006(4)
O43 0.055(5) 0.090(6) 0.162(8) 0.068(6) -0.033(5) -0.014(4)
C44 0.047(6) 0.049(6) 0.041(6) 0.007(5) -0.006(5) -0.010(5)
N44 0.053(5) 0.049(5) 0.078(6) 0.013(4) -0.009(4) 0.005(4)
O44 0.056(5) 0.062(5) 0.149(7) 0.035(5) -0.021(5) -0.001(4)
C45 0.048(6) 0.077(8) 0.083(8) -0.021(7) 0.005(6) -0.002(6)
N45 0.053(5) 0.052(5) 0.078(6) -0.004(5) 0.001(4) 0.004(4)
O45 0.059(4) 0.076(5) 0.108(6) -0.003(4) -0.015(4) -0.022(4)
C46 0.051(6) 0.045(6) 0.095(8) 0.007(6) -0.011(6) 0.018(5)
C47 0.056(7) 0.062(7) 0.094(9) 0.002(6) -0.019(6) 0.019(6)
C48 0.060(7) 0.079(8) 0.083(8) -0.005(6) 0.011(6) -0.007(6)
C49 0.066(8) 0.086(9) 0.093(9) 0.030(7) 0.009(6) 0.018(7)
C61 0.055(6) 0.076(7) 0.039(6) 0.001(5) 0.019(5) -0.011(6)
N61 0.046(4) 0.065(5) 0.049(5) 0.003(4) 0.009(4) -0.007(4)
O61 0.038(3) 0.061(4) 0.065(4) 0.000(3) 0.016(3) -0.002(3)
C62 0.046(6) 0.064(7) 0.056(6) -0.002(5) 0.021(5) -0.020(5)
N62 0.067(6) 0.062(6) 0.094(7) 0.017(5) 0.030(5) 0.018(5)
O62 0.070(5) 0.080(5) 0.066(4) -0.010(4) 0.028(4) 0.016(4)
C63 0.052(6) 0.035(5) 0.056(6) -0.016(5) 0.017(5) -0.010(5)
N63 0.048(5) 0.045(5) 0.098(7) -0.011(5) 0.016(5) 0.018(4)
O63 0.107(7) 0.109(7) 0.117(7) -0.011(6) 0.060(6) -0.030(6)
C64 0.033(5) 0.038(5) 0.066(7) 0.009(5) 0.003(5) 0.001(4)
N64 0.059(5) 0.052(5) 0.042(4) -0.009(4) 0.027(4) -0.012(4)
O64 0.101(7) 0.156(9) 0.111(7) -0.039(7) 0.061(6) -0.046(6)
C65 0.083(8) 0.079(8) 0.047(6) 0.007(6) -0.004(6) -0.023(7)
N65 0.060(5) 0.052(5) 0.062(5) 0.007(4) 0.025(4) 0.005(4)
O65 0.145(8) 0.106(7) 0.141(8) -0.080(6) 0.081(7) -0.032(6)
C66 0.078(8) 0.064(7) 0.067(7) -0.007(6) 0.032(6) 0.009(6)
C67 0.080(8) 0.080(8) 0.091(9) 0.013(7) 0.029(7) -0.014(7)
C68 0.095(9) 0.061(7) 0.097(9) 0.004(7) 0.041(7) -0.002(7)
C69 0.106(12) 0.178(17) 0.113(12) 0.069(12) 0.041(10) 0.007(11)
Si5 0.099(3) 0.092(3) 0.117(3) -0.026(2) 0.009(2) -0.031(2)
C81 0.036(5) 0.043(5) 0.061(6) -0.007(5) 0.000(5) 0.000(4)
N81 0.040(4) 0.066(5) 0.037(4) -0.006(4) 0.003(3) 0.006(4)
O81 0.048(4) 0.047(4) 0.059(4) 0.006(3) -0.001(3) 0.002(3)
C82 0.052(6) 0.034(5) 0.057(6) -0.001(5) 0.009(5) 0.001(5)
N82 0.040(4) 0.063(5) 0.059(5) 0.022(4) 0.010(4) 0.011(4)
O82 0.048(4) 0.077(5) 0.103(5) 0.000(4) 0.002(4) -0.005(4)
C83 0.045(6) 0.048(6) 0.060(6) 0.004(5) 0.005(5) -0.007(5)
N83 0.049(5) 0.056(5) 0.057(5) 0.001(4) 0.007(4) 0.002(4)
O83 0.068(5) 0.066(5) 0.095(5) -0.011(4) -0.002(4) 0.007(4)
C84 0.054(6) 0.047(6) 0.045(6) -0.007(5) 0.013(5) -0.017(5)
N84 0.064(5) 0.057(5) 0.052(5) -0.005(4) 0.010(4) 0.002(4)
O84 0.068(5) 0.069(5) 0.112(6) -0.010(4) -0.022(4) 0.006(4)
C85 0.059(6) 0.087(8) 0.041(6) 0.010(6) 0.020(5) 0.007(6)
N85 0.048(5) 0.059(5) 0.085(6) -0.003(5) 0.007(5) 0.000(4)
O85 0.083(5) 0.075(5) 0.141(7) -0.017(5) 0.006(5) -0.029(4)
C86 0.050(6) 0.072(8) 0.090(8) -0.002(6) 0.018(6) 0.023(6)
C87 0.043(5) 0.056(6) 0.069(7) -0.004(5) 0.005(5) 0.002(5)
C88 0.038(6) 0.072(7) 0.090(8) -0.016(6) 0.000(5) 0.009(5)
C89 0.059(7) 0.076(8) 0.097(9) -0.011(7) -0.003(6) 0.020(6)
C101 0.056(7) 0.075(8) 0.063(7) 0.012(6) 0.014(6) -0.017(6)
N101 0.061(5) 0.060(5) 0.039(4) 0.014(4) 0.009(4) -0.002(4)
O101 0.051(4) 0.050(4) 0.054(4) 0.000(3) 0.011(3) -0.003(3)
C102 0.068(7) 0.065(7) 0.042(6) 0.012(5) 0.016(5) -0.010(6)
N102 0.048(5) 0.096(7) 0.075(6) 0.030(5) 0.020(4) 0.012(5)
O102 0.197(12) 0.088(7) 0.103(7) 0.014(5) 0.044(7) -0.050(7)
C103 0.054(6) 0.050(6) 0.056(6) 0.013(5) 0.010(5) -0.002(5)
N103 0.060(5) 0.087(7) 0.044(5) 0.017(5) 0.005(4) -0.013(5)
O103 0.053(4) 0.130(7) 0.060(5) 0.029(4) 0.006(4) -0.016(4)
C104 0.043(5) 0.056(6) 0.035(5) -0.008(5) 0.012(4) -0.008(5)
N104 0.072(6) 0.056(5) 0.059(5) 0.013(4) 0.001(4) -0.012(5)
O104 0.078(7) 0.353(19) 0.106(8) 0.082(10) -0.006(6) -0.093(9)
C105 0.080(8) 0.043(6) 0.068(7) 0.007(5) -0.004(6) 0.008(6)
N105 0.076(6) 0.065(6) 0.051(5) 0.020(4) 0.009(4) -0.007(5)
C106 0.137(12) 0.091(9) 0.056(7) 0.012(7) 0.006(8) 0.001(9)
C107 0.056(6) 0.093(8) 0.043(6) 0.013(5) 0.006(5) -0.022(6)
C108 0.044(7) 0.30(2) 0.126(12) 0.161(14) -0.019(7) -0.055(10)
C109 0.092(10) 0.127(11) 0.087(9) 0.064(9) 0.034(8) 0.025(8)
C121 0.044(5) 0.041(6) 0.056(6) -0.016(5) 0.006(5) 0.005(5)
N121 0.046(4) 0.050(5) 0.047(5) -0.013(4) 0.015(4) -0.002(4)
O121 0.067(4) 0.042(4) 0.049(4) 0.003(3) 0.013(3) 0.002(3)
C122 0.066(7) 0.034(6) 0.075(7) 0.003(5) 0.012(6) 0.011(5)
N122 0.062(5) 0.042(5) 0.072(6) 0.006(4) 0.003(4) -0.002(4)
O122 0.110(6) 0.074(5) 0.113(6) -0.009(5) 0.053(5) 0.017(5)
C123 0.060(6) 0.074(7) 0.037(5) -0.015(5) 0.025(5) -0.019(6)
N123 0.070(6) 0.039(5) 0.087(7) -0.004(5) -0.009(5) 0.002(4)
O123 0.079(6) 0.085(6) 0.171(9) 0.017(6) 0.038(6) 0.038(5)
C124 0.057(6) 0.043(6) 0.060(7) -0.004(5) -0.003(5) -0.019(5)
N124 0.065(6) 0.061(6) 0.092(7) -0.014(5) 0.018(5) 0.012(5)
O124 0.123(7) 0.059(5) 0.144(8) -0.011(5) -0.011(6) 0.006(5)
C125 0.110(10) 0.075(8) 0.054(7) -0.002(6) 0.026(6) -0.004(7)
N125 0.074(6) 0.069(6) 0.081(7) -0.011(5) 0.006(5) 0.005(5)
C126 0.059(7) 0.062(7) 0.110(9) -0.022(7) 0.019(6) 0.016(6)
C127 0.069(8) 0.075(8) 0.116(10) -0.004(7) 0.036(7) 0.009(7)
C128 0.111(10) 0.058(8) 0.098(9) -0.020(7) 0.022(7) 0.013(7)
C129 0.128(12) 0.083(10) 0.142(13) 0.023(9) 0.069(11) 0.069(10)
O125 0.087(8) 0.080(8) 0.111(7) -0.009(7) -0.023(7) -0.023(6)
Si7 0.107(4) 0.086(4) 0.111(4) -0.031(3) -0.003(3) -0.014(3)
Si8 0.125(3) 0.087(3) 0.082(2) -0.007(2) 0.012(2) -0.025(2)
C141 0.049(6) 0.074(8) 0.054(6) 0.000(6) -0.002(5) -0.014(5)
N141 0.054(5) 0.057(5) 0.042(4) -0.004(4) 0.017(4) 0.001(4)
O141 0.051(4) 0.064(4) 0.035(3) 0.001(3) 0.003(3) -0.004(3)
C142 0.057(7) 0.048(6) 0.081(8) 0.016(6) -0.004(6) -0.018(5)
N142 0.078(6) 0.071(6) 0.066(6) -0.003(5) 0.040(5) 0.015(5)
O142 0.083(5) 0.086(5) 0.074(5) 0.028(4) 0.009(4) -0.001(4)
C143 0.052(6) 0.041(6) 0.036(5) -0.006(4) 0.015(4) -0.002(5)
N143 0.069(5) 0.060(5) 0.044(5) 0.003(4) 0.008(4) -0.011(4)
O143 0.097(6) 0.104(6) 0.052(4) 0.003(4) 0.017(4) -0.026(5)
C144 0.046(6) 0.061(6) 0.031(5) 0.017(5) -0.007(4) -0.017(5)
N144 0.051(5) 0.063(5) 0.050(5) -0.002(4) -0.002(4) -0.006(4)
O144 0.148(8) 0.143(8) 0.081(6) -0.048(6) 0.039(6) -0.057(7)
C145 0.057(6) 0.050(6) 0.051(6) 0.013(5) -0.009(5) -0.005(5)
N145 0.052(5) 0.085(6) 0.038(5) 0.000(4) 0.007(4) -0.003(5)
O145 0.163(9) 0.076(6) 0.091(6) 0.002(5) 0.011(6) -0.037(6)
C146 0.082(8) 0.081(8) 0.036(6) 0.013(5) 0.002(6) -0.011(6)
C147 0.079(7) 0.099(9) 0.038(6) 0.014(6) 0.012(5) -0.045(7)
C148 0.140(11) 0.104(9) 0.038(6) -0.012(6) 0.030(7) -0.049(9)
C149 0.098(9) 0.129(11) 0.032(6) 0.009(6) 0.027(6) -0.002(8)
Ba2 0.0605(4) 0.0660(4) 0.0657(4) 0.0091(3) 0.0080(3) 0.0032(3)
C161 0.045(6) 0.063(7) 0.039(5) -0.008(5) -0.017(5) 0.003(5)
N161 0.034(4) 0.043(4) 0.047(4) -0.004(3) 0.010(3) 0.012(3)
O161 0.039(3) 0.053(4) 0.049(4) 0.011(3) 0.012(3) 0.006(3)
C162 0.046(5) 0.035(5) 0.051(6) -0.011(5) -0.001(5) 0.003(4)
N162 0.050(5) 0.050(5) 0.057(5) 0.010(4) 0.014(4) 0.005(4)
O162 0.077(5) 0.057(4) 0.062(4) -0.018(3) -0.005(4) 0.006(4)
C163 0.033(5) 0.048(6) 0.040(5) -0.003(4) -0.006(4) -0.010(4)
N163 0.043(4) 0.054(5) 0.047(5) -0.005(4) 0.006(4) 0.007(4)
O163 0.061(5) 0.145(7) 0.068(5) -0.036(5) -0.007(4) 0.047(5)
C164 0.047(6) 0.025(5) 0.051(6) -0.008(4) 0.003(5) -0.001(4)
N164 0.054(5) 0.054(5) 0.043(4) 0.000(4) -0.008(4) -0.001(4)
O164 0.073(5) 0.146(8) 0.097(6) -0.063(6) -0.009(5) 0.033(5)
C165 0.071(6) 0.034(5) 0.038(5) -0.008(4) -0.014(5) 0.006(5)
N165 0.057(5) 0.057(5) 0.044(5) 0.006(4) -0.004(4) 0.014(4)
O165 0.078(5) 0.087(5) 0.075(5) -0.033(4) -0.006(4) 0.034(4)
C166 0.068(7) 0.051(6) 0.060(6) 0.000(5) -0.001(5) 0.019(5)
C167 0.057(6) 0.075(7) 0.053(6) -0.009(5) -0.005(5) 0.022(6)
C168 0.066(7) 0.070(7) 0.052(6) -0.003(5) -0.003(5) 0.021(6)
C169 0.092(9) 0.071(8) 0.101(10) -0.011(7) 0.012(8) 0.030(7)
Si9 0.098(4) 0.101(4) 0.097(4) -0.049(4) -0.016(3) 0.028(3)
Si10 0.114(3) 0.146(4) 0.075(2) 0.007(2) -0.027(2) -0.004(3)
C181 0.047(6) 0.038(5) 0.057(6) 0.001(5) -0.017(5) -0.002(5)
N181 0.044(4) 0.056(5) 0.038(4) 0.009(4) 0.002(3) -0.001(4)
O181 0.060(4) 0.040(4) 0.048(4) 0.011(3) 0.011(3) -0.001(3)
C182 0.057(6) 0.045(6) 0.039(5) -0.007(5) 0.012(5) -0.011(5)
N182 0.054(5) 0.069(5) 0.053(5) 0.013(4) 0.015(4) 0.015(4)
O182 0.077(5) 0.057(4) 0.052(4) 0.002(3) -0.007(3) -0.002(4)
C183 0.045(5) 0.038(5) 0.040(5) 0.005(4) 0.003(4) 0.003(4)
N183 0.044(4) 0.054(5) 0.048(5) 0.000(4) 0.007(4) 0.008(4)
O183 0.088(5) 0.063(5) 0.079(5) 0.030(4) -0.010(4) -0.003(4)
C184 0.055(6) 0.042(6) 0.037(5) -0.003(4) 0.001(5) -0.002(5)
N184 0.048(5) 0.052(5) 0.035(4) 0.013(4) 0.012(3) -0.007(4)
O184 0.089(5) 0.102(6) 0.056(4) 0.034(4) 0.004(4) -0.014(5)
C185 0.055(6) 0.047(6) 0.060(6) -0.015(5) 0.005(5) 0.004(5)
N185 0.046(4) 0.044(5) 0.039(4) 0.005(3) -0.002(4) -0.002(4)
O185 0.085(5) 0.092(5) 0.060(4) -0.002(4) -0.009(4) -0.013(4)
C186 0.052(6) 0.070(7) 0.030(5) 0.011(5) -0.002(4) -0.001(5)
C187 0.069(7) 0.053(7) 0.060(6) 0.008(5) 0.006(5) -0.007(5)
C188 0.064(6) 0.061(7) 0.052(6) 0.015(5) 0.009(5) 0.009(5)
C189 0.064(7) 0.091(8) 0.067(7) 0.019(7) 0.012(6) 0.004(6)
Si11 0.066(2) 0.081(2) 0.114(3) 0.010(2) 0.0024(19) 0.0051(18)
C201 0.051(6) 0.064(7) 0.070(7) -0.009(6) -0.007(5) -0.006(6)
N201 0.053(5) 0.052(5) 0.050(5) 0.009(4) 0.004(4) 0.008(4)
O201 0.051(4) 0.042(4) 0.061(4) 0.008(3) 0.021(3) 0.003(3)
C202 0.043(6) 0.049(6) 0.061(6) -0.002(5) 0.007(5) -0.008(5)
N202 0.055(5) 0.096(6) 0.045(5) 0.022(4) 0.012(4) 0.013(4)
O202 0.056(4) 0.066(5) 0.089(5) -0.015(4) 0.006(4) 0.009(4)
C203 0.040(5) 0.043(6) 0.049(6) 0.002(5) -0.007(4) -0.009(5)
N203 0.043(5) 0.052(5) 0.067(5) -0.001(4) 0.004(4) 0.015(4)
O203 0.064(5) 0.071(5) 0.120(6) -0.025(4) 0.030(4) 0.000(4)
C204 0.040(5) 0.044(6) 0.056(6) -0.001(5) 0.010(5) 0.002(5)
N204 0.064(5) 0.038(5) 0.055(5) 0.008(4) 0.002(4) -0.006(4)
O204 0.067(5) 0.068(5) 0.138(7) -0.035(5) 0.019(5) 0.002(4)
C205 0.052(6) 0.052(6) 0.066(7) -0.001(5) 0.005(5) 0.006(5)
N205 0.049(5) 0.059(5) 0.054(5) 0.009(4) 0.003(4) 0.016(4)
O205 0.057(4) 0.092(6) 0.136(7) 0.005(5) 0.026(5) -0.003(4)
C206 0.050(6) 0.054(6) 0.086(8) -0.001(6) 0.004(5) 0.000(5)
C207 0.064(7) 0.048(7) 0.082(8) -0.017(5) 0.007(6) -0.001(5)
C208 0.087(8) 0.073(8) 0.075(8) 0.002(6) 0.012(6) -0.012(7)
C209 0.098(9) 0.083(9) 0.086(8) -0.038(7) 0.022(7) 0.015(8)
C221 0.048(6) 0.050(6) 0.058(6) -0.006(5) -0.015(5) -0.004(5)
N221 0.043(4) 0.052(5) 0.044(4) 0.005(4) 0.003(3) 0.004(4)
O221 0.055(4) 0.060(4) 0.040(3) 0.012(3) 0.016(3) 0.007(3)
C222 0.053(6) 0.051(6) 0.052(6) 0.011(5) 0.003(5) -0.021(5)
N222 0.062(5) 0.078(6) 0.046(5) 0.014(4) -0.008(4) 0.002(5)
O222 0.083(5) 0.094(6) 0.080(5) 0.026(5) -0.010(4) -0.037(5)
C223 0.034(5) 0.054(6) 0.056(6) 0.000(5) 0.004(5) -0.005(5)
N223 0.052(5) 0.054(5) 0.042(4) 0.004(4) 0.010(4) 0.009(4)
O223 0.129(7) 0.095(6) 0.035(4) 0.013(4) -0.010(4) 0.004(5)
C224 0.085(7) 0.053(6) 0.028(5) 0.012(5) 0.008(5) -0.005(6)
N224 0.065(5) 0.049(5) 0.055(5) 0.005(4) 0.007(4) -0.002(4)
O224 0.131(7) 0.094(6) 0.048(4) 0.022(4) -0.012(5) -0.028(5)
C225 0.060(6) 0.066(7) 0.061(7) -0.002(6) 0.022(5) -0.015(6)
N225 0.053(5) 0.065(6) 0.046(5) 0.005(4) 0.009(4) -0.010(4)
O225 0.174(9) 0.067(5) 0.065(5) 0.015(4) 0.000(5) -0.042(5)
C226 0.063(7) 0.066(7) 0.050(6) 0.005(5) 0.007(5) -0.006(6)
C227 0.065(7) 0.079(8) 0.056(7) 0.010(6) 0.006(5) -0.010(6)
C228 0.090(8) 0.047(6) 0.068(7) 0.008(5) -0.004(6) -0.005(6)
C229 0.098(10) 0.131(12) 0.060(8) 0.010(8) -0.002(7) -0.046(9)
C230 0.119(11) 0.119(11) 0.089(9) 0.038(8) -0.028(8) 0.002(9)
C231 0.134(13) 0.210(18) 0.069(9) -0.012(10) 0.027(9) -0.044(13)
C232 0.073(7) 0.041(6) 0.101(9) 0.023(6) -0.008(7) -0.012(6)
C233 0.097(9) 0.072(8) 0.094(9) -0.017(7) 0.001(7) -0.024(7)
Si12 0.177(5) 0.082(3) 0.112(3) 0.014(2) -0.006(3) -0.046(3)
C241 0.053(6) 0.057(6) 0.042(6) -0.007(5) -0.001(5) 0.001(5)
N241 0.050(5) 0.065(5) 0.039(4) -0.001(4) 0.006(4) -0.003(4)
O241 0.059(4) 0.050(4) 0.061(4) 0.004(3) 0.000(3) 0.005(3)
C242 0.055(6) 0.076(7) 0.034(5) -0.020(5) 0.003(5) -0.012(6)
N242 0.057(5) 0.066(5) 0.045(4) 0.007(4) 0.000(4) 0.003(4)
O242 0.146(8) 0.099(6) 0.064(5) -0.017(4) -0.003(5) 0.046(6)
C243 0.053(6) 0.057(7) 0.056(6) -0.009(5) 0.014(5) -0.011(5)
N243 0.053(5) 0.056(5) 0.042(4) 0.005(4) 0.001(4) 0.001(4)
O243 0.081(5) 0.119(6) 0.040(4) 0.006(4) 0.002(4) -0.017(4)
C244 0.059(6) 0.043(6) 0.042(6) 0.006(5) -0.007(5) -0.019(5)
N244 0.060(5) 0.064(5) 0.056(5) -0.004(4) 0.000(4) 0.015(5)
O244 0.116(6) 0.116(7) 0.053(5) -0.011(4) 0.001(4) -0.013(6)
C245 0.071(7) 0.057(7) 0.059(7) -0.018(5) 0.017(6) 0.000(6)
N245 0.067(6) 0.052(5) 0.055(5) 0.001(4) 0.012(4) 0.010(4)
O245 0.258(16) 0.171(12) 0.167(11) -0.021(9) -0.099(11) -0.094(11)
C246 0.062(7) 0.092(8) 0.052(6) 0.001(6) 0.013(5) 0.015(6)
C247 0.063(7) 0.105(9) 0.045(6) -0.016(6) 0.009(5) -0.003(6)
C248 0.086(8) 0.082(8) 0.081(8) -0.020(7) -0.017(7) 0.012(7)
C249 0.098(9) 0.126(11) 0.038(6) -0.008(6) 0.023(6) -0.018(8)
C261 0.041(6) 0.062(7) 0.077(7) -0.007(6) -0.009(5) 0.004(5)
N261 0.041(4) 0.054(5) 0.062(5) 0.003(4) 0.003(4) 0.000(4)
O261 0.046(4) 0.055(4) 0.065(4) 0.003(3) 0.008(3) 0.016(3)
C262 0.045(6) 0.060(7) 0.071(7) -0.001(6) 0.016(5) 0.012(5)
N262 0.049(5) 0.077(6) 0.059(5) 0.010(4) 0.013(4) 0.016(4)
O262 0.209(12) 0.210(12) 0.075(6) -0.025(7) -0.077(7) 0.116(10)
C263 0.054(6) 0.069(7) 0.038(6) -0.003(5) 0.002(5) -0.012(5)
N263 0.048(5) 0.044(5) 0.066(5) 0.015(4) -0.002(4) 0.009(4)
O263 0.061(5) 0.067(5) 0.168(8) 0.024(5) 0.024(5) 0.011(4)
C264 0.072(7) 0.062(7) 0.044(6) -0.007(5) 0.004(5) -0.017(6)
N264 0.041(4) 0.075(6) 0.059(5) 0.008(4) 0.007(4) 0.002(4)
O264 0.071(5) 0.092(6) 0.157(8) -0.014(6) -0.018(5) 0.019(5)
C265 0.070(7) 0.078(8) 0.086(8) 0.035(7) -0.002(6) 0.006(6)
N265 0.068(6) 0.054(5) 0.065(6) 0.019(4) 0.014(5) 0.015(5)
O265 0.268(18) 0.204(14) 0.181(13) -0.028(11) -0.108(13) -0.017(13)
C266 0.113(11) 0.095(10) 0.098(10) 0.024(8) 0.033(9) 0.045(9)
C267 0.057(6) 0.042(6) 0.094(8) 0.023(6) 0.000(6) 0.010(5)
C268 0.077(8) 0.073(8) 0.075(7) -0.003(6) -0.010(6) 0.007(6)
C269 0.069(8) 0.065(8) 0.119(10) 0.027(7) -0.013(7) 0.023(6)
C270 0.115(11) 0.103(11) 0.137(13) -0.014(10) -0.011(10) 0.051(9)
C281 0.049(6) 0.064(7) 0.050(6) 0.022(5) 0.004(5) -0.016(5)
N281 0.056(5) 0.056(5) 0.073(6) 0.008(4) -0.005(4) 0.004(4)
O281 0.043(4) 0.075(5) 0.056(4) 0.022(3) 0.005(3) 0.007(3)
C282 0.030(5) 0.074(7) 0.044(6) 0.000(5) 0.009(4) 0.001(5)
N282 0.062(5) 0.069(6) 0.076(6) 0.022(5) 0.024(5) 0.005(5)
O282 0.055(5) 0.112(7) 0.132(7) 0.030(5) 0.045(5) 0.018(4)
C283 0.042(5) 0.037(5) 0.063(6) 0.014(5) 0.008(5) 0.011(4)
N283 0.054(5) 0.060(5) 0.063(5) 0.014(4) 0.017(4) 0.008(4)
O283 0.128(7) 0.094(6) 0.070(5) 0.010(4) 0.040(5) -0.046(5)
C284 0.028(5) 0.075(7) 0.064(7) 0.013(6) -0.004(5) -0.002(5)
N284 0.047(5) 0.089(6) 0.042(5) 0.009(4) 0.016(4) 0.005(4)
O284 0.102(6) 0.096(6) 0.100(6) 0.026(5) 0.048(5) -0.027(5)
C285 0.051(6) 0.079(8) 0.100(9) 0.020(7) -0.002(6) 0.017(6)
N285 0.051(5) 0.063(5) 0.060(5) 0.025(4) 0.016(4) -0.006(4)
O285 0.139(9) 0.148(9) 0.151(9) 0.010(7) -0.022(7) -0.079(8)
C286 0.068(7) 0.076(8) 0.072(7) 0.007(6) 0.030(6) 0.001(6)
C287 0.057(7) 0.093(8) 0.058(7) 0.015(6) 0.019(5) -0.012(6)
C288 0.067(7) 0.089(8) 0.072(8) 0.010(6) 0.007(6) 0.004(7)
C289 0.119(11) 0.097(10) 0.071(8) -0.011(7) 0.046(8) -0.047(8)
Si15 0.159(5) 0.214(7) 0.226(7) -0.045(6) 0.040(5) -0.067(5)
C301 0.059(6) 0.048(6) 0.052(6) -0.009(5) -0.001(5) 0.015(5)
N301 0.072(5) 0.044(5) 0.041(5) -0.003(4) 0.001(4) -0.002(4)
O301 0.050(4) 0.054(4) 0.067(4) 0.012(3) 0.008(3) 0.004(3)
C302 0.062(7) 0.049(6) 0.053(6) -0.005(5) -0.018(5) -0.007(5)
N302 0.091(6) 0.041(5) 0.072(6) -0.003(4) 0.004(5) 0.016(5)
O302 0.143(9) 0.074(6) 0.196(11) 0.041(7) 0.045(8) 0.019(6)
C303 0.058(6) 0.048(6) 0.067(7) -0.004(5) -0.003(5) -0.003(5)
N303 0.043(4) 0.047(5) 0.062(5) -0.005(4) -0.001(4) 0.006(4)
O303 0.123(7) 0.069(5) 0.116(7) 0.002(5) -0.001(6) 0.042(5)
C304 0.049(6) 0.049(6) 0.063(7) -0.014(5) -0.023(5) -0.009(5)
N304 0.066(5) 0.069(6) 0.061(5) 0.020(4) -0.005(4) -0.005(5)
O304 0.156(10) 0.087(7) 0.202(12) -0.040(7) -0.001(9) 0.016(7)
C305 0.091(8) 0.046(6) 0.067(7) 0.016(5) 0.001(6) -0.001(6)
N305 0.080(6) 0.057(6) 0.073(6) 0.017(5) 0.011(5) 0.015(5)
O305 0.40(3) 0.26(2) 0.41(3) 0.01(2) -0.25(3) -0.01(2)
C306 0.123(11) 0.066(8) 0.072(8) 0.004(6) -0.006(7) 0.016(8)
C307 0.120(10) 0.055(7) 0.087(9) 0.015(6) -0.012(8) 0.021(7)
C308 0.173(15) 0.088(10) 0.102(11) 0.015(9) 0.008(10) 0.009(10)
C309 0.173(15) 0.060(8) 0.129(12) -0.016(8) -0.015(11) 0.064(10)
Si16 0.228(12) 0.59(3) 0.41(2) -0.27(2) -0.052(13) 0.058(15)
Ba3 0.0713(4) 0.0783(5) 0.0764(5) 0.0139(4) 0.0054(4) 0.0081(4)
O34A 0.062(4) 0.059(4) 0.055(4) 0.010(3) 0.017(3) 0.020(3)
C401 0.028(6) 0.076(8) 0.095(8) 0.002(7) -0.001(6) -0.005(5)
N401 0.048(5) 0.054(5) 0.085(6) 0.022(5) -0.006(4) -0.007(4)
O401 0.041(4) 0.064(5) 0.096(5) 0.016(4) 0.007(4) 0.014(3)
C402 0.053(7) 0.071(8) 0.122(10) 0.016(7) 0.015(7) -0.011(6)
N402 0.060(5) 0.075(6) 0.094(7) 0.037(5) -0.014(5) -0.002(5)
C403 0.048(6) 0.058(7) 0.080(7) 0.005(6) 0.000(6) 0.013(5)
N403 0.038(5) 0.077(6) 0.125(8) 0.035(6) -0.013(5) -0.009(5)
O403 0.047(4) 0.123(7) 0.132(7) 0.007(6) 0.003(5) 0.015(5)
C404 0.058(7) 0.055(7) 0.068(7) -0.005(6) 0.004(6) -0.020(5)
N404 0.049(5) 0.091(7) 0.130(9) 0.040(6) 0.019(6) 0.021(5)
O404 0.085(6) 0.155(9) 0.130(8) -0.037(7) -0.010(6) 0.045(6)
C405 0.086(9) 0.090(9) 0.148(12) 0.068(9) 0.009(9) 0.011(8)
N405 0.049(6) 0.103(8) 0.150(10) 0.031(8) 0.031(6) 0.010(6)
C406 0.039(7) 0.149(14) 0.28(2) 0.111(15) 0.058(10) 0.007(8)
C407 0.051(7) 0.098(10) 0.177(14) 0.023(10) 0.024(9) 0.046(7)
C408 0.037(9) 0.79(7) 0.128(15) 0.05(3) 0.027(9) 0.15(2)
C409 0.036(6) 0.123(11) 0.112(10) 0.025(8) 0.011(6) 0.033(7)
C421 0.075(8) 0.046(6) 0.079(8) 0.000(6) 0.014(6) -0.023(6)
N421 0.050(5) 0.050(5) 0.050(5) 0.007(4) 0.008(4) 0.001(4)
O421 0.056(4) 0.069(4) 0.045(4) 0.010(3) 0.002(3) 0.007(3)
C422 0.047(6) 0.046(6) 0.074(7) 0.009(5) 0.001(6) 0.000(5)
N422 0.044(5) 0.083(6) 0.068(5) 0.027(5) 0.014(4) 0.006(4)
O422 0.155(9) 0.061(5) 0.145(8) 0.024(5) 0.049(7) 0.023(6)
C423 0.035(5) 0.064(6) 0.040(5) 0.003(5) 0.007(4) -0.004(5)
N423 0.056(5) 0.044(5) 0.062(5) 0.020(4) 0.006(4) -0.005(4)
O423 0.117(7) 0.123(7) 0.055(5) 0.025(4) 0.000(5) -0.053(6)
C424 0.058(6) 0.047(6) 0.046(6) -0.001(5) -0.003(5) -0.006(5)
N424 0.068(6) 0.055(5) 0.060(5) 0.016(4) -0.003(4) 0.004(4)
O424 0.152(9) 0.184(11) 0.085(7) 0.053(7) -0.007(6) -0.093(8)
C425 0.076(8) 0.076(8) 0.067(7) 0.018(6) -0.008(6) 0.009(6)
N425 0.058(5) 0.079(6) 0.055(5) 0.023(5) 0.011(4) 0.007(5)
C426 0.066(7) 0.122(11) 0.065(7) 0.029(7) 0.011(6) 0.005(7)
C427 0.075(7) 0.064(7) 0.068(7) 0.027(6) -0.006(6) -0.012(6)
C428 0.061(7) 0.153(13) 0.091(9) 0.072(9) -0.017(6) -0.021(8)
C429 0.072(8) 0.127(11) 0.070(8) 0.035(8) 0.006(7) -0.002(8)
C430 0.184(19) 0.132(15) 0.24(2) 0.028(16) 0.095(18) 0.028(14)
Si19 0.170(5) 0.129(4) 0.139(4) -0.045(3) -0.043(4) 0.068(4)
C441 0.056(6) 0.059(6) 0.044(6) 0.007(5) -0.003(5) -0.008(5)
N441 0.043(4) 0.048(5) 0.041(4) -0.004(4) -0.003(3) 0.011(4)
O441 0.064(4) 0.061(4) 0.043(4) 0.002(3) 0.009(3) 0.002(3)
C442 0.055(6) 0.049(6) 0.040(5) 0.017(5) 0.005(4) 0.008(5)
N442 0.052(5) 0.062(5) 0.054(5) 0.006(4) 0.007(4) 0.013(4)
O442 0.192(10) 0.152(9) 0.056(5) 0.021(5) 0.054(6) 0.102(8)
C443 0.073(7) 0.050(6) 0.041(6) -0.002(5) -0.002(5) 0.000(5)
N443 0.060(5) 0.052(5) 0.059(5) -0.010(4) 0.010(4) -0.005(4)
O443 0.063(5) 0.054(5) 0.190(9) 0.009(5) 0.055(5) 0.018(4)
C444 0.056(6) 0.043(6) 0.033(5) 0.006(4) -0.003(5) 0.011(5)
N444 0.081(6) 0.077(6) 0.069(6) 0.001(5) 0.027(5) 0.030(5)
O444 0.096(6) 0.055(5) 0.092(5) -0.009(4) -0.008(4) 0.026(4)
C445 0.110(10) 0.084(8) 0.049(6) 0.012(6) 0.028(6) 0.017(7)
C446 0.085(9) 0.083(9) 0.152(13) 0.048(9) 0.030(9) 0.040(8)
C447 0.085(8) 0.046(7) 0.077(7) 0.007(6) 0.022(6) 0.005(6)
C448 0.079(8) 0.061(7) 0.071(7) -0.007(6) 0.011(6) 0.007(6)
C449 0.055(7) 0.068(8) 0.105(9) 0.004(7) 0.024(6) 0.027(6)
C453 0.180(17) 0.26(2) 0.093(11) -0.074(13) -0.009(11) 0.154(17)
C461 0.074(7) 0.067(7) 0.047(6) -0.013(6) 0.002(6) -0.002(6)
N461 0.080(6) 0.042(5) 0.038(4) 0.009(4) -0.011(4) 0.002(4)
O461 0.057(4) 0.054(4) 0.074(5) 0.008(3) -0.012(3) 0.007(3)
C462 0.063(7) 0.087(8) 0.062(7) 0.025(6) -0.018(6) 0.000(6)
N462 0.108(7) 0.080(6) 0.034(5) 0.013(4) 0.000(5) 0.014(6)
O462 0.165(11) 0.212(13) 0.118(9) 0.071(9) -0.053(8) -0.014(10)
C463 0.071(7) 0.053(6) 0.052(6) 0.020(5) -0.010(5) -0.011(6)
N463 0.095(7) 0.058(5) 0.052(5) 0.023(4) -0.027(5) 0.004(5)
O463 0.123(6) 0.077(5) 0.049(4) 0.006(4) 0.009(4) 0.011(5)
C464 0.045(6) 0.060(7) 0.053(6) 0.006(5) 0.011(5) -0.006(5)
N464 0.052(5) 0.090(7) 0.096(7) 0.027(6) -0.008(5) 0.015(5)
O464 0.245(13) 0.087(7) 0.074(6) -0.012(5) -0.019(7) 0.007(8)
C465 0.068(8) 0.093(10) 0.165(14) 0.042(10) -0.015(9) 0.010(7)
N465 0.073(6) 0.087(7) 0.094(7) 0.044(6) -0.023(5) 0.010(6)
O465 0.240(15) 0.099(8) 0.224(14) 0.014(9) -0.049(12) -0.002(9)
C466 0.091(9) 0.107(10) 0.090(9) 0.053(8) -0.020(8) -0.003(8)
C467 0.113(10) 0.077(8) 0.062(7) 0.020(6) -0.006(7) 0.011(7)
C468 0.38(3) 0.149(15) 0.043(8) 0.043(9) 0.012(12) 0.150(18)
C469 0.141(12) 0.089(9) 0.055(8) 0.029(7) 0.006(7) 0.041(9)
Si20 0.191(8) 0.206(9) 0.66(3) -0.055(13) 0.081(12) -0.080(7)
C481 0.052(6) 0.068(7) 0.062(7) 0.014(6) 0.008(5) -0.016(5)
N481 0.054(5) 0.062(5) 0.041(4) 0.018(4) 0.009(4) 0.005(4)
O481 0.038(3) 0.077(4) 0.043(4) 0.014(3) 0.017(3) 0.002(3)
C482 0.053(6) 0.067(7) 0.037(5) 0.026(5) -0.003(5) -0.007(5)
N482 0.048(5) 0.092(6) 0.058(5) 0.020(5) 0.014(4) 0.026(5)
O482 0.038(4) 0.089(5) 0.076(5) 0.007(4) 0.016(3) -0.016(4)
C483 0.029(5) 0.048(6) 0.062(6) 0.005(5) 0.008(5) 0.000(4)
N483 0.044(5) 0.087(6) 0.053(5) 0.019(5) 0.012(4) 0.002(5)
O483 0.072(5) 0.147(7) 0.051(4) -0.002(4) 0.020(4) -0.019(5)
C484 0.048(6) 0.044(5) 0.035(5) 0.003(4) -0.009(4) -0.002(5)
N484 0.041(4) 0.060(5) 0.054(5) 0.007(4) -0.019(4) -0.005(4)
O484 0.072(5) 0.120(6) 0.047(4) 0.017(4) 0.007(4) -0.013(5)
C485 0.047(6) 0.073(7) 0.047(6) 0.013(5) 0.005(5) 0.000(5)
N485 0.047(5) 0.074(6) 0.047(5) 0.024(4) 0.005(4) -0.011(4)
O485 0.075(5) 0.156(8) 0.081(5) 0.002(5) 0.003(4) -0.033(5)
C486 0.073(7) 0.067(7) 0.056(6) 0.011(5) 0.024(6) 0.008(6)
C487 0.071(7) 0.094(9) 0.051(7) 0.012(6) 0.009(6) -0.014(6)
C488 0.056(7) 0.105(9) 0.064(7) 0.035(6) 0.008(5) 0.001(6)
C489 0.069(7) 0.097(9) 0.060(7) 0.030(6) 0.015(6) 0.013(7)
Si21 0.073(3) 0.201(5) 0.151(4) -0.015(4) 0.020(3) -0.051(3)
C501 0.046(6) 0.046(6) 0.043(6) 0.000(4) -0.002(5) -0.006(5)
N501 0.036(4) 0.055(5) 0.048(5) 0.004(4) 0.006(4) 0.013(4)
O501 0.047(4) 0.064(4) 0.050(4) 0.015(3) 0.016(3) 0.009(3)
C502 0.033(5) 0.028(5) 0.044(5) 0.000(4) -0.002(4) 0.001(4)
N502 0.061(5) 0.062(5) 0.051(5) 0.022(4) 0.008(4) 0.011(4)
O502 0.087(5) 0.033(4) 0.060(4) 0.006(3) 0.003(3) 0.007(3)
C503 0.036(5) 0.038(5) 0.042(5) -0.001(4) -0.004(4) 0.006(4)
N503 0.034(4) 0.049(5) 0.047(4) 0.005(4) -0.005(4) 0.005(3)
O503 0.062(5) 0.081(5) 0.128(7) 0.054(5) -0.035(5) 0.002(4)
C504 0.042(5) 0.031(5) 0.053(6) 0.015(4) -0.011(5) 0.007(4)
N504 0.042(4) 0.046(4) 0.042(4) 0.007(3) 0.001(4) 0.011(4)
O504 0.142(9) 0.091(7) 0.237(13) 0.065(8) -0.118(9) -0.005(6)
C505 0.056(6) 0.048(6) 0.043(6) -0.001(5) 0.004(5) -0.003(5)
N505 0.049(5) 0.044(5) 0.049(5) 0.006(4) 0.003(4) 0.002(4)
O505 0.100(5) 0.053(4) 0.072(5) 0.008(4) -0.017(4) 0.001(4)
C506 0.044(5) 0.068(7) 0.051(6) 0.023(5) 0.006(5) 0.025(5)
C507 0.043(6) 0.066(7) 0.079(7) 0.014(6) -0.008(5) 0.008(5)
C508 0.084(8) 0.091(9) 0.077(8) 0.037(7) -0.039(7) -0.035(7)
C509 0.057(7) 0.088(9) 0.092(8) -0.014(7) -0.029(6) -0.001(6)
Si22 0.192(5) 0.065(2) 0.108(3) -0.001(2) -0.037(3) -0.002(3)
C521 0.059(6) 0.054(6) 0.053(6) 0.015(5) 0.004(5) 0.011(5)
N521 0.044(4) 0.053(5) 0.040(4) 0.016(3) 0.012(4) 0.015(4)
O521 0.050(4) 0.052(4) 0.055(4) 0.018(3) 0.012(3) 0.001(3)
C522 0.072(7) 0.039(5) 0.032(5) 0.011(4) 0.004(5) 0.009(5)
N522 0.063(5) 0.079(6) 0.043(5) 0.012(4) 0.011(4) 0.025(5)
O522 0.064(5) 0.137(7) 0.051(4) -0.005(4) 0.002(4) 0.022(5)
C523 0.036(5) 0.050(6) 0.034(5) -0.005(4) 0.007(4) 0.008(4)
N523 0.056(5) 0.069(6) 0.051(5) 0.011(4) 0.001(4) 0.010(4)
O523 0.089(6) 0.080(6) 0.118(7) 0.019(5) 0.047(5) -0.003(5)
C524 0.051(6) 0.038(5) 0.047(6) 0.002(4) 0.006(5) -0.001(5)
N524 0.067(5) 0.056(5) 0.054(5) 0.017(4) 0.008(4) 0.014(4)
O524 0.087(6) 0.153(9) 0.064(5) 0.038(6) 0.024(4) 0.011(6)
C525 0.072(7) 0.078(7) 0.041(6) 0.010(5) 0.010(5) -0.004(6)
N525 0.044(5) 0.070(5) 0.048(5) 0.016(4) 0.008(4) 0.009(4)
O525 0.123(7) 0.111(7) 0.076(6) -0.016(5) 0.017(5) 0.032(6)
C526 0.069(7) 0.082(8) 0.060(7) 0.014(6) 0.016(6) 0.025(6)
C527 0.077(8) 0.073(8) 0.072(7) 0.013(6) 0.023(6) 0.004(6)
C528 0.108(10) 0.114(11) 0.072(8) 0.038(8) 0.018(8) 0.041(9)
C529 0.087(9) 0.141(13) 0.089(10) 0.044(9) 0.014(8) -0.016(9)
C530 0.126(12) 0.117(12) 0.117(11) 0.034(9) 0.043(10) -0.010(10)
C531 0.121(13) 0.161(16) 0.193(18) 0.109(15) -0.033(12) -0.008(11)
C532 0.096(10) 0.133(12) 0.051(7) 0.008(7) 0.041(7) 0.045(9)
C533 0.133(12) 0.089(10) 0.063(8) 0.009(7) 0.033(8) 0.058(9)
Si23 0.165(5) 0.156(4) 0.100(3) -0.029(3) 0.047(3) 0.030(4)
Si24 0.116(3) 0.090(3) 0.151(4) -0.013(3) -0.073(3) 0.016(2)
C541 0.055(6) 0.050(6) 0.050(6) 0.003(5) -0.002(5) 0.010(5)
N541 0.042(4) 0.041(4) 0.060(5) 0.014(4) 0.009(4) 0.007(4)
O541 0.048(4) 0.061(4) 0.059(4) 0.013(3) 0.010(3) 0.021(3)
C542 0.050(6) 0.073(7) 0.043(6) 0.005(5) -0.008(5) 0.005(5)
N542 0.059(5) 0.066(6) 0.063(5) 0.023(4) 0.016(4) 0.033(4)
O542 0.061(4) 0.064(4) 0.056(4) 0.013(3) -0.008(3) 0.021(3)
C543 0.046(6) 0.045(6) 0.049(6) 0.012(5) 0.000(5) 0.004(5)
N543 0.059(5) 0.066(5) 0.045(5) 0.013(4) 0.006(4) 0.030(4)
O543 0.159(8) 0.085(6) 0.064(5) -0.024(4) -0.042(5) 0.070(6)
C544 0.035(5) 0.061(7) 0.061(6) 0.000(5) -0.001(5) 0.017(5)
N544 0.030(4) 0.072(6) 0.065(5) 0.013(4) -0.004(4) 0.009(4)
O544 0.066(5) 0.100(6) 0.079(5) 0.017(4) 0.000(4) 0.048(4)
C545 0.047(6) 0.090(8) 0.049(6) 0.005(6) 0.004(5) 0.005(6)
N545 0.044(5) 0.077(6) 0.052(5) 0.011(4) 0.008(4) 0.028(4)
O545 0.078(5) 0.062(5) 0.084(5) 0.001(4) -0.009(4) 0.010(4)
C546 0.056(7) 0.093(9) 0.088(8) 0.025(7) 0.010(6) 0.038(7)
C547 0.061(7) 0.078(8) 0.087(8) 0.001(7) -0.010(6) 0.029(6)
C548 0.054(6) 0.071(7) 0.081(8) -0.008(6) -0.010(6) 0.026(6)
C549 0.089(8) 0.106(10) 0.044(6) -0.013(6) -0.006(6) 0.060(8)
C550 0.162(13) 0.052(7) 0.095(9) -0.013(7) -0.035(9) 0.027(8)
C551 0.138(13) 0.169(16) 0.088(10) -0.013(10) -0.002(10) 0.014(12)
C552 0.062(7) 0.092(9) 0.061(7) 0.011(6) -0.009(6) 0.027(6)
C553 0.065(7) 0.059(7) 0.089(8) -0.004(6) -0.009(6) 0.008(6)
C554 0.22(2) 0.35(4) 0.26(3) -0.16(3) -0.17(2) 0.20(3)
C555 0.37(4) 0.43(5) 0.099(14) 0.14(2) -0.105(19) -0.24(4)
C556 0.112(13) 0.180(19) 0.21(2) -0.047(16) -0.068(14) 0.016(13)
C557 0.20(2) 0.28(3) 0.27(3) -0.05(2) -0.18(2) 0.00(2)
C558 0.170(18) 0.24(2) 0.185(19) -0.126(19) -0.062(16) 0.074(18)
C559 0.18(2) 0.35(4) 0.20(2) 0.06(3) 0.037(19) -0.10(2)
Ba4 0.0752(5) 0.0857(5) 0.0796(5) 0.0018(4) 0.0044(4) 0.0098(4)
Si25 0.160(5) 0.233(7) 0.123(4) -0.012(4) -0.064(4) -0.001(5)
C561 0.050(6) 0.052(6) 0.042(6) 0.002(5) -0.009(5) -0.005(5)
N561 0.060(5) 0.043(4) 0.040(4) -0.002(4) -0.009(4) 0.003(4)
O561 0.037(3) 0.066(4) 0.053(4) 0.006(3) 0.013(3) -0.002(3)
C562 0.045(6) 0.064(7) 0.046(6) 0.001(5) -0.004(5) -0.006(5)
N562 0.059(5) 0.076(6) 0.057(5) 0.005(4) -0.015(4) 0.011(5)
O562 0.084(5) 0.101(6) 0.060(4) 0.015(4) -0.021(4) 0.015(4)
C563 0.061(6) 0.069(7) 0.033(5) -0.009(5) -0.005(5) -0.006(6)
N563 0.070(6) 0.055(5) 0.049(5) 0.001(4) -0.015(4) -0.003(4)
O563 0.158(10) 0.106(8) 0.275(17) 0.082(10) -0.105(11) -0.015(8)
C564 0.043(6) 0.059(6) 0.054(6) -0.002(5) -0.021(5) 0.003(5)
N564 0.063(5) 0.075(6) 0.040(5) 0.028(4) 0.008(4) -0.010(4)
O564 0.224(13) 0.089(7) 0.143(9) 0.058(6) -0.115(9) -0.030(7)
C565 0.045(6) 0.111(10) 0.059(7) -0.012(7) 0.008(5) -0.020(6)
N565 0.051(5) 0.085(6) 0.056(5) 0.015(5) -0.006(4) -0.004(5)
O565 0.102(6) 0.127(8) 0.113(7) 0.003(6) -0.040(6) -0.016(6)
C566 0.076(8) 0.107(10) 0.060(7) 0.031(7) -0.027(6) -0.016(7)
C567 0.121(11) 0.086(9) 0.073(8) 0.033(7) -0.017(8) -0.015(8)
C568 0.058(8) 0.151(13) 0.100(10) 0.007(9) 0.008(7) 0.018(8)
C569 0.112(12) 0.23(2) 0.104(12) 0.074(13) -0.002(10) -0.044(13)
C581 0.051(6) 0.052(6) 0.039(5) -0.013(5) 0.011(5) -0.006(5)
N581 0.049(5) 0.053(5) 0.063(5) -0.007(4) 0.002(4) 0.004(4)
O581 0.052(4) 0.051(4) 0.054(4) 0.003(3) 0.009(3) 0.013(3)
C582 0.042(6) 0.059(6) 0.062(7) 0.000(5) 0.007(5) 0.004(5)
N582 0.055(5) 0.082(6) 0.066(6) -0.008(5) 0.010(4) 0.008(5)
O582 0.052(4) 0.072(5) 0.072(5) -0.014(4) 0.009(4) -0.015(4)
C583 0.043(6) 0.046(6) 0.048(6) -0.006(5) -0.007(5) -0.001(5)
N583 0.037(4) 0.065(5) 0.055(5) -0.014(4) 0.009(4) -0.002(4)
O583 0.054(4) 0.074(5) 0.100(6) -0.024(4) 0.016(4) -0.002(4)
C584 0.046(6) 0.037(5) 0.052(6) -0.001(5) 0.000(5) -0.014(5)
N584 0.041(4) 0.055(5) 0.067(5) -0.007(4) 0.002(4) -0.008(4)
O584 0.042(4) 0.077(5) 0.138(7) -0.031(5) 0.016(4) -0.006(4)
C585 0.063(6) 0.039(5) 0.054(6) -0.010(5) -0.005(5) 0.005(5)
N585 0.037(4) 0.073(6) 0.054(5) -0.013(4) -0.008(4) 0.012(4)
O585 0.058(4) 0.066(5) 0.101(6) -0.025(4) 0.012(4) -0.003(4)
C586 0.051(6) 0.069(7) 0.068(7) -0.027(5) 0.009(5) 0.006(5)
C587 0.048(6) 0.063(7) 0.080(8) -0.012(6) 0.017(5) 0.000(5)
C588 0.061(7) 0.074(8) 0.106(9) -0.012(7) 0.018(6) -0.004(6)
C589 0.047(7) 0.064(8) 0.123(10) -0.029(7) 0.013(6) 0.013(6)
C590 0.075(8) 0.135(12) 0.118(11) -0.054(10) 0.022(8) -0.020(8)
C591 0.060(8) 0.087(9) 0.187(15) -0.052(10) -0.012(9) -0.007(7)
C592 0.048(6) 0.065(7) 0.064(7) -0.020(6) 0.004(5) 0.003(5)
C593 0.051(6) 0.094(9) 0.085(8) 0.009(7) 0.015(6) -0.006(6)
Si26 0.064(4) 0.055(4) 0.141(7) 0.007(5) 0.028(4) -0.008(3)
Si6B 0.074(5) 0.061(5) 0.115(7) 0.040(5) -0.012(5) -0.003(4)
C601 0.066(7) 0.062(7) 0.045(6) 0.001(5) -0.001(5) 0.016(6)
N601 0.048(5) 0.069(5) 0.045(5) 0.008(4) 0.012(4) 0.008(4)
O601 0.050(4) 0.071(4) 0.034(3) -0.001(3) -0.011(3) 0.016(3)
C602 0.077(7) 0.058(7) 0.038(6) -0.017(5) -0.001(5) 0.007(6)
N602 0.076(6) 0.098(7) 0.053(5) 0.009(5) 0.007(5) 0.029(5)
O602 0.109(6) 0.070(5) 0.084(5) 0.012(4) -0.027(5) 0.001(5)
C603 0.045(6) 0.071(7) 0.047(6) -0.008(5) -0.001(5) 0.009(5)
N603 0.057(5) 0.076(6) 0.052(5) 0.003(4) 0.003(4) 0.016(5)
O603 0.139(7) 0.072(5) 0.066(5) 0.009(4) -0.025(5) 0.022(5)
C604 0.063(7) 0.060(6) 0.033(5) -0.007(5) -0.005(5) 0.000(5)
N604 0.054(5) 0.048(5) 0.043(4) -0.003(4) -0.005(4) 0.005(4)
O604 0.107(6) 0.080(6) 0.075(5) 0.030(4) 0.001(5) 0.012(5)
C605 0.064(7) 0.069(7) 0.047(6) -0.002(5) 0.006(5) -0.016(6)
N605 0.063(5) 0.058(5) 0.047(5) 0.004(4) 0.003(4) 0.007(4)
O605 0.170(9) 0.084(6) 0.117(7) -0.013(5) -0.034(7) 0.021(6)
C606 0.095(9) 0.057(7) 0.070(7) 0.011(6) -0.004(6) 0.001(6)
C607 0.066(7) 0.074(7) 0.040(6) 0.003(5) -0.011(5) -0.007(6)
C608 0.099(9) 0.059(7) 0.064(7) 0.011(6) -0.003(6) 0.011(6)
C609 0.082(8) 0.084(9) 0.065(7) 0.018(7) 0.007(6) 0.017(7)
Si27 0.254(7) 0.082(3) 0.153(5) -0.013(3) -0.064(5) 0.015(4)
Si28 0.171(4) 0.132(4) 0.079(3) -0.037(3) 0.032(3) -0.010(3)
C621 0.070(8) 0.078(8) 0.061(7) -0.004(6) -0.008(6) 0.013(6)
N621 0.048(5) 0.075(6) 0.045(5) 0.014(4) 0.005(4) 0.001(4)
O621 0.046(4) 0.086(5) 0.060(4) 0.000(4) -0.008(3) 0.014(4)
C622 0.058(7) 0.094(8) 0.042(6) 0.000(6) -0.016(5) 0.011(6)
N622 0.073(6) 0.095(7) 0.063(6) 0.022(5) 0.004(5) 0.019(5)
O622 0.083(5) 0.097(6) 0.056(4) -0.005(4) 0.012(4) 0.022(4)
C623 0.043(6) 0.065(7) 0.044(6) -0.006(5) 0.004(5) 0.006(5)
N623 0.063(6) 0.084(6) 0.052(5) 0.001(5) 0.005(4) 0.003(5)
O623 0.056(5) 0.188(10) 0.092(6) -0.046(6) 0.017(5) 0.012(6)
C624 0.045(6) 0.057(6) 0.046(6) -0.004(5) 0.004(5) -0.001(5)
N624 0.043(5) 0.075(6) 0.042(5) 0.002(4) -0.001(4) 0.023(4)
O624 0.073(6) 0.155(9) 0.122(7) -0.001(7) 0.030(5) 0.040(6)
C625 0.105(9) 0.079(8) 0.042(6) -0.007(6) 0.002(6) 0.031(7)
N625 0.079(6) 0.080(6) 0.052(5) 0.000(5) 0.000(5) 0.031(5)
O625 0.130(7) 0.102(6) 0.060(5) -0.018(4) 0.020(5) 0.007(5)
C626 0.061(7) 0.086(8) 0.066(7) -0.004(6) 0.004(6) 0.035(6)
C627 0.066(7) 0.115(10) 0.063(7) -0.008(7) 0.006(6) 0.015(7)
C628 0.081(8) 0.123(10) 0.057(7) 0.021(7) 0.031(6) 0.040(8)
C629 0.108(11) 0.130(12) 0.113(11) -0.035(10) -0.045(9) 0.050(10)
C641 0.063(6) 0.080(7) 0.036(5) -0.013(5) 0.012(5) -0.012(5)
N641 0.034(4) 0.060(5) 0.066(5) -0.010(4) 0.010(4) 0.003(4)
O641 0.071(5) 0.069(5) 0.069(5) -0.016(4) 0.010(4) -0.001(4)
C642 0.082(9) 0.119(11) 0.051(7) -0.009(7) 0.040(7) -0.021(8)
N642 0.059(5) 0.104(7) 0.041(5) 0.003(5) 0.010(4) 0.006(5)
O642 0.49(4) 0.28(2) 0.202(18) 0.018(16) 0.24(3) 0.04(2)
C643 0.083(8) 0.091(9) 0.080(9) -0.013(7) 0.033(7) -0.009(7)
N643 0.068(6) 0.083(7) 0.066(6) -0.005(5) 0.027(5) -0.007(5)
O643 0.099(6) 0.264(13) 0.048(5) 0.052(7) 0.008(5) -0.041(8)
C644 0.071(8) 0.087(8) 0.051(6) 0.000(6) 0.021(6) -0.018(6)
N644 0.092(8) 0.120(9) 0.107(8) -0.012(7) 0.031(7) 0.035(7)
O644 0.147(12) 0.39(3) 0.148(12) -0.079(15) -0.043(10) -0.061(14)
C645 0.124(13) 0.145(14) 0.142(14) -0.017(11) 0.104(12) 0.006(11)
N645 0.122(10) 0.133(11) 0.105(9) 0.026(8) 0.041(8) 0.057(8)
C646 0.23(2) 0.20(2) 0.086(12) -0.021(12) 0.124(15) -0.023(17)
C647 0.064(8) 0.26(2) 0.043(7) -0.015(10) 0.009(6) -0.065(11)
C648 0.30(3) 0.39(4) 0.069(12) 0.109(18) 0.064(16) -0.11(3)
C649 0.124(15) 0.30(3) 0.069(11) 0.069(14) 0.030(10) 0.031(16)
C650 0.148(19) 0.58(6) 0.102(15) 0.11(3) 0.010(13) 0.05(3)
C651 0.173(17) 0.39(4) 0.066(10) 0.084(16) 0.048(11) 0.06(2)
C661 0.046(6) 0.061(7) 0.059(7) -0.020(5) 0.005(5) -0.009(5)
N661 0.047(5) 0.054(5) 0.054(5) -0.002(4) -0.002(4) -0.009(4)
O661 0.044(4) 0.073(5) 0.055(4) -0.006(3) 0.006(3) 0.012(3)
C662 0.049(6) 0.046(6) 0.068(7) -0.003(5) -0.004(5) -0.005(5)
N662 0.049(5) 0.091(6) 0.047(5) -0.005(4) 0.005(4) -0.009(4)
O662 0.064(4) 0.067(5) 0.105(6) 0.002(4) -0.010(4) -0.008(4)
C663 0.046(6) 0.067(7) 0.045(6) -0.008(5) 0.015(5) -0.009(5)
N663 0.036(4) 0.075(6) 0.070(6) -0.018(5) 0.000(4) -0.008(4)
O663 0.055(5) 0.052(5) 0.220(10) -0.006(5) 0.013(5) -0.003(4)
C664 0.044(6) 0.070(7) 0.044(6) -0.005(5) -0.008(5) -0.005(5)
N664 0.049(5) 0.077(6) 0.060(5) 0.006(5) 0.002(4) -0.006(4)
O664 0.051(5) 0.063(5) 0.220(10) 0.000(6) 0.025(6) -0.002(4)
C665 0.072(8) 0.090(9) 0.068(8) 0.009(6) -0.008(6) -0.007(7)
N665 0.043(5) 0.081(6) 0.067(6) 0.004(5) -0.009(4) 0.001(4)
O665 0.093(6) 0.072(5) 0.107(6) -0.025(4) -0.017(5) 0.003(4)
C666 0.054(7) 0.087(9) 0.105(9) -0.005(7) -0.009(7) 0.003(7)
C667 0.061(7) 0.076(9) 0.143(12) -0.035(8) 0.009(7) -0.020(7)
C668 0.050(7) 0.067(7) 0.133(10) 0.002(7) 0.008(7) -0.010(6)
Si30 0.115(4) 0.172(5) 0.165(5) -0.085(4) -0.030(3) 0.023(3)
C681 0.091(9) 0.058(7) 0.074(8) 0.001(6) -0.019(7) 0.028(7)
N681 0.083(6) 0.061(6) 0.057(5) 0.007(5) -0.009(5) 0.003(5)
O681 0.064(4) 0.071(5) 0.058(4) 0.009(4) 0.010(3) -0.013(4)
C682 0.063(7) 0.081(8) 0.079(8) 0.017(7) 0.008(6) -0.009(6)
N682 0.142(10) 0.054(6) 0.084(7) 0.009(5) -0.008(7) -0.024(6)
O682 0.116(8) 0.257(16) 0.174(11) 0.126(11) 0.054(8) -0.027(9)
C683 0.088(8) 0.065(7) 0.061(7) 0.018(6) -0.010(7) -0.027(6)
N683 0.098(8) 0.077(7) 0.091(7) -0.003(6) -0.001(6) -0.030(6)
O683 0.247(13) 0.157(10) 0.054(6) 0.036(6) 0.006(7) -0.069(9)
C684 0.090(8) 0.057(7) 0.045(6) -0.006(5) 0.010(6) -0.032(6)
N684 0.075(6) 0.112(8) 0.056(6) 0.020(5) 0.009(5) -0.009(6)
O684 0.239(13) 0.135(9) 0.101(8) 0.041(7) -0.024(8) -0.090(9)
C685 0.077(8) 0.092(9) 0.095(9) 0.026(8) 0.005(7) -0.029(7)
N685 0.126(9) 0.087(8) 0.098(8) 0.026(6) 0.010(7) -0.042(7)
O685 0.33(2) 0.230(17) 0.193(16) 0.005(14) 0.105(16) -0.029(17)
C686 0.171(16) 0.138(13) 0.065(9) 0.007(8) 0.029(9) -0.077(12)
C687 0.147(13) 0.098(11) 0.100(11) 0.052(9) -0.039(10) -0.056(10)
C688 0.177(16) 0.133(14) 0.118(12) 0.067(11) 0.061(12) 0.007(12)
C689 0.36(3) 0.116(14) 0.070(10) 0.030(10) 0.059(16) -0.086(18)
C690 0.15(2) 0.50(6) 0.19(3) 0.12(3) -0.047(18) -0.04(3)
C701 0.059(7) 0.087(9) 0.082(8) -0.020(7) 0.016(6) 0.020(7)
N701 0.068(6) 0.057(5) 0.083(6) -0.023(5) -0.005(5) 0.011(5)
O701 0.071(5) 0.057(4) 0.074(5) 0.001(4) 0.005(4) 0.030(4)
C702 0.120(12) 0.083(9) 0.093(10) -0.032(8) -0.026(9) 0.036(9)
N702 0.069(7) 0.089(8) 0.137(9) -0.057(7) -0.018(6) 0.037(6)
O702 0.138(10) 0.102(9) 0.38(3) 0.007(12) -0.054(12) 0.073(8)
C703 0.091(9) 0.062(8) 0.078(8) -0.015(6) 0.005(7) 0.020(7)
N703 0.083(7) 0.097(8) 0.115(8) -0.046(7) -0.030(6) 0.066(6)
O703 0.111(7) 0.177(10) 0.106(7) -0.055(7) -0.030(6) 0.096(7)
C704 0.090(8) 0.048(7) 0.072(8) -0.012(6) -0.011(7) 0.024(6)
N704 0.116(9) 0.095(8) 0.117(9) -0.027(7) -0.030(7) 0.051(7)
O704 0.205(13) 0.176(11) 0.108(8) -0.079(8) -0.021(8) 0.064(10)
C705 0.142(14) 0.098(11) 0.147(14) -0.022(10) -0.002(11) 0.073(11)
N705 0.131(10) 0.096(8) 0.128(10) -0.018(8) -0.028(8) 0.075(8)
C706 0.128(14) 0.099(12) 0.27(2) -0.026(15) -0.082(15) 0.060(12)
C707 0.110(12) 0.113(12) 0.122(12) -0.055(10) -0.036(9) 0.052(10)
C708 0.35(3) 0.34(3) 0.093(12) -0.102(16) -0.093(16) 0.32(3)
C709 0.148(13) 0.145(13) 0.078(9) -0.006(9) -0.014(9) 0.122(12)
Si32 0.162(6) 0.288(10) 0.166(6) -0.017(6) -0.001(5) 0.034(6)

loop_
_atom_type_symbol
_atom_type_description
_atom_type_scat_dispersion_real
_atom_type_scat_dispersion_imag
_atom_type_scat_source
C C 0.0033 0.0016 'International Tables Vol C Tables 4.2.6.8 and 6.1.1.4'
H H 0.0000 0.0000 'International Tables Vol C Tables 4.2.6.8 and 6.1.1.4'
N N 0.0061 0.0033 'International Tables Vol C Tables 4.2.6.8 and 6.1.1.4'
O O 0.0106 0.0060 'International Tables Vol C Tables 4.2.6.8 and 6.1.1.4'
Si Si 0.0817 0.0704 'International Tables Vol C Tables 4.2.6.8 and 6.1.1.4'
Ba Ba -0.3244 2.2819 'International Tables Vol C Tables 4.2.6.8 and 6.1.1.4'
Cl Cl 0.1484 0.1585 'International Tables Vol C Tables 4.2.6.8 and 6.1.1.4'

loop_
_geom_angle_atom_site_label_1
_geom_angle_atom_site_label_2
_geom_angle_atom_site_label_3
_geom_angle
_geom_angle_site_symmetry_3
O1 Ba1 O21 72.67(17) .
O1 Ba1 O61 73.92(18) .
O21 Ba1 O61 114.24(18) .
O1 Ba1 O141 86.27(12) .
O21 Ba1 O141 153.35(12) .
O61 Ba1 O141 73.63(13) .
O1 Ba1 O41 115.34(18) .
O21 Ba1 O41 73.82(16) .
O61 Ba1 O41 72.07(18) .
O141 Ba1 O41 131.41(12) .
O1 Ba1 O101 130.63(12) .
O21 Ba1 O101 73.31(12) .
O61 Ba1 O101 154.22(13) .
O141 Ba1 O101 111.30(17) .
O41 Ba1 O101 87.67(13) .
O1 Ba1 O121 155.32(12) .
O21 Ba1 O121 131.20(12) .
O61 Ba1 O121 87.96(13) .
O141 Ba1 O121 72.39(17) .
O41 Ba1 O121 73.02(13) .
O101 Ba1 O121 70.57(16) .
O1 Ba1 O81 74.19(12) .
O21 Ba1 O81 88.02(12) .
O61 Ba1 O81 132.68(13) .
O141 Ba1 O81 70.28(17) .
O41 Ba1 O81 154.64(13) .
O101 Ba1 O81 69.93(17) .
O121 Ba1 O81 108.63(17) .
O1 Ba1 O1A 59.5(2) .
O21 Ba1 O1A 57.17(19) .
O61 Ba1 O1A 57.09(19) .
O141 Ba1 O1A 125.03(15) .
O41 Ba1 O1A 55.9(2) .
O101 Ba1 O1A 123.67(15) .
O121 Ba1 O1A 123.74(16) .
O81 Ba1 O1A 127.59(16) .
Ba2 O1A Ba1 178.3(3) .
O5 Si1 C16 106.6(6) .
O5 Si1 C15 109.3(6) .
C16 Si1 C15 108.7(7) .
O5 Si1 C14 107.8(6) .
C16 Si1 C14 108.8(8) .
C15 Si1 C14 115.2(8) .
N3 C1 N2 118.0(8) .
N3 C1 N1 125.0(8) .
N2 C1 N1 117.0(8) .
C4 N1 C1 124.3(7) .
C4 N1 H1 117.9 .
C1 N1 H1 117.9 .
C4 O1 Ba1 129.2(5) .
C3 C2 N3 129.5(8) .
C3 C2 N5 104.6(8) .
N3 C2 N5 125.8(8) .
C1 N2 H2A 120.0 .
C1 N2 H2B 120.0 .
H2A N2 H2B 120.0 .
C6 O2 C12 111.7(7) .
C2 C3 N4 112.8(8) .
C2 C3 C4 118.5(8) .
N4 C3 C4 128.6(8) .
C1 N3 C2 110.7(7) .
C7 O3 C9 108.4(8) .
O1 C4 N1 120.7(8) .
O1 C4 C3 127.4(8) .
N1 C4 C3 111.9(7) .
C5 N4 C3 102.3(7) .
C8 O4 C9 109.1(8) .
N4 C5 N5 114.9(9) .
N4 C5 H5 122.6 .
N5 C5 H5 122.6 .
C5 N5 C2 105.3(7) .
C5 N5 C6 125.1(8) .
C2 N5 C6 129.1(7) .
C13 O5 Si1 126.2(7) .
O2 C6 N5 111.7(7) .
O2 C6 C7 106.8(7) .
N5 C6 C7 111.7(8) .
O2 C6 H6 108.9 .
N5 C6 H6 108.9 .
C7 C6 H6 108.9 .
O3 C7 C8 104.3(8) .
O3 C7 C6 111.5(9) .
C8 C7 C6 101.8(9) .
O3 C7 H7 112.8 .
C8 C7 H7 112.8 .
C6 C7 H7 112.8 .
O4 C8 C7 103.9(9) .
O4 C8 C12 111.3(9) .
C7 C8 C12 105.5(8) .
O4 C8 H8 111.9 .
C7 C8 H8 111.9 .
C12 C8 H8 111.9 .
O4 C9 O3 103.9(8) .
O4 C9 C11 115.2(11) .
O3 C9 C11 106.4(11) .
O4 C9 C10 110.4(12) .
O3 C9 C10 107.5(11) .
C11 C9 C10 112.6(12) .
C9 C10 H10A 109.5 .
C9 C10 H10B 109.5 .
H10A C10 H10B 109.5 .
C9 C10 H10C 109.5 .
H10A C10 H10C 109.5 .
H10B C10 H10C 109.5 .
C9 C11 H11A 109.5 .
C9 C11 H11B 109.5 .
H11A C11 H11B 109.5 .
C9 C11 H11C 109.5 .
H11A C11 H11C 109.5 .
H11B C11 H11C 109.5 .
O2 C12 C8 105.7(8) .
O2 C12 C13 108.1(8) .
C8 C12 C13 115.2(10) .
O2 C12 H12 109.2 .
C8 C12 H12 109.2 .
C13 C12 H12 109.2 .
O5 C13 C12 110.7(10) .
O5 C13 H13A 109.5 .
C12 C13 H13A 109.5 .
O5 C13 H13B 109.5 .
C12 C13 H13B 109.5 .
H13A C13 H13B 108.1 .
Si1 C14 H14A 109.5 .
Si1 C14 H14B 109.5 .
H14A C14 H14B 109.5 .
Si1 C14 H14C 109.5 .
H14A C14 H14C 109.5 .
H14B C14 H14C 109.5 .
Si1 C15 H15A 109.5 .
Si1 C15 H15B 109.5 .
H15A C15 H15B 109.5 .
Si1 C15 H15C 109.5 .
H15A C15 H15C 109.5 .
H15B C15 H15C 109.5 .
C19 C16 C18 105.5(15) .
C19 C16 C17 104.4(15) .
C18 C16 C17 111.1(15) .
C19 C16 Si1 113.4(11) .
C18 C16 Si1 111.8(11) .
C17 C16 Si1 110.3(12) .
C16 C17 H17A 109.5 .
C16 C17 H17B 109.5 .
H17A C17 H17B 109.5 .
C16 C17 H17C 109.5 .
H17A C17 H17C 109.5 .
H17B C17 H17C 109.5 .
C16 C18 H18A 109.5 .
C16 C18 H18B 109.5 .
H18A C18 H18B 109.5 .
C16 C18 H18C 109.5 .
H18A C18 H18C 109.5 .
H18B C18 H18C 109.5 .
C16 C19 H19A 109.5 .
C16 C19 H19B 109.5 .
H19A C19 H19B 109.5 .
C16 C19 H19C 109.5 .
H19A C19 H19C 109.5 .
H19B C19 H19C 109.5 .
N22 C21 N23 120.9(8) .
N22 C21 N21 115.2(8) .
N23 C21 N21 123.9(8) .
C21 N21 C24 124.9(7) .
C21 N21 H21 117.6 .
C24 N21 H21 117.6 .
C24 O21 Ba1 128.7(5) .
N25 C22 N23 126.3(8) .
N25 C22 C23 105.1(7) .
N23 C22 C23 128.6(8) .
C21 N22 H22A 120.0 .
C21 N22 H22B 120.0 .
H22A N22 H22B 120.0 .
C26 O22 C32 109.6(7) .
N24 C23 C24 132.4(8) .
N24 C23 C22 110.3(7) .
C24 C23 C22 117.3(8) .
C21 N23 C22 112.1(7) .
C29 O23 C27 110.3(9) .
O21 C24 N21 121.0(8) .
O21 C24 C23 125.9(8) .
N21 C24 C23 113.1(8) .
C25 N24 C23 104.7(7) .
C28 O24 C29 105.1(8) .
N24 C25 N25 113.4(8) .
N24 C25 H25 123.3 .
N25 C25 H25 123.3 .
C22 N25 C25 106.5(7) .
C22 N25 C26 127.4(8) .
C25 N25 C26 126.1(8) .
C33 O25 Si2 120.8(8) .
O22 C26 N25 107.4(7) .
O22 C26 C27 108.2(8) .
N25 C26 C27 114.1(9) .
O22 C26 H26 109.0 .
N25 C26 H26 109.0 .
C27 C26 H26 109.0 .
O23 C27 C26 111.0(10) .
O23 C27 C28 106.2(8) .
C26 C27 C28 103.5(9) .
O23 C27 H27 111.9 .
C26 C27 H27 111.9 .
C28 C27 H27 111.9 .
O24 C28 C32 111.7(10) .
O24 C28 C27 101.6(9) .
C32 C28 C27 104.8(10) .
O24 C28 H28 112.6 .
C32 C28 H28 112.6 .
C27 C28 H28 112.6 .
O23 C29 C31 112.2(12) .
O23 C29 O24 104.5(9) .
C31 C29 O24 114.9(12) .
O23 C29 C30 104.2(12) .
C31 C29 C30 112.8(12) .
O24 C29 C30 107.3(11) .
C29 C30 H30A 109.5 .
C29 C30 H30B 109.5 .
H30A C30 H30B 109.5 .
C29 C30 H30C 109.5 .
H30A C30 H30C 109.5 .
H30B C30 H30C 109.5 .
C29 C31 H31A 109.5 .
C29 C31 H31B 109.5 .
H31A C31 H31B 109.5 .
C29 C31 H31C 109.5 .
H31A C31 H31C 109.5 .
H31B C31 H31C 109.5 .
O22 C32 C33 109.8(9) .
O22 C32 C28 108.1(9) .
C33 C32 C28 114.1(10) .
O22 C32 H32 108.2 .
C33 C32 H32 108.2 .
C28 C32 H32 108.2 .
O25 C33 C32 111.5(10) .
O25 C33 H33A 109.3 .
C32 C33 H33A 109.3 .
O25 C33 H33B 109.3 .
C32 C33 H33B 109.3 .
H33A C33 H33B 108.0 .
O25 Si2 C36 111.7(10) .
O25 Si2 C35 109.1(8) .
C36 Si2 C35 114.3(11) .
O25 Si2 C34 109.9(8) .
C36 Si2 C34 109.8(12) .
C35 Si2 C34 101.5(9) .
Si2 C34 H34A 109.5 .
Si2 C34 H34B 109.5 .
H34A C34 H34B 109.5 .
Si2 C34 H34C 109.5 .
H34A C34 H34C 109.5 .
H34B C34 H34C 109.5 .
Si2 C35 H35A 109.5 .
Si2 C35 H35B 109.5 .
H35A C35 H35B 109.5 .
Si2 C35 H35C 109.5 .
H35A C35 H35C 109.5 .
H35B C35 H35C 109.5 .
C37 C36 C39 111.0(19) .
C37 C36 C38 101.4(17) .
C39 C36 C38 109.9(17) .
C37 C36 Si2 115.2(18) .
C39 C36 Si2 106.0(15) .
C38 C36 Si2 113.3(16) .
C36 C37 H37A 109.5 .
C36 C37 H37B 109.5 .
H37A C37 H37B 109.5 .
C36 C37 H37C 109.5 .
H37A C37 H37C 109.5 .
H37B C37 H37C 109.5 .
C36 C38 H38A 109.5 .
C36 C38 H38B 109.5 .
H38A C38 H38B 109.5 .
C36 C38 H38C 109.5 .
H38A C38 H38C 109.5 .
H38B C38 H38C 109.5 .
C36 C39 H39A 109.5 .
C36 C39 H39B 109.5 .
H39A C39 H39B 109.5 .
C36 C39 H39C 109.5 .
H39A C39 H39C 109.5 .
H39B C39 H39C 109.5 .
O45 Si3 C56 109.2(7) .
O45 Si3 C54 111.6(8) .
C56 Si3 C54 110.7(10) .
O45 Si3 C55 107.1(7) .
C56 Si3 C55 115.5(10) .
C54 Si3 C55 102.6(10) .
N42 C41 N43 120.7(8) .
N42 C41 N41 116.2(8) .
N43 C41 N41 123.1(7) .
C44 N41 C41 123.5(7) .
C44 N41 H41 118.2 .
C41 N41 H41 118.2 .
C44 O41 Ba1 131.7(5) .
N43 C42 N45 128.5(8) .
N43 C42 C43 128.5(8) .
N45 C42 C43 102.9(8) .
C41 N42 H42A 120.0 .
C41 N42 H42B 120.0 .
H42A N42 H42B 120.0 .
C46 O42 C52 109.7(7) .
N44 C43 C44 129.9(9) .
N44 C43 C42 112.4(8) .
C44 C43 C42 117.5(8) .
C42 N43 C41 113.2(7) .
C47 O43 C49 106.0(8) .
O41 C44 N41 117.6(8) .
O41 C44 C43 128.4(8) .
N41 C44 C43 114.0(8) .
C45 N44 C43 103.8(8) .
C49 O44 C48 107.9(8) .
N44 C45 N45 114.0(9) .
N44 C45 H45 123.0 .
N45 C45 H45 123.0 .
C45 N45 C42 106.9(8) .
C45 N45 C46 129.5(8) .
C42 N45 C46 123.6(8) .
C53 O45 Si3 130.0(8) .
O42 C46 N45 108.0(7) .
O42 C46 C47 108.9(9) .
N45 C46 C47 117.4(8) .
O42 C46 H46 107.4 .
N45 C46 H46 107.4 .
C47 C46 H46 107.4 .
O43 C47 C46 112.6(10) .
O43 C47 C48 106.5(8) .
C46 C47 C48 104.8(9) .
O43 C47 H47 110.9 .
C46 C47 H47 110.9 .
C48 C47 H47 110.9 .
O44 C48 C52 109.9(9) .
O44 C48 C47 102.1(8) .
C52 C48 C47 106.3(9) .
O44 C48 H48 112.6 .
C52 C48 H48 112.6 .
C47 C48 H48 112.6 .
O44 C49 O43 108.7(9) .
O44 C49 C51 114.6(13) .
O43 C49 C51 107.6(12) .
O44 C49 C50 115.2(11) .
O43 C49 C50 102.7(11) .
C51 C49 C50 107.2(13) .
C49 C50 H50A 109.5 .
C49 C50 H50B 109.5 .
H50A C50 H50B 109.5 .
C49 C50 H50C 109.5 .
H50A C50 H50C 109.5 .
H50B C50 H50C 109.5 .
C49 C51 H51A 109.5 .
C49 C51 H51B 109.5 .
H51A C51 H51B 109.5 .
C49 C51 H51C 109.5 .
H51A C51 H51C 109.5 .
H51B C51 H51C 109.5 .
O42 C52 C53 105.2(8) .
O42 C52 C48 107.3(8) .
C53 C52 C48 113.0(9) .
O42 C52 H52 110.4 .
C53 C52 H52 110.4 .
C48 C52 H52 110.4 .
O45 C53 C52 113.9(9) .
O45 C53 H53A 108.8 .
C52 C53 H53A 108.8 .
O45 C53 H53B 108.8 .
C52 C53 H53B 108.8 .
H53A C53 H53B 107.7 .
Si3 C54 H54A 109.5 .
Si3 C54 H54B 109.5 .
H54A C54 H54B 109.5 .
Si3 C54 H54C 109.5 .
H54A C54 H54C 109.5 .
H54B C54 H54C 109.5 .
Si3 C55 H55A 109.5 .
Si3 C55 H55B 109.5 .
H55A C55 H55B 109.5 .
Si3 C55 H55C 109.5 .
H55A C55 H55C 109.5 .
H55B C55 H55C 109.5 .
C57 C56 C59 106.2(16) .
C57 C56 C58 105.7(15) .
C59 C56 C58 99.5(14) .
C57 C56 Si3 112.4(15) .
C59 C56 Si3 118.4(14) .
C58 C56 Si3 113.3(12) .
C56 C57 H57A 109.5 .
C56 C57 H57B 109.5 .
H57A C57 H57B 109.5 .
C56 C57 H57C 109.5 .
H57A C57 H57C 109.5 .
H57B C57 H57C 109.5 .
C56 C58 H58A 109.5 .
C56 C58 H58B 109.5 .
H58A C58 H58B 109.5 .
C56 C58 H58C 109.5 .
H58A C58 H58C 109.5 .
H58B C58 H58C 109.5 .
C56 C59 H59A 109.5 .
C56 C59 H59B 109.5 .
H59A C59 H59B 109.5 .
C56 C59 H59C 109.5 .
H59A C59 H59C 109.5 .
H59B C59 H59C 109.5 .
N62 C61 N63 118.6(8) .
N62 C61 N61 121.2(8) .
N63 C61 N61 120.2(9) .
C61 N61 C64 127.6(8) .
C61 N61 H61 116.2 .
C64 N61 H61 116.2 .
C64 O61 Ba1 128.7(5) .
N63 C62 C63 129.7(9) .
N63 C62 N65 126.6(8) .
C63 C62 N65 103.7(8) .
C61 N62 H62A 120.0 .
C61 N62 H62B 120.0 .
H62A N62 H62B 120.0 .
C66 O62 C72 110.4(8) .
C62 C63 C64 118.4(8) .
C62 C63 N64 114.3(8) .
C64 C63 N64 127.2(7) .
C62 N63 C61 113.8(8) .
C69 O63 C67 101.6(11) .
O61 C64 N61 121.0(8) .
O61 C64 C63 128.8(8) .
N61 C64 C63 110.2(7) .
C65 N64 C63 99.6(8) .
C68 O64 C69 104.8(10) .
N64 C65 N65 117.0(9) .
N64 C65 H65 121.5 .
N65 C65 H65 121.5 .
C65 N65 C66 128.4(8) .
C65 N65 C62 105.4(7) .
C66 N65 C62 126.0(8) .
C73 O65 Si4 115.4(9) .
C73 O65 Si4A 135.8(9) .
Si4 O65 Si4A 35.6(4) .
O62 C66 N65 110.1(8) .
O62 C66 C67 107.6(8) .
N65 C66 C67 116.9(9) .
O62 C66 H66 107.3 .
N65 C66 H66 107.3 .
C67 C66 H66 107.3 .
C68 C67 O63 107.0(9) .
C68 C67 C66 103.5(10) .
O63 C67 C66 110.2(10) .
C68 C67 H67 111.9 .
O63 C67 H67 111.9 .
C66 C67 H67 111.9 .
O64 C68 C67 107.2(10) .
O64 C68 C72 110.4(11) .
C67 C68 C72 106.6(10) .
O64 C68 H68 110.9 .
C67 C68 H68 110.9 .
C72 C68 H68 110.9 .
O64 C69 O63 111.8(11) .
O64 C69 C70 109.6(15) .
O63 C69 C70 109.8(14) .
O64 C69 C71 114.1(14) .
O63 C69 C71 100.3(14) .
C70 C69 C71 111.0(14) .
C69 C70 H70A 109.5 .
C69 C70 H70B 109.5 .
H70A C70 H70B 109.5 .
C69 C70 H70C 109.5 .
H70A C70 H70C 109.5 .
H70B C70 H70C 109.5 .
C69 C71 H71A 109.5 .
C69 C71 H71B 109.5 .
H71A C71 H71B 109.5 .
C69 C71 H71C 109.5 .
H71A C71 H71C 109.5 .
H71B C71 H71C 109.5 .
O62 C72 C73 108.8(11) .
O62 C72 C68 105.3(10) .
C73 C72 C68 116.0(12) .
O62 C72 H72 108.9 .
C73 C72 H72 108.9 .
C68 C72 H72 108.9 .
O65 C73 C72 113.7(13) .
O65 C73 H73A 108.8 .
C72 C73 H73A 108.8 .
O65 C73 H73B 108.8 .
C72 C73 H73B 108.8 .
H73A C73 H73B 107.7 .
O65 Si4 C76 109.7(9) .
O65 Si4 C75 118.9(14) .
C76 Si4 C75 97.4(16) .
O65 Si4 C74 107.3(10) .
C76 Si4 C74 116.2(12) .
C75 Si4 C74 107.5(13) .
Si4 C74 H74A 109.5 .
Si4 C74 H74B 109.5 .
H74A C74 H74B 109.5 .
Si4 C74 H74C 109.5 .
H74A C74 H74C 109.5 .
H74B C74 H74C 109.5 .
Si4 C75 H75A 109.5 .
Si4 C75 H75B 109.5 .
H75A C75 H75B 109.5 .
Si4 C75 H75C 109.5 .
H75A C75 H75C 109.5 .
H75B C75 H75C 109.5 .
C77 C76 C78 114.4(17) .
C77 C76 Si4 121.2(16) .
C78 C76 Si4 114.3(15) .
C77 C76 C79 103.8(17) .
C78 C76 C79 92.7(16) .
Si4 C76 C79 104.7(14) .
C76 C77 H77A 109.5 .
C76 C77 H77B 109.5 .
H77A C77 H77B 109.5 .
C76 C77 H77C 109.5 .
H77A C77 H77C 109.5 .
H77B C77 H77C 109.5 .
C76 C78 H78A 109.5 .
C76 C78 H78B 109.5 .
H78A C78 H78B 109.5 .
C76 C78 H78C 109.5 .
H78A C78 H78C 109.5 .
H78B C78 H78C 109.5 .
C76 C79 H79A 109.5 .
C76 C79 H79B 109.5 .
H79A C79 H79B 109.5 .
C76 C79 H79C 109.5 .
H79A C79 H79C 109.5 .
H79B C79 H79C 109.5 .
C75A Si4A O65 111.3(15) .
Si4A C75A H75D 109.5 .
Si4A C75A H75E 109.5 .
H75D C75A H75E 109.5 .
Si4A C75A H75F 109.5 .
H75D C75A H75F 109.5 .
H75E C75A H75F 109.5 .
H77D C77A H77E 109.5 .
H77D C77A H77F 109.5 .
H77E C77A H77F 109.5 .
H78D C78A H78E 109.5 .
H78D C78A H78F 109.5 .
H78E C78A H78F 109.5 .
H79D C79A H79E 109.5 .
H79D C79A H79F 109.5 .
H79E C79A H79F 109.5 .
O85 Si5 C96 110.0(6) .
O85 Si5 C95 103.3(7) .
C96 Si5 C95 114.9(8) .
O85 Si5 C94 108.4(7) .
C96 Si5 C94 109.1(8) .
C95 Si5 C94 110.8(8) .
N83 C81 N82 120.8(8) .
N83 C81 N81 121.2(8) .
N82 C81 N81 118.0(7) .
C84 N81 C81 127.1(7) .
C84 N81 H81 116.5 .
C81 N81 H81 116.5 .
C84 O81 Ba1 128.1(5) .
C83 C82 N83 130.6(8) .
C83 C82 N85 102.7(8) .
N83 C82 N85 126.7(8) .
C81 N82 H82A 120.0 .
C81 N82 H82B 120.0 .
H82A N82 H82B 120.0 .
C92 O82 C86 110.9(8) .
C82 C83 N84 113.8(8) .
C82 C83 C84 117.4(8) .
N84 C83 C84 128.7(8) .
C81 N83 C82 113.2(8) .
C89 O83 C87 108.4(8) .
O81 C84 N81 122.3(8) .
O81 C84 C83 127.2(8) .
N81 C84 C83 110.5(8) .
C85 N84 C83 104.0(8) .
C88 O84 C89 108.9(7) .
N84 C85 N85 110.0(8) .
N84 C85 H85 125.0 .
N85 C85 H85 125.0 .
C85 N85 C82 109.4(8) .
C85 N85 C86 121.2(8) .
C82 N85 C86 129.1(8) .
C93 O85 Si5 126.3(8) .
O82 C86 C87 107.9(9) .
O82 C86 N85 107.5(8) .
C87 C86 N85 111.3(7) .
O82 C86 H86 110.0 .
C87 C86 H86 110.0 .
N85 C86 H86 110.0 .
O83 C87 C86 105.3(8) .
O83 C87 C88 103.4(7) .
C86 C87 C88 106.2(8) .
O83 C87 H87 113.7 .
C86 C87 H87 113.7 .
C88 C87 H87 113.7 .
O84 C88 C87 105.5(8) .
O84 C88 C92 111.0(8) .
C87 C88 C92 105.6(9) .
O84 C88 H88 111.5 .
C87 C88 H88 111.5 .
C92 C88 H88 111.5 .
O83 C89 O84 103.3(8) .
O83 C89 C91 111.1(10) .
O84 C89 C91 110.6(9) .
O83 C89 C90 111.4(9) .
O84 C89 C90 109.4(9) .
C91 C89 C90 110.9(10) .
C89 C90 H90A 109.5 .
C89 C90 H90B 109.5 .
H90A C90 H90B 109.5 .
C89 C90 H90C 109.5 .
H90A C90 H90C 109.5 .
H90B C90 H90C 109.5 .
C89 C91 H91A 109.5 .
C89 C91 H91B 109.5 .
H91A C91 H91B 109.5 .
C89 C91 H91C 109.5 .
H91A C91 H91C 109.5 .
H91B C91 H91C 109.5 .
O82 C92 C88 105.7(8) .
O82 C92 C93 113.0(9) .
C88 C92 C93 115.1(9) .
O82 C92 H92 107.6 .
C88 C92 H92 107.6 .
C93 C92 H92 107.6 .
O85 C93 C92 109.8(9) .
O85 C93 H93A 109.7 .
C92 C93 H93A 109.7 .
O85 C93 H93B 109.7 .
C92 C93 H93B 109.7 .
H93A C93 H93B 108.2 .
Si5 C94 H94A 109.5 .
Si5 C94 H94B 109.5 .
H94A C94 H94B 109.5 .
Si5 C94 H94C 109.5 .
H94A C94 H94C 109.5 .
H94B C94 H94C 109.5 .
Si5 C95 H95A 109.5 .
Si5 C95 H95B 109.5 .
H95A C95 H95B 109.5 .
Si5 C95 H95C 109.5 .
H95A C95 H95C 109.5 .
H95B C95 H95C 109.5 .
C99 C96 C97 103.1(15) .
C99 C96 C98 108.1(15) .
C97 C96 C98 105.3(13) .
C99 C96 Si5 113.0(13) .
C97 C96 Si5 115.0(11) .
C98 C96 Si5 111.6(11) .
C96 C97 H97A 109.5 .
C96 C97 H97B 109.5 .
H97A C97 H97B 109.5 .
C96 C97 H97C 109.5 .
H97A C97 H97C 109.5 .
H97B C97 H97C 109.5 .
C96 C98 H98A 109.5 .
C96 C98 H98B 109.5 .
H98A C98 H98B 109.5 .
C96 C98 H98C 109.5 .
H98A C98 H98C 109.5 .
H98B C98 H98C 109.5 .
C96 C99 H99A 109.5 .
C96 C99 H99B 109.5 .
H99A C99 H99B 109.5 .
C96 C99 H99C 109.5 .
H99A C99 H99C 109.5 .
H99B C99 H99C 109.5 .
N103 C101 N102 120.9(9) .
N103 C101 N101 122.0(9) .
N102 C101 N101 117.1(9) .
C104 N101 C101 123.5(8) .
C104 N101 H101 118.3 .
C101 N101 H101 118.3 .
C104 O101 Ba1 129.3(5) .
C103 C102 N103 128.4(9) .
C103 C102 N105 103.8(8) .
N103 C102 N105 127.8(8) .
C101 N102 H10D 120.0 .
C101 N102 H10E 120.0 .
H10D N102 H10E 120.0 .
C112 O102 C106 108.6(15) .
C102 C103 C104 119.8(8) .
C102 C103 N104 111.0(8) .
C104 C103 N104 129.2(8) .
C101 N103 C102 113.9(8) .
C109 O103 C107 108.2(8) .
O101 C104 N101 118.4(8) .
O101 C104 C103 129.2(8) .
N101 C104 C103 112.4(7) .
C105 N104 C103 102.3(8) .
C109 O104 C108 115.1(9) .
N104 C105 N105 116.0(9) .
N104 C105 H105 122.0 .
N105 C105 H105 122.0 .
C105 N105 C102 106.8(8) .
C105 N105 C106 123.1(9) .
C102 N105 C106 129.0(9) .
O102 C106 N105 111.4(9) .
O102 C106 C107 111.7(11) .
N105 C106 C107 113.3(9) .
O102 C106 H106 106.7 .
N105 C106 H106 106.7 .
C107 C106 H106 106.7 .
O103 C107 C106 107.7(9) .
O103 C107 C108 106.0(7) .
C106 C107 C108 97.4(11) .
O103 C107 H107 114.7 .
C106 C107 H107 114.7 .
C108 C107 H107 114.7 .
O104 C108 C112 118.4(14) .
O104 C108 C107 96.0(11) .
C112 C108 C107 99.6(11) .
O104 C108 H108 113.5 .
C112 C108 H108 113.5 .
C107 C108 H108 113.5 .
O103 C109 O104 104.6(10) .
O103 C109 C111 111.1(11) .
O104 C109 C111 111.3(13) .
O103 C109 C110 110.4(12) .
O104 C109 C110 109.2(13) .
C111 C109 C110 110.0(13) .
C109 C110 H11D 109.5 .
C109 C110 H11E 109.5 .
H11D C110 H11E 109.5 .
C109 C110 H11F 109.5 .
H11D C110 H11F 109.5 .
H11E C110 H11F 109.5 .
C109 C111 H11G 109.5 .
C109 C111 H11H 109.5 .
H11G C111 H11H 109.5 .
C109 C111 H11I 109.5 .
H11G C111 H11I 109.5 .
H11H C111 H11I 109.5 .
O102 C112 C108 116.5(16) .
O102 C112 C113 100.9(17) .
C108 C112 C113 106.1(17) .
O102 C112 H112 110.9 .
C108 C112 H112 110.9 .
C113 C112 H112 110.9 .
O105 C113 C112 97(2) .
O105 C113 H11J 112.3 .
C112 C113 H11J 112.3 .
O105 C113 H11K 112.3 .
C112 C113 H11K 112.3 .
H11J C113 H11K 109.9 .
C113 O105 Si6 105.8(19) .
C115 Si6 O105 96.2(13) .
C115 Si6 C114 131.0(19) .
O105 Si6 C114 108.1(17) .
C115 Si6 C116 89.5(9) .
O105 Si6 C116 122.9(16) .
C114 Si6 C116 110.0(16) .
Si6 C114 H11L 109.5 .
Si6 C114 H11M 109.5 .
H11L C114 H11M 109.5 .
Si6 C114 H11N 109.5 .
H11L C114 H11N 109.5 .
H11M C114 H11N 109.5 .
Si6 C115 H11O 109.5 .
Si6 C115 H11P 109.5 .
H11O C115 H11P 109.5 .
Si6 C115 H11Q 109.5 .
H11O C115 H11Q 109.5 .
H11P C115 H11Q 109.5 .
C119 C116 C117 120(2) .
C119 C116 C118 112(2) .
C117 C116 C118 107.6(19) .
C119 C116 Si6 110(2) .
C117 C116 Si6 104.5(16) .
C118 C116 Si6 101.0(15) .
C116 C117 H11R 109.5 .
C116 C117 H11S 109.5 .
H11R C117 H11S 109.5 .
C116 C117 H11T 109.5 .
H11R C117 H11T 109.5 .
H11S C117 H11T 109.5 .
C116 C118 H11U 109.5 .
C116 C118 H11V 109.5 .
H11U C118 H11V 109.5 .
C116 C118 H11W 109.5 .
H11U C118 H11W 109.5 .
H11V C118 H11W 109.5 .
C116 C119 H11$ 109.5 .
C116 C119 H11 109.5 .
H11$ C119 H11 109.5 .
C116 C119 H117 109.5 .
H11$ C119 H117 109.5 .
H11 C119 H117 109.5 .
O10E Si6A C11F 116.9(13) .
O10E Si6A C11E 110.0(14) .
C11F Si6A C11E 108.4(14) .
O10E Si6A C11D 102.2(13) .
C11F Si6A C11D 108.9(14) .
C11E Si6A C11D 110.1(15) .
Si6A C11D H11$ 109.5 .
Si6A C11D H11 109.5 .
H11$ C11D H11 109.5 .
Si6A C11D H117 109.5 .
H11$ C11D H117 109.5 .
H11 C11D H117 109.5 .
Si6A C11E H11$ 109.5 .
Si6A C11E H11 109.5 .
H11$ C11E H11 109.5 .
Si6A C11E H117 109.5 .
H11$ C11E H117 109.5 .
H11 C11E H117 109.5 .
C11I C11F C11H 109(2) .
C11I C11F C11G 105.3(19) .
C11H C11F C11G 105.5(18) .
C11I C11F Si6A 113.4(19) .
C11H C11F Si6A 114.8(18) .
C11G C11F Si6A 108.4(17) .
C11F C11G H11$ 109.5 .
C11F C11G H11 109.5 .
H11$ C11G H11 109.5 .
C11F C11G H117 109.5 .
H11$ C11G H117 109.5 .
H11 C11G H117 109.5 .
C11F C11H H11$ 109.5 .
C11F C11H H11 109.5 .
H11$ C11H H11 109.5 .
C11F C11H H117 109.5 .
H11$ C11H H117 109.5 .
H11 C11H H117 109.5 .
C11F C11I H11$ 109.5 .
C11F C11I H11 109.5 .
H11$ C11I H11 109.5 .
C11F C11I H117 109.5 .
H11$ C11I H117 109.5 .
H11 C11I H117 109.5 .
N123 C121 N122 119.5(8) .
N123 C121 N121 123.3(8) .
N122 C121 N121 117.1(7) .
C124 N121 C121 124.4(7) .
C124 N121 H121 117.8 .
C121 N121 H121 117.8 .
C124 O121 Ba1 127.5(6) .
N123 C122 N125 127.9(9) .
N123 C122 C123 127.6(8) .
N125 C122 C123 104.3(8) .
C121 N122 H12A 120.0 .
C121 N122 H12B 120.0 .
H12A N122 H12B 120.0 .
C132 O122 C126 110.7(10) .
N124 C123 C122 112.7(8) .
N124 C123 C124 127.7(9) .
C122 C123 C124 119.7(8) .
C121 N123 C122 113.1(8) .
C129 O123 C127 107.3(9) .
O121 C124 N121 119.7(8) .
O121 C124 C123 128.5(9) .
N121 C124 C123 111.8(8) .
C125 N124 C123 101.7(9) .
C128 O124 C129 110.0(9) .
N124 C125 N125 116.4(9) .
N124 C125 H125 121.8 .
N125 C125 H125 121.8 .
C125 N125 C122 104.7(8) .
C125 N125 C126 123.1(9) .
C122 N125 C126 131.2(9) .
O122 C126 N125 110.5(9) .
O122 C126 C127 104.0(9) .
N125 C126 C127 112.5(9) .
O122 C126 H126 109.9 .
N125 C126 H126 109.9 .
C127 C126 H126 109.9 .
O123 C127 C126 109.4(9) .
O123 C127 C128 101.4(9) .
C126 C127 C128 107.3(11) .
O123 C127 H127 112.7 .
C126 C127 H127 112.7 .
C128 C127 H127 112.7 .
O124 C128 C132 109.5(10) .
O124 C128 C127 107.0(11) .
C132 C128 C127 101.9(11) .
O124 C128 H128 112.6 .
C132 C128 H128 112.6 .
C127 C128 H128 112.6 .
O124 C129 O123 104.3(11) .
O124 C129 C131 111.0(15) .
O123 C129 C131 106.4(12) .
O124 C129 C130 114.7(12) .
O123 C129 C130 108.9(14) .
C131 C129 C130 111.0(14) .
C129 C130 H13C 109.5 .
C129 C130 H13D 109.5 .
H13C C130 H13D 109.5 .
C129 C130 H13E 109.5 .
H13C C130 H13E 109.5 .
H13D C130 H13E 109.5 .
C129 C131 H13F 109.5 .
C129 C131 H13G 109.5 .
H13F C131 H13G 109.5 .
C129 C131 H13H 109.5 .
H13F C131 H13H 109.5 .
H13G C131 H13H 109.5 .
O122 C132 C13C 110(2) .
O122 C132 C128 109.6(11) .
C13C C132 C128 126.6(19) .
O122 C132 C133 100.9(11) .
C13C C132 C133 31.3(15) .
C128 C132 C133 107.0(12) .
O122 C132 H132 112.8 .
C13C C132 H132 81.9 .
C128 C132 H132 112.8 .
C133 C132 H132 112.8 .
O125 C133 C132 102.1(14) .
O125 C133 H13I 111.3 .
C132 C133 H13I 111.3 .
O125 C133 H13J 111.3 .
C132 C133 H13J 111.3 .
H13I C133 H13J 109.2 .
C133 O125 Si7 119.9(12) .
O125 Si7 C136 112.1(8) .
O125 Si7 C134 102.8(9) .
C136 Si7 C134 106.0(10) .
O125 Si7 C135 105.7(10) .
C136 Si7 C135 112.4(12) .
C134 Si7 C135 117.6(12) .
Si7 C134 H13K 109.5 .
Si7 C134 H13L 109.5 .
H13K C134 H13L 109.5 .
Si7 C134 H13M 109.5 .
H13K C134 H13M 109.5 .
H13L C134 H13M 109.5 .
Si7 C135 H13N 109.5 .
Si7 C135 H13O 109.5 .
H13N C135 H13O 109.5 .
Si7 C135 H13P 109.5 .
H13N C135 H13P 109.5 .
H13O C135 H13P 109.5 .
C137 C136 C138 104.9(13) .
C137 C136 C139 98.3(13) .
C138 C136 C139 100.5(13) .
C137 C136 Si7 121.5(13) .
C138 C136 Si7 116.3(12) .
C139 C136 Si7 112.0(12) .
C136 C137 H13Q 109.5 .
C136 C137 H13R 109.5 .
H13Q C137 H13R 109.5 .
C136 C137 H13S 109.5 .
H13Q C137 H13S 109.5 .
H13R C137 H13S 109.5 .
C136 C138 H13T 109.5 .
C136 C138 H13U 109.5 .
H13T C138 H13U 109.5 .
C136 C138 H13V 109.5 .
H13T C138 H13V 109.5 .
H13U C138 H13V 109.5 .
C136 C139 H13W 109.5 .
C136 C139 H13$ 109.5 .
H13W C139 H13$ 109.5 .
C136 C139 H13 109.5 .
H13W C139 H13 109.5 .
H13$ C139 H13 109.5 .
O12E C13C C132 116(2) .
O12E C13C H13$ 108.2 .
C132 C13C H13$ 108.2 .
O12E C13C H13 108.2 .
C132 C13C H13 108.2 .
H13$ C13C H13 107.3 .
C13C O12E Si7A 124(2) .
O12E Si7A C13F 102(2) .
O12E Si7A C13D 113.9(18) .
C13F Si7A C13D 111.6(17) .
O12E Si7A C13E 110.0(18) .
C13F Si7A C13E 104.9(16) .
C13D Si7A C13E 113.5(18) .
Si7A C13D H13$ 109.5 .
Si7A C13D H13 109.5 .
H13$ C13D H13 109.5 .
Si7A C13D H137 109.5 .
H13$ C13D H137 109.5 .
H13 C13D H137 109.5 .
Si7A C13E H13$ 109.5 .
Si7A C13E H13 109.5 .
H13$ C13E H13 109.5 .
Si7A C13E H137 109.5 .
H13$ C13E H137 109.5 .
H13 C13E H137 109.5 .
C13G C13F C13H 101(2) .
C13G C13F C13I 100.8(19) .
C13H C13F C13I 100(2) .
C13G C13F Si7A 118(2) .
C13H C13F Si7A 115(2) .
C13I C13F Si7A 119(2) .
C13F C13G H13$ 109.5 .
C13F C13G H13 109.5 .
H13$ C13G H13 109.5 .
C13F C13G H137 109.5 .
H13$ C13G H137 109.5 .
H13 C13G H137 109.5 .
C13F C13H H13$ 109.5 .
C13F C13H H13 109.5 .
H13$ C13H H13 109.5 .
C13F C13H H137 109.5 .
H13$ C13H H137 109.5 .
H13 C13H H137 109.5 .
C13F C13I H13$ 109.5 .
C13F C13I H13 109.5 .
H13$ C13I H13 109.5 .
C13F C13I H137 109.5 .
H13$ C13I H137 109.5 .
H13 C13I H137 109.5 .
O145 Si8 C156 112.9(6) .
O145 Si8 C154 109.4(6) .
C156 Si8 C154 109.5(7) .
O145 Si8 C155 107.8(6) .
C156 Si8 C155 106.4(7) .
C154 Si8 C155 110.8(7) .
N142 C141 N143 120.0(9) .
N142 C141 N141 118.8(9) .
N143 C141 N141 121.2(9) .
C144 N141 C141 125.2(8) .
C144 N141 H141 117.4 .
C141 N141 H141 117.4 .
C144 O141 Ba1 128.5(5) .
N143 C142 C143 127.3(8) .
N143 C142 N145 127.0(9) .
C143 C142 N145 105.6(8) .
C141 N142 H14D 120.0 .
C141 N142 H14E 120.0 .
H14D N142 H14E 120.0 .
C152 O142 C146 111.5(8) .
N144 C143 C144 130.7(7) .
N144 C143 C142 110.6(8) .
C144 C143 C142 118.6(8) .
C141 N143 C142 114.2(8) .
C147 O143 C149 106.1(8) .
O141 C144 N141 119.9(7) .
O141 C144 C143 126.6(8) .
N141 C144 C143 113.5(7) .
C145 N144 C143 105.4(7) .
C148 O144 C149 110.7(8) .
N144 C145 N145 113.2(8) .
N144 C145 H145 123.4 .
N145 C145 H145 123.4 .
C142 N145 C145 105.1(7) .
C142 N145 C146 133.5(9) .
C145 N145 C146 121.2(8) .
C153 O145 Si8 126.1(10) .
O142 C146 N145 110.8(8) .
O142 C146 C147 104.7(8) .
N145 C146 C147 113.5(8) .
O142 C146 H146 109.2 .
N145 C146 H146 109.2 .
C147 C146 H146 109.2 .
O143 C147 C148 102.6(7) .
O143 C147 C146 107.8(9) .
C148 C147 C146 103.9(9) .
O143 C147 H147 113.8 .
C148 C147 H147 113.8 .
C146 C147 H147 113.8 .
O144 C148 C152 113.2(11) .
O144 C148 C147 104.3(9) .
C152 C148 C147 102.9(10) .
O144 C148 H148 111.9 .
C152 C148 H148 111.9 .
C147 C148 H148 111.9 .
O144 C149 O143 102.6(8) .
O144 C149 C150 114.0(12) .
O143 C149 C150 110.7(10) .
O144 C149 C151 107.4(10) .
O143 C149 C151 107.7(11) .
C150 C149 C151 113.6(11) .
C149 C150 H15D 109.5 .
C149 C150 H15E 109.5 .
H15D C150 H15E 109.5 .
C149 C150 H15F 109.5 .
H15D C150 H15F 109.5 .
H15E C150 H15F 109.5 .
C149 C151 H15G 109.5 .
C149 C151 H15H 109.5 .
H15G C151 H15H 109.5 .
C149 C151 H15I 109.5 .
H15G C151 H15I 109.5 .
H15H C151 H15I 109.5 .
O142 C152 C148 110.6(9) .
O142 C152 C153 111.0(11) .
C148 C152 C153 116.8(11) .
O142 C152 H152 105.9 .
C148 C152 H152 105.9 .
C153 C152 H152 105.9 .
O145 C153 C152 112.2(13) .
O145 C153 H15J 109.2 .
C152 C153 H15J 109.2 .
O145 C153 H15K 109.2 .
C152 C153 H15K 109.2 .
H15J C153 H15K 107.9 .
Si8 C154 H15L 109.5 .
Si8 C154 H15M 109.5 .
H15L C154 H15M 109.5 .
Si8 C154 H15N 109.5 .
H15L C154 H15N 109.5 .
H15M C154 H15N 109.5 .
Si8 C155 H15O 109.5 .
Si8 C155 H15P 109.5 .
H15O C155 H15P 109.5 .
Si8 C155 H15Q 109.5 .
H15O C155 H15Q 109.5 .
H15P C155 H15Q 109.5 .
C158 C156 C159 112.1(12) .
C158 C156 C157 107.0(12) .
C159 C156 C157 107.9(11) .
C158 C156 Si8 111.7(10) .
C159 C156 Si8 108.7(9) .
C157 C156 Si8 109.2(10) .
C156 C157 H15R 109.5 .
C156 C157 H15S 109.5 .
H15R C157 H15S 109.5 .
C156 C157 H15T 109.5 .
H15R C157 H15T 109.5 .
H15S C157 H15T 109.5 .
C156 C158 H15U 109.5 .
C156 C158 H15V 109.5 .
H15U C158 H15V 109.5 .
C156 C158 H15W 109.5 .
H15U C158 H15W 109.5 .
H15V C158 H15W 109.5 .
C156 C159 H15$ 109.5 .
C156 C159 H15 109.5 .
H15$ C159 H15 109.5 .
C156 C159 H157 109.5 .
H15$ C159 H157 109.5 .
H15 C159 H157 109.5 .
O201 Ba2 O161 115.33(18) .
O201 Ba2 O181 72.65(16) .
O161 Ba2 O181 73.07(16) .
O201 Ba2 O281 89.09(13) .
O161 Ba2 O281 128.89(12) .
O181 Ba2 O281 156.90(12) .
O201 Ba2 O221 73.38(17) .
O161 Ba2 O221 72.50(17) .
O181 Ba2 O221 113.30(17) .
O281 Ba2 O221 73.12(13) .
O201 Ba2 O261 72.54(13) .
O161 Ba2 O261 156.71(12) .
O181 Ba2 O261 89.83(12) .
O281 Ba2 O261 70.85(17) .
O221 Ba2 O261 129.99(12) .
O201 Ba2 O241 128.21(12) .
O161 Ba2 O241 88.92(12) .
O181 Ba2 O241 72.26(13) .
O281 Ba2 O241 111.02(19) .
O221 Ba2 O241 157.01(12) .
O261 Ba2 O241 70.51(17) .
O201 Ba2 O301 157.13(12) .
O161 Ba2 O301 72.68(12) .
O181 Ba2 O301 129.50(12) .
O281 Ba2 O301 70.72(18) .
O221 Ba2 O301 90.07(13) .
O261 Ba2 O301 109.01(18) .
O241 Ba2 O301 71.12(18) .
O201 Ba2 O1A 58.48(16) .
O161 Ba2 O1A 56.85(16) .
O181 Ba2 O1A 55.97(15) .
O281 Ba2 O1A 125.79(15) .
O221 Ba2 O1A 57.33(15) .
O261 Ba2 O1A 125.75(16) .
O241 Ba2 O1A 123.19(15) .
O301 Ba2 O1A 125.22(16) .
N162 C161 N163 121.7(8) .
N162 C161 N161 116.0(8) .
N163 C161 N161 122.3(8) .
C164 N161 C161 124.3(7) .
C164 N161 H161 117.8 .
C161 N161 H161 117.8 .
C164 O161 Ba2 132.8(5) .
N163 C162 N165 124.7(8) .
N163 C162 C163 127.5(8) .
N165 C162 C163 107.8(8) .
C161 N162 H16A 120.0 .
C161 N162 H16B 120.0 .
H16A N162 H16B 120.0 .
C166 O162 C172 112.6(7) .
C162 C163 C164 122.2(8) .
C162 C163 N164 109.3(7) .
C164 C163 N164 128.5(7) .
C162 N163 C161 112.5(7) .
C169 O163 C167 107.1(8) .
O161 C164 C163 130.1(8) .
O161 C164 N161 118.7(7) .
C163 C164 N161 110.9(7) .
C165 N164 C163 103.1(7) .
C168 O164 C169 108.3(8) .
N164 C165 N165 113.5(8) .
N164 C165 H165 123.2 .
N165 C165 H165 123.2 .
C162 N165 C165 106.3(7) .
C162 N165 C166 128.1(8) .
C165 N165 C166 125.2(7) .
C173 O165 Si9 121.0(7) .
C173 O165 Si9A 131.8(7) .
Si9 O165 Si9A 28.6(4) .
O162 C166 N165 110.4(7) .
O162 C166 C167 106.3(8) .
N165 C166 C167 113.2(8) .
O162 C166 H166 108.9 .
N165 C166 H166 108.9 .
C167 C166 H166 108.9 .
O163 C167 C168 104.7(7) .
O163 C167 C166 111.9(8) .
C168 C167 C166 104.5(8) .
O163 C167 H167 111.7 .
C168 C167 H167 111.7 .
C166 C167 H167 111.7 .
O164 C168 C172 114.0(9) .
O164 C168 C167 104.2(8) .
C172 C168 C167 107.1(8) .
O164 C168 H168 110.4 .
C172 C168 H168 110.4 .
C167 C168 H168 110.4 .
O164 C169 O163 106.4(9) .
O164 C169 C170 112.1(12) .
O163 C169 C170 111.6(11) .
O164 C169 C171 108.3(11) .
O163 C169 C171 107.1(12) .
C170 C169 C171 111.1(13) .
C169 C170 H17D 109.5 .
C169 C170 H17E 109.5 .
H17D C170 H17E 109.5 .
C169 C170 H17F 109.5 .
H17D C170 H17F 109.5 .
H17E C170 H17F 109.5 .
C169 C171 H17G 109.5 .
C169 C171 H17H 109.5 .
H17G C171 H17H 109.5 .
C169 C171 H17I 109.5 .
H17G C171 H17I 109.5 .
H17H C171 H17I 109.5 .
O162 C172 C168 107.2(8) .
O162 C172 C173 110.0(8) .
C168 C172 C173 115.4(9) .
O162 C172 H172 108.0 .
C168 C172 H172 108.0 .
C173 C172 H172 108.0 .
O165 C173 C172 111.9(9) .
O165 C173 H17J 109.2 .
C172 C173 H17J 109.2 .
O165 C173 H17K 109.2 .
C172 C173 H17K 109.2 .
H17J C173 H17K 107.9 .
O165 Si9 C174 109.9(8) .
O165 Si9 C176 107.3(8) .
C174 Si9 C176 116.9(9) .
O165 Si9 C175 105.2(10) .
C174 Si9 C175 102.5(11) .
C176 Si9 C175 114.4(11) .
Si9 C174 H17L 109.5 .
Si9 C174 H17M 109.5 .
H17L C174 H17M 109.5 .
Si9 C174 H17N 109.5 .
H17L C174 H17N 109.5 .
H17M C174 H17N 109.5 .
Si9 C175 H17O 109.5 .
Si9 C175 H17P 109.5 .
H17O C175 H17P 109.5 .
Si9 C175 H17Q 109.5 .
H17O C175 H17Q 109.5 .
H17P C175 H17Q 109.5 .
C177 C176 C179 109.4(17) .
C177 C176 C178 109.7(17) .
C179 C176 C178 106.1(16) .
C177 C176 Si9 111.9(15) .
C179 C176 Si9 112.2(14) .
C178 C176 Si9 107.4(14) .
C176 C177 H17R 109.5 .
C176 C177 H17S 109.5 .
H17R C177 H17S 109.5 .
C176 C177 H17T 109.5 .
H17R C177 H17T 109.5 .
H17S C177 H17T 109.5 .
C176 C178 H17U 109.5 .
C176 C178 H17V 109.5 .
H17U C178 H17V 109.5 .
C176 C178 H17W 109.5 .
H17U C178 H17W 109.5 .
H17V C178 H17W 109.5 .
C176 C179 H17$ 109.5 .
C176 C179 H17 109.5 .
H17$ C179 H17 109.5 .
C176 C179 H177 109.5 .
H17$ C179 H177 109.5 .
H17 C179 H177 109.5 .
O165 Si9A C17D 120.2(14) .
O165 Si9A C17F 101.7(9) .
C17D Si9A C17F 111.7(16) .
O165 Si9A C17E 106(2) .
C17D Si9A C17E 106(2) .
C17F Si9A C17E 110(2) .
Si9A C17D H17$ 109.5 .
Si9A C17D H17 109.5 .
H17$ C17D H17 109.5 .
Si9A C17D H177 109.5 .
H17$ C17D H177 109.5 .
H17 C17D H177 109.5 .
Si9A C17E H17$ 109.5 .
Si9A C17E H17 109.5 .
H17$ C17E H17 109.5 .
Si9A C17E H177 109.5 .
H17$ C17E H177 109.5 .
H17 C17E H177 109.5 .
C17G C17F C17I 105.4(18) .
C17G C17F C17H 107.2(19) .
C17I C17F C17H 106.2(18) .
C17G C17F Si9A 110.4(17) .
C17I C17F Si9A 116.2(16) .
C17H C17F Si9A 110.9(16) .
C17F C17G H17$ 109.5 .
C17F C17G H17 109.5 .
H17$ C17G H17 109.5 .
C17F C17G H177 109.5 .
H17$ C17G H177 109.5 .
H17 C17G H177 109.5 .
C17F C17H H17$ 109.5 .
C17F C17H H17 109.5 .
H17$ C17H H17 109.5 .
C17F C17H H177 109.5 .
H17$ C17H H177 109.5 .
H17 C17H H177 109.5 .
C17F C17I H17$ 109.5 .
C17F C17I H17 109.5 .
H17$ C17I H17 109.5 .
C17F C17I H177 109.5 .
H17$ C17I H177 109.5 .
H17 C17I H177 109.5 .
O185 Si10 C195 110.4(10) .
O185 Si10 C196 105.1(7) .
C195 Si10 C196 108.1(11) .
O185 Si10 C194 106.7(7) .
C195 Si10 C194 117.1(11) .
C196 Si10 C194 108.6(9) .
N182 C181 N183 119.7(8) .
N182 C181 N181 116.8(8) .
N183 C181 N181 123.4(8) .
C181 N181 C184 125.9(7) .
C181 N181 H181 117.1 .
C184 N181 H181 117.1 .
C184 O181 Ba2 129.4(5) .
C183 C182 N185 106.5(8) .
C183 C182 N183 130.0(8) .
N185 C182 N183 123.5(8) .
C181 N182 H18D 120.0 .
C181 N182 H18E 120.0 .
H18D N182 H18E 120.0 .
C186 O182 C192 111.3(7) .
N184 C183 C182 113.1(7) .
N184 C183 C184 128.8(7) .
C182 C183 C184 117.9(8) .
C181 N183 C182 111.5(7) .
C187 O183 C189 108.9(7) .
O181 C184 N181 121.0(7) .
O181 C184 C183 127.8(8) .
N181 C184 C183 111.1(7) .
C185 N184 C183 103.0(7) .
C188 O184 C189 104.8(7) .
N184 C185 N185 113.5(8) .
N184 C185 H185 123.3 .
N185 C185 H185 123.3 .
C182 N185 C185 103.8(7) .
C182 N185 C186 129.6(7) .
C185 N185 C186 126.5(7) .
C193 O185 Si10 123.8(7) .
O182 C186 N185 110.5(7) .
O182 C186 C187 107.0(7) .
N185 C186 C187 115.0(7) .
O182 C186 H186 108.0 .
N185 C186 H186 108.0 .
C187 C186 H186 108.0 .
O183 C187 C188 107.1(8) .
O183 C187 C186 111.1(8) .
C188 C187 C186 103.3(8) .
O183 C187 H187 111.7 .
C188 C187 H187 111.7 .
C186 C187 H187 111.7 .
O184 C188 C187 104.4(8) .
O184 C188 C192 111.8(8) .
C187 C188 C192 108.3(8) .
O184 C188 H188 110.7 .
C187 C188 H188 110.7 .
C192 C188 H188 110.7 .
O183 C189 O184 102.7(8) .
O183 C189 C191 107.8(10) .
O184 C189 C191 107.4(10) .
O183 C189 C190 111.2(10) .
O184 C189 C190 109.7(10) .
C191 C189 C190 117.0(11) .
C189 C190 H19D 109.5 .
C189 C190 H19E 109.5 .
H19D C190 H19E 109.5 .
C189 C190 H19F 109.5 .
H19D C190 H19F 109.5 .
H19E C190 H19F 109.5 .
C189 C191 H19G 109.5 .
C189 C191 H19H 109.5 .
H19G C191 H19H 109.5 .
C189 C191 H19I 109.5 .
H19G C191 H19I 109.5 .
H19H C191 H19I 109.5 .
O182 C192 C193 107.9(8) .
O182 C192 C188 104.7(7) .
C193 C192 C188 117.3(9) .
O182 C192 H192 108.9 .
C193 C192 H192 108.9 .
C188 C192 H192 108.9 .
O185 C193 C192 114.0(9) .
O185 C193 H19J 108.8 .
C192 C193 H19J 108.8 .
O185 C193 H19K 108.8 .
C192 C193 H19K 108.8 .
H19J C193 H19K 107.6 .
Si10 C194 H19L 109.5 .
Si10 C194 H19M 109.5 .
H19L C194 H19M 109.5 .
Si10 C194 H19N 109.5 .
H19L C194 H19N 109.5 .
H19M C194 H19N 109.5 .
Si10 C195 H19O 109.5 .
Si10 C195 H19P 109.5 .
H19O C195 H19P 109.5 .
Si10 C195 H19Q 109.5 .
H19O C195 H19Q 109.5 .
H19P C195 H19Q 109.5 .
C199 C196 C197 112.2(16) .
C199 C196 C198 112.2(16) .
C197 C196 C198 100.9(14) .
C199 C196 Si10 107.7(13) .
C197 C196 Si10 113.5(13) .
C198 C196 Si10 110.4(12) .
C196 C197 H19R 109.5 .
C196 C197 H19S 109.5 .
H19R C197 H19S 109.5 .
C196 C197 H19T 109.5 .
H19R C197 H19T 109.5 .
H19S C197 H19T 109.5 .
C196 C198 H19U 109.5 .
C196 C198 H19V 109.5 .
H19U C198 H19V 109.5 .
C196 C198 H19W 109.5 .
H19U C198 H19W 109.5 .
H19V C198 H19W 109.5 .
C196 C199 H19$ 109.5 .
C196 C199 H19 109.5 .
H19$ C199 H19 109.5 .
C196 C199 H197 109.5 .
H19$ C199 H197 109.5 .
H19 C199 H197 109.5 .
O205 Si11 C215 106.2(7) .
O205 Si11 C214 111.3(6) .
C215 Si11 C214 109.2(8) .
O205 Si11 C216 107.1(5) .
C215 Si11 C216 112.2(8) .
C214 Si11 C216 110.8(6) .
N203 C201 N202 120.7(9) .
N203 C201 N201 122.3(9) .
N202 C201 N201 117.0(9) .
C204 N201 C201 124.4(8) .
C204 N201 H201 117.8 .
C201 N201 H201 117.8 .
C204 O201 Ba2 128.9(5) .
N203 C202 C203 127.4(9) .
N203 C202 N205 125.7(8) .
C203 C202 N205 106.6(8) .
C201 N202 H20A 120.0 .
C201 N202 H20B 120.0 .
H20A N202 H20B 120.0 .
C206 O202 C212 111.0(7) .
C202 C203 N204 110.4(8) .
C202 C203 C204 119.7(8) .
N204 C203 C204 129.8(8) .
C201 N203 C202 113.8(8) .
C207 O203 C209 108.0(8) .
O201 C204 N201 121.1(8) .
O201 C204 C203 126.7(8) .
N201 C204 C203 112.2(7) .
C205 N204 C203 104.2(7) .
C209 O204 C208 108.2(9) .
N204 C205 N205 112.5(8) .
N204 C205 H205 123.8 .
N205 C205 H205 123.8 .
C205 N205 C202 106.2(7) .
C205 N205 C206 124.7(8) .
C202 N205 C206 128.7(8) .
C213 O205 Si11 126.9(7) .
O202 C206 N205 108.5(7) .
O202 C206 C207 107.8(8) .
N205 C206 C207 112.1(8) .
O202 C206 H206 109.5 .
N205 C206 H206 109.5 .
C207 C206 H206 109.5 .
O203 C207 C208 106.0(8) .
O203 C207 C206 107.8(8) .
C208 C207 C206 100.6(8) .
O203 C207 H207 113.8 .
C208 C207 H207 113.8 .
C206 C207 H207 113.8 .
O204 C208 C207 101.9(8) .
O204 C208 C212 111.8(9) .
C207 C208 C212 106.9(9) .
O204 C208 H208 111.9 .
C207 C208 H208 111.9 .
C212 C208 H208 111.9 .
O204 C209 C211 109.5(12) .
O204 C209 O203 105.6(8) .
C211 C209 O203 110.2(11) .
O204 C209 C210 110.3(10) .
C211 C209 C210 114.5(11) .
O203 C209 C210 106.3(11) .
C209 C210 H21A 109.5 .
C209 C210 H21B 109.5 .
H21A C210 H21B 109.5 .
C209 C210 H21C 109.5 .
H21A C210 H21C 109.5 .
H21B C210 H21C 109.5 .
C209 C211 H21D 109.5 .
C209 C211 H21E 109.5 .
H21D C211 H21E 109.5 .
C209 C211 H21F 109.5 .
H21D C211 H21F 109.5 .
H21E C211 H21F 109.5 .
O202 C212 C213 111.6(9) .
O202 C212 C208 106.4(8) .
C213 C212 C208 112.9(9) .
O202 C212 H212 108.6 .
C213 C212 H212 108.6 .
C208 C212 H212 108.6 .
O205 C213 C212 108.4(9) .
O205 C213 H21G 110.0 .
C212 C213 H21G 110.0 .
O205 C213 H21H 110.0 .
C212 C213 H21H 110.0 .
H21G C213 H21H 108.4 .
Si11 C214 H21I 109.5 .
Si11 C214 H21J 109.5 .
H21I C214 H21J 109.5 .
Si11 C214 H21K 109.5 .
H21I C214 H21K 109.5 .
H21J C214 H21K 109.5 .
Si11 C215 H21L 109.5 .
Si11 C215 H21M 109.5 .
H21L C215 H21M 109.5 .
Si11 C215 H21N 109.5 .
H21L C215 H21N 109.5 .
H21M C215 H21N 109.5 .
C219 C216 C218 110.2(12) .
C219 C216 C217 110.7(12) .
C218 C216 C217 107.5(12) .
C219 C216 Si11 109.0(9) .
C218 C216 Si11 107.5(10) .
C217 C216 Si11 111.8(10) .
C216 C217 H21O 109.5 .
C216 C217 H21P 109.5 .
H21O C217 H21P 109.5 .
C216 C217 H21Q 109.5 .
H21O C217 H21Q 109.5 .
H21P C217 H21Q 109.5 .
C216 C218 H21R 109.5 .
C216 C218 H21S 109.5 .
H21R C218 H21S 109.5 .
C216 C218 H21T 109.5 .
H21R C218 H21T 109.5 .
H21S C218 H21T 109.5 .
C216 C219 H21U 109.5 .
C216 C219 H21V 109.5 .
H21U C219 H21V 109.5 .
C216 C219 H21W 109.5 .
H21U C219 H21W 109.5 .
H21V C219 H21W 109.5 .
N223 C221 N222 122.3(8) .
N223 C221 N221 123.6(8) .
N222 C221 N221 114.1(8) .
C224 N221 C221 123.8(7) .
C224 N221 H221 118.1 .
C221 N221 H221 118.1 .
C224 O221 Ba2 130.6(5) .
N223 C222 N225 126.5(8) .
N223 C222 C223 129.9(8) .
N225 C222 C223 103.6(8) .
C221 N222 H22C 120.0 .
C221 N222 H22D 120.0 .
H22C N222 H22D 120.0 .
C226 O222 C232 111.2(7) .
N224 C223 C222 113.3(8) .
N224 C223 C224 130.7(8) .
C222 C223 C224 116.0(8) .
C221 N223 C222 112.5(7) .
C227 O223 C229 107.8(8) .
O221 C224 N221 118.9(7) .
O221 C224 C223 126.5(9) .
N221 C224 C223 114.2(7) .
C225 N224 C223 104.0(8) .
C228 O224 C229 109.8(8) .
N224 C225 N225 112.3(8) .
N224 C225 H225 123.9 .
N225 C225 H225 123.9 .
C222 N225 C225 106.8(7) .
C222 N225 C226 127.2(8) .
C225 N225 C226 125.6(8) .
C233 O225 Si12 124.4(8) .
O222 C226 N225 110.4(8) .
O222 C226 C227 109.0(8) .
N225 C226 C227 113.9(8) .
O222 C226 H226 107.8 .
N225 C226 H226 107.8 .
C227 C226 H226 107.8 .
O223 C227 C228 106.3(8) .
O223 C227 C226 111.8(9) .
C228 C227 C226 103.4(8) .
O223 C227 H227 111.7 .
C228 C227 H227 111.7 .
C226 C227 H227 111.7 .
O224 C228 C227 104.6(8) .
O224 C228 C232 113.2(9) .
C227 C228 C232 107.7(8) .
O224 C228 H228 110.4 .
C227 C228 H228 110.4 .
C232 C228 H228 110.4 .
O224 C229 C231 112.3(11) .
O224 C229 O223 103.9(8) .
C231 C229 O223 109.6(13) .
O224 C229 C230 108.5(12) .
C231 C229 C230 116.7(11) .
O223 C229 C230 104.7(9) .
C229 C230 H23A 109.5 .
C229 C230 H23B 109.5 .
H23A C230 H23B 109.5 .
C229 C230 H23C 109.5 .
H23A C230 H23C 109.5 .
H23B C230 H23C 109.5 .
C229 C231 H23D 109.5 .
C229 C231 H23E 109.5 .
H23D C231 H23E 109.5 .
C229 C231 H23F 109.5 .
H23D C231 H23F 109.5 .
H23E C231 H23F 109.5 .
O222 C232 C233 109.7(10) .
O222 C232 C228 105.5(8) .
C233 C232 C228 115.6(10) .
O222 C232 H232 108.6 .
C233 C232 H232 108.6 .
C228 C232 H232 108.6 .
C232 C233 O225 111.5(10) .
C232 C233 H23G 109.3 .
O225 C233 H23G 109.3 .
C232 C233 H23H 109.3 .
O225 C233 H23H 109.3 .
H23G C233 H23H 108.0 .
O225 Si12 C236 109.3(8) .
O225 Si12 C235 110.1(7) .
C236 Si12 C235 111.2(10) .
O225 Si12 C234 105.1(9) .
C236 Si12 C234 114.1(11) .
C235 Si12 C234 106.9(11) .
Si12 C234 H23I 109.5 .
Si12 C234 H23J 109.5 .
H23I C234 H23J 109.5 .
Si12 C234 H23K 109.5 .
H23I C234 H23K 109.5 .
H23J C234 H23K 109.5 .
Si12 C235 H23L 109.5 .
Si12 C235 H23M 109.5 .
H23L C235 H23M 109.5 .
Si12 C235 H23N 109.5 .
H23L C235 H23N 109.5 .
H23M C235 H23N 109.5 .
C237 C236 C239 107.9(16) .
C237 C236 C238 101.6(14) .
C239 C236 C238 105.4(15) .
C237 C236 Si12 117.0(15) .
C239 C236 Si12 111.6(15) .
C238 C236 Si12 112.4(12) .
C236 C237 H23O 109.5 .
C236 C237 H23P 109.5 .
H23O C237 H23P 109.5 .
C236 C237 H23Q 109.5 .
H23O C237 H23Q 109.5 .
H23P C237 H23Q 109.5 .
C236 C238 H23R 109.5 .
C236 C238 H23S 109.5 .
H23R C238 H23S 109.5 .
C236 C238 H23T 109.5 .
H23R C238 H23T 109.5 .
H23S C238 H23T 109.5 .
C236 C239 H23U 109.5 .
C236 C239 H23V 109.5 .
H23U C239 H23V 109.5 .
C236 C239 H23W 109.5 .
H23U C239 H23W 109.5 .
H23V C239 H23W 109.5 .
N243 C241 N242 119.7(8) .
N243 C241 N241 124.6(8) .
N242 C241 N241 115.6(8) .
C244 N241 C241 120.6(7) .
C244 N241 H241 119.7 .
C241 N241 H241 119.7 .
C244 O241 Ba2 127.5(5) .
N243 C242 C243 128.6(9) .
N243 C242 N245 125.8(8) .
C243 C242 N245 105.6(9) .
C241 N242 H24A 120.0 .
C241 N242 H24B 120.0 .
H24A N242 H24B 120.0 .
C246 O242 C252 104.5(9) .
C242 C243 C244 119.3(9) .
C242 C243 N244 110.3(8) .
C244 C243 N244 130.2(9) .
C241 N243 C242 112.3(7) .
C247 O243 C249 107.1(8) .
O241 C244 C243 129.2(9) .
O241 C244 N241 116.2(8) .
C243 C244 N241 114.6(8) .
C245 N244 C243 105.0(8) .
C249 O244 C248 108.0(7) .
N244 C245 N245 114.2(9) .
N244 C245 H245 122.9 .
N245 C245 H245 122.9 .
C245 N245 C242 104.9(7) .
C245 N245 C246 121.9(8) .
C242 N245 C246 133.1(8) .
C253 O245 Si13 123.9(12) .
O242 C246 N245 110.8(9) .
O242 C246 C247 110.3(8) .
N245 C246 C247 113.7(8) .
O242 C246 H246 107.2 .
N245 C246 H246 107.2 .
C247 C246 H246 107.2 .
O243 C247 C246 106.9(8) .
O243 C247 C248 103.1(8) .
C246 C247 C248 102.2(9) .
O243 C247 H247 114.4 .
C246 C247 H247 114.4 .
C248 C247 H247 114.4 .
O244 C248 C247 104.8(9) .
O244 C248 C252 112.3(10) .
C247 C248 C252 106.0(10) .
O244 C248 H248 111.1 .
C247 C248 H248 111.1 .
C252 C248 H248 111.1 .
O244 C249 O243 102.0(9) .
O244 C249 C250 111.0(11) .
O243 C249 C250 113.1(10) .
O244 C249 C251 104.5(10) .
O243 C249 C251 109.3(11) .
C250 C249 C251 115.8(12) .
C249 C250 H25A 109.5 .
C249 C250 H25B 109.5 .
H25A C250 H25B 109.5 .
C249 C250 H25C 109.5 .
H25A C250 H25C 109.5 .
H25B C250 H25C 109.5 .
C249 C251 H25D 109.5 .
C249 C251 H25E 109.5 .
H25D C251 H25E 109.5 .
C249 C251 H25F 109.5 .
H25D C251 H25F 109.5 .
H25E C251 H25F 109.5 .
C253 C252 O242 112.8(11) .
C253 C252 C248 118.7(12) .
O242 C252 C248 102.3(10) .
C253 C252 H252 107.5 .
O242 C252 H252 107.5 .
C248 C252 H252 107.5 .
O245 C253 C252 105.2(12) .
O245 C253 H25G 110.7 .
C252 C253 H25G 110.7 .
O245 C253 H25H 110.7 .
C252 C253 H25H 110.7 .
H25G C253 H25H 108.8 .
O245 Si13 C256 106.2(10) .
O245 Si13 C255 106.1(13) .
C256 Si13 C255 114.9(14) .
O245 Si13 C254 102.5(12) .
C256 Si13 C254 115.2(13) .
C255 Si13 C254 110.6(14) .
Si13 C254 H25I 109.5 .
Si13 C254 H25J 109.5 .
H25I C254 H25J 109.5 .
Si13 C254 H25K 109.5 .
H25I C254 H25K 109.5 .
H25J C254 H25K 109.5 .
Si13 C255 H25L 109.5 .
Si13 C255 H25M 109.5 .
H25L C255 H25M 109.5 .
Si13 C255 H25N 109.5 .
H25L C255 H25N 109.5 .
H25M C255 H25N 109.5 .
C259 C256 C257 108.3(19) .
C259 C256 C258 105.3(19) .
C257 C256 C258 102.5(19) .
C259 C256 Si13 115.4(19) .
C257 C256 Si13 114.5(17) .
C258 C256 Si13 109.7(17) .
C256 C257 H25O 109.5 .
C256 C257 H25P 109.5 .
H25O C257 H25P 109.5 .
C256 C257 H25Q 109.5 .
H25O C257 H25Q 109.5 .
H25P C257 H25Q 109.5 .
C256 C258 H25R 109.5 .
C256 C258 H25S 109.5 .
H25R C258 H25S 109.5 .
C256 C258 H25T 109.5 .
H25R C258 H25T 109.5 .
H25S C258 H25T 109.5 .
C256 C259 H25U 109.5 .
C256 C259 H25V 109.5 .
H25U C259 H25V 109.5 .
C256 C259 H25W 109.5 .
H25U C259 H25W 109.5 .
H25V C259 H25W 109.5 .
N263 C261 N262 120.0(8) .
N263 C261 N261 122.9(9) .
N262 C261 N261 117.0(9) .
C261 N261 C264 124.9(8) .
C261 N261 H261 117.6 .
C264 N261 H261 117.6 .
C264 O261 Ba2 130.6(6) .
N263 C262 N265 129.6(8) .
N263 C262 C263 126.3(9) .
N265 C262 C263 104.0(8) .
C261 N262 H26A 120.0 .
C261 N262 H26B 120.0 .
H26A N262 H26B 120.0 .
C272 O262 C266 112.0(10) .
N264 C263 C262 112.1(8) .
N264 C263 C264 128.4(9) .
C262 C263 C264 119.5(8) .
C261 N263 C262 115.3(8) .
C267 O263 C269 109.0(8) .
O261 C264 N261 119.9(8) .
O261 C264 C263 129.0(8) .
N261 C264 C263 111.0(8) .
C265 N264 C263 101.5(8) .
C269 O264 C268 108.8(8) .
N264 C265 N265 115.8(9) .
N264 C265 H265 122.1 .
N265 C265 H265 122.1 .
C265 N265 C262 106.5(8) .
C265 N265 C266 122.7(9) .
C262 N265 C266 130.7(8) .
C273 O265 Si14 119(2) .
C273 O265 Si4B 121.4(15) .
Si14 O265 Si4B 63.5(10) .
N265 C266 O262 110.9(11) .
N265 C266 C267 113.7(10) .
O262 C266 C267 101.0(10) .
N265 C266 H266 110.3 .
O262 C266 H266 110.3 .
C267 C266 H266 110.3 .
O263 C267 C266 108.8(9) .
O263 C267 C268 105.6(8) .
C266 C267 C268 104.2(10) .
O263 C267 H267 112.5 .
C266 C267 H267 112.5 .
C268 C267 H267 112.5 .
C272 C268 O264 110.5(11) .
C272 C268 C267 112.8(12) .
O264 C268 C267 102.3(8) .
C272 C268 H268 110.3 .
O264 C268 H268 110.3 .
C267 C268 H268 110.3 .
O263 C269 C270 112.4(11) .
O263 C269 O264 102.8(9) .
C270 C269 O264 113.3(12) .
O263 C269 C271 107.5(11) .
C270 C269 C271 115.6(12) .
O264 C269 C271 104.0(10) .
C269 C270 H27A 109.5 .
C269 C270 H27B 109.5 .
H27A C270 H27B 109.5 .
C269 C270 H27C 109.5 .
H27A C270 H27C 109.5 .
H27B C270 H27C 109.5 .
C269 C271 H27D 109.5 .
C269 C271 H27E 109.5 .
H27D C271 H27E 109.5 .
C269 C271 H27F 109.5 .
H27D C271 H27F 109.5 .
H27E C271 H27F 109.5 .
C268 C272 C273 118.1(16) .
C268 C272 O262 104.7(13) .
C273 C272 O262 110.4(16) .
C268 C272 H272 107.7 .
C273 C272 H272 107.7 .
O262 C272 H272 107.7 .
O265 C273 C272 112.6(19) .
O265 C273 H27G 109.1 .
C272 C273 H27G 109.1 .
O265 C273 H27H 109.1 .
C272 C273 H27H 109.1 .
H27G C273 H27H 107.8 .
O265 Si14 C276 119.9(19) .
O265 Si14 C274 105(2) .
C276 Si14 C274 117(3) .
O265 Si14 C275 106(2) .
C276 Si14 C275 101(3) .
C274 Si14 C275 108(2) .
Si14 C274 H27I 109.5 .
Si14 C274 H27J 109.5 .
H27I C274 H27J 109.5 .
Si14 C274 H27K 109.5 .
H27I C274 H27K 109.5 .
H27J C274 H27K 109.5 .
Si14 C275 H27L 109.5 .
Si14 C275 H27M 109.5 .
H27L C275 H27M 109.5 .
Si14 C275 H27N 109.5 .
H27L C275 H27N 109.5 .
H27M C275 H27N 109.5 .
C278 C276 C279 108(2) .
C278 C276 C277 98.8(19) .
C279 C276 C277 99(2) .
C278 C276 Si14 121(2) .
C279 C276 Si14 114(2) .
C277 C276 Si14 113(2) .
C276 C277 H27O 109.5 .
C276 C277 H27P 109.5 .
H27O C277 H27P 109.5 .
C276 C277 H27Q 109.5 .
H27O C277 H27Q 109.5 .
H27P C277 H27Q 109.5 .
C276 C278 H27R 109.5 .
C276 C278 H27S 109.5 .
H27R C278 H27S 109.5 .
C276 C278 H27T 109.5 .
H27R C278 H27T 109.5 .
H27S C278 H27T 109.5 .
C276 C279 H27U 109.5 .
C276 C279 H27V 109.5 .
H27U C279 H27V 109.5 .
C276 C279 H27W 109.5 .
H27U C279 H27W 109.5 .
H27V C279 H27W 109.5 .
C27E Si4B C27D 134(2) .
C27E Si4B O265 107(2) .
C27D Si4B O265 100.0(14) .
C27E Si4B C27F 87(3) .
C27D Si4B C27F 107.0(18) .
O265 Si4B C27F 126.0(14) .
Si4B C27D H27$ 109.5 .
Si4B C27D H27 109.5 .
H27$ C27D H27 109.5 .
Si4B C27D H277 109.5 .
H27$ C27D H277 109.5 .
H27 C27D H277 109.5 .
Si4B C27E H27$ 109.5 .
Si4B C27E H27 109.5 .
H27$ C27E H27 109.5 .
Si4B C27E H277 109.5 .
H27$ C27E H277 109.5 .
H27 C27E H277 109.5 .
C27G C27F C27H 109(2) .
C27G C27F C27I 108(2) .
C27H C27F C27I 107(2) .
C27G C27F Si4B 110(2) .
C27H C27F Si4B 109(2) .
C27I C27F Si4B 114(2) .
C27F C27G H27$ 109.5 .
C27F C27G H27 109.5 .
H27$ C27G H27 109.5 .
C27F C27G H277 109.5 .
H27$ C27G H277 109.5 .
H27 C27G H277 109.5 .
C27F C27H H27$ 109.5 .
C27F C27H H27 109.5 .
H27$ C27H H27 109.5 .
C27F C27H H277 109.5 .
H27$ C27H H277 109.5 .
H27 C27H H277 109.5 .
C27F C27I H27$ 109.5 .
C27F C27I H27 109.5 .
H27$ C27I H27 109.5 .
C27F C27I H277 109.5 .
H27$ C27I H277 109.5 .
H27 C27I H277 109.5 .
N283 C281 N282 122.8(8) .
N283 C281 N281 122.0(9) .
N282 C281 N281 115.1(8) .
C284 N281 C281 123.6(8) .
C284 N281 H281 118.2 .
C281 N281 H281 118.2 .
C284 O281 Ba2 127.5(5) .
N285 C282 N283 128.0(8) .
N285 C282 C283 106.0(8) .
N283 C282 C283 126.0(8) .
C281 N282 H28A 120.0 .
C281 N282 H28B 120.0 .
H28A N282 H28B 120.0 .
C286 O282 C292 106.7(8) .
N284 C283 C282 111.7(8) .
N284 C283 C284 128.1(8) .
C282 C283 C284 120.2(8) .
C281 N283 C282 115.7(8) .
C287 O283 C289 107.3(8) .
O281 C284 C283 128.9(9) .
O281 C284 N281 118.8(8) .
C283 C284 N281 112.2(8) .
C285 N284 C283 103.5(8) .
C289 O284 C288 108.4(8) .
N284 C285 N285 112.7(9) .
N284 C285 H285 123.7 .
N285 C285 H285 123.7 .
C282 N285 C285 105.9(8) .
C282 N285 C286 133.4(8) .
C285 N285 C286 120.6(8) .
C293 O285 Si15 126.1(10) .
O282 C286 N285 110.5(9) .
O282 C286 C287 108.3(8) .
N285 C286 C287 113.5(8) .
O282 C286 H286 108.1 .
N285 C286 H286 108.1 .
C287 C286 H286 108.1 .
O283 C287 C288 105.3(8) .
O283 C287 C286 104.7(9) .
C288 C287 C286 100.8(9) .
O283 C287 H287 114.8 .
C288 C287 H287 114.8 .
C286 C287 H287 114.8 .
C292 C288 O284 111.7(9) .
C292 C288 C287 111.2(10) .
O284 C288 C287 103.7(9) .
C292 C288 H288 110.0 .
O284 C288 H288 110.0 .
C287 C288 H288 110.0 .
O284 C289 O283 103.7(10) .
O284 C289 C290 109.7(11) .
O283 C289 C290 112.3(11) .
O284 C289 C291 102.0(12) .
O283 C289 C291 108.2(12) .
C290 C289 C291 119.5(13) .
C289 C290 H29A 109.5 .
C289 C290 H29B 109.5 .
H29A C290 H29B 109.5 .
C289 C290 H29C 109.5 .
H29A C290 H29C 109.5 .
H29B C290 H29C 109.5 .
C289 C291 H29D 109.5 .
C289 C291 H29E 109.5 .
H29D C291 H29E 109.5 .
C289 C291 H29F 109.5 .
H29D C291 H29F 109.5 .
H29E C291 H29F 109.5 .
C288 C292 C293 118.2(12) .
C288 C292 O282 102.0(10) .
C293 C292 O282 112.5(11) .
C288 C292 H292 107.9 .
C293 C292 H292 107.9 .
O282 C292 H292 107.9 .
O285 C293 C292 111.3(12) .
O285 C293 H29G 109.4 .
C292 C293 H29G 109.4 .
O285 C293 H29H 109.4 .
C292 C293 H29H 109.4 .
H29G C293 H29H 108.0 .
O285 Si15 C296 109.7(12) .
O285 Si15 C295 104.9(11) .
C296 Si15 C295 115.8(15) .
O285 Si15 C294 114.0(11) .
C296 Si15 C294 101.7(14) .
C295 Si15 C294 111.1(13) .
Si15 C294 H29I 109.5 .
Si15 C294 H29J 109.5 .
H29I C294 H29J 109.5 .
Si15 C294 H29K 109.5 .
H29I C294 H29K 109.5 .
H29J C294 H29K 109.5 .
Si15 C295 H29L 109.5 .
Si15 C295 H29M 109.5 .
H29L C295 H29M 109.5 .
Si15 C295 H29N 109.5 .
H29L C295 H29N 109.5 .
H29M C295 H29N 109.5 .
C297 C296 C298 111.7(19) .
C297 C296 C299 106.2(18) .
C298 C296 C299 104.6(18) .
C297 C296 Si15 108.2(17) .
C298 C296 Si15 113.2(18) .
C299 C296 Si15 112.7(18) .
C296 C297 H29O 109.5 .
C296 C297 H29P 109.5 .
H29O C297 H29P 109.5 .
C296 C297 H29Q 109.5 .
H29O C297 H29Q 109.5 .
H29P C297 H29Q 109.5 .
C296 C298 H29R 109.5 .
C296 C298 H29S 109.5 .
H29R C298 H29S 109.5 .
C296 C298 H29T 109.5 .
H29R C298 H29T 109.5 .
H29S C298 H29T 109.5 .
C296 C299 H29U 109.5 .
C296 C299 H29V 109.5 .
H29U C299 H29V 109.5 .
C296 C299 H29W 109.5 .
H29U C299 H29W 109.5 .
H29V C299 H29W 109.5 .
N302 C301 N303 119.3(8) .
N302 C301 N301 116.6(8) .
N303 C301 N301 124.0(8) .
C304 N301 C301 122.9(8) .
C304 N301 H301 118.5 .
C301 N301 H301 118.5 .
C304 O301 Ba2 127.9(5) .
N305 C302 N303 128.1(9) .
N305 C302 C303 105.5(9) .
N303 C302 C303 126.4(9) .
C301 N302 H30D 120.0 .
C301 N302 H30E 120.0 .
H30D N302 H30E 120.0 .
C306 O302 C312 106.9(13) .
N304 C303 C304 131.2(9) .
N304 C303 C302 109.9(8) .
C304 C303 C302 118.9(9) .
C301 N303 C302 113.7(7) .
C307 O303 C309 110.8(10) .
O301 C304 N301 118.8(8) .
O301 C304 C303 127.0(9) .
N301 C304 C303 113.9(8) .
C305 N304 C303 102.8(9) .
C308 O304 C309 109.2(10) .
N304 C305 N305 114.2(9) .
N304 C305 H305 122.9 .
N305 C305 H305 122.9 .
C302 N305 C305 107.6(8) .
C302 N305 C306 133.5(9) .
C305 N305 C306 118.9(8) .
C313 O305 Si16 132(2) .
O302 C306 N305 113.1(11) .
O302 C306 C307 110.6(10) .
N305 C306 C307 113.8(9) .
O302 C306 H306 106.2 .
N305 C306 H306 106.2 .
C307 C306 H306 106.2 .
O303 C307 C308 105.7(10) .
O303 C307 C306 109.8(10) .
C308 C307 C306 102.1(11) .
O303 C307 H307 112.8 .
C308 C307 H307 112.8 .
C306 C307 H307 112.8 .
O304 C308 C307 102.8(12) .
O304 C308 C312 109.7(13) .
C307 C308 C312 100.4(13) .
O304 C308 H308 114.2 .
C307 C308 H308 114.2 .
C312 C308 H308 114.2 .
O303 C309 C310 114.0(14) .
O303 C309 C311 107.2(13) .
C310 C309 C311 118.2(16) .
O303 C309 O304 100.2(12) .
C310 C309 O304 105.5(14) .
C311 C309 O304 110.1(14) .
C309 C310 H31D 109.5 .
C309 C310 H31E 109.5 .
H31D C310 H31E 109.5 .
C309 C310 H31F 109.5 .
H31D C310 H31F 109.5 .
H31E C310 H31F 109.5 .
C309 C311 H31G 109.5 .
C309 C311 H31H 109.5 .
H31G C311 H31H 109.5 .
C309 C311 H31I 109.5 .
H31G C311 H31I 109.5 .
H31H C311 H31I 109.5 .
O302 C312 C313 105(2) .
O302 C312 C308 110.2(15) .
C313 C312 C308 127(2) .
O302 C312 H312 104.0 .
C313 C312 H312 104.0 .
C308 C312 H312 104.0 .
O305 C313 C312 113(2) .
O305 C313 H31J 108.9 .
C312 C313 H31J 108.9 .
O305 C313 H31K 108.9 .
C312 C313 H31K 108.9 .
H31J C313 H31K 107.8 .
O305 Si16 C315 112.6(15) .
O305 Si16 C316 115.4(14) .
C315 Si16 C316 122.1(15) .
O305 Si16 C314 97.5(14) .
C315 Si16 C314 106.4(15) .
C316 Si16 C314 97.5(14) .
Si16 C314 H31L 109.5 .
Si16 C314 H31M 109.5 .
H31L C314 H31M 109.5 .
Si16 C314 H31N 109.5 .
H31L C314 H31N 109.5 .
H31M C314 H31N 109.5 .
Si16 C315 H31O 109.5 .
Si16 C315 H31P 109.5 .
H31O C315 H31P 109.5 .
Si16 C315 H31Q 109.5 .
H31O C315 H31Q 109.5 .
H31P C315 H31Q 109.5 .
C319 C316 C318 108(2) .
C319 C316 C317 106(2) .
C318 C316 C317 104(2) .
C319 C316 Si16 116(2) .
C318 C316 Si16 111.5(18) .
C317 C316 Si16 110(2) .
C316 C317 H31R 109.5 .
C316 C317 H31S 109.5 .
H31R C317 H31S 109.5 .
C316 C317 H31T 109.5 .
H31R C317 H31T 109.5 .
H31S C317 H31T 109.5 .
C316 C318 H31U 109.5 .
C316 C318 H31V 109.5 .
H31U C318 H31V 109.5 .
C316 C318 H31W 109.5 .
H31U C318 H31W 109.5 .
H31V C318 H31W 109.5 .
C316 C319 H31$ 109.5 .
C316 C319 H31 109.5 .
H31$ C319 H31 109.5 .
C316 C319 H317 109.5 .
H31$ C319 H317 109.5 .
H31 C319 H317 109.5 .
O521 Ba3 O421 156.17(13) .
O521 Ba3 O501 73.05(17) .
O421 Ba3 O501 88.27(13) .
O521 Ba3 O541 73.68(18) .
O421 Ba3 O541 128.52(13) .
O501 Ba3 O541 112.88(18) .
O521 Ba3 O441 88.34(13) .
O421 Ba3 O441 71.81(17) .
O501 Ba3 O441 73.10(13) .
O541 Ba3 O441 157.52(13) .
O521 Ba3 O481 114.70(18) .
O421 Ba3 O481 71.23(13) .
O501 Ba3 O481 71.53(16) .
O541 Ba3 O481 72.35(17) .
O441 Ba3 O481 128.74(13) .
O521 Ba3 O401 129.35(13) .
O421 Ba3 O401 71.66(18) .
O501 Ba3 O401 156.54(13) .
O541 Ba3 O401 73.30(14) .
O441 Ba3 O401 110.3(2) .
O481 Ba3 O401 90.10(15) .
O521 Ba3 O461 72.74(13) .
O421 Ba3 O461 111.19(18) .
O501 Ba3 O461 130.24(14) .
O541 Ba3 O461 90.57(13) .
O441 Ba3 O461 70.88(18) .
O481 Ba3 O461 157.32(14) .
O401 Ba3 O461 70.32(19) .
N403 C401 N402 118.6(9) .
N403 C401 N401 123.3(10) .
N402 C401 N401 118.1(9) .
C401 N401 C404 125.8(9) .
C401 N401 H401 117.1 .
C404 N401 H401 117.1 .
C404 O401 Ba3 126.2(6) .
N403 C402 N405 129.9(10) .
N403 C402 C403 125.8(10) .
N405 C402 C403 104.2(10) .
C401 N402 H40A 120.0 .
C401 N402 H40B 120.0 .
H40A N402 H40B 120.0 .
C412 O402 C406 107.4(12) .
N404 C403 C402 111.6(9) .
N404 C403 C404 128.5(9) .
C402 C403 C404 119.8(10) .
C401 N403 C402 114.8(9) .
C409 O403 C407 103.8(10) .
O401 C404 N401 121.9(9) .
O401 C404 C403 127.6(9) .
N401 C404 C403 110.4(9) .
C405 N404 C403 102.8(9) .
C409 O404 C408 113.5(10) .
N404 C405 N405 115.3(12) .
N404 C405 H405 122.3 .
N405 C405 H405 122.3 .
C402 N405 C405 106.0(10) .
C402 N405 C406 130.1(10) .
C405 N405 C406 123.7(11) .
C413 O405 Si17 120.3(18) .
O402 C406 N405 102.5(12) .
O402 C406 C407 106.3(10) .
N405 C406 C407 112.6(11) .
O402 C406 H406 111.6 .
N405 C406 H406 111.6 .
C407 C406 H406 111.6 .
O403 C407 C406 98.5(11) .
O403 C407 C408 110.0(9) .
C406 C407 C408 103.5(9) .
O403 C407 H407 114.4 .
C406 C407 H407 114.4 .
C408 C407 H407 114.4 .
C407 C408 O404 93.6(12) .
C407 C408 C412 100.1(9) .
O404 C408 C412 122.4(11) .
C407 C408 H408 112.6 .
O404 C408 H408 112.6 .
C412 C408 H408 112.6 .
O404 C409 O403 107.1(10) .
O404 C409 C410 111.1(13) .
O403 C409 C410 107.0(12) .
O404 C409 C411 107.9(11) .
O403 C409 C411 108.7(11) .
C410 C409 C411 114.8(13) .
C409 C410 H41A 109.5 .
C409 C410 H41B 109.5 .
H41A C410 H41B 109.5 .
C409 C410 H41C 109.5 .
H41A C410 H41C 109.5 .
H41B C410 H41C 109.5 .
C409 C411 H41D 109.5 .
C409 C411 H41E 109.5 .
H41D C411 H41E 109.5 .
C409 C411 H41F 109.5 .
H41D C411 H41F 109.5 .
H41E C411 H41F 109.5 .
O402 C412 C413 119.2(14) .
O402 C412 C408 108.2(10) .
C413 C412 C408 118.3(15) .
O402 C412 H412 102.8 .
C413 C412 H412 102.8 .
C408 C412 H412 102.8 .
O405 C413 C412 109.1(18) .
O405 C413 H41G 109.9 .
C412 C413 H41G 109.9 .
O405 C413 H41H 109.9 .
C412 C413 H41H 109.9 .
H41G C413 H41H 108.3 .
C416 Si17 O405 107.0(14) .
C416 Si17 C415 119.6(18) .
O405 Si17 C415 103.6(17) .
C416 Si17 C414 116(2) .
O405 Si17 C414 96.3(19) .
C415 Si17 C414 110(2) .
Si17 C414 H41I 109.5 .
Si17 C414 H41J 109.5 .
H41I C414 H41J 109.5 .
Si17 C414 H41K 109.5 .
H41I C414 H41K 109.5 .
H41J C414 H41K 109.5 .
Si17 C415 H41L 109.5 .
Si17 C415 H41M 109.5 .
H41L C415 H41M 109.5 .
Si17 C415 H41N 109.5 .
H41L C415 H41N 109.5 .
H41M C415 H41N 109.5 .
C417 C416 C418 99.4(18) .
C417 C416 C419 103.4(18) .
C418 C416 C419 100.3(18) .
C417 C416 Si17 118.2(17) .
C418 C416 Si17 117(2) .
C419 C416 Si17 115.3(18) .
C416 C417 H41O 109.5 .
C416 C417 H41P 109.5 .
H41O C417 H41P 109.5 .
C416 C417 H41Q 109.5 .
H41O C417 H41Q 109.5 .
H41P C417 H41Q 109.5 .
C416 C418 H41R 109.5 .
C416 C418 H41S 109.5 .
H41R C418 H41S 109.5 .
C416 C418 H41T 109.5 .
H41R C418 H41T 109.5 .
H41S C418 H41T 109.5 .
C416 C419 H41U 109.5 .
C416 C419 H41V 109.5 .
H41U C419 H41V 109.5 .
C416 C419 H41W 109.5 .
H41U C419 H41W 109.5 .
H41V C419 H41W 109.5 .
N423 C421 N422 121.2(9) .
N423 C421 N421 123.9(9) .
N422 C421 N421 114.9(9) .
C421 N421 C424 122.6(8) .
C421 N421 H421 118.7 .
C424 N421 H421 118.7 .
C424 O421 Ba3 128.6(5) .
C423 C422 N423 128.5(8) .
C423 C422 N425 106.2(8) .
N423 C422 N425 125.3(8) .
C421 N422 H42C 120.0 .
C421 N422 H42D 120.0 .
H42C N422 H42D 120.0 .
C426 O422 C432 110.7(10) .
C422 C423 C424 120.3(8) .
C422 C423 N424 110.0(8) .
C424 C423 N424 129.7(8) .
C421 N423 C422 111.8(8) .
C427 O423 C429 107.6(8) .
O421 C424 C423 128.6(8) .
O421 C424 N421 118.6(8) .
C423 C424 N421 112.8(8) .
C425 N424 C423 103.3(8) .
C429 O424 C428 111.0(9) .
N424 C425 N425 115.3(9) .
N424 C425 H425 122.4 .
N425 C425 H425 122.4 .
C425 N425 C422 105.2(8) .
C425 N425 C426 124.6(8) .
C422 N425 C426 130.1(8) .
O422 C426 C427 109.4(10) .
O422 C426 N425 110.4(10) .
C427 C426 N425 116.7(9) .
O422 C426 H426 106.6 .
C427 C426 H426 106.6 .
N425 C426 H426 106.6 .
O423 C427 C426 111.2(9) .
O423 C427 C428 107.6(8) .
C426 C427 C428 103.7(10) .
O423 C427 H427 111.4 .
C426 C427 H427 111.4 .
C428 C427 H427 111.4 .
O424 C428 C432 109.9(12) .
O424 C428 C427 102.9(9) .
C432 C428 C427 105.3(10) .
O424 C428 H428 112.7 .
C432 C428 H428 112.7 .
C427 C428 H428 112.7 .
O424 C429 O423 109.3(9) .
O424 C429 C430 113.2(14) .
O423 C429 C430 107.4(12) .
O424 C429 C431 111.4(13) .
O423 C429 C431 111.6(11) .
C430 C429 C431 103.8(13) .
C429 C430 H43A 109.5 .
C429 C430 H43B 109.5 .
H43A C430 H43B 109.5 .
C429 C430 H43C 109.5 .
H43A C430 H43C 109.5 .
H43B C430 H43C 109.5 .
C429 C431 H43D 109.5 .
C429 C431 H43E 109.5 .
H43D C431 H43E 109.5 .
C429 C431 H43F 109.5 .
H43D C431 H43F 109.5 .
H43E C431 H43F 109.5 .
O422 C432 C433 110.4(13) .
O422 C432 C428 104.9(11) .
C433 C432 C428 108.7(13) .
O422 C432 H432 110.9 .
C433 C432 H432 110.9 .
C428 C432 H432 110.9 .
O425 C433 C432 103.2(17) .
O425 C433 H43G 111.1 .
C432 C433 H43G 111.1 .
O425 C433 H43H 111.1 .
C432 C433 H43H 111.1 .
H43G C433 H43H 109.1 .
C433 O425 Si18 151.2(19) .
O425 Si18 C435 109.9(19) .
O425 Si18 C434 112.3(16) .
C435 Si18 C434 111.7(18) .
O425 Si18 C436 106.0(13) .
C435 Si18 C436 116(2) .
C434 Si18 C436 100.7(15) .
Si18 C434 H43I 109.5 .
Si18 C434 H43J 109.5 .
H43I C434 H43J 109.5 .
Si18 C434 H43K 109.5 .
H43I C434 H43K 109.5 .
H43J C434 H43K 109.5 .
Si18 C435 H43L 109.5 .
Si18 C435 H43M 109.5 .
H43L C435 H43M 109.5 .
Si18 C435 H43N 109.5 .
H43L C435 H43N 109.5 .
H43M C435 H43N 109.5 .
C437 C436 C438 111(2) .
C437 C436 C439 111(2) .
C438 C436 C439 105(2) .
C437 C436 Si18 111(2) .
C438 C436 Si18 109.7(19) .
C439 C436 Si18 109(2) .
C436 C437 H43O 109.5 .
C436 C437 H43P 109.5 .
H43O C437 H43P 109.5 .
C436 C437 H43Q 109.5 .
H43O C437 H43Q 109.5 .
H43P C437 H43Q 109.5 .
C436 C438 H43R 109.5 .
C436 C438 H43S 109.5 .
H43R C438 H43S 109.5 .
C436 C438 H43T 109.5 .
H43R C438 H43T 109.5 .
H43S C438 H43T 109.5 .
C436 C439 H43U 109.5 .
C436 C439 H43V 109.5 .
H43U C439 H43V 109.5 .
C436 C439 H43W 109.5 .
H43U C439 H43W 109.5 .
H43V C439 H43W 109.5 .
O42E Si1H C43F 116.3(17) .
O42E Si1H C43E 99.6(18) .
C43F Si1H C43E 109.5(19) .
O42E Si1H C43D 105(2) .
C43F Si1H C43D 104.3(19) .
C43E Si1H C43D 123(3) .
Si1H C43D H43$ 109.5 .
Si1H C43D H43 109.5 .
H43$ C43D H43 109.5 .
Si1H C43D H437 109.5 .
H43$ C43D H437 109.5 .
H43 C43D H437 109.5 .
Si1H C43E H43$ 109.5 .
Si1H C43E H43 109.5 .
H43$ C43E H43 109.5 .
Si1H C43E H437 109.5 .
H43$ C43E H437 109.5 .
H43 C43E H437 109.5 .
C43H C43F C43G 109(2) .
C43H C43F C43I 103(2) .
C43G C43F C43I 102(2) .
C43H C43F Si1H 119(2) .
C43G C43F Si1H 115(2) .
C43I C43F Si1H 107(2) .
C43F C43G H43$ 109.5 .
C43F C43G H43 109.5 .
H43$ C43G H43 109.5 .
C43F C43G H437 109.5 .
H43$ C43G H437 109.5 .
H43 C43G H437 109.5 .
C43F C43H H43$ 109.5 .
C43F C43H H43 109.5 .
H43$ C43H H43 109.5 .
C43F C43H H437 109.5 .
H43$ C43H H437 109.5 .
H43 C43H H437 109.5 .
C43F C43I H43$ 109.5 .
C43F C43I H43 109.5 .
H43$ C43I H43 109.5 .
C43F C43I H437 109.5 .
H43$ C43I H437 109.5 .
H43 C43I H437 109.5 .
C43O Si1R C43P 112(2) .
C43O Si1R C43N 114(2) .
C43P Si1R C43N 110(2) .
Si1R C43N H43$ 109.5 .
Si1R C43N H43 109.5 .
H43$ C43N H43 109.5 .
Si1R C43N H437 109.5 .
H43$ C43N H437 109.5 .
H43 C43N H437 109.5 .
Si1R C43O H43$ 109.5 .
Si1R C43O H43 109.5 .
H43$ C43O H43 109.5 .
Si1R C43O H437 109.5 .
H43$ C43O H437 109.5 .
H43 C43O H437 109.5 .
C43Q C43P C43S 109(2) .
C43Q C43P C43R 106(2) .
C43S C43P C43R 106(2) .
C43Q C43P Si1R 113(2) .
C43S C43P Si1R 113(2) .
C43R C43P Si1R 110(2) .
C43P C43Q H43$ 109.5 .
C43P C43Q H43 109.5 .
H43$ C43Q H43 109.5 .
C43P C43Q H437 109.5 .
H43$ C43Q H437 109.5 .
H43 C43Q H437 109.5 .
C43P C43R H43$ 109.5 .
C43P C43R H43 109.5 .
H43$ C43R H43 109.5 .
C43P C43R H437 109.5 .
H43$ C43R H437 109.5 .
H43 C43R H437 109.5 .
C43P C43S H43$ 109.5 .
C43P C43S H43 109.5 .
H43$ C43S H43 109.5 .
C43P C43S H437 109.5 .
H43$ C43S H437 109.5 .
H43 C43S H437 109.5 .
O445 Si19 C454 112.3(8) .
O445 Si19 C455 105.5(6) .
C454 Si19 C455 106.9(9) .
O445 Si19 C456 108.0(10) .
C454 Si19 C456 111.6(11) .
C455 Si19 C456 112.5(10) .
N443 C441 N442 120.3(8) .
N443 C441 N441 123.2(8) .
N442 C441 N441 116.5(8) .
C444 N441 C441 123.1(7) .
C444 N441 H441 118.5 .
C441 N441 H441 118.5 .
C444 O441 Ba3 128.3(5) .
N443 C442 N445 128.5(8) .
N443 C442 C443 127.6(8) .
N445 C442 C443 103.9(7) .
C441 N442 H44A 120.0 .
C441 N442 H44B 120.0 .
H44A N442 H44B 120.0 .
C446 O442 C452 112.8(10) .
N444 C443 C442 112.5(8) .
N444 C443 C444 129.7(9) .
C442 C443 C444 117.8(8) .
C442 N443 C441 113.5(8) .
C449 O443 C447 107.5(8) .
O441 C444 N441 118.4(7) .
O441 C444 C443 126.6(8) .
N441 C444 C443 114.8(8) .
C445 N444 C443 100.4(9) .
C448 O444 C449 108.8(7) .
N444 C445 N445 117.2(9) .
N444 C445 H445 121.4 .
N445 C445 H445 121.4 .
C445 N445 C442 106.0(8) .
C445 N445 C446 119.4(9) .
C442 N445 C446 134.3(9) .
C453 O445 Si19 125.4(11) .
O442 C446 N445 116.9(12) .
O442 C446 C447 106.1(9) .
N445 C446 C447 110.7(10) .
O442 C446 H446 107.6 .
N445 C446 H446 107.6 .
C447 C446 H446 107.6 .
O443 C447 C448 103.4(8) .
O443 C447 C446 108.8(9) .
C448 C447 C446 103.7(10) .
O443 C447 H447 113.3 .
C448 C447 H447 113.3 .
C446 C447 H447 113.3 .
O444 C448 C447 104.8(9) .
O444 C448 C452 112.3(9) .
C447 C448 C452 102.0(9) .
O444 C448 H448 112.4 .
C447 C448 H448 112.4 .
C452 C448 H448 112.4 .
O443 C449 O444 105.9(8) .
O443 C449 C451 112.3(10) .
O444 C449 C451 107.0(9) .
O443 C449 C450 107.7(11) .
O444 C449 C450 112.4(11) .
C451 C449 C450 111.5(11) .
C449 C450 H45A 109.5 .
C449 C450 H45B 109.5 .
H45A C450 H45B 109.5 .
C449 C450 H45C 109.5 .
H45A C450 H45C 109.5 .
H45B C450 H45C 109.5 .
C449 C451 H45D 109.5 .
C449 C451 H45E 109.5 .
H45D C451 H45E 109.5 .
C449 C451 H45F 109.5 .
H45D C451 H45F 109.5 .
H45E C451 H45F 109.5 .
O442 C452 C453 114.3(13) .
O442 C452 C448 108.2(10) .
C453 C452 C448 111.6(12) .
O442 C452 H452 107.5 .
C453 C452 H452 107.5 .
C448 C452 H452 107.5 .
O445 C453 C452 109.3(12) .
O445 C453 H45G 109.8 .
C452 C453 H45G 109.8 .
O445 C453 H45H 109.8 .
C452 C453 H45H 109.8 .
H45G C453 H45H 108.3 .
Si19 C454 H45I 109.5 .
Si19 C454 H45J 109.5 .
H45I C454 H45J 109.5 .
Si19 C454 H45K 109.5 .
H45I C454 H45K 109.5 .
H45J C454 H45K 109.5 .
Si19 C455 H45L 109.5 .
Si19 C455 H45M 109.5 .
H45L C455 H45M 109.5 .
Si19 C455 H45N 109.5 .
H45L C455 H45N 109.5 .
H45M C455 H45N 109.5 .
C457 C456 C458 115(2) .
C457 C456 C459 116(2) .
C458 C456 C459 111(2) .
C457 C456 Si19 104.0(17) .
C458 C456 Si19 103.0(19) .
C459 C456 Si19 106.7(17) .
C456 C457 H45O 109.5 .
C456 C457 H45P 109.5 .
H45O C457 H45P 109.5 .
C456 C457 H45Q 109.5 .
H45O C457 H45Q 109.5 .
H45P C457 H45Q 109.5 .
C456 C458 H45R 109.5 .
C456 C458 H45S 109.5 .
H45R C458 H45S 109.5 .
C456 C458 H45T 109.5 .
H45R C458 H45T 109.5 .
H45S C458 H45T 109.5 .
C456 C459 H45U 109.5 .
C456 C459 H45V 109.5 .
H45U C459 H45V 109.5 .
C456 C459 H45W 109.5 .
H45U C459 H45W 109.5 .
H45V C459 H45W 109.5 .
N463 C461 N462 119.5(9) .
N463 C461 N461 123.9(9) .
N462 C461 N461 116.7(9) .
C464 N461 C461 123.4(8) .
C464 N461 H461 118.3 .
C461 N461 H461 118.3 .
C464 O461 Ba3 128.6(5) .
N463 C462 C463 131.6(9) .
N463 C462 N465 123.1(9) .
C463 C462 N465 105.0(10) .
C461 N462 H46A 120.0 .
C461 N462 H46B 120.0 .
H46A N462 H46B 120.0 .
C472 O462 C466 99.6(13) .
C462 C463 C464 116.4(9) .
C462 C463 N464 114.1(8) .
C464 C463 N464 129.5(9) .
C461 N463 C462 110.1(9) .
C467 O463 C469 106.6(9) .
O461 C464 N461 119.3(8) .
O461 C464 C463 125.8(9) .
N461 C464 C463 114.5(8) .
C465 N464 C463 101.0(9) .
C469 O464 C468 117.7(11) .
N464 C465 N465 114.8(10) .
N464 C465 H465 122.6 .
N465 C465 H465 122.6 .
C465 N465 C462 104.7(9) .
C465 N465 C466 122.4(10) .
C462 N465 C466 132.5(10) .
C473 O465 Si20 132.7(15) .
O462 C466 N465 107.8(10) .
O462 C466 C467 113.8(12) .
N465 C466 C467 118.2(10) .
O462 C466 C472 37.9(8) .
N465 C466 C472 107.8(9) .
C467 C466 C472 82.4(9) .
O462 C466 H466 105.3 .
N465 C466 H466 105.3 .
C467 C466 H466 105.3 .
C472 C466 H466 136.8 .
O463 C467 C466 109.5(10) .
O463 C467 C468 110.6(9) .
C466 C467 C468 94.0(12) .
O463 C467 H467 113.7 .
C466 C467 H467 113.7 .
C468 C467 H467 113.7 .
C472 C468 O464 117.4(12) .
C472 C468 C467 96.4(11) .
O464 C468 C467 87.8(13) .
C472 C468 H468 116.5 .
O464 C468 H468 116.5 .
C467 C468 H468 116.5 .
O463 C469 O464 104.7(10) .
O463 C469 C471 108.9(10) .
O464 C469 C471 108.0(10) .
O463 C469 C470 109.0(11) .
O464 C469 C470 112.7(12) .
C471 C469 C470 113.1(12) .
C469 C470 H47A 109.5 .
C469 C470 H47B 109.5 .
H47A C470 H47B 109.5 .
C469 C470 H47C 109.5 .
H47A C470 H47C 109.5 .
H47B C470 H47C 109.5 .
C469 C471 H47D 109.5 .
C469 C471 H47E 109.5 .
H47D C471 H47E 109.5 .
C469 C471 H47F 109.5 .
H47D C471 H47F 109.5 .
H47E C471 H47F 109.5 .
O462 C472 C468 124.1(16) .
O462 C472 C473 110.4(14) .
C468 C472 C473 106.6(15) .
O462 C472 C466 42.5(8) .
C468 C472 C466 85.9(11) .
C473 C472 C466 110.5(12) .
O462 C472 H472 104.7 .
C468 C472 H472 104.7 .
C473 C472 H472 104.7 .
C466 C472 H472 138.5 .
O465 C473 C472 122.7(18) .
O465 C473 H47G 106.7 .
C472 C473 H47G 106.7 .
O465 C473 H47H 106.7 .
C472 C473 H47H 106.7 .
H47G C473 H47H 106.6 .
O465 Si20 C476 114.7(13) .
O465 Si20 C475 103.8(15) .
C476 Si20 C475 112.7(16) .
O465 Si20 C474 110.1(14) .
C476 Si20 C474 105.6(15) .
C475 Si20 C474 110.0(17) .
Si20 C474 H47I 109.5 .
Si20 C474 H47J 109.5 .
H47I C474 H47J 109.5 .
Si20 C474 H47K 109.5 .
H47I C474 H47K 109.5 .
H47J C474 H47K 109.5 .
Si20 C475 H47L 109.5 .
Si20 C475 H47M 109.5 .
H47L C475 H47M 109.5 .
Si20 C475 H47N 109.5 .
H47L C475 H47N 109.5 .
H47M C475 H47N 109.5 .
C477 C476 C478 115(2) .
C477 C476 C479 106(2) .
C478 C476 C479 108(2) .
C477 C476 Si20 107.2(17) .
C478 C476 Si20 111.5(19) .
C479 C476 Si20 109(2) .
C476 C477 H47O 109.5 .
C476 C477 H47P 109.5 .
H47O C477 H47P 109.5 .
C476 C477 H47Q 109.5 .
H47O C477 H47Q 109.5 .
H47P C477 H47Q 109.5 .
C476 C478 H47R 109.5 .
C476 C478 H47S 109.5 .
H47R C478 H47S 109.5 .
C476 C478 H47T 109.5 .
H47R C478 H47T 109.5 .
H47S C478 H47T 109.5 .
C476 C479 H47U 109.5 .
C476 C479 H47V 109.5 .
H47U C479 H47V 109.5 .
C476 C479 H47W 109.5 .
H47U C479 H47W 109.5 .
H47V C479 H47W 109.5 .
N483 C481 N482 120.4(8) .
N483 C481 N481 123.6(9) .
N482 C481 N481 115.8(8) .
C484 N481 C481 124.7(7) .
C484 N481 H481 117.7 .
C481 N481 H481 117.7 .
C484 O481 Ba3 129.1(5) .
N483 C482 C483 129.7(8) .
N483 C482 N485 123.9(8) .
C483 C482 N485 106.3(8) .
C481 N482 H48A 120.0 .
C481 N482 H48B 120.0 .
H48A N482 H48B 120.0 .
C486 O482 C492 112.1(7) .
C482 C483 C484 120.0(8) .
C482 C483 N484 110.5(8) .
C484 C483 N484 129.5(7) .
C481 N483 C482 111.2(7) .
C489 O483 C487 107.5(8) .
O481 C484 N481 120.4(7) .
O481 C484 C483 128.8(8) .
N481 C484 C483 110.8(7) .
C485 N484 C483 105.0(7) .
C488 O484 C489 106.1(8) .
N484 C485 N485 110.8(8) .
N484 C485 H485 124.6 .
N485 C485 H485 124.6 .
C485 N485 C482 107.3(7) .
C485 N485 C486 124.1(8) .
C482 N485 C486 128.4(8) .
C493 O485 Si21 124.4(8) .
O482 C486 N485 109.4(8) .
O482 C486 C487 108.8(8) .
N485 C486 C487 113.4(8) .
O482 C486 H486 108.4 .
N485 C486 H486 108.4 .
C487 C486 H486 108.4 .
O483 C487 C486 110.7(9) .
O483 C487 C488 104.5(7) .
C486 C487 C488 104.0(9) .
O483 C487 H487 112.3 .
C486 C487 H487 112.3 .
C488 C487 H487 112.3 .
O484 C488 C487 102.3(8) .
O484 C488 C492 109.8(9) .
C487 C488 C492 103.7(9) .
O484 C488 H488 113.3 .
C487 C488 H488 113.3 .
C492 C488 H488 113.3 .
O483 C489 C491 109.3(10) .
O483 C489 O484 107.7(8) .
C491 C489 O484 107.6(10) .
O483 C489 C490 108.7(10) .
C491 C489 C490 112.4(11) .
O484 C489 C490 110.9(10) .
C489 C490 H49A 109.5 .
C489 C490 H49B 109.5 .
H49A C490 H49B 109.5 .
C489 C490 H49C 109.5 .
H49A C490 H49C 109.5 .
H49B C490 H49C 109.5 .
C489 C491 H49D 109.5 .
C489 C491 H49E 109.5 .
H49D C491 H49E 109.5 .
C489 C491 H49F 109.5 .
H49D C491 H49F 109.5 .
H49E C491 H49F 109.5 .
O482 C492 C493 111.3(9) .
O482 C492 C488 105.4(8) .
C493 C492 C488 112.4(9) .
O482 C492 H492 109.2 .
C493 C492 H492 109.2 .
C488 C492 H492 109.2 .
O485 C493 C492 111.8(10) .
O485 C493 H49G 109.3 .
C492 C493 H49G 109.3 .
O485 C493 H49H 109.3 .
C492 C493 H49H 109.3 .
H49G C493 H49H 107.9 .
O485 Si21 C496 105.2(9) .
O485 Si21 C495 115.3(9) .
C496 Si21 C495 117.2(11) .
O485 Si21 C494 105.5(8) .
C496 Si21 C494 110.1(10) .
C495 Si21 C494 103.0(11) .
Si21 C494 H49I 109.5 .
Si21 C494 H49J 109.5 .
H49I C494 H49J 109.5 .
Si21 C494 H49K 109.5 .
H49I C494 H49K 109.5 .
H49J C494 H49K 109.5 .
Si21 C495 H49L 109.5 .
Si21 C495 H49M 109.5 .
H49L C495 H49M 109.5 .
Si21 C495 H49N 109.5 .
H49L C495 H49N 109.5 .
H49M C495 H49N 109.5 .
C497 C496 C498 109.3(14) .
C497 C496 C499 100.3(14) .
C498 C496 C499 103.2(15) .
C497 C496 Si21 118.0(14) .
C498 C496 Si21 112.7(13) .
C499 C496 Si21 111.7(13) .
C496 C497 H49O 109.5 .
C496 C497 H49P 109.5 .
H49O C497 H49P 109.5 .
C496 C497 H49Q 109.5 .
H49O C497 H49Q 109.5 .
H49P C497 H49Q 109.5 .
C496 C498 H49R 109.5 .
C496 C498 H49S 109.5 .
H49R C498 H49S 109.5 .
C496 C498 H49T 109.5 .
H49R C498 H49T 109.5 .
H49S C498 H49T 109.5 .
C496 C499 H49U 109.5 .
C496 C499 H49V 109.5 .
H49U C499 H49V 109.5 .
C496 C499 H49W 109.5 .
H49U C499 H49W 109.5 .
H49V C499 H49W 109.5 .
N503 C501 N502 121.9(8) .
N503 C501 N501 125.9(8) .
N502 C501 N501 112.1(7) .
C501 N501 C504 122.2(7) .
C501 N501 H501 118.9 .
C504 N501 H501 118.9 .
C504 O501 Ba3 132.8(5) .
N503 C502 N505 126.0(7) .
N503 C502 C503 129.0(7) .
N505 C502 C503 105.0(7) .
C501 N502 H50D 120.0 .
C501 N502 H50E 120.0 .
H50D N502 H50E 120.0 .
C512 O502 C506 110.5(7) .
C502 C503 N504 112.4(7) .
C502 C503 C504 119.1(7) .
N504 C503 C504 128.5(7) .
C501 N503 C502 111.6(7) .
C509 O503 C507 109.6(8) .
O501 C504 C503 128.8(8) .
O501 C504 N501 119.0(7) .
C503 C504 N501 112.1(7) .
C505 N504 C503 102.0(6) .
C509 O504 C508 108.4(9) .
N504 C505 N505 114.1(8) .
N504 C505 H505 122.9 .
N505 C505 H505 122.9 .
C505 N505 C502 106.4(7) .
C505 N505 C506 125.8(7) .
C502 N505 C506 127.4(7) .
C513 O505 Si22 123.2(7) .
O502 C506 N505 108.7(7) .
O502 C506 C507 109.1(7) .
N505 C506 C507 112.9(8) .
O502 C506 H506 108.7 .
N505 C506 H506 108.7 .
C507 C506 H506 108.7 .
O503 C507 C506 112.4(9) .
O503 C507 C508 104.8(7) .
C506 C507 C508 104.0(9) .
O503 C507 H507 111.7 .
C506 C507 H507 111.7 .
C508 C507 H507 111.7 .
O504 C508 C512 114.5(12) .
O504 C508 C507 103.2(8) .
C512 C508 C507 106.2(8) .
O504 C508 H508 110.9 .
C512 C508 H508 110.9 .
C507 C508 H508 110.9 .
O503 C509 O504 109.8(8) .
O503 C509 C511 109.0(12) .
O504 C509 C511 103.7(13) .
O503 C509 C510 111.7(13) .
O504 C509 C510 109.2(13) .
C511 C509 C510 113.2(14) .
C509 C510 H51D 109.5 .
C509 C510 H51E 109.5 .
H51D C510 H51E 109.5 .
C509 C510 H51F 109.5 .
H51D C510 H51F 109.5 .
H51E C510 H51F 109.5 .
C509 C511 H51G 109.5 .
C509 C511 H51H 109.5 .
H51G C511 H51H 109.5 .
C509 C511 H51I 109.5 .
H51G C511 H51I 109.5 .
H51H C511 H51I 109.5 .
O502 C512 C508 109.0(8) .
O502 C512 C513 110.7(9) .
C508 C512 C513 116.0(10) .
O502 C512 H512 106.9 .
C508 C512 H512 106.9 .
C513 C512 H512 106.9 .
O505 C513 C512 112.5(9) .
O505 C513 H51J 109.1 .
C512 C513 H51J 109.1 .
O505 C513 H51K 109.1 .
C512 C513 H51K 109.1 .
H51J C513 H51K 107.8 .
O505 Si22 C516 107.0(6) .
O505 Si22 C515 109.9(9) .
C516 Si22 C515 117.9(10) .
O505 Si22 C514 110.8(9) .
C516 Si22 C514 115.8(9) .
C515 Si22 C514 95.1(12) .
Si22 C514 H51L 109.5 .
Si22 C514 H51M 109.5 .
H51L C514 H51M 109.5 .
Si22 C514 H51N 109.5 .
H51L C514 H51N 109.5 .
H51M C514 H51N 109.5 .
Si22 C515 H51O 109.5 .
Si22 C515 H51P 109.5 .
H51O C515 H51P 109.5 .
Si22 C515 H51Q 109.5 .
H51O C515 H51Q 109.5 .
H51P C515 H51Q 109.5 .
C519 C516 C517 109.8(12) .
C519 C516 C518 105.6(12) .
C517 C516 C518 104.6(12) .
C519 C516 Si22 110.8(10) .
C517 C516 Si22 114.3(10) .
C518 C516 Si22 111.3(11) .
C516 C517 H51R 109.5 .
C516 C517 H51S 109.5 .
H51R C517 H51S 109.5 .
C516 C517 H51T 109.5 .
H51R C517 H51T 109.5 .
H51S C517 H51T 109.5 .
C516 C518 H51U 109.5 .
C516 C518 H51V 109.5 .
H51U C518 H51V 109.5 .
C516 C518 H51W 109.5 .
H51U C518 H51W 109.5 .
H51V C518 H51W 109.5 .
C516 C519 H51$ 109.5 .
C516 C519 H51 109.5 .
H51$ C519 H51 109.5 .
C516 C519 H517 109.5 .
H51$ C519 H517 109.5 .
H51 C519 H517 109.5 .
N522 C521 N523 121.3(8) .
N522 C521 N521 116.2(7) .
N523 C521 N521 122.3(8) .
C524 N521 C521 125.7(7) .
C524 N521 H521 117.2 .
C521 N521 H521 117.2 .
C524 O521 Ba3 129.7(5) .
N523 C522 N525 125.8(8) .
N523 C522 C523 129.6(7) .
N525 C522 C523 104.6(7) .
C521 N522 H52A 120.0 .
C521 N522 H52B 120.0 .
H52A N522 H52B 120.0 .
C526 O522 C532 110.5(9) .
N524 C523 C522 111.7(7) .
N524 C523 C524 131.1(7) .
C522 C523 C524 117.2(7) .
C521 N523 C522 112.6(8) .
C529 O523 C527 106.5(10) .
O521 C524 N521 120.4(7) .
O521 C524 C523 126.9(8) .
N521 C524 C523 112.6(7) .
C525 N524 C523 103.3(8) .
C529 O524 C528 104.4(9) .
N524 C525 N525 114.6(9) .
N524 C525 H525 122.7 .
N525 C525 H525 122.7 .
C525 N525 C522 105.9(7) .
C525 N525 C526 127.4(8) .
C522 N525 C526 126.7(8) .
C533 O525 Si23 126.8(8) .
O522 C526 N525 109.4(9) .
O522 C526 C527 108.2(8) .
N525 C526 C527 113.5(9) .
O522 C526 H526 108.6 .
N525 C526 H526 108.6 .
C527 C526 H526 108.6 .
O523 C527 C528 105.4(9) .
O523 C527 C526 113.4(9) .
C528 C527 C526 103.9(10) .
O523 C527 H527 111.2 .
C528 C527 H527 111.2 .
C526 C527 H527 111.2 .
O524 C528 C527 103.1(10) .
O524 C528 C532 111.0(10) .
C527 C528 C532 106.7(10) .
O524 C528 H528 111.9 .
C527 C528 H528 111.9 .
C532 C528 H528 111.9 .
O523 C529 O524 109.8(10) .
O523 C529 C531 107.8(13) .
O524 C529 C531 115.4(13) .
O523 C529 C530 104.6(11) .
O524 C529 C530 112.1(12) .
C531 C529 C530 106.4(12) .
C529 C530 H53C 109.5 .
C529 C530 H53D 109.5 .
H53C C530 H53D 109.5 .
C529 C530 H53E 109.5 .
H53C C530 H53E 109.5 .
H53D C530 H53E 109.5 .
C529 C531 H53F 109.5 .
C529 C531 H53G 109.5 .
H53F C531 H53G 109.5 .
C529 C531 H53H 109.5 .
H53F C531 H53H 109.5 .
H53G C531 H53H 109.5 .
O522 C532 C533 108.2(10) .
O522 C532 C528 105.9(9) .
C533 C532 C528 115.7(11) .
O522 C532 H532 108.9 .
C533 C532 H532 108.9 .
C528 C532 H532 108.9 .
O525 C533 C532 114.5(11) .
O525 C533 H53I 108.6 .
C532 C533 H53I 108.6 .
O525 C533 H53J 108.6 .
C532 C533 H53J 108.6 .
H53I C533 H53J 107.6 .
O525 Si23 C536 106.6(9) .
O525 Si23 C534 118.8(13) .
C536 Si23 C534 127.8(14) .
O525 Si23 C535 103.0(9) .
C536 Si23 C535 105.9(10) .
C534 Si23 C535 88.6(15) .
Si23 C534 H53K 109.5 .
Si23 C534 H53L 109.5 .
H53K C534 H53L 109.5 .
Si23 C534 H53M 109.5 .
H53K C534 H53M 109.5 .
H53L C534 H53M 109.5 .
Si23 C535 H53N 109.5 .
Si23 C535 H53O 109.5 .
H53N C535 H53O 109.5 .
Si23 C535 H53P 109.5 .
H53N C535 H53P 109.5 .
H53O C535 H53P 109.5 .
C539 C536 C537 103.6(16) .
C539 C536 C538 100.7(15) .
C537 C536 C538 104.9(16) .
C539 C536 Si23 122.5(17) .
C537 C536 Si23 109.0(16) .
C538 C536 Si23 114.4(14) .
C536 C537 H53Q 109.5 .
C536 C537 H53R 109.5 .
H53Q C537 H53R 109.5 .
C536 C537 H53S 109.5 .
H53Q C537 H53S 109.5 .
H53R C537 H53S 109.5 .
C536 C538 H53T 109.5 .
C536 C538 H53U 109.5 .
H53T C538 H53U 109.5 .
C536 C538 H53V 109.5 .
H53T C538 H53V 109.5 .
H53U C538 H53V 109.5 .
C536 C539 H53W 109.5 .
C536 C539 H53$ 109.5 .
H53W C539 H53$ 109.5 .
C536 C539 H53 109.5 .
H53W C539 H53 109.5 .
H53$ C539 H53 109.5 .
O545 Si24 C556 112.3(7) .
O545 Si24 C554 109.3(7) .
C556 Si24 C554 119.7(12) .
O545 Si24 C555 102.8(7) .
C556 Si24 C555 107.8(13) .
C554 Si24 C555 103.2(16) .
N543 C541 N542 119.6(8) .
N543 C541 N541 124.5(8) .
N542 C541 N541 115.9(8) .
C541 N541 C544 124.1(7) .
C541 N541 H541 118.0 .
C544 N541 H541 118.0 .
C544 O541 Ba3 128.4(6) .
N543 C542 N545 126.5(8) .
N543 C542 C543 128.1(8) .
N545 C542 C543 105.5(8) .
C541 N542 H54D 120.0 .
C541 N542 H54E 120.0 .
H54D N542 H54E 120.0 .
C546 O542 C552 109.5(8) .
N544 C543 C542 111.7(7) .
N544 C543 C544 129.5(8) .
C542 C543 C544 118.7(8) .
C541 N543 C542 112.3(7) .
C547 O543 C549 107.4(7) .
O541 C544 N541 120.1(7) .
O541 C544 C543 127.7(8) .
N541 C544 C543 112.2(7) .
C545 N544 C543 102.1(7) .
C549 O544 C548 108.6(7) .
N544 C545 N545 114.7(8) .
N544 C545 H545 122.7 .
N545 C545 H545 122.7 .
C542 N545 C545 105.9(7) .
C542 N545 C546 127.5(8) .
C545 N545 C546 126.5(8) .
C553 O545 Si24 126.3(7) .
O542 C546 N545 108.2(9) .
O542 C546 C547 109.1(8) .
N545 C546 C547 113.3(9) .
O542 C546 H546 108.7 .
N545 C546 H546 108.7 .
C547 C546 H546 108.7 .
O543 C547 C548 109.4(8) .
O543 C547 C546 112.6(10) .
C548 C547 C546 100.6(9) .
O543 C547 H547 111.2 .
C548 C547 H547 111.2 .
C546 C547 H547 111.2 .
O544 C548 C547 100.2(8) .
O544 C548 C552 111.7(9) .
C547 C548 C552 110.0(9) .
O544 C548 H548 111.5 .
C547 C548 H548 111.5 .
C552 C548 H548 111.5 .
O544 C549 C551 108.7(11) .
O544 C549 O543 105.4(8) .
C551 C549 O543 109.7(11) .
O544 C549 C550 111.9(9) .
C551 C549 C550 115.6(12) .
O543 C549 C550 105.0(10) .
C549 C550 H55D 109.5 .
C549 C550 H55E 109.5 .
H55D C550 H55E 109.5 .
C549 C550 H55F 109.5 .
H55D C550 H55F 109.5 .
H55E C550 H55F 109.5 .
C549 C551 H55G 109.5 .
C549 C551 H55H 109.5 .
H55G C551 H55H 109.5 .
C549 C551 H55I 109.5 .
H55G C551 H55I 109.5 .
H55H C551 H55I 109.5 .
O542 C552 C548 106.6(8) .
O542 C552 C553 106.2(8) .
C548 C552 C553 113.8(9) .
O542 C552 H552 110.0 .
C548 C552 H552 110.0 .
C553 C552 H552 110.0 .
O545 C553 C552 112.6(9) .
O545 C553 H55J 109.1 .
C552 C553 H55J 109.1 .
O545 C553 H55K 109.1 .
C552 C553 H55K 109.1 .
H55J C553 H55K 107.8 .
Si24 C554 H55L 109.5 .
Si24 C554 H55M 109.5 .
H55L C554 H55M 109.5 .
Si24 C554 H55N 109.5 .
H55L C554 H55N 109.5 .
H55M C554 H55N 109.5 .
Si24 C555 H55O 109.5 .
Si24 C555 H55P 109.5 .
H55O C555 H55P 109.5 .
Si24 C555 H55Q 109.5 .
H55O C555 H55Q 109.5 .
H55P C555 H55Q 109.5 .
C558 C556 C557 99.5(17) .
C558 C556 C559 117(2) .
C557 C556 C559 117.0(18) .
C558 C556 Si24 110.5(15) .
C557 C556 Si24 115.1(17) .
C559 C556 Si24 98.5(16) .
C556 C557 H55R 109.5 .
C556 C557 H55S 109.5 .
H55R C557 H55S 109.5 .
C556 C557 H55T 109.5 .
H55R C557 H55T 109.5 .
H55S C557 H55T 109.5 .
C556 C558 H55U 109.5 .
C556 C558 H55V 109.5 .
H55U C558 H55V 109.5 .
C556 C558 H55W 109.5 .
H55U C558 H55W 109.5 .
H55V C558 H55W 109.5 .
C556 C559 H55$ 109.5 .
C556 C559 H55 109.5 .
H55$ C559 H55 109.5 .
C556 C559 H557 109.5 .
H55$ C559 H557 109.5 .
H55 C559 H557 109.5 .
O621 Ba4 O581 115.50(19) .
O621 Ba4 O561 74.54(19) .
O581 Ba4 O561 71.75(17) .
O621 Ba4 O601 73.52(18) .
O581 Ba4 O601 72.57(17) .
O561 Ba4 O601 113.93(19) .
O621 Ba4 O681 130.56(15) .
O581 Ba4 O681 87.31(14) .
O561 Ba4 O681 153.55(14) .
O601 Ba4 O681 72.94(13) .
O621 Ba4 O661 155.34(14) .
O581 Ba4 O661 72.82(13) .
O561 Ba4 O661 87.37(13) .
O601 Ba4 O661 130.18(12) .
O681 Ba4 O661 70.72(19) .
O621 Ba4 O701 73.98(15) .
O581 Ba4 O701 155.69(14) .
O561 Ba4 O701 132.13(14) .
O601 Ba4 O701 90.25(14) .
O681 Ba4 O701 70.9(2) .
O661 Ba4 O701 108.38(19) .
O621 Ba4 O641 88.61(14) .
O581 Ba4 O641 129.42(15) .
O561 Ba4 O641 73.52(14) .
O601 Ba4 O641 157.01(15) .
O681 Ba4 O641 110.65(19) .
O661 Ba4 O641 69.97(18) .
O701 Ba4 O641 70.6(2) .
O621 Ba4 O34A 57.92(14) .
O581 Ba4 O34A 57.60(13) .
O561 Ba4 O34A 58.50(13) .
O601 Ba4 O34A 55.47(13) .
O681 Ba4 O34A 123.12(14) .
O661 Ba4 O34A 125.63(13) .
O701 Ba4 O34A 125.98(14) .
O641 Ba4 O34A 126.23(14) .
C576 Si25 O565 109.2(9) .
C576 Si25 C574 109(2) .
O565 Si25 C574 105.0(18) .
C576 Si25 C575 98.3(13) .
O565 Si25 C575 104.6(11) .
C574 Si25 C575 130(2) .
N562 C561 N563 119.8(8) .
N562 C561 N561 119.6(8) .
N563 C561 N561 120.5(8) .
C564 N561 C561 126.3(8) .
C564 N561 H561 116.9 .
C561 N561 H561 116.9 .
C564 O561 Ba4 130.5(5) .
N563 C562 N565 128.2(9) .
N563 C562 C563 126.9(8) .
N565 C562 C563 104.8(8) .
C561 N562 H56A 120.0 .
C561 N562 H56B 120.0 .
H56A N562 H56B 120.0 .
C566 O562 C572 111.3(9) .
N564 C563 C564 131.4(9) .
N564 C563 C562 111.1(8) .
C564 C563 C562 117.4(8) .
C561 N563 C562 115.3(8) .
C569 O563 C567 113.5(12) .
O561 C564 N561 119.9(8) .
O561 C564 C563 126.5(9) .
N561 C564 C563 113.5(8) .
C565 N564 C563 102.4(8) .
C569 O564 C568 110.6(10) .
N564 C565 N565 116.5(9) .
N564 C565 H565 121.8 .
N565 C565 H565 121.8 .
C562 N565 C565 105.0(8) .
C562 N565 C566 126.4(9) .
C565 N565 C566 128.5(9) .
C573 O565 Si25 124.6(9) .
O562 C566 N565 108.2(9) .
O562 C566 C567 107.2(9) .
N565 C566 C567 114.8(9) .
O562 C566 H566 108.8 .
N565 C566 H566 108.8 .
C567 C566 H566 108.8 .
O563 C567 C566 111.5(13) .
O563 C567 C568 107.4(10) .
C566 C567 C568 104.8(11) .
O563 C567 H567 111.0 .
C566 C567 H567 111.0 .
C568 C567 H567 111.0 .
C572 C568 O564 113.6(11) .
C572 C568 C567 107.1(12) .
O564 C568 C567 97.5(10) .
C572 C568 H568 112.5 .
O564 C568 H568 112.5 .
C567 C568 H568 112.5 .
O563 C569 O564 104.0(15) .
O563 C569 C570 114.6(16) .
O564 C569 C570 110.7(16) .
O563 C569 C571 94.1(16) .
O564 C569 C571 111.0(17) .
C570 C569 C571 120.3(17) .
C569 C570 H57D 109.5 .
C569 C570 H57E 109.5 .
H57D C570 H57E 109.5 .
C569 C570 H57F 109.5 .
H57D C570 H57F 109.5 .
H57E C570 H57F 109.5 .
C569 C571 H57G 109.5 .
C569 C571 H57H 109.5 .
H57G C571 H57H 109.5 .
C569 C571 H57I 109.5 .
H57G C571 H57I 109.5 .
H57H C571 H57I 109.5 .
O562 C572 C568 106.9(10) .
O562 C572 C573 106.6(10) .
C568 C572 C573 113.8(11) .
O562 C572 H572 109.8 .
C568 C572 H572 109.8 .
C573 C572 H572 109.8 .
O565 C573 C572 112.5(12) .
O565 C573 H57J 109.1 .
C572 C573 H57J 109.1 .
O565 C573 H57K 109.1 .
C572 C573 H57K 109.1 .
H57J C573 H57K 107.8 .
Si25 C574 H57L 109.5 .
Si25 C574 H57M 109.5 .
H57L C574 H57M 109.5 .
Si25 C574 H57N 109.5 .
H57L C574 H57N 109.5 .
H57M C574 H57N 109.5 .
Si25 C575 H57O 109.5 .
Si25 C575 H57P 109.5 .
H57O C575 H57P 109.5 .
Si25 C575 H57Q 109.5 .
H57O C575 H57Q 109.5 .
H57P C575 H57Q 109.5 .
C579 C576 C577 106.6(16) .
C579 C576 Si25 115.0(15) .
C577 C576 Si25 117.6(15) .
C579 C576 C578 100.6(14) .
C577 C576 C578 99.9(14) .
Si25 C576 C578 114.8(13) .
C576 C577 H57R 109.5 .
C576 C577 H57S 109.5 .
H57R C577 H57S 109.5 .
C576 C577 H57T 109.5 .
H57R C577 H57T 109.5 .
H57S C577 H57T 109.5 .
C576 C578 H57U 109.5 .
C576 C578 H57V 109.5 .
H57U C578 H57V 109.5 .
C576 C578 H57W 109.5 .
H57U C578 H57W 109.5 .
H57V C578 H57W 109.5 .
C576 C579 H57$ 109.5 .
C576 C579 H57 109.5 .
H57$ C579 H57 109.5 .
C576 C579 H577 109.5 .
H57$ C579 H577 109.5 .
H57 C579 H577 109.5 .
N582 C581 N583 120.2(8) .
N582 C581 N581 117.5(8) .
N583 C581 N581 122.3(8) .
C584 N581 C581 123.7(8) .
C584 N581 H581 118.1 .
C581 N581 H581 118.1 .
C584 O581 Ba4 130.4(5) .
N585 C582 C583 107.7(8) .
N585 C582 N583 125.5(8) .
C583 C582 N583 126.8(8) .
C581 N582 H58D 120.0 .
C581 N582 H58E 120.0 .
H58D N582 H58E 120.0 .
C586 O582 C592 111.5(7) .
C582 C583 C584 120.4(8) .
C582 C583 N584 109.6(7) .
C584 C583 N584 129.9(8) .
C581 N583 C582 112.9(7) .
C589 O583 C587 108.6(7) .
O581 C584 N581 118.9(8) .
O581 C584 C583 127.4(8) .
N581 C584 C583 113.7(8) .
C585 N584 C583 102.9(7) .
C589 O584 C588 106.8(7) .
N584 C585 N585 112.9(8) .
N584 C585 H585 123.5 .
N585 C585 H585 123.5 .
C582 N585 C585 106.9(7) .
C582 N585 C586 129.2(8) .
C585 N585 C586 123.9(8) .
C593 O585 Si6B 127.0(7) .
C593 O585 Si26 121.4(7) .
Si6B O585 Si26 25.1(3) .
O582 C586 N585 107.7(7) .
O582 C586 C587 108.3(8) .
N585 C586 C587 111.8(8) .
O582 C586 H586 109.6 .
N585 C586 H586 109.6 .
C587 C586 H586 109.6 .
O583 C587 C586 109.3(9) .
O583 C587 C588 104.0(7) .
C586 C587 C588 101.5(8) .
O583 C587 H587 113.6 .
C586 C587 H587 113.6 .
C588 C587 H587 113.6 .
O584 C588 C592 110.2(9) .
O584 C588 C587 101.0(8) .
C592 C588 C587 104.7(8) .
O584 C588 H588 113.3 .
C592 C588 H588 113.3 .
C587 C588 H588 113.3 .
O584 C589 O583 107.0(7) .
O584 C589 C591 110.0(9) .
O583 C589 C591 105.9(10) .
O584 C589 C590 110.9(10) .
O583 C589 C590 109.7(9) .
C591 C589 C590 113.1(10) .
C589 C590 H59D 109.5 .
C589 C590 H59E 109.5 .
H59D C590 H59E 109.5 .
C589 C590 H59F 109.5 .
H59D C590 H59F 109.5 .
H59E C590 H59F 109.5 .
C589 C591 H59G 109.5 .
C589 C591 H59H 109.5 .
H59G C591 H59H 109.5 .
C589 C591 H59I 109.5 .
H59G C591 H59I 109.5 .
H59H C591 H59I 109.5 .
O582 C592 C593 110.3(8) .
O582 C592 C588 106.0(8) .
C593 C592 C588 109.9(9) .
O582 C592 H592 110.2 .
C593 C592 H592 110.2 .
C588 C592 H592 110.2 .
O585 C593 C592 109.5(9) .
O585 C593 H59J 109.8 .
C592 C593 H59J 109.8 .
O585 C593 H59K 109.8 .
C592 C593 H59K 109.8 .
H59J C593 H59K 108.2 .
O585 Si26 C596 119.8(9) .
O585 Si26 C595 113.3(9) .
C596 Si26 C595 124.5(12) .
O585 Si26 C594 90.3(11) .
C596 Si26 C594 96.2(13) .
C595 Si26 C594 98.7(15) .
Si26 C594 H59L 109.5 .
Si26 C594 H59M 109.5 .
H59L C594 H59M 109.5 .
Si26 C594 H59N 109.5 .
H59L C594 H59N 109.5 .
H59M C594 H59N 109.5 .
Si26 C595 H59O 109.5 .
Si26 C595 H59P 109.5 .
H59O C595 H59P 109.5 .
Si26 C595 H59Q 109.5 .
H59O C595 H59Q 109.5 .
H59P C595 H59Q 109.5 .
C599 C596 C598 106.3(18) .
C599 C596 C597 106.6(17) .
C598 C596 C597 104.7(18) .
C599 C596 Si26 120.6(18) .
C598 C596 Si26 106.9(16) .
C597 C596 Si26 110.5(16) .
C596 C597 H59R 109.5 .
C596 C597 H59S 109.5 .
H59R C597 H59S 109.5 .
C596 C597 H59T 109.5 .
H59R C597 H59T 109.5 .
H59S C597 H59T 109.5 .
C596 C598 H59U 109.5 .
C596 C598 H59V 109.5 .
H59U C598 H59V 109.5 .
C596 C598 H59W 109.5 .
H59U C598 H59W 109.5 .
H59V C598 H59W 109.5 .
C596 C599 H59$ 109.5 .
C596 C599 H59 109.5 .
H59$ C599 H59 109.5 .
C596 C599 H597 109.5 .
H59$ C599 H597 109.5 .
H59 C599 H597 109.5 .
O585 Si6B C96B 110.2(10) .
O585 Si6B C94B 116.6(10) .
C96B Si6B C94B 127.2(13) .
O585 Si6B C95B 94.2(18) .
C96B Si6B C95B 104(2) .
C94B Si6B C95B 96(2) .
Si6B C94B H94D 109.5 .
Si6B C94B H94E 109.5 .
H94D C94B H94E 109.5 .
Si6B C94B H94F 109.5 .
H94D C94B H94F 109.5 .
H94E C94B H94F 109.5 .
Si6B C95B H95D 109.5 .
Si6B C95B H95E 109.5 .
H95D C95B H95E 109.5 .
Si6B C95B H95F 109.5 .
H95D C95B H95F 109.5 .
H95E C95B H95F 109.5 .
C97B C96B C99B 106.4(17) .
C97B C96B C98B 103.0(18) .
C99B C96B C98B 100.3(17) .
C97B C96B Si6B 115.9(17) .
C99B C96B Si6B 123.3(18) .
C98B C96B Si6B 104.8(16) .
C96B C97B H97D 109.5 .
C96B C97B H97E 109.5 .
H97D C97B H97E 109.5 .
C96B C97B H97F 109.5 .
H97D C97B H97F 109.5 .
H97E C97B H97F 109.5 .
C96B C98B H98D 109.5 .
C96B C98B H98E 109.5 .
H98D C98B H98E 109.5 .
C96B C98B H98F 109.5 .
H98D C98B H98F 109.5 .
H98E C98B H98F 109.5 .
C96B C99B H99D 109.5 .
C96B C99B H99E 109.5 .
H99D C99B H99E 109.5 .
C96B C99B H99F 109.5 .
H99D C99B H99F 109.5 .
H99E C99B H99F 109.5 .
N603 C601 N602 120.1(8) .
N603 C601 N601 122.8(8) .
N602 C601 N601 117.0(8) .
C601 N601 C604 125.7(8) .
C601 N601 H601 117.2 .
C604 N601 H601 117.2 .
C604 O601 Ba4 128.1(5) .
N603 C602 N605 126.6(9) .
N603 C602 C603 126.2(9) .
N605 C602 C603 107.1(8) .
C601 N602 H60A 120.0 .
C601 N602 H60B 120.0 .
H60A N602 H60B 120.0 .
C606 O602 C612 111.8(8) .
C604 C603 C602 120.5(8) .
C604 C603 N604 129.8(8) .
C602 C603 N604 109.6(8) .
C601 N603 C602 113.5(8) .
C607 O603 C609 110.1(8) .
O601 C604 N601 120.2(8) .
O601 C604 C603 128.6(8) .
N601 C604 C603 111.1(8) .
C605 N604 C603 103.3(7) .
C609 O604 C608 110.3(8) .
N604 C605 N605 114.7(8) .
N604 C605 H605 122.6 .
N605 C605 H605 122.6 .
C605 N605 C602 105.2(8) .
C605 N605 C606 127.7(8) .
C602 N605 C606 127.0(8) .
C613 O605 Si27 127.4(9) .
O602 C606 N605 108.5(8) .
O602 C606 C607 109.0(9) .
N605 C606 C607 115.2(9) .
O602 C606 H606 108.0 .
N605 C606 H606 108.0 .
C607 C606 H606 108.0 .
O603 C607 C606 114.1(9) .
O603 C607 C608 104.1(7) .
C606 C607 C608 103.3(8) .
O603 C607 H607 111.6 .
C606 C607 H607 111.6 .
C608 C607 H607 111.6 .
O604 C608 C612 109.7(9) .
O604 C608 C607 98.7(8) .
C612 C608 C607 104.7(8) .
O604 C608 H608 114.1 .
C612 C608 H608 114.1 .
C607 C608 H608 114.1 .
O604 C609 C610 112.5(10) .
O604 C609 O603 102.6(8) .
C610 C609 O603 110.1(10) .
O604 C609 C611 109.4(10) .
C610 C609 C611 114.7(10) .
O603 C609 C611 106.6(9) .
C609 C610 H61A 109.5 .
C609 C610 H61B 109.5 .
H61A C610 H61B 109.5 .
C609 C610 H61C 109.5 .
H61A C610 H61C 109.5 .
H61B C610 H61C 109.5 .
C609 C611 H61D 109.5 .
C609 C611 H61E 109.5 .
H61D C611 H61E 109.5 .
C609 C611 H61F 109.5 .
H61D C611 H61F 109.5 .
H61E C611 H61F 109.5 .
C613 C612 O602 107.7(10) .
C613 C612 C608 111.3(10) .
O602 C612 C608 104.9(9) .
C613 C612 H612 110.9 .
O602 C612 H612 110.9 .
C608 C612 H612 110.9 .
O605 Si27 C616 109.2(13) .
O605 Si27 C615 111.7(13) .
C616 Si27 C615 120.6(15) .
O605 Si27 C614 105.8(12) .
C616 Si27 C614 109.3(14) .
C615 Si27 C614 98.9(17) .
C612 C613 O605 111.7(11) .
C612 C613 H61G 109.3 .
O605 C613 H61G 109.3 .
C612 C613 H61H 109.3 .
O605 C613 H61H 109.3 .
H61G C613 H61H 108.0 .
Si27 C614 H61I 109.5 .
Si27 C614 H61J 109.5 .
H61I C614 H61J 109.5 .
Si27 C614 H61K 109.5 .
H61I C614 H61K 109.5 .
H61J C614 H61K 109.5 .
Si27 C615 H61L 109.5 .
Si27 C615 H61M 109.5 .
H61L C615 H61M 109.5 .
Si27 C615 H61N 109.5 .
H61L C615 H61N 109.5 .
H61M C615 H61N 109.5 .
C619 C616 C617 109(2) .
C619 C616 C618 106(2) .
C617 C616 C618 100.1(19) .
C619 C616 Si27 117(2) .
C617 C616 Si27 114(2) .
C618 C616 Si27 109.0(18) .
C616 C617 H61O 109.5 .
C616 C617 H61P 109.5 .
H61O C617 H61P 109.5 .
C616 C617 H61Q 109.5 .
H61O C617 H61Q 109.5 .
H61P C617 H61Q 109.5 .
C616 C618 H61R 109.5 .
C616 C618 H61S 109.5 .
H61R C618 H61S 109.5 .
C616 C618 H61T 109.5 .
H61R C618 H61T 109.5 .
H61S C618 H61T 109.5 .
C616 C619 H61U 109.5 .
C616 C619 H61V 109.5 .
H61U C619 H61V 109.5 .
C616 C619 H61W 109.5 .
H61U C619 H61W 109.5 .
H61V C619 H61W 109.5 .
O625 Si28 C635 107.2(9) .
O625 Si28 C636 106.4(6) .
C635 Si28 C636 110.9(10) .
O625 Si28 C634 113.5(7) .
C635 Si28 C634 113.3(10) .
C636 Si28 C634 105.4(8) .
N623 C621 N621 125.1(10) .
N623 C621 N622 117.9(10) .
N621 C621 N622 116.9(9) .
C621 N621 C624 124.7(8) .
C621 N621 H621 117.6 .
C624 N621 H621 117.6 .
C624 O621 Ba4 129.6(5) .
C623 C622 N623 127.8(9) .
C623 C622 N625 107.5(8) .
N623 C622 N625 124.4(9) .
C621 N622 H62C 120.0 .
C621 N622 H62D 120.0 .
H62C N622 H62D 120.0 .
C626 O622 C632 109.7(9) .
C622 C623 C624 119.4(9) .
C622 C623 N624 110.1(8) .
C624 C623 N624 130.5(8) .
C621 N623 C622 110.1(8) .
C629 O623 C627 110.4(9) .
O621 C624 C623 127.1(8) .
O621 C624 N621 120.2(8) .
C623 C624 N621 112.6(8) .
C625 N624 C623 104.1(7) .
C628 O624 C629 107.7(9) .
N624 C625 N625 113.1(9) .
N624 C625 H625 123.4 .
N625 C625 H625 123.4 .
C625 N625 C622 105.1(8) .
C625 N625 C626 126.5(9) .
C622 N625 C626 128.3(8) .
C633 O625 Si28 123.4(8) .
O622 C626 N625 108.9(8) .
O622 C626 C627 109.1(9) .
N625 C626 C627 112.8(9) .
O622 C626 H626 108.6 .
N625 C626 H626 108.6 .
C627 C626 H626 108.6 .
O623 C627 C628 108.3(9) .
O623 C627 C626 111.8(10) .
C628 C627 C626 98.0(10) .
O623 C627 H627 112.6 .
C628 C627 H627 112.6 .
C626 C627 H627 112.6 .
C632 C628 O624 111.8(11) .
C632 C628 C627 108.1(10) .
O624 C628 C627 98.4(9) .
C632 C628 H628 112.5 .
O624 C628 H628 112.5 .
C627 C628 H628 112.5 .
O623 C629 O624 105.9(10) .
O623 C629 C631 110.3(14) .
O624 C629 C631 105.6(12) .
O623 C629 C630 110.6(12) .
O624 C629 C630 111.3(13) .
C631 C629 C630 112.7(13) .
C629 C630 H63A 109.5 .
C629 C630 H63B 109.5 .
H63A C630 H63B 109.5 .
C629 C630 H63C 109.5 .
H63A C630 H63C 109.5 .
H63B C630 H63C 109.5 .
C629 C631 H63D 109.5 .
C629 C631 H63E 109.5 .
H63D C631 H63E 109.5 .
C629 C631 H63F 109.5 .
H63D C631 H63F 109.5 .
H63E C631 H63F 109.5 .
O622 C632 C628 109.3(9) .
O622 C632 C633 109.6(9) .
C628 C632 C633 112.6(10) .
O622 C632 H632 108.4 .
C628 C632 H632 108.4 .
C633 C632 H632 108.4 .
O625 C633 C632 110.1(10) .
O625 C633 H63G 109.6 .
C632 C633 H63G 109.6 .
O625 C633 H63H 109.6 .
C632 C633 H63H 109.6 .
H63G C633 H63H 108.2 .
Si28 C634 H63I 109.5 .
Si28 C634 H63J 109.5 .
H63I C634 H63J 109.5 .
Si28 C634 H63K 109.5 .
H63I C634 H63K 109.5 .
H63J C634 H63K 109.5 .
Si28 C635 H63L 109.5 .
Si28 C635 H63M 109.5 .
H63L C635 H63M 109.5 .
Si28 C635 H63N 109.5 .
H63L C635 H63N 109.5 .
H63M C635 H63N 109.5 .
C639 C636 C638 108.3(15) .
C639 C636 C637 116.6(14) .
C638 C636 C637 109.6(15) .
C639 C636 Si28 110.2(12) .
C638 C636 Si28 106.4(12) .
C637 C636 Si28 105.2(11) .
C636 C637 H63O 109.5 .
C636 C637 H63P 109.5 .
H63O C637 H63P 109.5 .
C636 C637 H63Q 109.5 .
H63O C637 H63Q 109.5 .
H63P C637 H63Q 109.5 .
C636 C638 H63R 109.5 .
C636 C638 H63S 109.5 .
H63R C638 H63S 109.5 .
C636 C638 H63T 109.5 .
H63R C638 H63T 109.5 .
H63S C638 H63T 109.5 .
C636 C639 H63U 109.5 .
C636 C639 H63V 109.5 .
H63U C639 H63V 109.5 .
C636 C639 H63W 109.5 .
H63U C639 H63W 109.5 .
H63V C639 H63W 109.5 .
N643 C641 N642 120.2(10) .
N643 C641 N641 124.4(10) .
N642 C641 N641 115.3(8) .
C644 N641 C641 123.3(8) .
C644 N641 H641 118.3 .
C641 N641 H641 118.3 .
C644 O641 Ba4 126.6(6) .
N643 C642 N645 126.3(11) .
N643 C642 C643 128.8(9) .
N645 C642 C643 104.8(12) .
C641 N642 H64A 120.0 .
C641 N642 H64B 120.0 .
H64A N642 H64B 120.0 .
C646 O642 C652 109.6(12) .
N644 C643 C642 113.1(10) .
N644 C643 C644 132.7(12) .
C642 C643 C644 114.0(11) .
C641 N643 C642 112.9(9) .
C647 O643 C649 105.1(11) .
O641 C644 N641 122.4(9) .
O641 C644 C643 121.3(11) .
N641 C644 C643 116.2(10) .
C645 N644 C643 100.8(12) .
C649 O644 C648 113.5(12) .
N645 C645 N644 114.3(12) .
N645 C645 H645 122.9 .
N644 C645 H645 122.9 .
C645 N645 C642 107.0(11) .
C645 N645 C646 112.7(11) .
C642 N645 C646 140.0(12) .
O642 C646 N645 106.6(13) .
O642 C646 C647 107.6(10) .
N645 C646 C647 107.2(11) .
O642 C646 H646 111.7 .
N645 C646 H646 111.7 .
C647 C646 H646 111.7 .
O643 C647 C648 106.5(10) .
O643 C647 C646 104.3(10) .
C648 C647 C646 102.5(9) .
O643 C647 H647 114.2 .
C648 C647 H647 114.2 .
C646 C647 H647 114.2 .
O644 C648 C647 101.2(12) .
O644 C648 C652 117.4(15) .
C647 C648 C652 105.0(10) .
O644 C648 H648 110.8 .
C647 C648 H648 110.8 .
C652 C648 H648 110.8 .
O644 C649 O643 103.8(16) .
O644 C649 C650 114.3(18) .
O643 C649 C650 103.1(17) .
O644 C649 C651 117(2) .
O643 C649 C651 104.3(13) .
C650 C649 C651 112(2) .
C649 C650 H65A 109.5 .
C649 C650 H65B 109.5 .
H65A C650 H65B 109.5 .
C649 C650 H65C 109.5 .
H65A C650 H65C 109.5 .
H65B C650 H65C 109.5 .
C649 C651 H65D 109.5 .
C649 C651 H65E 109.5 .
H65D C651 H65E 109.5 .
C649 C651 H65F 109.5 .
H65D C651 H65F 109.5 .
H65E C651 H65F 109.5 .
O642 C652 C653 104.3(13) .
O642 C652 C648 107.5(11) .
C653 C652 C648 117.9(15) .
O642 C652 H652 108.9 .
C653 C652 H652 108.9 .
C648 C652 H652 108.9 .
O645 C653 C652 107(2) .
O645 C653 H65G 110.2 .
C652 C653 H65G 110.2 .
O645 C653 H65H 110.2 .
C652 C653 H65H 110.2 .
H65G C653 H65H 108.5 .
C653 O645 Si29 111.2(16) .
O645 Si29 C656 128.0(15) .
O645 Si29 C654 105.7(14) .
C656 Si29 C654 108.1(15) .
O645 Si29 C655 93.9(15) .
C656 Si29 C655 109.8(16) .
C654 Si29 C655 110(2) .
Si29 C654 H65I 109.5 .
Si29 C654 H65J 109.5 .
H65I C654 H65J 109.5 .
Si29 C654 H65K 109.5 .
H65I C654 H65K 109.5 .
H65J C654 H65K 109.5 .
Si29 C655 H65I 109.5 .
Si29 C655 H65J 109.5 .
H65I C655 H65J 109.5 .
Si29 C655 H65K 109.5 .
H65I C655 H65K 109.5 .
H65J C655 H65K 109.5 .
C657 C656 C659 101.6(18) .
C657 C656 Si29 120.7(19) .
C659 C656 Si29 113.9(18) .
C657 C656 C658 100.9(17) .
C659 C656 C658 97.6(17) .
Si29 C656 C658 118.5(17) .
C656 C657 H65L 109.5 .
C656 C657 H65M 109.5 .
H65L C657 H65M 109.5 .
C656 C657 H65N 109.5 .
H65L C657 H65N 109.5 .
H65M C657 H65N 109.5 .
C656 C658 H65O 109.5 .
C656 C658 H65P 109.5 .
H65O C658 H65P 109.5 .
C656 C658 H65Q 109.5 .
H65O C658 H65Q 109.5 .
H65P C658 H65Q 109.5 .
C656 C659 H65R 109.5 .
C656 C659 H65S 109.5 .
H65R C659 H65S 109.5 .
C656 C659 H65T 109.5 .
H65R C659 H65T 109.5 .
H65S C659 H65T 109.5 .
N662 C661 N663 118.8(8) .
N662 C661 N661 117.9(9) .
N663 C661 N661 123.3(9) .
C661 N661 C664 124.5(8) .
C661 N661 H661 117.8 .
C664 N661 H661 117.8 .
C664 O661 Ba4 129.5(5) .
N665 C662 C663 107.0(8) .
N665 C662 N663 126.6(9) .
C663 C662 N663 126.4(9) .
C661 N662 H66A 120.0 .
C661 N662 H66B 120.0 .
H66A N662 H66B 120.0 .
C672 O662 C666 111.7(9) .
C662 C663 N664 111.0(9) .
C662 C663 C664 121.5(8) .
N664 C663 C664 127.3(8) .
C661 N663 C662 113.2(8) .
C667 O663 C66I 102.2(10) .
C667 O663 C669 111.6(11) .
C66I O663 C669 60.3(12) .
O661 C664 C663 129.7(8) .
O661 C664 N661 119.4(8) .
C663 C664 N661 111.0(8) .
C665 N664 C663 101.0(8) .
C668 O664 C66I 102.9(10) .
C668 O664 C669 107.7(11) .
C66I O664 C669 59.4(13) .
N664 C665 N665 114.9(10) .
N664 C665 H665 122.5 .
N665 C665 H665 122.5 .
C665 N665 C662 106.0(8) .
C665 N665 C666 124.4(9) .
C662 N665 C666 129.2(9) .
C673 O665 Si30 130.0(7) .
O662 C666 N665 110.3(9) .
O662 C666 C667 107.6(9) .
N665 C666 C667 116.8(10) .
O662 C666 H666 107.3 .
N665 C666 H666 107.3 .
C667 C666 H666 107.3 .
O663 C667 C666 111.6(12) .
O663 C667 C668 101.8(8) .
C666 C667 C668 106.3(10) .
O663 C667 H667 112.2 .
C666 C667 H667 112.2 .
C668 C667 H667 112.2 .
O664 C668 C672 113.9(10) .
O664 C668 C667 108.0(9) .
C672 C668 C667 105.7(10) .
O664 C668 H668 109.7 .
C672 C668 H668 109.7 .
C667 C668 H668 109.7 .
C671 C669 C670 126(3) .
C671 C669 O663 129(3) .
C670 C669 O663 92.6(16) .
C671 C669 O664 127(3) .
C670 C669 O664 87.3(14) .
O663 C669 O664 80.3(13) .
C669 C670 H67A 109.5 .
C669 C670 H67B 109.5 .
H67A C670 H67B 109.5 .
C669 C670 H67C 109.5 .
H67A C670 H67C 109.5 .
H67B C670 H67C 109.5 .
C669 C671 H67D 109.5 .
C669 C671 H67E 109.5 .
H67D C671 H67E 109.5 .
C669 C671 H67F 109.5 .
H67D C671 H67F 109.5 .
H67E C671 H67F 109.5 .
O664 C66I O663 105.1(14) .
O664 C66I C66K 119.1(17) .
O663 C66I C66K 108.9(16) .
C66I C66K H66C 109.5 .
C66I C66K H66D 109.5 .
H66C C66K H66D 109.5 .
C66I C66K H66E 109.5 .
H66C C66K H66E 109.5 .
H66D C66K H66E 109.5 .
O662 C672 C673 110.0(9) .
O662 C672 C668 105.9(9) .
C673 C672 C668 116.8(10) .
O662 C672 H672 108.0 .
C673 C672 H672 108.0 .
C668 C672 H672 108.0 .
O665 C673 C672 110.1(9) .
O665 C673 H67J 109.7 .
C672 C673 H67J 109.6 .
O665 C673 H67K 109.7 .
C672 C673 H67K 109.7 .
H67J C673 H67K 108.2 .
O665 Si30 C676 122.2(10) .
O665 Si30 C674 106.3(8) .
C676 Si30 C674 120.9(12) .
O665 Si30 C675 102.5(8) .
C676 Si30 C675 95.4(12) .
C674 Si30 C675 105.6(9) .
Si30 C674 H67L 109.5 .
Si30 C674 H67M 109.5 .
H67L C674 H67M 109.5 .
Si30 C674 H67N 109.5 .
H67L C674 H67N 109.5 .
H67M C674 H67N 109.5 .
Si30 C675 H67O 109.5 .
Si30 C675 H67P 109.5 .
H67O C675 H67P 109.5 .
Si30 C675 H67Q 109.5 .
H67O C675 H67Q 109.5 .
H67P C675 H67Q 109.5 .
C679 C676 C677 109.1(19) .
C679 C676 C678 106.9(19) .
C677 C676 C678 111(2) .
C679 C676 Si30 111.1(18) .
C677 C676 Si30 105.8(18) .
C678 C676 Si30 112.9(18) .
C676 C677 H67R 109.5 .
C676 C677 H67S 109.5 .
H67R C677 H67S 109.5 .
C676 C677 H67T 109.5 .
H67R C677 H67T 109.5 .
H67S C677 H67T 109.5 .
C676 C678 H67U 109.5 .
C676 C678 H67V 109.5 .
H67U C678 H67V 109.5 .
C676 C678 H67W 109.5 .
H67U C678 H67W 109.5 .
H67V C678 H67W 109.5 .
C676 C679 H67$ 109.5 .
C676 C679 H67 109.5 .
H67$ C679 H67 109.5 .
C676 C679 H677 109.5 .
H67$ C679 H677 109.5 .
H67 C679 H677 109.5 .
N682 C681 N683 122.3(11) .
N682 C681 N681 114.7(11) .
N683 C681 N681 123.0(10) .
C684 N681 C681 124.4(9) .
C684 N681 H681 117.8 .
C681 N681 H681 117.8 .
C684 O681 Ba4 127.5(6) .
N683 C682 N685 128.5(11) .
N683 C682 C683 127.2(11) .
N685 C682 C683 104.4(10) .
C681 N682 H68A 120.0 .
C681 N682 H68B 120.0 .
H68A N682 H68B 120.0 .
C692 O682 C686 113.0(15) .
C682 C683 C684 117.4(11) .
C682 C683 N684 108.4(9) .
C684 C683 N684 134.2(9) .
C681 N683 C682 113.7(10) .
C687 O683 C689 106.2(12) .
O681 C684 N681 122.6(9) .
O681 C684 C683 123.0(10) .
N681 C684 C683 114.2(9) .
C685 N684 C683 107.4(10) .
C689 O684 C688 109.9(12) .
N684 C685 N685 110.9(12) .
N684 C685 H685 124.5 .
N685 C685 H685 124.5 .
C685 N685 C682 108.8(10) .
C685 N685 C686 121.8(12) .
C682 N685 C686 129.4(12) .
C693 O685 Si31 114.6(19) .
C687 C686 O682 106.3(12) .
C687 C686 N685 115.1(13) .
O682 C686 N685 102.7(10) .
C687 C686 H686 110.8 .
O682 C686 H686 110.8 .
N685 C686 H686 110.8 .
O683 C687 C686 108.1(15) .
O683 C687 C688 104.0(10) .
C686 C687 C688 101.6(12) .
O683 C687 H687 114.0 .
C686 C687 H687 114.0 .
C688 C687 H687 114.0 .
O684 C688 C692 113.0(14) .
O684 C688 C687 103.9(13) .
C692 C688 C687 107.8(14) .
O684 C688 H688 110.6 .
C692 C688 H688 110.6 .
C687 C688 H688 110.6 .
C690 C689 O684 129(3) .
C690 C689 O683 116(2) .
O684 C689 O683 101.0(15) .
C690 C689 C691 109.2(17) .
O684 C689 C691 102.5(18) .
O683 C689 C691 91.8(16) .
C689 C690 H69A 109.5 .
C689 C690 H69B 109.5 .
H69A C690 H69B 109.5 .
C689 C690 H69C 109.5 .
H69A C690 H69C 109.5 .
H69B C690 H69C 109.5 .
C689 C691 H69D 109.5 .
C689 C691 H69E 109.5 .
H69D C691 H69E 109.5 .
C689 C691 H69F 109.5 .
H69D C691 H69F 109.5 .
H69E C691 H69F 109.5 .
O682 C692 C688 107.6(16) .
O682 C692 C693 126(2) .
C688 C692 C693 101.9(18) .
O682 C692 H692 106.6 .
C688 C692 H692 106.6 .
C693 C692 H692 106.6 .
O685 C693 C692 117(3) .
O685 C693 H69G 108.0 .
C692 C693 H69G 108.0 .
O685 C693 H69H 108.0 .
C692 C693 H69H 108.0 .
H69G C693 H69H 107.2 .
O685 Si31 C696 103.0(15) .
O685 Si31 C695 106.6(14) .
C696 Si31 C695 107.9(14) .
O685 Si31 C694 103.7(12) .
C696 Si31 C694 113.9(14) .
C695 Si31 C694 120.1(14) .
Si31 C694 H69G 109.5 .
Si31 C694 H69H 109.5 .
H69G C694 H69H 109.5 .
Si31 C694 H69I 109.5 .
H69G C694 H69I 109.5 .
H69H C694 H69I 109.5 .
Si31 C695 H69J 109.5 .
Si31 C695 H69K 109.5 .
H69J C695 H69K 109.5 .
Si31 C695 H69L 109.5 .
H69J C695 H69L 109.5 .
H69K C695 H69L 109.5 .
C698 C696 C699 104(2) .
C698 C696 C697 112(2) .
C699 C696 C697 105(2) .
C698 C696 Si31 115(2) .
C699 C696 Si31 110(2) .
C697 C696 Si31 110.2(19) .
C696 C697 H69M 109.5 .
C696 C697 H69N 109.5 .
H69M C697 H69N 109.5 .
C696 C697 H69O 109.5 .
H69M C697 H69O 109.5 .
H69N C697 H69O 109.5 .
C696 C698 H69P 109.5 .
C696 C698 H69Q 109.5 .
H69P C698 H69Q 109.5 .
C696 C698 H69R 109.5 .
H69P C698 H69R 109.5 .
H69Q C698 H69R 109.5 .
C696 C699 H69S 109.5 .
C696 C699 H69T 109.5 .
H69S C699 H69T 109.5 .
C696 C699 H69U 109.5 .
H69S C699 H69U 109.5 .
H69T C699 H69U 109.5 .
N703 C701 N702 118.5(10) .
N703 C701 N701 125.1(12) .
N702 C701 N701 116.3(11) .
C701 N701 C704 124.0(10) .
C701 N701 H701 118.0 .
C704 N701 H701 118.0 .
C704 O701 Ba4 128.9(7) .
N705 C702 C703 109.0(12) .
N705 C702 N703 127.2(13) .
C703 C702 N703 123.6(11) .
C701 N702 H70D 120.0 .
C701 N702 H70E 120.0 .
H70D N702 H70E 120.0 .
C712 O702 C706 106.6(10) .
C702 C703 C704 123.7(11) .
C702 C703 N704 108.2(10) .
C704 C703 N704 127.7(11) .
C701 N703 C702 113.8(10) .
C709 O703 C707 104.0(9) .
O701 C704 C703 130.5(11) .
O701 C704 N701 119.9(9) .
C703 C704 N701 109.5(10) .
C705 N704 C703 103.7(12) .
C708 O704 C709 110.1(10) .
N704 C705 N705 113.9(13) .
N704 C705 H705 123.1 .
N705 C705 H705 123.1 .
C702 N705 C705 104.6(10) .
C702 N705 C706 130.9(13) .
C705 N705 C706 123.4(11) .
O702 C706 N705 109.9(11) .
O702 C706 C707 103.8(9) .
N705 C706 C707 113.7(11) .
O702 C706 H706 109.8 .
N705 C706 H706 109.8 .
C707 C706 H706 109.8 .
O703 C707 C708 102.4(10) .
O703 C707 C706 103.9(11) .
C708 C707 C706 102.9(9) .
O703 C707 H707 115.3 .
C708 C707 H707 115.3 .
C706 C707 H707 115.3 .
O704 C708 C707 105.9(12) .
O704 C708 C712 125.9(17) .
C707 C708 C712 107.6(9) .
O704 C708 H708 105.3 .
C707 C708 H708 105.3 .
C712 C708 H708 105.3 .
O704 C709 O703 104.6(13) .
O704 C709 C710 113.7(13) .
O703 C709 C710 109.2(14) .
O704 C709 C711 106.7(14) .
O703 C709 C711 108.6(12) .
C710 C709 C711 113.6(16) .
C709 C710 H71D 109.5 .
C709 C710 H71E 109.5 .
H71D C710 H71E 109.5 .
C709 C710 H71F 109.5 .
H71D C710 H71F 109.5 .
H71E C710 H71F 109.5 .
C709 C711 H71G 109.5 .
C709 C711 H71H 109.5 .
H71G C711 H71H 109.5 .
C709 C711 H71I 109.5 .
H71G C711 H71I 109.5 .
H71H C711 H71I 109.5 .
C713 O705 Si32 117.9(13) .
O705 Si32 C716 106.8(9) .
O705 Si32 C714 105.9(10) .
C716 Si32 C714 116.9(11) .
O705 Si32 C715 109.9(10) .
C716 Si32 C715 108.6(10) .
C714 Si32 C715 108.7(10) .
O702 C712 C713 103.6(15) .
O702 C712 C708 100.5(12) .
C713 C712 C708 111.5(14) .
O702 C712 H712 113.4 .
C713 C712 H712 113.4 .
C708 C712 H712 113.4 .
O705 C713 C712 89.0(16) .
O705 C713 H71J 113.8 .
C712 C713 H71J 113.8 .
O705 C713 H71K 113.8 .
C712 C713 H71K 113.8 .
H71J C713 H71K 111.0 .
Si32 C714 H71L 109.5 .
Si32 C714 H71M 109.5 .
H71L C714 H71M 109.5 .
Si32 C714 H71N 109.5 .
H71L C714 H71N 109.5 .
H71M C714 H71N 109.5 .
Si32 C715 H71O 109.5 .
Si32 C715 H71P 109.5 .
H71O C715 H71P 109.5 .
Si32 C715 H71Q 109.5 .
H71O C715 H71Q 109.5 .
H71P C715 H71Q 109.5 .
C718 C716 C719 111.1(17) .
C718 C716 C717 107.4(16) .
C719 C716 C717 107.3(16) .
C718 C716 Si32 112.6(15) .
C719 C716 Si32 110.5(14) .
C717 C716 Si32 107.8(14) .
C716 C717 H71R 109.5 .
C716 C717 H71S 109.5 .
H71R C717 H71S 109.5 .
C716 C717 H71T 109.5 .
H71R C717 H71T 109.5 .
H71S C717 H71T 109.5 .
C716 C718 H71U 109.5 .
C716 C718 H71V 109.5 .
H71U C718 H71V 109.5 .
C716 C718 H71W 109.5 .
H71U C718 H71W 109.5 .
H71V C718 H71W 109.5 .
C716 C719 H71$ 109.5 .
C716 C719 H71 109.5 .
H71$ C719 H71 109.5 .
C716 C719 H717 109.5 .
H71$ C719 H717 109.5 .
H71 C719 H717 109.5 .
O732 N731 O731 123.4(16) .
O732 N731 C731 121.2(15) .
O731 N731 C731 115.1(15) .
O735 N734 O734 115.8(17) .
O735 N734 C734 121.2(16) .
O734 N734 C734 122.8(16) .
C732 C731 N731 121.6(12) .
C732 C731 C736 120.9(14) .
N731 C731 C736 117.3(12) .
O733 C732 C733 119.6(12) .
O733 C732 C731 122.7(12) .
C733 C732 C731 117.6(13) .
C732 C733 C734 118.4(13) .
C732 C733 H733 120.8 .
C734 C733 H733 120.8 .
C733 C734 C735 124.7(13) .
C733 C734 N734 119.3(11) .
C735 C734 N734 115.8(12) .
C736 C735 C734 118.9(18) .
C736 C735 H735 120.5 .
C734 C735 H735 120.5 .
C735 C736 C731 118.9(18) .
C735 C736 H736 120.6 .
C731 C736 H736 120.6 .
O742 N741 O741 119.8(17) .
O742 N741 C741 126.8(18) .
O741 N741 C741 108.3(14) .
O744 N744 O745 117.0(12) .
O744 N744 C744 119.5(11) .
O745 N744 C744 123.2(11) .
N741 C741 C742 121.2(10) .
N741 C741 C746 117.7(10) .
C742 C741 C746 120.0 .
O743 C742 C741 122.0(8) .
O743 C742 C743 116.9(8) .
C741 C742 C743 120.0 .
C744 C743 C742 120.0 .
C744 C743 H743 120.0 .
C742 C743 H743 120.0 .
C745 C744 C743 120.0 .
C745 C744 N744 122.5(7) .
C743 C744 N744 117.2(7) .
C744 C745 C746 120.0 .
C744 C745 H745 120.0 .
C746 C745 H745 120.0 .
C745 C746 C741 120.0 .
C745 C746 H746 120.0 .
C741 C746 H746 120.0 .
O752 N751 O751 121.8(15) .
O752 N751 C751 122.7(14) .
O751 N751 C751 114.6(14) .
O754 N754 O755 118.1(17) .
O754 N754 C754 118.6(16) .
O755 N754 C754 121.6(17) .
C756 C751 N751 119.2(14) .
C756 C751 C752 120.7(14) .
N751 C751 C752 120.1(13) .
O753 C752 C753 120.4(13) .
O753 C752 C751 122.6(13) .
C753 C752 C751 116.9(13) .
C752 C753 C754 121.0(13) .
C752 C753 H753 119.5 .
C754 C753 H753 119.5 .
N754 C754 C753 120.8(14) .
N754 C754 C755 117.8(14) .
C753 C754 C755 121.3(14) .
C756 C755 C754 116.3(15) .
C756 C755 H755 121.9 .
C754 C755 H755 121.9 .
C755 C756 C751 123.7(15) .
C755 C756 H756 118.2 .
C751 C756 H756 118.2 .
O762 N761 C761 128.7(16) .
O762 N761 O761 117.5(17) .
C761 N761 O761 113.7(15) .
O764 N764 O765 121.1(17) .
O764 N764 C764 122.2(16) .
O765 N764 C764 115.3(16) .
N761 C761 C762 118.4(10) .
N761 C761 C766 120.3(10) .
C762 C761 C766 120.0 .
O763 C762 C761 118.5(10) .
O763 C762 C763 121.4(10) .
C761 C762 C763 120.0 .
C764 C763 C762 120.0 .
C764 C763 H763 120.0 .
C762 C763 H763 120.0 .
C763 C764 C765 120.0 .
C763 C764 N764 116.1(11) .
C765 C764 N764 123.2(11) .
C766 C765 C764 120.0 .
C766 C765 H765 120.0 .
C764 C765 H765 120.0 .
C765 C766 C761 120.0 .
C765 C766 H766 120.0 .
C761 C766 H766 120.0 .
O76L N76K C76K 131(2) .
O76L N76K O76K 119(2) .
C76K N76K O76K 110.5(18) .
O76N N76N O76O 117(2) .
O76N N76N C76N 127.3(15) .
O76O N76N C76N 114.4(18) .
N76K C76K C76L 117.9(15) .
N76K C76K C76P 121.9(14) .
C76L C76K C76P 120.0 .
O76M C76L C76M 118.7(11) .
O76M C76L C76K 121.3(11) .
C76M C76L C76K 120.0 .
C76L C76M C76N 120.0 .
C76L C76M H76M 120.0 .
C76N C76M H76M 120.0 .
C76M C76N C76O 120.0 .
C76M C76N N76N 116.7(10) .
C76O C76N N76N 123.3(10) .
C76P C76O C76N 120.0 .
C76P C76O H76O 120.0 .
C76N C76O H76O 120.0 .
C76O C76P C76K 120.0 .
C76O C76P H76P 120.0 .
C76K C76P H76P 120.0 .
O77L N77K C77K 123.1(17) .
O77L N77K O77K 121.2(19) .
C77K N77K O77K 115.4(18) .
O77N N77N O77O 122(2) .
O77N N77N C77N 126(2) .
O77O N77N C77N 111(2) .
N77K C77K C77L 116.8(13) .
N77K C77K C77P 123.1(13) .
C77L C77K C77P 120.0 .
O77M C77L C77K 117.6(16) .
O77M C77L C77M 119.9(16) .
C77K C77L C77M 120.0 .
C77N C77M C77L 120.0 .
C77N C77M H77M 120.0 .
C77L C77M H77M 120.0 .
C77M C77N C77O 120.0 .
C77M C77N N77N 117.9(16) .
C77O C77N N77N 121.8(15) .
C77P C77O C77N 120.0 .
C77P C77O H77O 120.0 .
C77N C77O H77O 120.0 .
C77O C77P C77K 120.0 .
C77O C77P H77P 120.0 .
C77K C77P H77P 120.0 .
O77V N77U C77U 124(2) .
O77V N77U O77U 116(2) .
C77U N77U O77U 113(2) .
O77X N77X O77Y 119(2) .
O77X N77X C77X 124(2) .
O77Y N77X C77X 117(2) .
N77X O77Y O923 160(5) 4_456
N77U C77U C77V 114.1(16) .
N77U C77U C77Z 123.5(16) .
C77V C77U C77Z 120.0 .
O77W C77V C77U 111(2) .
O77W C77V C77W 116(2) .
C77U C77V C77W 120.0 .
C77V C77W C77X 120.0 .
C77V C77W H77W 120.0 .
C77X C77W H77W 120.0 .
C77Y C77X C77W 120.0 .
C77Y C77X N77X 124.9(19) .
C77W C77X N77X 113.1(15) .
C77Z C77Y C77X 120.0 .
C77Z C77Y H77Y 120.0 .
C77X C77Y H77Y 120.0 .
C77Y C77Z C77U 120.0 .
C77Y C77Z H77Z 120.0 .
C77U C77Z H77Z 120.0 .
O782 N781 C781 131.2(19) .
O782 N781 O781 117.8(18) .
C781 N781 O781 110.9(16) .
O784 N784 O785 115.3(17) .
O784 N784 C784 123.0(15) .
O785 N784 C784 120.7(16) .
N781 C781 C786 118.4(14) .
N781 C781 C782 120.5(14) .
C786 C781 C782 121.1(12) .
O783 C782 C783 120.8(14) .
O783 C782 C781 119.3(14) .
C783 C782 C781 119.3(13) .
C782 C783 C784 119.9(14) .
C782 C783 H783 120.1 .
C784 C783 H783 120.1 .
C785 C784 C783 118.9(13) .
C785 C784 N784 124.7(14) .
C783 C784 N784 115.2(13) .
C786 C785 C784 121.5(15) .
C786 C785 H785 119.2 .
C784 C785 H785 119.2 .
C785 C786 C781 118.4(15) .
C785 C786 H786 120.8 .
C781 C786 H786 120.8 .
O78L N78K C78K 131(2) .
O78L N78K O78K 114(2) .
C78K N78K O78K 113.1(19) .
O78N N78N O78O 115(2) .
O78N N78N C78N 124(2) .
O78O N78N C78N 117(2) .
N78K C78K C78L 121.0(16) .
N78K C78K C78P 120.4(17) .
C78L C78K C78P 116.2(15) .
O78M C78L C78M 119.8(15) .
O78M C78L C78K 119.1(15) .
C78M C78L C78K 121.0(14) .
C78N C78M C78L 120.2(15) .
C78N C78M H78M 119.9 .
C78L C78M H78M 119.9 .
C78O C78N C78M 119.4(15) .
C78O C78N N78N 124.5(17) .
C78M C78N N78N 115.4(16) .
C78P C78O C78N 118.2(19) .
C78P C78O H78O 120.9 .
C78N C78O H78O 120.9 .
C78O C78P C78K 121.4(19) .
C78O C78P H78P 119.3 .
C78K C78P H78P 119.3 .
O792 N791 C791 131.6(18) .
O792 N791 O791 113.4(19) .
C791 N791 O791 109.8(17) .
O794 N794 O795 123(2) .
O794 N794 C794 120.0(15) .
O795 N794 C794 113.2(18) .
N791 C791 C792 120.3(11) .
N791 C791 C796 119.4(11) .
C792 C791 C796 120.0 .
O793 C792 C791 119.5(11) .
O793 C792 C793 119.1(11) .
C791 C792 C793 120.0 .
C794 C793 C792 120.0 .
C794 C793 H793 120.0 .
C792 C793 H793 120.0 .
C793 C794 C795 120.0 .
C793 C794 N794 117.2(11) .
C795 C794 N794 122.3(11) .
C796 C795 C794 120.0 .
C796 C795 H795 120.0 .
C794 C795 H795 120.0 .
C795 C796 C791 120.0 .
C795 C796 H796 120.0 .
C791 C796 H796 120.0 .
O79B N79A C79A 136(2) .
O79B N79A O79A 115(2) .
C79A N79A O79A 109.0(19) .
O79D N79D C79D 121(2) .
N79A C79A C79B 122.1(13) .
N79A C79A C79F 117.7(14) .
C79B C79A C79F 120.0 .
O79C C79B C79A 117.8(13) .
O79C C79B C79C 119.1(13) .
C79A C79B C79C 120.0 .
C79D C79C C79B 120.0 .
C79D C79C H79G 120.0 .
C79B C79C H79G 120.0 .
C79E C79D C79C 120.0 .
C79E C79D N79D 123.5(12) .
C79C C79D N79D 115.9(12) .
C79D C79E C79F 120.0 .
C79D C79E H79H 120.0 .
C79F C79E H79H 120.0 .
C79E C79F C79A 120.0 .
C79E C79F H79I 120.0 .
C79A C79F H79I 120.0 .
N801 C801 C802 160(5) .
C801 C802 H80A 109.5 .
C801 C802 H80B 109.5 .
H80A C802 H80B 109.5 .
C801 C802 H80C 109.4 .
H80A C802 H80C 109.5 .
H80B C802 H80C 109.5 .
C803 C804 H80D 109.5 .
C803 C804 H80E 109.5 .
H80D C804 H80E 109.5 .
C803 C804 H80F 109.5 .
H80D C804 H80F 109.5 .
H80E C804 H80F 109.5 .
N811 C811 C812 174.5(18) .
C811 C812 H81A 109.5 .
C811 C812 H81B 109.5 .
H81A C812 H81B 109.5 .
C811 C812 H81C 109.5 .
H81A C812 H81C 109.5 .
H81B C812 H81C 109.5 .
N813 C813 C814 168(3) .
C813 C814 H81D 109.5 .
C813 C814 H81E 109.5 .
H81D C814 H81E 109.5 .
C813 C814 H81F 109.5 .
H81D C814 H81F 109.5 .
H81E C814 H81F 109.5 .
N820 C820 C821 174(3) .
C820 C821 H82C 109.5 .
C820 C821 H82D 109.5 .
H82C C821 H82D 109.5 .
C820 C821 H82E 109.5 .
H82C C821 H82E 109.5 .
H82D C821 H82E 109.5 .
C823 C822 N822 165(4) .
C822 C823 H82F 109.4 .
C822 C823 H82G 109.5 .
H82F C823 H82G 109.5 .
C822 C823 H82H 109.5 .
H82F C823 H82H 109.5 .
H82G C823 H82H 109.5 .
N824 C824 C825 150(4) .
C824 C825 H82I 109.5 .
C824 C825 H82J 109.5 .
H82I C825 H82J 109.5 .
C824 C825 H82K 109.5 .
H82I C825 H82K 109.5 .
H82J C825 H82K 109.5 .
C826 C827 H82I 109.5 .
C826 C827 H82J 109.4 .
H82I C827 H82J 109.5 .
C826 C827 H82K 109.5 .
H82I C827 H82K 109.5 .
H82J C827 H82K 109.5 .
N828 C828 C829 168(4) .
C828 C829 H82L 109.5 .
C828 C829 H82M 109.5 .
H82L C829 H82M 109.5 .
C828 C829 H82N 109.5 .
H82L C829 H82N 109.5 .
H82M C829 H82N 109.5 .
N830 C830 C831 168(2) .
C830 C831 H83A 109.5 .
C830 C831 H83B 109.5 .
H83A C831 H83B 109.5 .
C830 C831 H83C 109.5 .
H83A C831 H83C 109.5 .
H83B C831 H83C 109.5 .
N832 C832 C833 138(4) .
C832 C833 H83D 109.5 .
C832 C833 H83E 109.5 .
H83D C833 H83E 109.5 .
C832 C833 H83F 109.4 .
H83D C833 H83F 109.5 .
H83E C833 H83F 109.5 .
N834 C834 C835 168(3) .
C834 C835 H83D 109.5 .
C834 C835 H83E 109.5 .
H83D C835 H83E 109.5 .
C834 C835 H83F 109.5 .
H83D C835 H83F 109.5 .
H83E C835 H83F 109.5 .
N836 C836 C837 175(4) .
C836 C837 H83G 109.5 .
C836 C837 H83H 109.5 .
H83G C837 H83H 109.5 .
C836 C837 H83I 109.5 .
H83G C837 H83I 109.5 .
H83H C837 H83I 109.5 .
N838 C838 C839 161(5) .
C838 C839 H83J 109.5 .
C838 C839 H83K 109.5 .
H83J C839 H83K 109.5 .
C838 C839 H83L 109.5 .
H83J C839 H83L 109.5 .
H83K C839 H83L 109.5 .
N840 C840 C841 169(4) .
C840 C841 H84A 109.5 .
C840 C841 H84B 109.5 .
H84A C841 H84B 109.5 .
C840 C841 H84C 109.5 .
H84A C841 H84C 109.5 .
H84B C841 H84C 109.5 .
N842 C842 C843 171(5) .
C842 C843 H84D 109.5 .
C842 C843 H84E 109.5 .
H84D C843 H84E 109.5 .
C842 C843 H84F 109.5 .
H84D C843 H84F 109.5 .
H84E C843 H84F 109.5 .
N844 C844 C845 162(6) .
C844 C845 H84G 109.5 .
C844 C845 H84H 109.5 .
H84G C845 H84H 109.5 .
C844 C845 H84I 109.5 .
H84G C845 H84I 109.5 .
H84H C845 H84I 109.5 .
N846 C846 C847 167(4) .
C846 C847 H84J 109.5 .
C846 C847 H84K 109.5 .
H84J C847 H84K 109.5 .
C846 C847 H84L 109.5 .
H84J C847 H84L 109.5 .
H84K C847 H84L 109.5 .
Cl85 C848 Cl84 117(2) .
Cl85 C848 Cl86 116(2) .
Cl84 C848 Cl86 119(2) .
Cl85 C848 H848 99.4 .
Cl84 C848 H848 99.4 .
Cl86 C848 H848 99.4 .
O887 Cl85 C848 99(3) .
N850 C850 C851 146(5) .
C850 C851 H85A 109.5 .
C850 C851 H85B 109.4 .
H85A C851 H85B 109.5 .
C850 C851 H85C 109.5 .
H85A C851 H85C 109.5 .
H85B C851 H85C 109.5 .
C857 C856 N856 151(4) .
C856 C857 H85D 109.5 .
C856 C857 H85E 109.5 .
H85D C857 H85E 109.5 .
C856 C857 H85F 109.4 .
H85D C857 H85F 109.5 .
H85E C857 H85F 109.5 .
O854 O855 O856 79(5) .
N862 C862 C863 158(10) .
C862 C863 H86A 109.5 .
C862 C863 H86B 109.4 .
H86A C863 H86B 109.5 .
C862 C863 H86C 109.5 .
H86A C863 H86C 109.5 .
H86B C863 H86C 109.5 .
C865 C864 N864 139(8) .
C864 C865 H86D 109.5 .
C864 C865 H86E 109.5 .
H86D C865 H86E 109.5 .
C864 C865 H86F 109.4 .
H86D C865 H86F 109.5 .
H86E C865 H86F 109.5 .
N868 C868 C869 165(6) .
C868 C869 H86D 109.5 .
C868 C869 H86E 109.4 .
H86D C869 H86E 109.5 .
C868 C869 H86F 109.5 .
H86D C869 H86F 109.5 .
H86E C869 H86F 109.5 .
N870 C870 C871 166(8) .
C870 C871 H87A 109.2 .
C870 C871 H87B 109.8 .
H87A C871 H87B 109.5 .
C870 C871 H87C 109.5 .
H87A C871 H87C 109.5 .
H87B C871 H87C 109.5 .
N872 C872 C873 135(4) .
C872 C873 H87D 109.5 .
C872 C873 H87E 109.5 .
H87D C873 H87E 109.5 .
C872 C873 H87F 109.5 .
H87D C873 H87F 109.5 .
H87E C873 H87F 109.5 .
N874 C874 C875 146(5) .
C874 C875 H87G 109.5 .
C874 C875 H87H 109.5 .
H87G C875 H87H 109.5 .
C874 C875 H87I 109.5 .
H87G C875 H87I 109.5 .
H87H C875 H87I 109.5 .
N876 C876 C877 152(7) .
C876 C877 H87J 109.5 .
C876 C877 H87K 109.4 .
H87J C877 H87K 109.5 .
C876 C877 H87L 109.4 .
H87J C877 H87L 109.5 .
H87K C877 H87L 109.5 .
N878 C878 C879 151(7) .
C878 C879 H87D 109.5 .
C878 C879 H87E 109.5 .
H87D C879 H87E 109.5 .
C878 C879 H87F 109.5 .
H87D C879 H87F 109.5 .
H87E C879 H87F 109.5 .
N880 C880 C881 149(6) .
C880 C881 H88A 109.5 .
C880 C881 H88B 109.5 .
H88A C881 H88B 109.5 .
C880 C881 H88C 109.4 .
H88A C881 H88C 109.5 .
H88B C881 H88C 109.5 .
N882 C882 C883 145(5) .
C882 C883 H88D 109.4 .
C882 C883 H88E 109.5 .
H88D C883 H88E 109.5 .
C882 C883 H88F 109.5 .
H88D C883 H88F 109.5 .
H88E C883 H88F 109.5 .
H88G C885 H88H 109.5 .
H88G C885 H88I 109.5 .
H88H C885 H88I 109.5 .
N886 C886 C887 157(5) .
C886 C887 H88J 109.5 .
C886 C887 H88K 109.5 .
H88J C887 H88K 109.5 .
C886 C887 H88L 109.5 .
H88J C887 H88L 109.5 .
H88K C887 H88L 109.5 .
C867 C866 N866 146(6) 3_747
C866 C867 H86G 109.5 .
C866 C867 H86H 109.5 .
H86G C867 H86H 109.5 .
C866 C867 H86I 109.5 .
H86G C867 H86I 109.5 .
H86H C867 H86I 109.5 .
C904 C903 N903 123(8) .
C903 C904 H90D 109.7 .
C903 C904 H90E 109.4 .
H90D C904 H90E 109.5 .
C903 C904 H90F 109.3 .
H90D C904 H90F 109.5 .
H90E C904 H90F 109.5 .
H90G C906 H90H 109.5 .
H90G C906 H90I 109.5 .
H90H C906 H90I 109.5 .
N908 C908 C909 149(8) .
C908 C909 H90J 109.5 .
C908 C909 H90K 109.5 .
H90J C909 H90K 109.5 .
C908 C909 H90L 109.4 .
H90J C909 H90L 109.5 .
H90K C909 H90L 109.5 .

loop_
_geom_bond_atom_site_label_1
_geom_bond_atom_site_label_2
_geom_bond_distance
_geom_bond_site_symmetry_2
Ba1 O1 2.696(6) .
Ba1 O21 2.722(5) .
Ba1 O61 2.736(6) .
Ba1 O141 2.744(5) .
Ba1 O41 2.744(6) .
Ba1 O101 2.748(6) .
Ba1 O121 2.797(6) .
Ba1 O81 2.799(6) .
Ba1 O1A 3.279(10) .
O1A Ba2 3.260(10) .
Si1 O5 1.690(8) .
Si1 C16 1.810(18) .
Si1 C15 1.854(13) .
Si1 C14 1.886(14) .
C1 N3 1.320(11) .
C1 N2 1.357(11) .
C1 N1 1.377(11) .
N1 C4 1.372(10) .
N1 H1 0.8800 .
O1 C4 1.246(9) .
C2 C3 1.346(12) .
C2 N3 1.360(11) .
C2 N5 1.402(11) .
N2 H2A 0.8800 .
N2 H2B 0.8800 .
O2 C6 1.393(11) .
O2 C12 1.419(11) .
C3 N4 1.405(11) .
C3 C4 1.439(12) .
O3 C7 1.415(12) .
O3 C9 1.456(13) .
N4 C5 1.296(11) .
O4 C8 1.370(12) .
O4 C9 1.407(13) .
C5 N5 1.369(11) .
C5 H5 0.9500 .
N5 C6 1.448(11) .
O5 C13 1.334(13) .
C6 C7 1.554(15) .
C6 H6 1.0000 .
C7 C8 1.480(15) .
C7 H7 1.0000 .
C8 C12 1.511(15) .
C8 H8 1.0000 .
C9 C11 1.478(19) .
C9 C10 1.520(19) .
C10 H10A 0.9800 .
C10 H10B 0.9800 .
C10 H10C 0.9800 .
C11 H11A 0.9800 .
C11 H11B 0.9800 .
C11 H11C 0.9800 .
C12 C13 1.572(16) .
C12 H12 1.0000 .
C13 H13A 0.9900 .
C13 H13B 0.9900 .
C14 H14A 0.9800 .
C14 H14B 0.9800 .
C14 H14C 0.9800 .
C15 H15A 0.9800 .
C15 H15B 0.9800 .
C15 H15C 0.9800 .
C16 C19 1.53(2) .
C16 C18 1.53(2) .
C16 C17 1.60(2) .
C17 H17A 0.9800 .
C17 H17B 0.9800 .
C17 H17C 0.9800 .
C18 H18A 0.9800 .
C18 H18B 0.9800 .
C18 H18C 0.9800 .
C19 H19A 0.9800 .
C19 H19B 0.9800 .
C19 H19C 0.9800 .
C21 N22 1.337(11) .
C21 N23 1.343(11) .
C21 N21 1.357(10) .
N21 C24 1.405(11) .
N21 H21 0.8800 .
O21 C24 1.268(10) .
C22 N25 1.343(11) .
C22 N23 1.342(11) .
C22 C23 1.422(12) .
N22 H22A 0.8800 .
N22 H22B 0.8800 .
O22 C26 1.431(12) .
O22 C32 1.440(12) .
C23 N24 1.368(10) .
C23 C24 1.405(12) .
O23 C29 1.403(13) .
O23 C27 1.406(12) .
N24 C25 1.296(11) .
O24 C28 1.448(14) .
O24 C29 1.480(15) .
C25 N25 1.392(11) .
C25 H25 0.9500 .
N25 C26 1.462(11) .
O25 C33 1.404(14) .
O25 Si2 1.641(8) .
C26 C27 1.527(16) .
C26 H26 1.0000 .
C27 C28 1.526(16) .
C27 H27 1.0000 .
C28 C32 1.524(16) .
C28 H28 1.0000 .
C29 C31 1.467(18) .
C29 C30 1.61(2) .
C30 H30A 0.9800 .
C30 H30B 0.9800 .
C30 H30C 0.9800 .
C31 H31A 0.9800 .
C31 H31B 0.9800 .
C31 H31C 0.9800 .
C32 C33 1.493(16) .
C32 H32 1.0000 .
C33 H33A 0.9900 .
C33 H33B 0.9900 .
Si2 C36 1.667(16) .
Si2 C35 1.860(17) .
Si2 C34 1.985(19) .
C34 H34A 0.9800 .
C34 H34B 0.9800 .
C34 H34C 0.9800 .
C35 H35A 0.9800 .
C35 H35B 0.9800 .
C35 H35C 0.9800 .
C36 C37 1.55(2) .
C36 C39 1.56(2) .
C36 C38 1.65(2) .
C37 H37A 0.9800 .
C37 H37B 0.9800 .
C37 H37C 0.9800 .
C38 H38A 0.9800 .
C38 H38B 0.9800 .
C38 H38C 0.9800 .
C39 H39A 0.9800 .
C39 H39B 0.9800 .
C39 H39C 0.9800 .
Si3 O45 1.645(7) .
Si3 C56 1.705(15) .
Si3 C54 1.819(18) .
Si3 C55 1.867(17) .
C41 N42 1.313(10) .
C41 N43 1.331(11) .
C41 N41 1.399(11) .
N41 C44 1.385(11) .
N41 H41 0.8800 .
O41 C44 1.262(9) .
C42 N43 1.316(12) .
C42 N45 1.393(12) .
C42 C43 1.422(13) .
N42 H42A 0.8800 .
N42 H42B 0.8800 .
O42 C46 1.440(11) .
O42 C52 1.455(12) .
C43 N44 1.357(11) .
C43 C44 1.390(12) .
O43 C47 1.387(12) .
O43 C49 1.448(13) .
N44 C45 1.322(12) .
O44 C49 1.337(13) .
O44 C48 1.412(12) .
C45 N45 1.365(13) .
C45 H45 0.9500 .
N45 C46 1.455(12) .
O45 C53 1.390(13) .
C46 C47 1.505(15) .
C46 H46 1.0000 .
C47 C48 1.519(15) .
C47 H47 1.0000 .
C48 C52 1.519(15) .
C48 H48 1.0000 .
C49 C51 1.50(2) .
C49 C50 1.55(2) .
C50 H50A 0.9800 .
C50 H50B 0.9800 .
C50 H50C 0.9800 .
C51 H51A 0.9800 .
C51 H51B 0.9800 .
C51 H51C 0.9800 .
C52 C53 1.514(15) .
C52 H52 1.0000 .
C53 H53A 0.9900 .
C53 H53B 0.9900 .
C54 H54A 0.9800 .
C54 H54B 0.9800 .
C54 H54C 0.9800 .
C55 H55A 0.9800 .
C55 H55B 0.9800 .
C55 H55C 0.9800 .
C56 C57 1.55(2) .
C56 C59 1.61(2) .
C56 C58 1.638(19) .
C57 H57A 0.9800 .
C57 H57B 0.9800 .
C57 H57C 0.9800 .
C58 H58A 0.9800 .
C58 H58B 0.9800 .
C58 H58C 0.9800 .
C59 H59A 0.9800 .
C59 H59B 0.9800 .
C59 H59C 0.9800 .
C61 N62 1.309(12) .
C61 N63 1.331(11) .
C61 N61 1.365(11) .
N61 C64 1.387(11) .
N61 H61 0.8800 .
O61 C64 1.251(9) .
C62 N63 1.312(12) .
C62 C63 1.357(12) .
C62 N65 1.416(12) .
N62 H62A 0.8800 .
N62 H62B 0.8800 .
O62 C66 1.397(12) .
O62 C72 1.444(14) .
C63 C64 1.421(12) .
C63 N64 1.425(11) .
O63 C69 1.438(17) .
O63 C67 1.443(13) .
N64 C65 1.317(12) .
O64 C68 1.358(13) .
O64 C69 1.37(2) .
C65 N65 1.357(13) .
C65 H65 0.9500 .
N65 C66 1.400(12) .
O65 C73 1.432(16) .
O65 Si4 1.538(10) .
O65 Si4A 1.796(12) .
C66 C67 1.545(16) .
C66 H66 1.0000 .
C67 C68 1.442(16) .
C67 H67 1.0000 .
C68 C72 1.547(17) .
C68 H68 1.0000 .
C69 C70 1.52(2) .
C69 C71 1.60(2) .
C70 H70A 0.9800 .
C70 H70B 0.9800 .
C70 H70C 0.9800 .
C71 H71A 0.9800 .
C71 H71B 0.9800 .
C71 H71C 0.9800 .
C72 C73 1.467(19) .
C72 H72 1.0000 .
C73 H73A 0.9900 .
C73 H73B 0.9900 .
Si4 C76 1.674(15) .
Si4 C75 1.78(2) .
Si4 C74 1.91(2) .
C74 H74A 0.9800 .
C74 H74B 0.9800 .
C74 H74C 0.9800 .
C75 H75A 0.9800 .
C75 H75B 0.9800 .
C75 H75C 0.9800 .
C76 C77 1.44(2) .
C76 C78 1.61(2) .
C76 C79 1.76(2) .
C77 H77A 0.9800 .
C77 H77B 0.9800 .
C77 H77C 0.9800 .
C78 H78A 0.9800 .
C78 H78B 0.9800 .
C78 H78C 0.9800 .
C79 H79A 0.9800 .
C79 H79B 0.9800 .
C79 H79C 0.9800 .
Si4A C75A 1.73(3) .
C75A H75D 0.9800 .
C75A H75E 0.9800 .
C75A H75F 0.9800 .
C77A H77D 0.9800 .
C77A H77E 0.9800 .
C77A H77F 0.9800 .
C78A H78D 0.9800 .
C78A H78E 0.9800 .
C78A H78F 0.9800 .
C79A H79D 0.9800 .
C79A H79E 0.9800 .
C79A H79F 0.9800 .
Si5 O85 1.660(9) .
Si5 C96 1.762(15) .
Si5 C95 1.828(17) .
Si5 C94 1.855(17) .
C81 N83 1.305(10) .
C81 N82 1.353(11) .
C81 N81 1.392(11) .
N81 C84 1.362(11) .
N81 H81 0.8800 .
O81 C84 1.258(10) .
C82 C83 1.332(12) .
C82 N83 1.336(11) .
C82 N85 1.376(11) .
N82 H82A 0.8800 .
N82 H82B 0.8800 .
O82 C92 1.392(12) .
O82 C86 1.415(12) .
C83 N84 1.383(11) .
C83 C84 1.459(12) .
O83 C89 1.388(13) .
O83 C87 1.443(11) .
N84 C85 1.312(11) .
O84 C88 1.405(12) .
O84 C89 1.424(13) .
C85 N85 1.366(12) .
C85 H85 0.9500 .
N85 C86 1.604(12) .
O85 C93 1.350(13) .
C86 C87 1.461(14) .
C86 H86 1.0000 .
C87 C88 1.494(14) .
C87 H87 1.0000 .
C88 C92 1.522(14) .
C88 H88 1.0000 .
C89 C91 1.498(16) .
C89 C90 1.583(16) .
C90 H90A 0.9800 .
C90 H90B 0.9800 .
C90 H90C 0.9800 .
C91 H91A 0.9800 .
C91 H91B 0.9800 .
C91 H91C 0.9800 .
C92 C93 1.551(15) .
C92 H92 1.0000 .
C93 H93A 0.9900 .
C93 H93B 0.9900 .
C94 H94A 0.9800 .
C94 H94B 0.9800 .
C94 H94C 0.9800 .
C95 H95A 0.9800 .
C95 H95B 0.9800 .
C95 H95C 0.9800 .
C96 C99 1.49(2) .
C96 C97 1.56(2) .
C96 C98 1.73(2) .
C97 H97A 0.9800 .
C97 H97B 0.9800 .
C97 H97C 0.9800 .
C98 H98A 0.9800 .
C98 H98B 0.9800 .
C98 H98C 0.9800 .
C99 H99A 0.9800 .
C99 H99B 0.9800 .
C99 H99C 0.9800 .
C101 N103 1.306(12) .
C101 N102 1.314(12) .
C101 N101 1.426(12) .
N101 C104 1.403(11) .
N101 H101 0.8800 .
O101 C104 1.250(9) .
C102 C103 1.348(12) .
C102 N103 1.359(12) .
C102 N105 1.395(12) .
N102 H10D 0.8800 .
N102 H10E 0.8800 .
O102 C112 1.227(18) .
O102 C106 1.375(15) .
C103 C104 1.404(12) .
C103 N104 1.414(12) .
O103 C109 1.415(13) .
O103 C107 1.425(11) .
N104 C105 1.273(12) .
O104 C109 1.424(18) .
O104 C108 1.499(18) .
C105 N105 1.308(12) .
C105 H105 0.9500 .
N105 C106 1.501(14) .
C106 C107 1.540(16) .
C106 H106 1.0000 .
C107 C108 1.645(18) .
C107 H107 1.0000 .
C108 C112 1.53(2) .
C108 H108 1.0000 .
C109 C111 1.424(17) .
C109 C110 1.50(2) .
C110 H11D 0.9800 .
C110 H11E 0.9800 .
C110 H11F 0.9800 .
C111 H11G 0.9800 .
C111 H11H 0.9800 .
C111 H11I 0.9800 .
C112 C113 1.61(3) .
C112 H112 1.0000 .
C113 O105 1.58(4) .
C113 H11J 0.9900 .
C113 H11K 0.9900 .
O105 Si6 1.753(18) .
Si6 C115 1.632(17) .
Si6 C114 1.79(2) .
Si6 C116 2.00(2) .
C114 H11L 0.9800 .
C114 H11M 0.9800 .
C114 H11N 0.9800 .
C115 H11O 0.9800 .
C115 H11P 0.9800 .
C115 H11Q 0.9800 .
C116 C119 1.45(2) .
C116 C117 1.51(2) .
C116 C118 1.60(2) .
C117 H11R 0.9800 .
C117 H11S 0.9800 .
C117 H11T 0.9800 .
C118 H11U 0.9800 .
C118 H11V 0.9800 .
C118 H11W 0.9800 .
C119 H11$ 0.9800 .
C119 H11 0.9800 .
C119 H117 0.9800 .
O10E Si6A 1.653(15) .
Si6A C11F 1.78(2) .
Si6A C11E 1.85(2) .
Si6A C11D 1.91(2) .
C11D H11$ 0.9800 .
C11D H11 0.9800 .
C11D H117 0.9800 .
C11E H11$ 0.9800 .
C11E H11 0.9800 .
C11E H117 0.9800 .
C11F C11I 1.53(2) .
C11F C11H 1.57(2) .
C11F C11G 1.58(2) .
C11G H11$ 0.9800 .
C11G H11 0.9800 .
C11G H117 0.9800 .
C11H H11$ 0.9800 .
C11H H11 0.9800 .
C11H H117 0.9800 .
C11I H11$ 0.9800 .
C11I H11 0.9800 .
C11I H117 0.9800 .
C121 N123 1.309(11) .
C121 N122 1.333(11) .
C121 N121 1.405(11) .
N121 C124 1.400(11) .
N121 H121 0.8800 .
O121 C124 1.230(10) .
C122 N123 1.358(12) .
C122 N125 1.375(12) .
C122 C123 1.387(13) .
N122 H12A 0.8800 .
N122 H12B 0.8800 .
O122 C132 1.392(15) .
O122 C126 1.415(13) .
C123 N124 1.378(12) .
C123 C124 1.409(13) .
O123 C129 1.419(15) .
O123 C127 1.427(13) .
N124 C125 1.288(13) .
O124 C128 1.356(14) .
O124 C129 1.402(18) .
C125 N125 1.369(13) .
C125 H125 0.9500 .
N125 C126 1.486(13) .
C126 C127 1.506(17) .
C126 H126 1.0000 .
C127 C128 1.527(17) .
C127 H127 1.0000 .
C128 C132 1.512(18) .
C128 H128 1.0000 .
C129 C131 1.48(2) .
C129 C130 1.54(2) .
C130 H13C 0.9800 .
C130 H13D 0.9800 .
C130 H13E 0.9800 .
C131 H13F 0.9800 .
C131 H13G 0.9800 .
C131 H13H 0.9800 .
C132 C13C 1.486(19) .
C132 C133 1.73(3) .
C132 H132 1.0000 .
C133 O125 1.46(2) .
C133 H13I 0.9900 .
C133 H13J 0.9900 .
O125 Si7 1.654(11) .
Si7 C136 1.724(14) .
Si7 C134 1.79(2) .
Si7 C135 1.80(2) .
C134 H13K 0.9800 .
C134 H13L 0.9800 .
C134 H13M 0.9800 .
C135 H13N 0.9800 .
C135 H13O 0.9800 .
C135 H13P 0.9800 .
C136 C137 1.551(19) .
C136 C138 1.598(19) .
C136 C139 1.66(2) .
C137 H13Q 0.9800 .
C137 H13R 0.9800 .
C137 H13S 0.9800 .
C138 H13T 0.9800 .
C138 H13U 0.9800 .
C138 H13V 0.9800 .
C139 H13W 0.9800 .
C139 H13$ 0.9800 .
C139 H13 0.9800 .
C13C O12E 1.45(2) .
C13C H13$ 0.9900 .
C13C H13 0.9900 .
O12E Si7A 1.605(18) .
Si7A C13F 1.682(18) .
Si7A C13D 1.74(2) .
Si7A C13E 1.81(3) .
C13D H13$ 0.9800 .
C13D H13 0.9800 .
C13D H137 0.9800 .
C13E H13$ 0.9800 .
C13E H13 0.9800 .
C13E H137 0.9800 .
C13F C13G 1.59(3) .
C13F C13H 1.62(3) .
C13F C13I 1.63(3) .
C13G H13$ 0.9800 .
C13G H13 0.9800 .
C13G H137 0.9800 .
C13H H13$ 0.9800 .
C13H H13 0.9800 .
C13H H137 0.9800 .
C13I H13$ 0.9800 .
C13I H13 0.9800 .
C13I H137 0.9800 .
Si8 O145 1.678(9) .
Si8 C156 1.853(15) .
Si8 C154 1.858(14) .
Si8 C155 1.877(14) .
C141 N142 1.315(12) .
C141 N143 1.330(12) .
C141 N141 1.405(11) .
N141 C144 1.376(11) .
N141 H141 0.8800 .
O141 C144 1.254(9) .
C142 N143 1.352(12) .
C142 C143 1.398(13) .
C142 N145 1.399(12) .
N142 H14D 0.8800 .
N142 H14E 0.8800 .
O142 C152 1.353(13) .
O142 C146 1.410(12) .
C143 N144 1.390(11) .
C143 C144 1.393(12) .
O143 C147 1.428(11) .
O143 C149 1.456(13) .
N144 C145 1.303(11) .
O144 C148 1.413(13) .
O144 C149 1.433(14) .
C145 N145 1.408(12) .
C145 H145 0.9500 .
N145 C146 1.417(11) .
O145 C153 1.323(17) .
C146 C147 1.557(15) .
C146 H146 1.0000 .
C147 C148 1.539(15) .
C147 H147 1.0000 .
C148 C152 1.519(17) .
C148 H148 1.0000 .
C149 C150 1.464(18) .
C149 C151 1.496(17) .
C150 H15D 0.9800 .
C150 H15E 0.9800 .
C150 H15F 0.9800 .
C151 H15G 0.9800 .
C151 H15H 0.9800 .
C151 H15I 0.9800 .
C152 C153 1.557(19) .
C152 H152 1.0000 .
C153 H15J 0.9900 .
C153 H15K 0.9900 .
C154 H15L 0.9800 .
C154 H15M 0.9800 .
C154 H15N 0.9800 .
C155 H15O 0.9800 .
C155 H15P 0.9800 .
C155 H15Q 0.9800 .
C156 C158 1.54(2) .
C156 C159 1.577(19) .
C156 C157 1.67(2) .
C157 H15R 0.9800 .
C157 H15S 0.9800 .
C157 H15T 0.9800 .
C158 H15U 0.9800 .
C158 H15V 0.9800 .
C158 H15W 0.9800 .
C159 H15$ 0.9800 .
C159 H15 0.9800 .
C159 H157 0.9800 .
Ba2 O201 2.728(6) .
Ba2 O161 2.749(5) .
Ba2 O181 2.755(5) .
Ba2 O281 2.760(6) .
Ba2 O221 2.768(5) .
Ba2 O261 2.784(6) .
Ba2 O241 2.785(6) .
Ba2 O301 2.813(6) .
C161 N162 1.325(11) .
C161 N163 1.349(11) .
C161 N161 1.416(11) .
N161 C164 1.397(10) .
N161 H161 0.8800 .
O161 C164 1.239(9) .
C162 N163 1.344(11) .
C162 N165 1.354(11) .
C162 C163 1.362(11) .
N162 H16A 0.8800 .
N162 H16B 0.8800 .
O162 C166 1.415(11) .
O162 C172 1.433(11) .
C163 C164 1.395(11) .
C163 N164 1.426(10) .
O163 C169 1.394(13) .
O163 C167 1.405(11) .
N164 C165 1.322(10) .
O164 C168 1.357(12) .
O164 C169 1.370(14) .
C165 N165 1.366(11) .
C165 H165 0.9500 .
N165 C166 1.439(11) .
O165 C173 1.404(12) .
O165 Si9 1.629(8) .
O165 Si9A 1.714(14) .
C166 C167 1.556(14) .
C166 H166 1.0000 .
C167 C168 1.508(13) .
C167 H167 1.0000 .
C168 C172 1.497(14) .
C168 H168 1.0000 .
C169 C170 1.50(2) .
C169 C171 1.58(2) .
C170 H17D 0.9800 .
C170 H17E 0.9800 .
C170 H17F 0.9800 .
C171 H17G 0.9800 .
C171 H17H 0.9800 .
C171 H17I 0.9800 .
C172 C173 1.504(14) .
C172 H172 1.0000 .
C173 H17J 0.9900 .
C173 H17K 0.9900 .
Si9 C174 1.85(2) .
Si9 C176 1.86(2) .
Si9 C175 1.95(3) .
C174 H17L 0.9800 .
C174 H17M 0.9800 .
C174 H17N 0.9800 .
C175 H17O 0.9800 .
C175 H17P 0.9800 .
C175 H17Q 0.9800 .
C176 C177 1.52(2) .
C176 C179 1.56(2) .
C176 C178 1.60(2) .
C177 H17R 0.9800 .
C177 H17S 0.9800 .
C177 H17T 0.9800 .
C178 H17U 0.9800 .
C178 H17V 0.9800 .
C178 H17W 0.9800 .
C179 H17$ 0.9800 .
C179 H17 0.9800 .
C179 H177 0.9800 .
Si9A C17D 1.79(4) .
Si9A C17F 1.82(3) .
Si9A C17E 1.85(5) .
C17D H17$ 0.9800 .
C17D H17 0.9800 .
C17D H177 0.9800 .
C17E H17$ 0.9800 .
C17E H17 0.9800 .
C17E H177 0.9800 .
C17F C17G 1.56(2) .
C17F C17I 1.56(2) .
C17F C17H 1.57(2) .
C17G H17$ 0.9800 .
C17G H17 0.9800 .
C17G H177 0.9800 .
C17H H17$ 0.9800 .
C17H H17 0.9800 .
C17H H177 0.9800 .
C17I H17$ 0.9800 .
C17I H17 0.9800 .
C17I H177 0.9800 .
Si10 O185 1.652(8) .
Si10 C195 1.82(3) .
Si10 C196 1.843(18) .
Si10 C194 1.92(2) .
C181 N182 1.318(11) .
C181 N183 1.323(11) .
C181 N181 1.372(10) .
N181 C184 1.398(11) .
N181 H181 0.8800 .
O181 C184 1.252(9) .
C182 C183 1.349(11) .
C182 N185 1.367(10) .
C182 N183 1.377(11) .
N182 H18D 0.8800 .
N182 H18E 0.8800 .
O182 C186 1.383(10) .
O182 C192 1.453(11) .
C183 N184 1.339(10) .
C183 C184 1.449(12) .
O183 C187 1.395(12) .
O183 C189 1.419(12) .
N184 C185 1.322(11) .
O184 C188 1.410(11) .
O184 C189 1.461(13) .
C185 N185 1.387(11) .
C185 H185 0.9500 .
N185 C186 1.425(10) .
O185 C193 1.406(12) .
C186 C187 1.558(13) .
C186 H186 1.0000 .
C187 C188 1.432(13) .
C187 H187 1.0000 .
C188 C192 1.509(14) .
C188 H188 1.0000 .
C189 C191 1.485(17) .
C189 C190 1.491(17) .
C190 H19D 0.9800 .
C190 H19E 0.9800 .
C190 H19F 0.9800 .
C191 H19G 0.9800 .
C191 H19H 0.9800 .
C191 H19I 0.9800 .
C192 C193 1.481(14) .
C192 H192 1.0000 .
C193 H19J 0.9900 .
C193 H19K 0.9900 .
C194 H19L 0.9800 .
C194 H19M 0.9800 .
C194 H19N 0.9800 .
C195 H19O 0.9800 .
C195 H19P 0.9800 .
C195 H19Q 0.9800 .
C196 C199 1.43(2) .
C196 C197 1.54(2) .
C196 C198 1.61(2) .
C197 H19R 0.9800 .
C197 H19S 0.9800 .
C197 H19T 0.9800 .
C198 H19U 0.9800 .
C198 H19V 0.9800 .
C198 H19W 0.9800 .
C199 H19$ 0.9800 .
C199 H19 0.9800 .
C199 H197 0.9800 .
Si11 O205 1.666(8) .
Si11 C215 1.754(17) .
Si11 C214 1.833(14) .
Si11 C216 1.843(14) .
C201 N203 1.293(11) .
C201 N202 1.350(12) .
C201 N201 1.416(12) .
N201 C204 1.363(11) .
N201 H201 0.8800 .
O201 C204 1.244(9) .
C202 N203 1.350(11) .
C202 C203 1.353(12) .
C202 N205 1.385(11) .
N202 H20A 0.8800 .
N202 H20B 0.8800 .
O202 C206 1.421(11) .
O202 C212 1.433(12) .
C203 N204 1.388(11) .
C203 C204 1.406(12) .
O203 C207 1.433(12) .
O203 C209 1.443(13) .
N204 C205 1.336(11) .
O204 C209 1.401(14) .
O204 C208 1.437(13) .
C205 N205 1.351(11) .
C205 H205 0.9500 .
N205 C206 1.461(12) .
O205 C213 1.473(14) .
C206 C207 1.572(14) .
C206 H206 1.0000 .
C207 C208 1.518(15) .
C207 H207 1.0000 .
C208 C212 1.520(15) .
C208 H208 1.0000 .
C209 C211 1.431(18) .
C209 C210 1.574(18) .
C210 H21A 0.9800 .
C210 H21B 0.9800 .
C210 H21C 0.9800 .
C211 H21D 0.9800 .
C211 H21E 0.9800 .
C211 H21F 0.9800 .
C212 C213 1.512(15) .
C212 H212 1.0000 .
C213 H21G 0.9900 .
C213 H21H 0.9900 .
C214 H21I 0.9800 .
C214 H21J 0.9800 .
C214 H21K 0.9800 .
C215 H21L 0.9800 .
C215 H21M 0.9800 .
C215 H21N 0.9800 .
C216 C219 1.516(18) .
C216 C218 1.53(2) .
C216 C217 1.557(19) .
C217 H21O 0.9800 .
C217 H21P 0.9800 .
C217 H21Q 0.9800 .
C218 H21R 0.9800 .
C218 H21S 0.9800 .
C218 H21T 0.9800 .
C219 H21U 0.9800 .
C219 H21V 0.9800 .
C219 H21W 0.9800 .
C221 N223 1.300(11) .
C221 N222 1.345(11) .
C221 N221 1.403(11) .
N221 C224 1.351(11) .
N221 H221 0.8800 .
O221 C224 1.261(9) .
C222 N223 1.331(11) .
C222 N225 1.368(11) .
C222 C223 1.385(12) .
N222 H22C 0.8800 .
N222 H22D 0.8800 .
O222 C226 1.394(12) .
O222 C232 1.461(12) .
C223 N224 1.347(11) .
C223 C224 1.425(12) .
O223 C227 1.399(12) .
O223 C229 1.440(14) .
N224 C225 1.311(11) .
O224 C228 1.341(12) .
O224 C229 1.420(14) .
C225 N225 1.387(12) .
C225 H225 0.9500 .
N225 C226 1.452(12) .
O225 C233 1.474(14) .
O225 Si12 1.638(8) .
C226 C227 1.535(14) .
C226 H226 1.0000 .
C227 C228 1.496(14) .
C227 H227 1.0000 .
C228 C232 1.511(14) .
C228 H228 1.0000 .
C229 C231 1.434(19) .
C229 C230 1.637(19) .
C230 H23A 0.9800 .
C230 H23B 0.9800 .
C230 H23C 0.9800 .
C231 H23D 0.9800 .
C231 H23E 0.9800 .
C231 H23F 0.9800 .
C232 C233 1.475(16) .
C232 H232 1.0000 .
C233 H23G 0.9900 .
C233 H23H 0.9900 .
Si12 C236 1.690(14) .
Si12 C235 1.808(16) .
Si12 C234 1.83(2) .
C234 H23I 0.9800 .
C234 H23J 0.9800 .
C234 H23K 0.9800 .
C235 H23L 0.9800 .
C235 H23M 0.9800 .
C235 H23N 0.9800 .
C236 C237 1.57(2) .
C236 C239 1.59(2) .
C236 C238 1.631(19) .
C237 H23O 0.9800 .
C237 H23P 0.9800 .
C237 H23Q 0.9800 .
C238 H23R 0.9800 .
C238 H23S 0.9800 .
C238 H23T 0.9800 .
C239 H23U 0.9800 .
C239 H23V 0.9800 .
C239 H23W 0.9800 .
C241 N243 1.305(11) .
C241 N242 1.318(11) .
C241 N241 1.411(11) .
N241 C244 1.401(11) .
N241 H241 0.8800 .
O241 C244 1.266(10) .
C242 N243 1.341(11) .
C242 C243 1.360(13) .
C242 N245 1.404(11) .
N242 H24A 0.8800 .
N242 H24B 0.8800 .
O242 C246 1.389(12) .
O242 C252 1.513(15) .
C243 C244 1.364(12) .
C243 N244 1.416(12) .
O243 C247 1.445(12) .
O243 C249 1.457(13) .
N244 C245 1.264(11) .
O244 C249 1.432(14) .
O244 C248 1.447(14) .
C245 N245 1.390(12) .
C245 H245 0.9500 .
N245 C246 1.468(12) .
O245 C253 1.416(17) .
O245 Si13 1.656(12) .
C246 C247 1.514(15) .
C246 H246 1.0000 .
C247 C248 1.544(15) .
C247 H247 1.0000 .
C248 C252 1.559(17) .
C248 H248 1.0000 .
C249 C250 1.483(18) .
C249 C251 1.532(18) .
C250 H25A 0.9800 .
C250 H25B 0.9800 .
C250 H25C 0.9800 .
C251 H25D 0.9800 .
C251 H25E 0.9800 .
C251 H25F 0.9800 .
C252 C253 1.439(18) .
C252 H252 1.0000 .
C253 H25G 0.9900 .
C253 H25H 0.9900 .
Si13 C256 1.84(2) .
Si13 C255 1.86(2) .
Si13 C254 1.87(2) .
C254 H25I 0.9800 .
C254 H25J 0.9800 .
C254 H25K 0.9800 .
C255 H25L 0.9800 .
C255 H25M 0.9800 .
C255 H25N 0.9800 .
C256 C259 1.50(2) .
C256 C257 1.55(2) .
C256 C258 1.61(2) .
C257 H25O 0.9800 .
C257 H25P 0.9800 .
C257 H25Q 0.9800 .
C258 H25R 0.9800 .
C258 H25S 0.9800 .
C258 H25T 0.9800 .
C259 H25U 0.9800 .
C259 H25V 0.9800 .
C259 H25W 0.9800 .
C261 N263 1.331(12) .
C261 N262 1.348(12) .
C261 N261 1.402(11) .
N261 C264 1.413(11) .
N261 H261 0.8800 .
O261 C264 1.242(11) .
C262 N263 1.333(11) .
C262 N265 1.341(12) .
C262 C263 1.419(13) .
N262 H26A 0.8800 .
N262 H26B 0.8800 .
O262 C272 1.460(19) .
O262 C266 1.503(18) .
C263 N264 1.347(11) .
C263 C264 1.456(14) .
O263 C267 1.411(11) .
O263 C269 1.413(13) .
N264 C265 1.319(12) .
O264 C269 1.454(14) .
O264 C268 1.460(13) .
C265 N265 1.336(13) .
C265 H265 0.9500 .
N265 C266 1.471(14) .
O265 C273 1.31(2) .
O265 Si14 1.600(17) .
O265 Si4B 1.796(19) .
C266 C267 1.532(16) .
C266 H266 1.0000 .
C267 C268 1.546(15) .
C267 H267 1.0000 .
C268 C272 1.349(19) .
C268 H268 1.0000 .
C269 C270 1.443(18) .
C269 C271 1.559(19) .
C270 H27A 0.9800 .
C270 H27B 0.9800 .
C270 H27C 0.9800 .
C271 H27D 0.9800 .
C271 H27E 0.9800 .
C271 H27F 0.9800 .
C272 C273 1.44(2) .
C272 H272 1.0000 .
C273 H27G 0.9900 .
C273 H27H 0.9900 .
Si14 C276 1.690(17) .
Si14 C274 1.83(3) .
Si14 C275 1.83(3) .
C274 H27I 0.9800 .
C274 H27J 0.9800 .
C274 H27K 0.9800 .
C275 H27L 0.9800 .
C275 H27M 0.9800 .
C275 H27N 0.9800 .
C276 C278 1.55(2) .
C276 C279 1.60(3) .
C276 C277 1.64(3) .
C277 H27O 0.9800 .
C277 H27P 0.9800 .
C277 H27Q 0.9800 .
C278 H27R 0.9800 .
C278 H27S 0.9800 .
C278 H27T 0.9800 .
C279 H27U 0.9800 .
C279 H27V 0.9800 .
C279 H27W 0.9800 .
Si4B C27E 1.65(3) .
Si4B C27D 1.78(3) .
Si4B C27F 1.80(3) .
C27D H27$ 0.9800 .
C27D H27 0.9800 .
C27D H277 0.9800 .
C27E H27$ 0.9800 .
C27E H27 0.9800 .
C27E H277 0.9800 .
C27F C27G 1.54(3) .
C27F C27H 1.56(3) .
C27F C27I 1.57(3) .
C27G H27$ 0.9800 .
C27G H27 0.9800 .
C27G H277 0.9800 .
C27H H27$ 0.9800 .
C27H H27 0.9800 .
C27H H277 0.9800 .
C27I H27$ 0.9800 .
C27I H27 0.9800 .
C27I H277 0.9800 .
C281 N283 1.282(11) .
C281 N282 1.323(12) .
C281 N281 1.420(11) .
N281 C284 1.415(12) .
N281 H281 0.8800 .
O281 C284 1.263(10) .
C282 N285 1.324(11) .
C282 N283 1.365(11) .
C282 C283 1.378(12) .
N282 H28A 0.8800 .
N282 H28B 0.8800 .
O282 C286 1.393(13) .
O282 C292 1.504(14) .
C283 N284 1.362(11) .
C283 C284 1.400(12) .
O283 C287 1.424(12) .
O283 C289 1.449(13) .
N284 C285 1.298(13) .
O284 C289 1.415(15) .
O284 C288 1.488(13) .
C285 N285 1.401(13) .
C285 H285 0.9500 .
N285 C286 1.517(12) .
O285 C293 1.380(16) .
O285 Si15 1.605(11) .
C286 C287 1.519(15) .
C286 H286 1.0000 .
C287 C288 1.511(15) .
C287 H287 1.0000 .
C288 C292 1.447(16) .
C288 H288 1.0000 .
C289 C290 1.50(2) .
C289 C291 1.54(2) .
C290 H29A 0.9800 .
C290 H29B 0.9800 .
C290 H29C 0.9800 .
C291 H29D 0.9800 .
C291 H29E 0.9800 .
C291 H29F 0.9800 .
C292 C293 1.463(18) .
C292 H292 1.0000 .
C293 H29G 0.9900 .
C293 H29H 0.9900 .
Si15 C296 1.679(17) .
Si15 C295 1.84(2) .
Si15 C294 1.86(2) .
C294 H29I 0.9800 .
C294 H29J 0.9800 .
C294 H29K 0.9800 .
C295 H29L 0.9800 .
C295 H29M 0.9800 .
C295 H29N 0.9800 .
C296 C297 1.57(2) .
C296 C298 1.60(2) .
C296 C299 1.62(2) .
C297 H29O 0.9800 .
C297 H29P 0.9800 .
C297 H29Q 0.9800 .
C298 H29R 0.9800 .
C298 H29S 0.9800 .
C298 H29T 0.9800 .
C299 H29U 0.9800 .
C299 H29V 0.9800 .
C299 H29W 0.9800 .
C301 N302 1.321(11) .
C301 N303 1.324(11) .
C301 N301 1.400(11) .
N301 C304 1.371(12) .
N301 H301 0.8800 .
O301 C304 1.265(10) .
C302 N305 1.327(11) .
C302 N303 1.333(11) .
C302 C303 1.411(13) .
N302 H30D 0.8800 .
N302 H30E 0.8800 .
O302 C306 1.309(14) .
O302 C312 1.39(2) .
C303 N304 1.400(12) .
C303 C304 1.406(13) .
O303 C307 1.391(13) .
O303 C309 1.402(15) .
N304 C305 1.307(12) .
O304 C308 1.462(18) .
O304 C309 1.521(19) .
C305 N305 1.362(13) .
C305 H305 0.9500 .
N305 C306 1.483(14) .
O305 C313 1.38(2) .
O305 Si16 1.700(15) .
C306 C307 1.536(17) .
C306 H306 1.0000 .
C307 C308 1.512(19) .
C307 H307 1.0000 .
C308 C312 1.58(2) .
C308 H308 1.0000 .
C309 C310 1.44(2) .
C309 C311 1.51(2) .
C310 H31D 0.9800 .
C310 H31E 0.9800 .
C310 H31F 0.9800 .
C311 H31G 0.9800 .
C311 H31H 0.9800 .
C311 H31I 0.9800 .
C312 C313 1.534(17) .
C312 H312 1.0000 .
C313 H31J 0.9900 .
C313 H31K 0.9900 .
Si16 C315 1.70(2) .
Si16 C316 1.76(2) .
Si16 C314 2.11(2) .
C314 H31L 0.9800 .
C314 H31M 0.9800 .
C314 H31N 0.9800 .
C315 H31O 0.9800 .
C315 H31P 0.9800 .
C315 H31Q 0.9800 .
C316 C319 1.52(3) .
C316 C318 1.57(3) .
C316 C317 1.62(3) .
C317 H31R 0.9800 .
C317 H31S 0.9800 .
C317 H31T 0.9800 .
C318 H31U 0.9800 .
C318 H31V 0.9800 .
C318 H31W 0.9800 .
C319 H31$ 0.9800 .
C319 H31 0.9800 .
C319 H317 0.9800 .
Ba3 O521 2.726(5) .
Ba3 O421 2.735(6) .
Ba3 O501 2.740(6) .
Ba3 O541 2.747(6) .
Ba3 O441 2.789(6) .
Ba3 O481 2.796(6) .
Ba3 O401 2.802(6) .
Ba3 O461 2.828(6) .
O34A Ba4 3.246(7) .
C401 N403 1.295(13) .
C401 N402 1.341(13) .
C401 N401 1.367(12) .
N401 C404 1.402(12) .
N401 H401 0.8800 .
O401 C404 1.235(11) .
C402 N403 1.336(14) .
C402 N405 1.377(15) .
C402 C403 1.407(14) .
N402 H40A 0.8800 .
N402 H40B 0.8800 .
O402 C412 1.324(13) .
O402 C406 1.418(13) .
C403 N404 1.398(13) .
C403 C404 1.415(13) .
O403 C409 1.409(13) .
O403 C407 1.453(14) .
N404 C405 1.294(15) .
O404 C409 1.386(16) .
O404 C408 1.579(18) .
C405 N405 1.382(15) .
C405 H405 0.9500 .
N405 C406 1.521(16) .
O405 C413 1.351(17) .
O405 Si17 1.768(17) .
C406 C407 1.529(17) .
C406 H406 1.0000 .
C407 C408 1.569(16) .
C407 H407 1.0000 .
C408 C412 1.602(17) .
C408 H408 1.0000 .
C409 C410 1.45(2) .
C409 C411 1.482(17) .
C410 H41A 0.9800 .
C410 H41B 0.9800 .
C410 H41C 0.9800 .
C411 H41D 0.9800 .
C411 H41E 0.9800 .
C411 H41F 0.9800 .
C412 C413 1.429(16) .
C412 H412 1.0000 .
C413 H41G 0.9900 .
C413 H41H 0.9900 .
Si17 C416 1.67(2) .
Si17 C415 1.87(3) .
Si17 C414 1.93(3) .
C414 H41I 0.9800 .
C414 H41J 0.9800 .
C414 H41K 0.9800 .
C415 H41L 0.9800 .
C415 H41M 0.9800 .
C415 H41N 0.9800 .
C416 C417 1.61(2) .
C416 C418 1.62(2) .
C416 C419 1.64(2) .
C417 H41O 0.9800 .
C417 H41P 0.9800 .
C417 H41Q 0.9800 .
C418 H41R 0.9800 .
C418 H41S 0.9800 .
C418 H41T 0.9800 .
C419 H41U 0.9800 .
C419 H41V 0.9800 .
C419 H41W 0.9800 .
C421 N423 1.322(12) .
C421 N422 1.342(12) .
C421 N421 1.391(12) .
N421 C424 1.403(11) .
N421 H421 0.8800 .
O421 C424 1.268(10) .
C422 C423 1.351(12) .
C422 N423 1.351(11) .
C422 N425 1.383(11) .
N422 H42C 0.8800 .
N422 H42D 0.8800 .
O422 C426 1.348(15) .
O422 C432 1.427(15) .
C423 C424 1.374(12) .
C423 N424 1.406(11) .
O423 C427 1.386(12) .
O423 C429 1.458(13) .
N424 C425 1.285(12) .
O424 C429 1.332(15) .
O424 C428 1.456(14) .
C425 N425 1.341(13) .
C425 H425 0.9500 .
N425 C426 1.518(13) .
C426 C427 1.477(15) .
C426 H426 1.0000 .
C427 C428 1.532(16) .
C427 H427 1.0000 .
C428 C432 1.517(19) .
C428 H428 1.0000 .
C429 C430 1.51(2) .
C429 C431 1.58(2) .
C430 H43A 0.9800 .
C430 H43B 0.9800 .
C430 H43C 0.9800 .
C431 H43D 0.9800 .
C431 H43E 0.9800 .
C431 H43F 0.9800 .
C432 C433 1.493(16) .
C432 H432 1.0000 .
C433 O425 1.372(19) .
C433 H43G 0.9900 .
C433 H43H 0.9900 .
O425 Si18 1.672(16) .
Si18 C435 1.81(3) .
Si18 C434 1.83(3) .
Si18 C436 1.88(2) .
C434 H43I 0.9800 .
C434 H43J 0.9800 .
C434 H43K 0.9800 .
C435 H43L 0.9800 .
C435 H43M 0.9800 .
C435 H43N 0.9800 .
C436 C437 1.51(3) .
C436 C438 1.53(3) .
C436 C439 1.56(3) .
C437 H43O 0.9800 .
C437 H43P 0.9800 .
C437 H43Q 0.9800 .
C438 H43R 0.9800 .
C438 H43S 0.9800 .
C438 H43T 0.9800 .
C439 H43U 0.9800 .
C439 H43V 0.9800 .
C439 H43W 0.9800 .
O42E Si1H 1.677(18) .
Si1H C43F 1.79(3) .
Si1H C43E 1.90(3) .
Si1H C43D 1.93(3) .
C43D H43$ 0.9800 .
C43D H43 0.9800 .
C43D H437 0.9800 .
C43E H43$ 0.9800 .
C43E H43 0.9800 .
C43E H437 0.9800 .
C43F C43H 1.52(3) .
C43F C43G 1.56(3) .
C43F C43I 1.64(3) .
C43G H43$ 0.9800 .
C43G H43 0.9800 .
C43G H437 0.9800 .
C43H H43$ 0.9800 .
C43H H43 0.9800 .
C43H H437 0.9800 .
C43I H43$ 0.9800 .
C43I H43 0.9800 .
C43I H437 0.9800 .
Si1R C43O 1.82(3) .
Si1R C43P 1.83(3) .
Si1R C43N 1.85(3) .
C43N H43$ 0.9800 .
C43N H43 0.9800 .
C43N H437 0.9800 .
C43O H43$ 0.9800 .
C43O H43 0.9800 .
C43O H437 0.9800 .
C43P C43Q 1.54(3) .
C43P C43S 1.55(3) .
C43P C43R 1.58(3) .
C43Q H43$ 0.9800 .
C43Q H43 0.9800 .
C43Q H437 0.9800 .
C43R H43$ 0.9800 .
C43R H43 0.9800 .
C43R H437 0.9800 .
C43S H43$ 0.9800 .
C43S H43 0.9800 .
C43S H437 0.9800 .
Si19 O445 1.617(11) .
Si19 C454 1.86(2) .
Si19 C455 1.934(16) .
Si19 C456 1.95(3) .
C441 N443 1.327(11) .
C441 N442 1.336(11) .
C441 N441 1.391(11) .
N441 C444 1.359(10) .
N441 H441 0.8800 .
O441 C444 1.274(9) .
C442 N443 1.322(11) .
C442 N445 1.358(11) .
C442 C443 1.396(12) .
N442 H44A 0.8800 .
N442 H44B 0.8800 .
O442 C446 1.327(17) .
O442 C452 1.366(15) .
C443 N444 1.393(12) .
C443 C444 1.396(12) .
O443 C449 1.388(12) .
O443 C447 1.427(13) .
N444 C445 1.295(13) .
O444 C448 1.419(12) .
O444 C449 1.434(13) .
C445 N445 1.348(13) .
C445 H445 0.9500 .
N445 C446 1.508(14) .
O445 C453 1.459(16) .
C446 C447 1.550(16) .
C446 H446 1.0000 .
C447 C448 1.485(15) .
C447 H447 1.0000 .
C448 C452 1.552(16) .
C448 H448 1.0000 .
C449 C451 1.506(17) .
C449 C450 1.521(19) .
C450 H45A 0.9800 .
C450 H45B 0.9800 .
C450 H45C 0.9800 .
C451 H45D 0.9800 .
C451 H45E 0.9800 .
C451 H45F 0.9800 .
C452 C453 1.54(2) .
C452 H452 1.0000 .
C453 H45G 0.9900 .
C453 H45H 0.9900 .
C454 H45I 0.9800 .
C454 H45J 0.9800 .
C454 H45K 0.9800 .
C455 H45L 0.9800 .
C455 H45M 0.9800 .
C455 H45N 0.9800 .
C456 C457 1.48(3) .
C456 C458 1.49(3) .
C456 C459 1.53(3) .
C457 H45O 0.9800 .
C457 H45P 0.9800 .
C457 H45Q 0.9800 .
C458 H45R 0.9800 .
C458 H45S 0.9800 .
C458 H45T 0.9800 .
C459 H45U 0.9800 .
C459 H45V 0.9800 .
C459 H45W 0.9800 .
C461 N463 1.325(12) .
C461 N462 1.333(12) .
C461 N461 1.388(12) .
N461 C464 1.362(11) .
N461 H461 0.8800 .
O461 C464 1.297(10) .
C462 N463 1.342(13) .
C462 C463 1.356(13) .
C462 N465 1.424(13) .
N462 H46A 0.8800 .
N462 H46B 0.8800 .
O462 C472 1.269(17) .
O462 C466 1.397(15) .
C463 C464 1.390(13) .
C463 N464 1.398(13) .
O463 C467 1.402(13) .
O463 C469 1.410(13) .
N464 C465 1.359(15) .
O464 C469 1.429(17) .
O464 C468 1.60(2) .
C465 N465 1.370(16) .
C465 H465 0.9500 .
N465 C466 1.461(14) .
O465 C473 1.370(19) .
O465 Si20 1.601(12) .
C466 C467 1.463(17) .
C466 C472 2.04(2) .
C466 H466 1.0000 .
C467 C468 1.76(2) .
C467 H467 1.0000 .
C468 C472 1.36(2) .
C468 H468 1.0000 .
C469 C471 1.529(16) .
C469 C470 1.56(2) .
C470 H47A 0.9800 .
C470 H47B 0.9800 .
C470 H47C 0.9800 .
C471 H47D 0.9800 .
C471 H47E 0.9800 .
C471 H47F 0.9800 .
C472 C473 1.518(16) .
C472 H472 1.0000 .
C473 H47G 0.9900 .
C473 H47H 0.9900 .
Si20 C476 1.77(2) .
Si20 C475 1.88(2) .
Si20 C474 1.93(2) .
C474 H47I 0.9800 .
C474 H47J 0.9800 .
C474 H47K 0.9800 .
C475 H47L 0.9800 .
C475 H47M 0.9800 .
C475 H47N 0.9800 .
C476 C477 1.51(2) .
C476 C478 1.52(2) .
C476 C479 1.60(2) .
C477 H47O 0.9800 .
C477 H47P 0.9800 .
C477 H47Q 0.9800 .
C478 H47R 0.9800 .
C478 H47S 0.9800 .
C478 H47T 0.9800 .
C479 H47U 0.9800 .
C479 H47V 0.9800 .
C479 H47W 0.9800 .
C481 N483 1.316(11) .
C481 N482 1.382(12) .
C481 N481 1.392(11) .
N481 C484 1.384(11) .
N481 H481 0.8800 .
O481 C484 1.242(9) .
C482 N483 1.337(11) .
C482 C483 1.344(12) .
C482 N485 1.391(11) .
N482 H48A 0.8800 .
N482 H48B 0.8800 .
O482 C486 1.390(12) .
O482 C492 1.436(12) .
C483 C484 1.404(12) .
C483 N484 1.412(11) .
O483 C489 1.404(12) .
O483 C487 1.482(12) .
N484 C485 1.332(11) .
O484 C488 1.438(12) .
O484 C489 1.441(14) .
C485 N485 1.377(11) .
C485 H485 0.9500 .
N485 C486 1.481(11) .
O485 C493 1.433(15) .
O485 Si21 1.615(8) .
C486 C487 1.501(15) .
C486 H486 1.0000 .
C487 C488 1.529(14) .
C487 H487 1.0000 .
C488 C492 1.561(15) .
C488 H488 1.0000 .
C489 C491 1.433(16) .
C489 C490 1.481(17) .
C490 H49A 0.9800 .
C490 H49B 0.9800 .
C490 H49C 0.9800 .
C491 H49D 0.9800 .
C491 H49E 0.9800 .
C491 H49F 0.9800 .
C492 C493 1.484(16) .
C492 H492 1.0000 .
C493 H49G 0.9900 .
C493 H49H 0.9900 .
Si21 C496 1.682(14) .
Si21 C495 1.80(2) .
Si21 C494 1.977(19) .
C494 H49I 0.9800 .
C494 H49J 0.9800 .
C494 H49K 0.9800 .
C495 H49L 0.9800 .
C495 H49M 0.9800 .
C495 H49N 0.9800 .
C496 C497 1.576(19) .
C496 C498 1.61(2) .
C496 C499 1.66(2) .
C497 H49O 0.9800 .
C497 H49P 0.9800 .
C497 H49Q 0.9800 .
C498 H49R 0.9800 .
C498 H49S 0.9800 .
C498 H49T 0.9800 .
C499 H49U 0.9800 .
C499 H49V 0.9800 .
C499 H49W 0.9800 .
C501 N503 1.285(10) .
C501 N502 1.365(11) .
C501 N501 1.400(10) .
N501 C504 1.407(10) .
N501 H501 0.8800 .
O501 C504 1.245(9) .
C502 N503 1.339(10) .
C502 N505 1.367(10) .
C502 C503 1.379(11) .
N502 H50D 0.8800 .
N502 H50E 0.8800 .
O502 C512 1.419(12) .
O502 C506 1.419(11) .
C503 N504 1.379(10) .
C503 C504 1.400(11) .
O503 C509 1.342(13) .
O503 C507 1.402(11) .
N504 C505 1.334(10) .
O504 C509 1.388(14) .
O504 C508 1.401(15) .
C505 N505 1.356(11) .
C505 H505 0.9500 .
N505 C506 1.471(11) .
O505 C513 1.439(13) .
O505 Si22 1.620(7) .
C506 C507 1.489(14) .
C506 H506 1.0000 .
C507 C508 1.548(14) .
C507 H507 1.0000 .
C508 C512 1.461(15) .
C508 H508 1.0000 .
C509 C511 1.41(2) .
C509 C510 1.49(2) .
C510 H51D 0.9800 .
C510 H51E 0.9800 .
C510 H51F 0.9800 .
C511 H51G 0.9800 .
C511 H51H 0.9800 .
C511 H51I 0.9800 .
C512 C513 1.480(15) .
C512 H512 1.0000 .
C513 H51J 0.9900 .
C513 H51K 0.9900 .
Si22 C516 1.732(12) .
Si22 C515 1.83(2) .
Si22 C514 1.87(2) .
C514 H51L 0.9800 .
C514 H51M 0.9800 .
C514 H51N 0.9800 .
C515 H51O 0.9800 .
C515 H51P 0.9800 .
C515 H51Q 0.9800 .
C516 C519 1.524(16) .
C516 C517 1.579(16) .
C516 C518 1.604(17) .
C517 H51R 0.9800 .
C517 H51S 0.9800 .
C517 H51T 0.9800 .
C518 H51U 0.9800 .
C518 H51V 0.9800 .
C518 H51W 0.9800 .
C519 H51$ 0.9800 .
C519 H51 0.9800 .
C519 H517 0.9800 .
C521 N522 1.316(11) .
C521 N523 1.328(11) .
C521 N521 1.407(11) .
N521 C524 1.368(11) .
N521 H521 0.8800 .
O521 C524 1.235(9) .
C522 N523 1.334(11) .
C522 N525 1.384(10) .
C522 C523 1.401(12) .
N522 H52A 0.8800 .
N522 H52B 0.8800 .
O522 C526 1.415(13) .
O522 C532 1.458(13) .
C523 N524 1.382(11) .
C523 C524 1.428(12) .
O523 C529 1.383(14) .
O523 C527 1.448(13) .
N524 C525 1.312(11) .
O524 C529 1.394(17) .
O524 C528 1.444(14) .
C525 N525 1.374(12) .
C525 H525 0.9500 .
N525 C526 1.422(12) .
O525 C533 1.350(15) .
O525 Si23 1.644(8) .
C526 C527 1.539(15) .
C526 H526 1.0000 .
C527 C528 1.482(16) .
C527 H527 1.0000 .
C528 C532 1.535(19) .
C528 H528 1.0000 .
C529 C531 1.56(2) .
C529 C530 1.65(2) .
C530 H53C 0.9800 .
C530 H53D 0.9800 .
C530 H53E 0.9800 .
C531 H53F 0.9800 .
C531 H53G 0.9800 .
C531 H53H 0.9800 .
C532 C533 1.519(17) .
C532 H532 1.0000 .
C533 H53I 0.9900 .
C533 H53J 0.9900 .
Si23 C536 1.683(15) .
Si23 C534 1.68(2) .
Si23 C535 2.00(2) .
C534 H53K 0.9800 .
C534 H53L 0.9800 .
C534 H53M 0.9800 .
C535 H53N 0.9800 .
C535 H53O 0.9800 .
C535 H53P 0.9800 .
C536 C539 1.53(2) .
C536 C537 1.60(2) .
C536 C538 1.65(2) .
C537 H53Q 0.9800 .
C537 H53R 0.9800 .
C537 H53S 0.9800 .
C538 H53T 0.9800 .
C538 H53U 0.9800 .
C538 H53V 0.9800 .
C539 H53W 0.9800 .
C539 H53$ 0.9800 .
C539 H53 0.9800 .
Si24 O545 1.641(8) .
Si24 C556 1.75(2) .
Si24 C554 1.852(19) .
Si24 C555 1.97(2) .
C541 N543 1.329(11) .
C541 N542 1.334(11) .
C541 N541 1.363(11) .
N541 C544 1.393(11) .
N541 H541 0.8800 .
O541 C544 1.248(10) .
C542 N543 1.332(11) .
C542 N545 1.331(11) .
C542 C543 1.390(12) .
N542 H54D 0.8800 .
N542 H54E 0.8800 .
O542 C546 1.428(13) .
O542 C552 1.436(12) .
C543 N544 1.373(11) .
C543 C544 1.413(12) .
O543 C547 1.391(12) .
O543 C549 1.455(12) .
N544 C545 1.300(11) .
O544 C549 1.389(12) .
O544 C548 1.469(12) .
C545 N545 1.377(12) .
C545 H545 0.9500 .
N545 C546 1.457(12) .
O545 C553 1.417(12) .
C546 C547 1.558(16) .
C546 H546 1.0000 .
C547 C548 1.485(14) .
C547 H547 1.0000 .
C548 C552 1.502(15) .
C548 H548 1.0000 .
C549 C551 1.410(18) .
C549 C550 1.606(18) .
C550 H55D 0.9800 .
C550 H55E 0.9800 .
C550 H55F 0.9800 .
C551 H55G 0.9800 .
C551 H55H 0.9800 .
C551 H55I 0.9800 .
C552 C553 1.509(15) .
C552 H552 1.0000 .
C553 H55J 0.9900 .
C553 H55K 0.9900 .
C554 H55L 0.9800 .
C554 H55M 0.9800 .
C554 H55N 0.9800 .
C555 H55O 0.9800 .
C555 H55P 0.9800 .
C555 H55Q 0.9800 .
C556 C558 1.55(3) .
C556 C557 1.61(2) .
C556 C559 1.67(3) .
C557 H55R 0.9800 .
C557 H55S 0.9800 .
C557 H55T 0.9800 .
C558 H55U 0.9800 .
C558 H55V 0.9800 .
C558 H55W 0.9800 .
C559 H55$ 0.9800 .
C559 H55 0.9800 .
C559 H557 0.9800 .
Ba4 O621 2.706(6) .
Ba4 O581 2.722(6) .
Ba4 O561 2.741(6) .
Ba4 O601 2.757(5) .
Ba4 O681 2.766(6) .
Ba4 O661 2.784(6) .
Ba4 O701 2.787(6) .
Ba4 O641 2.799(6) .
Si25 C576 1.626(15) .
Si25 O565 1.640(9) .
Si25 C574 1.73(4) .
Si25 C575 1.92(3) .
C561 N562 1.314(11) .
C561 N563 1.322(11) .
C561 N561 1.373(11) .
N561 C564 1.373(11) .
N561 H561 0.8800 .
O561 C564 1.252(10) .
C562 N563 1.332(11) .
C562 N565 1.351(11) .
C562 C563 1.412(13) .
N562 H56A 0.8800 .
N562 H56B 0.8800 .
O562 C566 1.403(12) .
O562 C572 1.438(13) .
C563 N564 1.369(11) .
C563 C564 1.393(13) .
O563 C569 1.334(18) .
O563 C567 1.378(15) .
N564 C565 1.282(12) .
O564 C569 1.399(19) .
O564 C568 1.484(17) .
C565 N565 1.365(13) .
C565 H565 0.9500 .
N565 C566 1.463(13) .
O565 C573 1.402(15) .
C566 C567 1.488(17) .
C566 H566 1.0000 .
C567 C568 1.506(17) .
C567 H567 1.0000 .
C568 C572 1.452(18) .
C568 H568 1.0000 .
C569 C570 1.51(3) .
C569 C571 1.60(3) .
C570 H57D 0.9800 .
C570 H57E 0.9800 .
C570 H57F 0.9800 .
C571 H57G 0.9800 .
C571 H57H 0.9800 .
C571 H57I 0.9800 .
C572 C573 1.503(17) .
C572 H572 1.0000 .
C573 H57J 0.9900 .
C573 H57K 0.9900 .
C574 H57L 0.9800 .
C574 H57M 0.9800 .
C574 H57N 0.9800 .
C575 H57O 0.9800 .
C575 H57P 0.9800 .
C575 H57Q 0.9800 .
C576 C579 1.56(2) .
C576 C577 1.61(2) .
C576 C578 1.64(2) .
C577 H57R 0.9800 .
C577 H57S 0.9800 .
C577 H57T 0.9800 .
C578 H57U 0.9800 .
C578 H57V 0.9800 .
C578 H57W 0.9800 .
C579 H57$ 0.9800 .
C579 H57 0.9800 .
C579 H577 0.9800 .
C581 N582 1.284(11) .
C581 N583 1.312(11) .
C581 N581 1.438(11) .
N581 C584 1.374(11) .
N581 H581 0.8800 .
O581 C584 1.293(10) .
C582 N585 1.352(11) .
C582 C583 1.368(12) .
C582 N583 1.394(12) .
N582 H58D 0.8800 .
N582 H58E 0.8800 .
O582 C586 1.406(11) .
O582 C592 1.464(11) .
C583 C584 1.376(12) .
C583 N584 1.443(11) .
O583 C589 1.427(12) .
O583 C587 1.441(12) .
N584 C585 1.330(11) .
O584 C589 1.418(12) .
O584 C588 1.438(13) .
C585 N585 1.385(11) .
C585 H585 0.9500 .
N585 C586 1.462(11) .
O585 C593 1.458(13) .
O585 Si6B 1.630(9) .
O585 Si26 1.631(8) .
C586 C587 1.536(14) .
C586 H586 1.0000 .
C587 C588 1.573(14) .
C587 H587 1.0000 .
C588 C592 1.526(14) .
C588 H588 1.0000 .
C589 C591 1.516(18) .
C589 C590 1.554(17) .
C590 H59D 0.9800 .
C590 H59E 0.9800 .
C590 H59F 0.9800 .
C591 H59G 0.9800 .
C591 H59H 0.9800 .
C591 H59I 0.9800 .
C592 C593 1.507(14) .
C592 H592 1.0000 .
C593 H59J 0.9900 .
C593 H59K 0.9900 .
Si26 C596 1.691(16) .
Si26 C595 1.80(2) .
Si26 C594 2.27(3) .
C594 H59L 0.9800 .
C594 H59M 0.9800 .
C594 H59N 0.9800 .
C595 H59O 0.9800 .
C595 H59P 0.9800 .
C595 H59Q 0.9800 .
C596 C599 1.57(2) .
C596 C598 1.58(2) .
C596 C597 1.60(2) .
C597 H59R 0.9800 .
C597 H59S 0.9800 .
C597 H59T 0.9800 .
C598 H59U 0.9800 .
C598 H59V 0.9800 .
C598 H59W 0.9800 .
C599 H59$ 0.9800 .
C599 H59 0.9800 .
C599 H597 0.9800 .
Si6B C96B 1.682(16) .
Si6B C94B 1.69(2) .
Si6B C95B 2.11(4) .
C94B H94D 0.9800 .
C94B H94E 0.9800 .
C94B H94F 0.9800 .
C95B H95D 0.9800 .
C95B H95E 0.9800 .
C95B H95F 0.9800 .
C96B C97B 1.58(2) .
C96B C99B 1.58(2) .
C96B C98B 1.60(2) .
C97B H97D 0.9800 .
C97B H97E 0.9800 .
C97B H97F 0.9800 .
C98B H98D 0.9800 .
C98B H98E 0.9800 .
C98B H98F 0.9800 .
C99B H99D 0.9800 .
C99B H99E 0.9800 .
C99B H99F 0.9800 .
C601 N603 1.319(11) .
C601 N602 1.338(12) .
C601 N601 1.379(11) .
N601 C604 1.382(11) .
N601 H601 0.8800 .
O601 C604 1.267(10) .
C602 N603 1.341(12) .
C602 N605 1.381(12) .
C602 C603 1.398(13) .
N602 H60A 0.8800 .
N602 H60B 0.8800 .
O602 C606 1.375(12) .
O602 C612 1.491(13) .
C603 C604 1.392(12) .
C603 N604 1.413(11) .
O603 C607 1.437(12) .
O603 C609 1.465(13) .
N604 C605 1.331(11) .
O604 C609 1.423(14) .
O604 C608 1.440(13) .
C605 N605 1.374(12) .
C605 H605 0.9500 .
N605 C606 1.421(12) .
O605 C613 1.466(15) .
O605 Si27 1.625(9) .
C606 C607 1.492(15) .
C606 H606 1.0000 .
C607 C608 1.566(14) .
C607 H607 1.0000 .
C608 C612 1.522(15) .
C608 H608 1.0000 .
C609 C610 1.464(16) .
C609 C611 1.540(16) .
C610 H61A 0.9800 .
C610 H61B 0.9800 .
C610 H61C 0.9800 .
C611 H61D 0.9800 .
C611 H61E 0.9800 .
C611 H61F 0.9800 .
C612 C613 1.440(16) .
C612 H612 1.0000 .
Si27 C616 1.661(17) .
Si27 C615 1.82(3) .
Si27 C614 1.90(3) .
C613 H61G 0.9900 .
C613 H61H 0.9900 .
C614 H61I 0.9800 .
C614 H61J 0.9800 .
C614 H61K 0.9800 .
C615 H61L 0.9800 .
C615 H61M 0.9800 .
C615 H61N 0.9800 .
C616 C619 1.54(2) .
C616 C617 1.59(2) .
C616 C618 1.65(3) .
C617 H61O 0.9800 .
C617 H61P 0.9800 .
C617 H61Q 0.9800 .
C618 H61R 0.9800 .
C618 H61S 0.9800 .
C618 H61T 0.9800 .
C619 H61U 0.9800 .
C619 H61V 0.9800 .
C619 H61W 0.9800 .
Si28 O625 1.689(8) .
Si28 C635 1.83(2) .
Si28 C636 1.856(16) .
Si28 C634 1.907(17) .
C621 N623 1.318(12) .
C621 N621 1.342(12) .
C621 N622 1.378(13) .
N621 C624 1.377(11) .
N621 H621 0.8800 .
O621 C624 1.252(10) .
C622 C623 1.364(13) .
C622 N623 1.379(12) .
C622 N625 1.380(12) .
N622 H62C 0.8800 .
N622 H62D 0.8800 .
O622 C626 1.396(12) .
O622 C632 1.399(13) .
C623 C624 1.373(12) .
C623 N624 1.389(11) .
O623 C629 1.367(16) .
O623 C627 1.381(13) .
N624 C625 1.334(12) .
O624 C628 1.457(14) .
O624 C629 1.462(16) .
C625 N625 1.371(13) .
C625 H625 0.9500 .
N625 C626 1.477(12) .
O625 C633 1.440(14) .
C626 C627 1.561(16) .
C626 H626 1.0000 .
C627 C628 1.541(15) .
C627 H627 1.0000 .
C628 C632 1.429(16) .
C628 H628 1.0000 .
C629 C631 1.57(2) .
C629 C630 1.61(2) .
C630 H63A 0.9800 .
C630 H63B 0.9800 .
C630 H63C 0.9800 .
C631 H63D 0.9800 .
C631 H63E 0.9800 .
C631 H63F 0.9800 .
C632 C633 1.532(16) .
C632 H632 1.0000 .
C633 H63G 0.9900 .
C633 H63H 0.9900 .
C634 H63I 0.9800 .
C634 H63J 0.9800 .
C634 H63K 0.9800 .
C635 H63L 0.9800 .
C635 H63M 0.9800 .
C635 H63N 0.9800 .
C636 C639 1.50(2) .
C636 C638 1.51(2) .
C636 C637 1.55(2) .
C637 H63O 0.9800 .
C637 H63P 0.9800 .
C637 H63Q 0.9800 .
C638 H63R 0.9800 .
C638 H63S 0.9800 .
C638 H63T 0.9800 .
C639 H63U 0.9800 .
C639 H63V 0.9800 .
C639 H63W 0.9800 .
C641 N643 1.268(11) .
C641 N642 1.333(12) .
C641 N641 1.382(12) .
N641 C644 1.318(13) .
N641 H641 0.8800 .
O641 C644 1.308(12) .
C642 N643 1.350(15) .
C642 N645 1.355(14) .
C642 C643 1.382(17) .
N642 H64A 0.8800 .
N642 H64B 0.8800 .
O642 C646 1.348(14) .
O642 C652 1.419(16) .
C643 N644 1.365(15) .
C643 C644 1.428(14) .
O643 C647 1.380(14) .
O643 C649 1.462(18) .
N644 C645 1.361(17) .
O644 C649 1.38(3) .
O644 C648 1.40(2) .
C645 N645 1.335(19) .
C645 H645 0.9500 .
N645 C646 1.485(17) .
C646 C647 1.572(9) .
C646 H646 1.0000 .
C647 C648 1.502(10) .
C647 H647 1.0000 .
C648 C652 1.540(10) .
C648 H648 1.0000 .
C649 C650 1.55(4) .
C649 C651 1.56(2) .
C650 H65A 0.9800 .
C650 H65B 0.9800 .
C650 H65C 0.9800 .
C651 H65D 0.9800 .
C651 H65E 0.9800 .
C651 H65F 0.9800 .
C652 C653 1.509(10) .
C652 H652 1.0000 .
C653 O645 1.338(18) .
C653 H65G 0.9900 .
C653 H65H 0.9900 .
O645 Si29 1.639(16) .
Si29 C656 1.641(16) .
Si29 C654 1.92(3) .
Si29 C655 2.04(3) .
C654 H65I 0.9800 .
C654 H65J 0.9800 .
C654 H65K 0.9800 .
C655 H65I 0.9800 .
C655 H65J 0.9800 .
C655 H65K 0.9800 .
C656 C657 1.57(2) .
C656 C659 1.64(2) .
C656 C658 1.65(2) .
C657 H65L 0.9800 .
C657 H65M 0.9800 .
C657 H65N 0.9800 .
C658 H65O 0.9800 .
C658 H65P 0.9800 .
C658 H65Q 0.9800 .
C659 H65R 0.9800 .
C659 H65S 0.9800 .
C659 H65T 0.9800 .
C661 N662 1.305(11) .
C661 N663 1.343(12) .
C661 N661 1.381(11) .
N661 C664 1.429(11) .
N661 H661 0.8800 .
O661 C664 1.244(10) .
C662 N665 1.344(12) .
C662 C663 1.367(12) .
C662 N663 1.380(12) .
N662 H66A 0.8800 .
N662 H66B 0.8800 .
O662 C672 1.421(13) .
O662 C666 1.437(13) .
C663 N664 1.398(12) .
C663 C664 1.416(13) .
O663 C667 1.431(14) .
O663 C66I 1.45(2) .
O663 C669 1.72(3) .
N664 C665 1.341(13) .
O664 C668 1.375(12) .
O664 C66I 1.40(2) .
O664 C669 1.78(3) .
C665 N665 1.342(13) .
C665 H665 0.9500 .
N665 C666 1.451(13) .
O665 C673 1.419(13) .
O665 Si30 1.618(8) .
C666 C667 1.473(17) .
C666 H666 1.0000 .
C667 C668 1.537(15) .
C667 H667 1.0000 .
C668 C672 1.521(16) .
C668 H668 1.0000 .
C669 C671 1.13(3) .
C669 C670 1.66(3) .
C670 H67A 0.9800 .
C670 H67B 0.9800 .
C670 H67C 0.9800 .
C671 H67D 0.9800 .
C671 H67E 0.9800 .
C671 H67F 0.9800 .
C66I C66K 1.66(3) .
C66K H66C 0.9800 .
C66K H66D 0.9800 .
C66K H66E 0.9800 .
C672 C673 1.512(16) .
C672 H672 1.0000 .
C673 H67J 0.9900 .
C673 H67K 0.9900 .
Si30 C676 1.72(2) .
Si30 C674 1.797(16) .
Si30 C675 1.927(17) .
C674 H67L 0.9800 .
C674 H67M 0.9800 .
C674 H67N 0.9800 .
C675 H67O 0.9800 .
C675 H67P 0.9800 .
C675 H67Q 0.9800 .
C676 C679 1.58(2) .
C676 C677 1.58(2) .
C676 C678 1.59(2) .
C677 H67R 0.9800 .
C677 H67S 0.9800 .
C677 H67T 0.9800 .
C678 H67U 0.9800 .
C678 H67V 0.9800 .
C678 H67W 0.9800 .
C679 H67$ 0.9800 .
C679 H67 0.9800 .
C679 H677 0.9800 .
C681 N682 1.253(13) .
C681 N683 1.314(14) .
C681 N681 1.364(13) .
N681 C684 1.348(13) .
N681 H681 0.8800 .
O681 C684 1.281(11) .
C682 N683 1.322(14) .
C682 N685 1.377(15) .
C682 C683 1.395(14) .
N682 H68A 0.8800 .
N682 H68B 0.8800 .
O682 C692 1.28(2) .
O682 C686 1.499(19) .
C683 C684 1.396(14) .
C683 N684 1.401(14) .
O683 C687 1.385(16) .
O683 C689 1.56(2) .
N684 C685 1.282(13) .
O684 C689 1.41(2) .
O684 C688 1.491(17) .
C685 N685 1.362(16) .
C685 H685 0.9500 .
N685 C686 1.583(16) .
O685 C693 1.08(2) .
O685 Si31 1.718(15) .
C686 C687 1.47(2) .
C686 H686 1.0000 .
C687 C688 1.55(2) .
C687 H687 1.0000 .
C688 C692 1.51(2) .
C688 H688 1.0000 .
C689 C690 1.37(3) .
C689 C691 1.79(3) .
C690 H69A 0.9800 .
C690 H69B 0.9800 .
C690 H69C 0.9800 .
C691 H69D 0.9800 .
C691 H69E 0.9800 .
C691 H69F 0.9800 .
C692 C693 1.543(17) .
C692 H692 1.0000 .
C693 H69G 0.9900 .
C693 H69H 0.9900 .
Si31 C696 1.81(3) .
Si31 C695 1.85(2) .
Si31 C694 1.91(2) .
C694 H69G 0.9800 .
C694 H69H 0.9800 .
C694 H69I 0.9800 .
C695 H69J 0.9800 .
C695 H69K 0.9800 .
C695 H69L 0.9800 .
C696 C698 1.54(2) .
C696 C699 1.57(3) .
C696 C697 1.58(3) .
C697 H69M 0.9800 .
C697 H69N 0.9800 .
C697 H69O 0.9800 .
C698 H69P 0.9800 .
C698 H69Q 0.9800 .
C698 H69R 0.9800 .
C699 H69S 0.9800 .
C699 H69T 0.9800 .
C699 H69U 0.9800 .
C701 N703 1.288(14) .
C701 N702 1.309(15) .
C701 N701 1.347(12) .
N701 C704 1.410(13) .
N701 H701 0.8800 .
O701 C704 1.215(11) .
C702 N705 1.333(15) .
C702 C703 1.347(16) .
C702 N703 1.370(16) .
N702 H70D 0.8800 .
N702 H70E 0.8800 .
O702 C712 1.432(17) .
O702 C706 1.454(13) .
C703 C704 1.395(14) .
C703 N704 1.436(16) .
O703 C709 1.411(15) .
O703 C707 1.412(14) .
N704 C705 1.273(15) .
O704 C708 1.338(17) .
O704 C709 1.383(19) .
C705 N705 1.399(19) .
C705 H705 0.9500 .
N705 C706 1.536(17) .
C706 C707 1.567(9) .
C706 H706 1.0000 .
C707 C708 1.489(9) .
C707 H707 1.0000 .
C708 C712 1.537(10) .
C708 H708 1.0000 .
C709 C710 1.52(2) .
C709 C711 1.53(2) .
C710 H71D 0.9800 .
C710 H71E 0.9800 .
C710 H71F 0.9800 .
C711 H71G 0.9800 .
C711 H71H 0.9800 .
C711 H71I 0.9800 .
O705 C713 1.373(16) .
O705 Si32 1.673(12) .
Si32 C716 1.796(18) .
Si32 C714 1.827(18) .
Si32 C715 1.880(18) .
C712 C713 1.532(9) .
C712 H712 1.0000 .
C713 H71J 0.9900 .
C713 H71K 0.9900 .
C714 H71L 0.9800 .
C714 H71M 0.9800 .
C714 H71N 0.9800 .
C715 H71O 0.9800 .
C715 H71P 0.9800 .
C715 H71Q 0.9800 .
C716 C718 1.54(2) .
C716 C719 1.56(2) .
C716 C717 1.60(2) .
C717 H71R 0.9800 .
C717 H71S 0.9800 .
C717 H71T 0.9800 .
C718 H71U 0.9800 .
C718 H71V 0.9800 .
C718 H71W 0.9800 .
C719 H71$ 0.9800 .
C719 H71 0.9800 .
C719 H717 0.9800 .
N731 O732 1.188(15) .
N731 O731 1.280(18) .
N731 C731 1.487(18) .
O733 C732 1.320(13) .
N734 O735 1.235(18) .
N734 O734 1.337(19) .
N734 C734 1.457(17) .
C731 C732 1.369(17) .
C731 C736 1.52(2) .
C732 C733 1.365(17) .
C733 C734 1.380(17) .
C733 H733 0.9500 .
C734 C735 1.397(19) .
C735 C736 1.24(2) .
C735 H735 0.9500 .
C736 H736 0.9500 .
N741 O742 1.176(15) .
N741 O741 1.364(16) .
N741 C741 1.364(14) .
O743 C742 1.389(11) .
N744 O744 1.219(11) .
N744 O745 1.253(13) .
N744 C744 1.397(10) .
C741 C742 1.3900 .
C741 C746 1.3900 .
C742 C743 1.3900 .
C743 C744 1.3900 .
C743 H743 0.9500 .
C744 C745 1.3900 .
C745 C746 1.3900 .
C745 H745 0.9500 .
C746 H746 0.9500 .
N751 O752 1.236(15) .
N751 O751 1.294(17) .
N751 C751 1.388(17) .
O753 C752 1.340(15) .
N754 O754 1.188(16) .
N754 O755 1.236(17) .
N754 C754 1.374(18) .
C751 C756 1.382(18) .
C751 C752 1.450(18) .
C752 C753 1.383(17) .
C753 C754 1.413(18) .
C753 H753 0.9500 .
C754 C755 1.445(19) .
C755 C756 1.359(19) .
C755 H755 0.9500 .
C756 H756 0.9500 .
N761 O762 1.167(15) .
N761 C761 1.325(12) .
N761 O761 1.382(16) .
O763 C762 1.357(12) .
N764 O764 1.210(14) .
N764 O765 1.310(16) .
N764 C764 1.402(14) .
C761 C762 1.3900 .
C761 C766 1.3900 .
C762 C763 1.3900 .
C763 C764 1.3900 .
C763 H763 0.9500 .
C764 C765 1.3900 .
C765 C766 1.3900 .
C765 H765 0.9500 .
C766 H766 0.9500 .
N76K O76L 1.180(17) .
N76K C76K 1.348(15) .
N76K O76K 1.370(18) .
O76M C76L 1.355(13) .
N76N O76N 1.199(14) .
N76N O76O 1.293(18) .
N76N C76N 1.428(13) .
C76K C76L 1.3900 .
C76K C76P 1.3900 .
C76L C76M 1.3900 .
C76M C76N 1.3900 .
C76M H76M 0.9500 .
C76N C76O 1.3900 .
C76O C76P 1.3900 .
C76O H76O 0.9500 .
C76P H76P 0.9500 .
N77K O77L 1.184(15) .
N77K C77K 1.333(14) .
N77K O77K 1.371(17) .
O77M C77L 1.327(15) .
N77N O77N 1.214(17) .
N77N O77O 1.289(18) .
N77N C77N 1.411(15) .
C77K C77L 1.3900 .
C77K C77P 1.3900 .
C77L C77M 1.3900 .
C77M C77N 1.3900 .
C77M H77M 0.9500 .
C77N C77O 1.3900 .
C77O C77P 1.3900 .
C77O H77O 0.9500 .
C77P H77P 0.9500 .
N77U O77V 1.184(17) .
N77U C77U 1.362(16) .
N77U O77U 1.370(18) .
O77W C77V 1.367(16) .
N77X O77X 1.227(17) .
N77X O77Y 1.279(19) .
N77X C77X 1.426(15) .
O77Y O923 1.79(10) 4_456
C77U C77V 1.3900 .
C77U C77Z 1.3900 .
C77V C77W 1.3900 .
C77W C77X 1.3900 .
C77W H77W 0.9500 .
C77X C77Y 1.3900 .
C77Y C77Z 1.3900 .
C77Y H77Y 0.9500 .
C77Z H77Z 0.9500 .
N781 O782 1.184(16) .
N781 C781 1.336(15) .
N781 O781 1.388(17) .
O783 C782 1.338(14) .
N784 O784 1.206(14) .
N784 O785 1.290(16) .
N784 C784 1.425(14) .
C781 C786 1.402(13) .
C781 C782 1.407(13) .
C782 C783 1.385(13) .
C783 C784 1.414(13) .
C783 H783 0.9500 .
C784 C785 1.394(13) .
C785 C786 1.386(13) .
C785 H785 0.9500 .
C786 H786 0.9500 .
N78K O78L 1.179(16) .
N78K C78K 1.349(16) .
N78K O78K 1.386(18) .
O78M C78L 1.354(14) .
N78N O78N 1.233(16) .
N78N O78O 1.285(18) .
N78N C78N 1.413(15) .
C78K C78L 1.405(13) .
C78K C78P 1.415(14) .
C78L C78M 1.400(13) .
C78M C78N 1.399(13) .
C78M H78M 0.9500 .
C78N C78O 1.393(14) .
C78O C78P 1.392(15) .
C78O H78O 0.9500 .
C78P H78P 0.9500 .
N791 O792 1.161(15) .
N791 C791 1.334(13) .
N791 O791 1.390(17) .
O793 C792 1.362(12) .
N794 O794 1.231(14) .
N794 O795 1.280(17) .
N794 C794 1.408(14) .
C791 C792 1.3900 .
C791 C796 1.3900 .
C792 C793 1.3900 .
C793 C794 1.3900 .
C793 H793 0.9500 .
C794 C795 1.3900 .
C795 C796 1.3900 .
C795 H795 0.9500 .
C796 H796 0.9500 .
N79A O79B 1.185(17) .
N79A C79A 1.330(15) .
N79A O79A 1.386(18) .
O79C C79B 1.374(14) .
N79D O79D 1.227(16) .
N79D C79D 1.420(14) .
C79A C79B 1.3900 .
C79A C79F 1.3900 .
C79B C79C 1.3900 .
C79C C79D 1.3900 .
C79C H79G 0.9500 .
C79D C79E 1.3900 .
C79E C79F 1.3900 .
C79E H79H 0.9500 .
C79F H79I 0.9500 .
N801 C801 1.12(4) .
C801 C802 1.22(5) .
C802 H80A 0.9800 .
C802 H80B 0.9800 .
C802 H80C 0.9800 .
C803 C804 1.60(3) .
C804 H80D 0.9800 .
C804 H80E 0.9800 .
C804 H80F 0.9800 .
N811 C811 1.160(18) .
C811 C812 1.45(2) .
C812 H81A 0.9800 .
C812 H81B 0.9800 .
C812 H81C 0.9800 .
N813 C813 1.25(4) .
C813 C814 1.56(4) .
C814 H81D 0.9800 .
C814 H81E 0.9800 .
C814 H81F 0.9800 .
N820 C820 1.14(3) .
C820 C821 1.51(4) .
C821 H82C 0.9800 .
C821 H82D 0.9800 .
C821 H82E 0.9800 .
N822 C822 1.41(4) .
C822 C823 1.34(4) .
C823 H82F 0.9800 .
C823 H82G 0.9800 .
C823 H82H 0.9800 .
N824 C824 1.31(2) .
C824 C825 1.46(2) .
C825 H82I 0.9800 .
C825 H82J 0.9800 .
C825 H82K 0.9800 .
C826 C827 1.03(8) .
C827 H82I 0.9800 .
C827 H82J 0.9800 .
C827 H82K 0.9800 .
N828 C828 1.05(4) .
C828 C829 1.51(5) .
C829 H82L 0.9800 .
C829 H82M 0.9800 .
C829 H82N 0.9800 .
N830 C830 1.132(17) .
C830 C831 1.539(19) .
C831 H83A 0.9800 .
C831 H83B 0.9800 .
C831 H83C 0.9800 .
N832 C832 1.11(3) .
C832 C833 1.34(4) .
C833 H83D 0.9800 .
C833 H83E 0.9800 .
C833 H83F 0.9800 .
N834 C834 1.06(3) .
C834 C835 1.51(4) .
C835 H83D 0.9800 .
C835 H83E 0.9800 .
C835 H83F 0.9800 .
N836 C836 1.04(3) .
C836 C837 1.49(4) .
C837 H83G 0.9800 .
C837 H83H 0.9800 .
C837 H83I 0.9800 .
N838 C838 1.06(4) .
C838 C839 1.16(4) .
C839 H83J 0.9800 .
C839 H83K 0.9800 .
C839 H83L 0.9800 .
N840 C840 1.25(4) .
C840 C841 1.39(4) .
C841 H84A 0.9800 .
C841 H84B 0.9800 .
C841 H84C 0.9800 .
N842 C842 1.229(16) .
C842 C843 1.349(17) .
C843 H84D 0.9800 .
C843 H84E 0.9800 .
C843 H84F 0.9800 .
N844 C844 1.295(19) .
C844 C845 1.39(3) .
C845 H84G 0.9800 .
C845 H84H 0.9800 .
C845 H84I 0.9800 .
N846 C846 1.214(17) .
C846 C847 1.33(2) .
C847 H84J 0.9800 .
C847 H84K 0.9800 .
C847 H84L 0.9800 .
C848 Cl85 1.65(4) .
C848 Cl84 1.70(4) .
C848 Cl86 1.72(4) .
C848 H848 1.0000 .
Cl85 O887 1.03(4) .
N850 C850 1.191(19) .
C850 C851 1.47(3) .
C851 H85A 0.9800 .
C851 H85B 0.9800 .
C851 H85C 0.9800 .
N856 C856 1.44(5) .
C856 C857 1.23(4) .
C857 H85D 0.9800 .
C857 H85E 0.9800 .
C857 H85F 0.9800 .
O854 O855 1.32(8) .
O855 O856 1.73(8) .
N862 C862 0.73(6) .
C862 C863 1.41(6) .
C863 H86A 0.9800 .
C863 H86B 0.9800 .
C863 H86C 0.9800 .
N864 C864 1.80(12) .
C864 C865 1.19(9) .
C865 H86D 0.9800 .
C865 H86E 0.9800 .
C865 H86F 0.9800 .
N868 C868 1.193(18) .
C868 C869 1.38(3) .
C869 H86D 0.9800 .
C869 H86E 0.9800 .
C869 H86F 0.9800 .
N870 C870 1.212(19) .
C870 C871 1.34(3) .
C871 H87A 0.9800 .
C871 H87B 0.9800 .
C871 H87C 0.9800 .
N872 C872 1.237(19) .
C872 C873 1.49(4) .
C873 H87D 0.9800 .
C873 H87E 0.9800 .
C873 H87F 0.9800 .
N874 C874 1.220(19) .
C874 C875 1.46(3) .
C875 H87G 0.9800 .
C875 H87H 0.9800 .
C875 H87I 0.9800 .
N876 C876 1.21(2) .
C876 C877 1.40(4) .
C877 H87J 0.9800 .
C877 H87K 0.9800 .
C877 H87L 0.9800 .
O876 O895 1.59(10) .
N878 C878 1.22(2) .
C878 C879 1.40(4) .
C879 H87D 0.9800 .
C879 H87E 0.9800 .
C879 H87F 0.9800 .
N880 C880 1.21(2) .
C880 C881 1.44(3) .
C881 H88A 0.9800 .
C881 H88B 0.9800 .
C881 H88C 0.9800 .
N882 C882 1.202(19) .
C882 C883 1.45(3) .
C883 H88D 0.9800 .
C883 H88E 0.9800 .
C883 H88F 0.9800 .
C885 H88G 0.9800 .
C885 H88H 0.9800 .
C885 H88I 0.9800 .
N886 C886 1.23(2) .
C886 C887 1.48(2) .
C887 H88J 0.9800 .
C887 H88K 0.9800 .
C887 H88L 0.9800 .
N866 C866 1.43(7) 3_757
C866 C867 1.41(9) .
C866 N866 1.43(7) 3_747
C867 H86G 0.9800 .
C867 H86H 0.9800 .
C867 H86I 0.9800 .
N903 C903 1.62(9) .
C903 C904 1.20(9) .
C904 H90D 0.9800 .
C904 H90E 0.9800 .
C904 H90F 0.9800 .
C906 H90G 0.9800 .
C906 H90H 0.9800 .
C906 H90I 0.9800 .
N908 C908 1.26(4) .
C908 C909 1.37(4) .
C909 H90J 0.9800 .
C909 H90K 0.9800 .
C909 H90L 0.9800 .
O912 O913 1.72(9) .
O914 O915 1.37(7) .
O923 O77Y 1.79(9) 4_556

loop_
_geom_hbond_atom_site_label_D
_geom_hbond_atom_site_label_H
_geom_hbond_atom_site_label_A
_geom_hbond_distance_DH
_geom_hbond_distance_HA
_geom_hbond_distance_DA
_geom_hbond_angle_DHA
_geom_hbond_site_symmetry_A
N1 H1 O61 0.88 2.04 2.887(9) 162.1 .
N2 H2A O753 0.88 1.98 2.819(10) 157.9 .
N2 H2B N64 0.88 2.04 2.895(11) 165.3 .
N21 H21 O1 0.88 2.07 2.907(9) 158.7 .
N22 H22B N4 0.88 2.03 2.901(11) 168.4 .
N22 H22A O79C 0.88 2.10 2.94(2) 160.0 .
N22 H22A O794 0.88 2.14 2.984(14) 159.7 .
N41 H41 O21 0.88 2.04 2.897(9) 164.1 .
N42 H42A O733 0.88 1.98 2.811(9) 157.2 .
N42 H42B N24 0.88 2.04 2.890(10) 163.1 .
N61 H61 O41 0.88 2.03 2.879(9) 161.6 .
N62 H62A O77M 0.88 2.24 2.82(3) 122.5 1_655
N62 H62A O77V 0.88 2.12 2.90(2) 148.6 1_655
N62 H62A O77W 0.88 2.32 2.98(4) 132.0 1_655
N62 H62A N77U 0.88 2.72 3.59(3) 168.5 1_655
N62 H62B N44 0.88 2.04 2.914(12) 173.7 .
N81 H81 O141 0.88 2.02 2.865(9) 160.7 .
N82 H82A O5 0.88 2.37 3.114(7) 143.2 .
N82 H82B N144 0.88 2.01 2.879(10) 170.9 .
N101 H101 O81 0.88 2.01 2.850(9) 158.3 .
N102 H10D O25 0.88 2.46 3.220(8) 144.7 .
N102 H10E N84 0.88 2.06 2.924(11) 167.4 .
N121 H121 O101 0.88 2.03 2.875(9) 160.1 .
N122 H12A O45 0.88 2.42 3.158(8) 141.8 .
N122 H12B N104 0.88 2.02 2.889(11) 168.7 .
N141 H141 O121 0.88 2.02 2.879(9) 163.4 .
N142 H14D O65 0.88 2.26 3.032(7) 146.6 .
N142 H14E N124 0.88 2.02 2.886(13) 167.6 .
N161 H161 O181 0.88 2.02 2.874(9) 164.0 .
N162 H16A O793 0.88 1.98 2.817(15) 157.8 .
N162 H16A O79D 0.88 2.03 2.85(3) 155.2 .
N162 H16B N184 0.88 2.05 2.895(10) 161.9 .
N181 H181 O201 0.88 2.05 2.899(9) 161.1 .
N182 H18D O734 0.88 2.20 2.995(16) 150.9 .
N182 H18E N204 0.88 2.04 2.910(10) 168.9 .
N201 H201 O221 0.88 2.05 2.903(9) 162.2 .
N202 H20A O77M 0.88 1.80 2.49(2) 133.5 1_655
N202 H20A O77W 0.88 2.27 2.94(4) 133.8 1_655
N202 H20A O77L 0.88 2.04 2.848(16) 152.0 1_655
N202 H20B N224 0.88 2.12 2.984(11) 167.2 .
N221 H221 O161 0.88 2.02 2.876(9) 164.4 .
N222 H22C O754 0.88 2.25 3.090(15) 158.6 .
N222 H22D N164 0.88 2.03 2.881(11) 162.2 .
N241 H241 O261 0.88 2.01 2.850(9) 160.3 .
N242 H24A O185 0.88 2.36 3.182(7) 155.5 .
N242 H24B N264 0.88 2.09 2.963(11) 169.2 .
N261 H261 O281 0.88 2.00 2.850(9) 160.7 .
N262 H26A O205 0.88 2.23 3.045(7) 153.1 .
N262 H26B N284 0.88 2.03 2.904(11) 170.1 .
N281 H281 O301 0.88 2.04 2.870(10) 157.3 .
N282 H28A O225 0.88 2.15 2.989(8) 158.4 .
N282 H28B N304 0.88 2.05 2.911(12) 165.4 .
N301 H301 O241 0.88 2.02 2.869(10) 163.1 .
N302 H30D O165 0.88 2.18 2.952(8) 146.3 .
N302 H30E N244 0.88 2.07 2.924(11) 164.7 .
N401 H401 O461 0.88 2.02 2.862(11) 160.5 .
N402 H40A O545 0.88 2.29 3.083(8) 150.4 .
N402 H40B N464 0.88 1.98 2.852(13) 168.9 .
N421 H421 O401 0.88 2.00 2.853(10) 161.7 .
N422 H42C O485 0.88 2.23 3.060(8) 157.0 .
N422 H42D N404 0.88 2.02 2.876(12) 164.0 .
N441 H441 O421 0.88 2.02 2.876(9) 163.2 .
N442 H44A O505 0.88 2.27 3.087(7) 154.1 .
N442 H44B N424 0.88 2.07 2.933(11) 168.1 .
N461 H461 O441 0.88 2.05 2.897(9) 162.0 .
N462 H46A O525 0.88 2.39 3.152(9) 144.8 .
N462 H46B N444 0.88 2.01 2.874(12) 168.7 .
N481 H481 O541 0.88 2.02 2.875(9) 163.0 .
N482 H48A O78M 0.88 1.88 2.732(15) 162.4 1_556
N482 H48A O784 0.88 2.37 3.129(18) 144.5 1_556
N482 H48B N544 0.88 2.00 2.864(11) 167.6 .
N501 H501 O481 0.88 2.00 2.842(8) 160.8 .
N502 H50D O804 0.88 1.95 2.83(2) 174.5 1_655
N502 H50E N484 0.88 2.05 2.904(11) 162.6 .
N521 H521 O501 0.88 2.03 2.888(8) 163.1 .
N522 H52A O744 0.88 2.18 2.970(11) 148.7 1_655
N522 H52B N504 0.88 1.97 2.836(10) 166.5 .
N541 H541 O521 0.88 2.02 2.872(9) 162.6 .
N542 H54D O763 0.88 1.92 2.770(14) 162.7 2_765
N542 H54D O76N 0.88 2.47 3.292(19) 155.8 2_765
N542 H54E N524 0.88 2.05 2.907(10) 165.2 .
N561 H561 O581 0.88 2.03 2.884(9) 161.9 .
N562 H56A O845 0.88 2.39 3.25(3) 167.1 4_557
N562 H56B N584 0.88 2.02 2.891(11) 171.3 .
N581 H581 O601 0.88 1.99 2.844(9) 162.5 .
N582 H58D O743 0.88 1.99 2.827(13) 159.3 1_655
N582 H58E N604 0.88 2.08 2.946(11) 166.5 .
N601 H601 O621 0.88 2.04 2.898(10) 163.3 .
N602 H60A O76M 0.88 1.96 2.797(16) 159.1 2_765
N602 H60A O764 0.88 2.27 3.059(17) 149.6 2_765
N602 H60B N624 0.88 2.02 2.883(11) 167.7 .
N621 H621 O561 0.88 2.08 2.935(9) 162.9 .
N622 H62C O783 0.88 1.85 2.701(18) 162.7 1_556
N622 H62C O78N 0.88 2.29 3.06(2) 146.2 1_556
N622 H62D N564 0.88 2.02 2.884(12) 168.4 .
N641 H641 O661 0.88 2.06 2.892(9) 158.3 .
N642 H64A O565 0.88 2.32 3.124(9) 151.4 .
N642 H64B N664 0.88 2.01 2.882(11) 169.8 .
N661 H661 O681 0.88 2.00 2.845(10) 160.6 .
N662 H66A O585 0.88 2.47 3.193(7) 139.3 .
N662 H66B N684 0.88 2.04 2.912(13) 171.1 .
N681 H681 O701 0.88 2.07 2.912(11) 158.6 .
N682 H68A O605 0.88 2.45 3.240(10) 150.5 .
N682 H68B N704 0.88 2.04 2.901(17) 164.4 .
N701 H701 O641 0.88 2.06 2.903(11) 159.0 .
N702 H70D O625 0.88 2.45 3.200(11) 144.0 .
N702 H70E N644 0.88 2.12 2.987(16) 170.4 .
